data_7005878
loop_
_publ_author_name
'Prabusankar, Ganesan'
'Jousseaume, Bernard'
'Toupance, Thierry'
'Allouchi, Hassan'

_publ_section_title
;
 Sn(3) and Sn(10) sulfonate-oxide-hydroxide clusters with two different
 sulfonate binding modes.
;
_journal_issue 29
_journal_name_full 'Dalton transactions (Cambridge, England : 2003)'
_journal_page_first 3121
_journal_page_last 3123
_journal_paper_doi 10.1039/b706377f
_journal_year 2007
_chemical_formula_sum 'C309 H478 O90 S12 Sn20'
_chemical_formula_weight 8391.43
_chemical_name_systematic
;
?
;
_space_group_IT_number 2
_symmetry_cell_setting triclinic
_symmetry_space_group_name_Hall '-P 1'
_symmetry_space_group_name_H-M 'P -1'
_atom_sites_solution_hydrogens geom
_atom_sites_solution_primary direct
_atom_sites_solution_secondary difmap
_audit_creation_method SHELXL-97
_cell_angle_alpha 88.974(2)
_cell_angle_beta 84.9620(10)
_cell_angle_gamma 85.924(2)
_cell_formula_units_Z 2
_cell_length_a 20.5174(7)
_cell_length_b 30.0769(8)
_cell_length_c 31.1822(10)
_cell_measurement_temperature 150(2)
_cell_volume 19118.4(10)
_computing_cell_refinement 'DENZO (Otwinowski & Miror, 1997)and COLLECT'
_computing_data_collection 'Kappa-CCD; COLLECT(Nonius, 1998)'
_computing_data_reduction 'DENZO and COLLECT'
_computing_publication_material 'SHELXL-97 (Sheldrick,1997)'
_computing_structure_refinement 'SHELXL-97 (Sheldrick, 1997)'
_computing_structure_solution 'SHELXS-97 (Sheldrick, 1997)'
_diffrn_ambient_temperature 150(2)
_diffrn_measured_fraction_theta_full 0.993
_diffrn_measured_fraction_theta_max 0.993
_diffrn_measurement_device_type 'Nonius Kappa CCD'
_diffrn_measurement_method '\f and \w'
_diffrn_radiation_monochromator graphite
_diffrn_radiation_source 'fine-focus sealed tube'
_diffrn_radiation_type MoK\a
_diffrn_radiation_wavelength 0.71073
_diffrn_reflns_av_R_equivalents 0.1147
_diffrn_reflns_av_sigmaI/netI 0.1737
_diffrn_reflns_limit_h_max 20
_diffrn_reflns_limit_h_min -20
_diffrn_reflns_limit_k_max 30
_diffrn_reflns_limit_k_min -30
_diffrn_reflns_limit_l_max 31
_diffrn_reflns_limit_l_min -31
_diffrn_reflns_number 79963
_diffrn_reflns_theta_full 21.04
_diffrn_reflns_theta_max 21.04
_diffrn_reflns_theta_min 1.83
_exptl_absorpt_coefficient_mu 1.416
_exptl_absorpt_correction_T_max 0.8157
_exptl_absorpt_correction_T_min 0.7011
_exptl_absorpt_correction_type empirical
_exptl_absorpt_process_details scalepack
_exptl_crystal_colour colourless
_exptl_crystal_density_diffrn 1.458
_exptl_crystal_density_method 'not measured'
_exptl_crystal_description plate
_exptl_crystal_F_000 8488
_exptl_crystal_size_max 0.27
_exptl_crystal_size_mid 0.18
_exptl_crystal_size_min 0.15
_refine_diff_density_max 3.845
_refine_diff_density_min -2.901
_refine_diff_density_rms 0.182
_refine_ls_extinction_method none
_refine_ls_goodness_of_fit_ref 1.029
_refine_ls_hydrogen_treatment mixed
_refine_ls_matrix_type full
_refine_ls_number_parameters 2384
_refine_ls_number_reflns 40995
_refine_ls_number_restraints 198
_refine_ls_restrained_S_all 1.309
_refine_ls_R_factor_all 0.1662
_refine_ls_R_factor_gt 0.0808
_refine_ls_shift/su_max 3.281
_refine_ls_shift/su_mean 0.033
_refine_ls_structure_factor_coef Fsqd
_refine_ls_weighting_details 'calc w=1/[\s^2^(Fo^2^)+(0.1001P)^2^+104.4284P] where P=(Fo^2^+2Fc^2^)/3'
_refine_ls_weighting_scheme calc
_refine_ls_wR_factor_gt 0.1876
_refine_ls_wR_factor_ref 0.2300
_reflns_number_gt 22157
_reflns_number_total 40995
_reflns_threshold_expression >2sigma(I)
_cod_data_source_file b706377f.txt
_cod_data_source_block tsa150
_cod_depositor_comments
;
The following automatic conversions were performed:
'_symmetry_cell_setting' value 'Triclinic' changed to 'triclinic'
according to '/home/saulius/struct/CIF-dictionaries/cif_core.dic'
dictionary named 'cif_core.dic' version 2.4.1 from 2010-06-29.

Automatic conversion script
Id: cif_fix_enum 1527 2010-12-29 10:47:43Z saulius 
;
_cod_original_sg_symbol_H-M P-1
_cod_database_code 7005878

loop_
_symmetry_equiv_pos_as_xyz
'x, y, z'
'-x, -y, -z'

loop_
_atom_site_label
_atom_site_type_symbol
_atom_site_fract_x
_atom_site_fract_y
_atom_site_fract_z
_atom_site_U_iso_or_equiv
_atom_site_adp_type
_atom_site_occupancy
_atom_site_symmetry_multiplicity
_atom_site_calc_flag
_atom_site_refinement_flags
_atom_site_disorder_assembly
_atom_site_disorder_group
Sn1_1 Sn 0.80420(8) 0.96698(5) 0.21939(5) 0.0268(4) Uani 1 1 d . . .
Sn2_1 Sn 0.51759(8) 1.01941(6) 0.21117(5) 0.0275(4) Uani 1 1 d . . .
Sn3_1 Sn 0.74274(8) 0.85236(6) 0.24970(5) 0.0288(5) Uani 1 1 d . . .
Sn4_1 Sn 0.62978(8) 0.95847(5) 0.26265(5) 0.0260(4) Uani 1 1 d . . .
Sn5_1 Sn 0.69894(8) 1.03789(6) 0.18149(5) 0.0274(4) Uani 1 1 d . . .
Sn6_1 Sn 0.76772(8) 0.93249(6) 0.31799(5) 0.0292(5) Uani 1 1 d . . .
Sn7_1 Sn 0.82366(8) 0.87087(6) 0.15358(5) 0.0297(5) Uani 1 1 d . . .
Sn8_1 Sn 0.89016(8) 1.04718(6) 0.17601(5) 0.0295(5) Uani 1 1 d D . .
Sn9_1 Sn 0.49543(8) 1.00452(6) 0.32333(5) 0.0302(5) Uani 1 1 d . . .
Sn10_1 Sn 0.58708(8) 1.08845(6) 0.27826(5) 0.0287(5) Uani 1 1 d D . .
S1_1 S 0.8200(3) 1.1100(2) 0.2589(2) 0.0359(18) Uani 1 1 d . . .
S2_1 S 0.9802(3) 0.8720(2) 0.1783(2) 0.0390(19) Uani 1 1 d . . .
O1_1 O 0.9627(8) 0.8493(6) 0.2186(5) 0.046(5) Uani 1 1 d . . .
O2_1 O 0.8350(8) 0.8376(5) 0.2106(5) 0.031(4) Uani 1 1 d . . .
H2_1 H 0.8723 0.8197 0.2183 0.037 Uiso 1 1 calc R . .
O3_1 O 0.9301(8) 0.8645(5) 0.1477(5) 0.037(4) Uani 1 1 d . . .
O4_1 O 0.8242(7) 0.9341(5) 0.1644(5) 0.025(4) Uani 1 1 d . . .
H4_1 H 0.8357 0.9520 0.1399 0.030 Uiso 1 1 calc R . .
O5_1 O 0.9904(8) 0.9187(6) 0.1821(6) 0.049(5) Uani 1 1 d . . .
O6_1 O 0.7994(9) 1.0793(6) 0.2934(5) 0.048(5) Uani 1 1 d . . .
O7_1 O 0.7176(7) 1.0924(5) 0.1477(5) 0.025(4) Uiso 1 1 d D . .
H7_1 H 0.7232 1.0862 0.1214 0.038 Uiso 1 1 calc RD . .
O8_1 O 0.8836(7) 1.0014(5) 0.1229(5) 0.030(4) Uani 1 1 d . . .
H8_1 H 0.8525 1.0105 0.1085 0.045 Uiso 1 1 calc RD . .
O9_1 O 0.5770(7) 1.0192(5) 0.2648(5) 0.029(4) Uani 1 1 d . . .
O10_1 O 0.5203(7) 1.0852(5) 0.2287(5) 0.029(4) Uani 1 1 d . . .
H10_1 H 0.4961 1.1099 0.2169 0.035 Uiso 1 1 calc R . .
O11_1 O 0.7885(7) 0.9115(5) 0.2554(5) 0.030(4) Uani 1 1 d . . .
O12_1 O 0.7019(7) 0.9795(5) 0.2170(5) 0.028(4) Uani 1 1 d . . .
O13_1 O 0.6048(7) 1.0310(5) 0.1693(5) 0.029(4) Uani 1 1 d D . .
H13_1 H 0.5976 1.0332 0.1396 0.034 Uiso 1 1 calc RD . .
O14_1 O 0.8067(7) 0.9869(5) 0.2819(4) 0.029(4) Uani 1 1 d . . .
H14_1 H 0.8216 1.0136 0.2921 0.035 Uiso 1 1 calc R . .
O15_1 O 0.4528(7) 1.0081(5) 0.2649(4) 0.027(4) Uani 1 1 d . . .
H15_1 H 0.4074 1.0049 0.2630 0.033 Uiso 1 1 calc R . .
O16_1 O 0.5458(7) 0.9461(5) 0.3037(5) 0.030(4) Uani 1 1 d . . .
H16_1 H 0.5329 0.9172 0.3120 0.037 Uiso 1 1 calc R . .
O17_1 O 0.6862(7) 0.9628(5) 0.3072(5) 0.047(5) Uani 1 1 d . . .
H17_1 H 0.6707 0.9844 0.3282 0.056 Uiso 1 1 calc RD . .
O18_1 O 0.6440(7) 1.0642(5) 0.3246(5) 0.031(4) Uiso 1 1 d D . .
H18A_1 H 0.681(2) 1.067(6) 0.314(4) 0.046 Uiso 1 1 d D . .
H18B_1 H 0.626(6) 1.044(4) 0.337(5) 0.046 Uiso 1 1 d D . .
O19_1 O 0.7690(8) 1.1284(5) 0.2343(6) 0.043(5) Uani 1 1 d . . .
O20_1 O 0.6541(7) 0.8941(5) 0.2615(5) 0.037(4) Uani 1 1 d . . .
H20_1 H 0.6170 0.8771 0.2677 0.044 Uiso 1 1 calc RD . .
O21_1 O 0.5046(7) 1.0719(5) 0.3204(5) 0.029(4) Uani 1 1 d . . .
H21_1 H 0.4756 1.0932 0.3359 0.035 Uiso 1 1 calc RD . .
O22_1 O 0.7317(8) 0.8672(5) 0.1858(5) 0.033(4) Uani 1 1 d . . .
H_1 H 0.6911 0.8715 0.1733 0.039 Uiso 1 1 calc R . .
O23_1 O 0.7964(7) 1.0303(5) 0.1944(4) 0.022(4) Uani 1 1 d D . .
O24_1 O 0.7534(8) 0.8641(5) 0.3154(5) 0.033(4) Uani 1 1 d . . .
H24_1 H 0.7520 0.8431 0.3386 0.040 Uiso 1 1 calc R . .
O25_1 O 0.5646(7) 0.9558(5) 0.2163(5) 0.028(4) Uani 1 1 d . . .
H25_1 H 0.5573 0.9303 0.2002 0.033 Uiso 1 1 calc R . .
O26_1 O 0.8389(8) 1.1000(5) 0.1422(5) 0.032(4) Uiso 1 1 d D . .
H26A_1 H 0.816(8) 1.085(3) 0.128(5) 0.048 Uiso 1 1 d D . .
H26B_1 H 0.872(4) 1.094(4) 0.155(4) 0.048 Uiso 1 1 d D . .
O27_1 O 0.6677(7) 1.0781(5) 0.2325(5) 0.031(4) Uani 1 1 d . . .
H27_1 H 0.6999 1.0984 0.2369 0.037 Uiso 1 1 calc R . .
O28_1 O 0.7266(9) 1.0031(5) 0.1233(6) 0.037(5) Uani 1 1 d D . .
H28A_1 H 0.725(12) 1.029(2) 0.116(7) 0.045 Uiso 1 1 d D . .
H28B_1 H 0.717(12) 0.980(4) 0.113(7) 0.045 Uiso 1 1 d D . .
O29_1 O 0.8768(7) 1.0899(5) 0.2300(5) 0.036(4) Uani 1 1 d . . .
O30_1 O 0.5678(7) 1.0078(5) 0.3668(5) 0.043(5) Uani 1 1 d . . .
H30_1 H 0.5787 0.9820 0.3755 0.065 Uiso 1 1 calc RD . .
C1_1 C 0.4602(12) 1.0133(8) 0.1579(8) 0.034(7) Uiso 1 1 d . . .
C2_1 C 0.4620(12) 1.0439(8) 0.1238(8) 0.031(6) Uiso 1 1 d . . .
C3_1 C 0.4343(13) 1.0345(9) 0.0860(9) 0.044(7) Uiso 1 1 d . . .
H3_1 H 0.4375 1.0554 0.0628 0.053 Uiso 1 1 calc R . .
C4_1 C 0.4031(13) 0.9972(9) 0.0806(9) 0.041(7) Uiso 1 1 d . . .
C5_1 C 0.3996(13) 0.9680(9) 0.1144(8) 0.044(7) Uiso 1 1 d . . .
H5_1 H 0.3774 0.9417 0.1117 0.053 Uiso 1 1 calc R . .
C6_1 C 0.4279(13) 0.9751(9) 0.1537(9) 0.044(7) Uiso 1 1 d . . .
C7_1 C 0.4914(12) 1.0888(8) 0.1253(8) 0.033(6) Uiso 1 1 d . . .
H7'_1 H 0.5113 1.0906 0.1533 0.040 Uiso 1 1 calc R . .
C8_1 C 0.5443(12) 1.0980(8) 0.0890(8) 0.041(7) Uiso 1 1 d . . .
H8A_1 H 0.5628 1.1264 0.0941 0.062 Uiso 1 1 calc R . .
H8B_1 H 0.5248 1.0995 0.0614 0.062 Uiso 1 1 calc R . .
H8C_1 H 0.5792 1.0740 0.0883 0.062 Uiso 1 1 calc R . .
C9_1 C 0.4339(13) 1.1264(8) 0.1246(9) 0.047(8) Uiso 1 1 d . . .
H9A_1 H 0.4522 1.1555 0.1198 0.070 Uiso 1 1 calc R . .
H9B_1 H 0.4071 1.1264 0.1522 0.070 Uiso 1 1 calc R . .
H9C_1 H 0.4065 1.1207 0.1013 0.070 Uiso 1 1 calc R . .
C10_1 C 0.3776(12) 0.9859(10) 0.0373(9) 0.068(9) Uiso 1 1 d D . .
H10'_1 H 0.3533 0.9582 0.0407 0.081 Uiso 1 1 calc R . .
C11_1 C 0.333(2) 1.0238(14) 0.0213(19) 0.20(3) Uiso 1 1 d D . .
H11A_1 H 0.3114 1.0138 -0.0032 0.306 Uiso 1 1 calc R . .
H11B_1 H 0.3590 1.0490 0.0124 0.306 Uiso 1 1 calc RD . .
H11C_1 H 0.2998 1.0332 0.0445 0.306 Uiso 1 1 calc R . .
C12_1 C 0.4303(15) 0.9804(11) 0.0008(10) 0.082 Uiso 1 1 d D . .
H12A_1 H 0.4733 0.9823 0.0118 0.122 Uiso 1 1 calc RD . .
H12B_1 H 0.4236 1.0041 -0.0207 0.122 Uiso 1 1 calc RD . .
H12C_1 H 0.4283 0.9514 -0.0125 0.122 Uiso 1 1 calc R . .
C13_1 C 0.4175(12) 0.9382(7) 0.1876(8) 0.031(6) Uiso 1 1 d . . .
H13'_1 H 0.4405 0.9465 0.2130 0.037 Uiso 1 1 calc R . .
C14_1 C 0.3447(13) 0.9388(9) 0.2027(9) 0.055(8) Uiso 1 1 d . . .
H14A_1 H 0.3373 0.9143 0.2233 0.083 Uiso 1 1 calc R . .
H14B_1 H 0.3195 0.9352 0.1779 0.083 Uiso 1 1 calc R . .
H14C_1 H 0.3306 0.9673 0.2165 0.083 Uiso 1 1 calc R . .
C15_1 C 0.4444(13) 0.8920(8) 0.1752(9) 0.045(7) Uiso 1 1 d . . .
H15A_1 H 0.4397 0.8721 0.2003 0.067 Uiso 1 1 calc R . .
H15B_1 H 0.4909 0.8927 0.1650 0.067 Uiso 1 1 calc R . .
H15C_1 H 0.4202 0.8813 0.1522 0.067 Uiso 1 1 calc R . .
C16_1 C 0.7206(9) 0.7843(8) 0.2533(8) 0.033(6) Uiso 1 1 d D . .
C17_1 C 0.6638(10) 0.7704(8) 0.2372(8) 0.035(7) Uiso 1 1 d D . .
C18_1 C 0.6510(13) 0.7265(8) 0.2373(8) 0.042(7) Uiso 1 1 d . . .
H18_1 H 0.6119 0.7185 0.2262 0.050 Uiso 1 1 calc R . .
C19_1 C 0.6935(14) 0.6928(9) 0.2531(9) 0.049(8) Uiso 1 1 d . . .
C20_1 C 0.7508(14) 0.7073(9) 0.2716(9) 0.047(8) Uiso 1 1 d . . .
H20'_1 H 0.7804 0.6861 0.2841 0.057 Uiso 1 1 calc R . .
C21_1 C 0.7622(12) 0.7525(8) 0.2710(8) 0.037(7) Uiso 1 1 d . . .
C22_1 C 0.6034(14) 0.7904(9) 0.2168(7) 0.101(12) Uiso 1 1 d D . .
H22_1 H 0.6159 0.8220 0.2162 0.121 Uiso 1 1 calc RD . .
C23_1 C 0.5880(15) 0.7894(10) 0.1707(7) 0.068(9) Uiso 1 1 d D . .
H23A_1 H 0.6285 0.7830 0.1522 0.102 Uiso 1 1 calc R . .
H23B_1 H 0.5675 0.8184 0.1625 0.102 Uiso 1 1 calc R . .
H23C_1 H 0.5578 0.7661 0.1672 0.102 Uiso 1 1 calc R . .
C24_1 C 0.5467(14) 0.7968(8) 0.2504(11) 0.096(12) Uiso 1 1 d D . .
H24A_1 H 0.5609 0.8114 0.2754 0.144 Uiso 1 1 calc RD . .
H24B_1 H 0.5308 0.7677 0.2591 0.144 Uiso 1 1 calc R . .
H24C_1 H 0.5113 0.8154 0.2385 0.144 Uiso 1 1 calc R . .
C25_1 C 0.6794(15) 0.6440(9) 0.2526(9) 0.051(8) Uiso 1 1 d . . .
H25'_1 H 0.6311 0.6438 0.2605 0.062 Uiso 1 1 calc R . .
C26_1 C 0.6892(13) 0.6283(10) 0.2053(9) 0.066(9) Uiso 1 1 d . . .
H2'A_1 H 0.6708 0.5993 0.2031 0.099 Uiso 1 1 calc R . .
H2'B_1 H 0.7362 0.6255 0.1959 0.099 Uiso 1 1 calc RD . .
H2'C_1 H 0.6669 0.6501 0.1868 0.099 Uiso 1 1 calc R . .
C27_1 C 0.7102(16) 0.6135(10) 0.2854(10) 0.069(10) Uiso 1 1 d . . .
H27A_1 H 0.6930 0.5840 0.2844 0.104 Uiso 1 1 calc RD . .
H27B_1 H 0.6996 0.6259 0.3143 0.104 Uiso 1 1 calc RD . .
H27C_1 H 0.7579 0.6108 0.2789 0.104 Uiso 1 1 calc RD . .
C28_1 C 0.8201(12) 0.7659(8) 0.2939(8) 0.036(7) Uiso 1 1 d . . .
H28_1 H 0.8243 0.7985 0.2890 0.043 Uiso 1 1 calc R . .
C29_1 C 0.8098(15) 0.7575(10) 0.3420(9) 0.065(9) Uiso 1 1 d . . .
H29A_1 H 0.8470 0.7676 0.3559 0.098 Uiso 1 1 calc R . .
H29B_1 H 0.8063 0.7256 0.3476 0.098 Uiso 1 1 calc R . .
H29C_1 H 0.7693 0.7740 0.3535 0.098 Uiso 1 1 calc R . .
C30_1 C 0.8836(15) 0.7414(10) 0.2765(10) 0.065(9) Uiso 1 1 d . . .
H30A_1 H 0.9204 0.7595 0.2807 0.098 Uiso 1 1 calc RD . .
H30B_1 H 0.8822 0.7361 0.2457 0.098 Uiso 1 1 calc RD . .
H30C_1 H 0.8895 0.7128 0.2917 0.098 Uiso 1 1 calc RD . .
C31_1 C 0.8223(12) 0.8371(8) 0.0948(8) 0.032(6) Uiso 1 1 d . . .
C32_1 C 0.8340(12) 0.8607(8) 0.0556(8) 0.031(6) Uiso 1 1 d . . .
C33_1 C 0.8361(13) 0.8375(9) 0.0177(9) 0.048(8) Uiso 1 1 d . . .
H33_1 H 0.8464 0.8527 -0.0087 0.058 Uiso 1 1 calc R . .
C34_1 C 0.8244(16) 0.7946(11) 0.0165(11) 0.070(10) Uiso 1 1 d . . .
C35_1 C 0.8119(15) 0.7693(10) 0.0555(10) 0.062(9) Uiso 1 1 d . . .
H35_1 H 0.8041 0.7386 0.0544 0.074 Uiso 1 1 calc R . .
C36_1 C 0.8112(12) 0.7909(8) 0.0961(8) 0.032(6) Uiso 1 1 d . . .
C37_1 C 0.8468(12) 0.9086(8) 0.0525(8) 0.033(6) Uiso 1 1 d . . .
H37_1 H 0.8280 0.9221 0.0804 0.040 Uiso 1 1 calc R . .
C38_1 C 0.8128(12) 0.9340(8) 0.0180(8) 0.035(7) Uiso 1 1 d . . .
H38A_1 H 0.8190 0.9658 0.0202 0.052 Uiso 1 1 calc R . .
H38B_1 H 0.7658 0.9293 0.0215 0.052 Uiso 1 1 calc R . .
H38C_1 H 0.8313 0.9233 -0.0104 0.052 Uiso 1 1 calc R . .
C39_1 C 0.9214(12) 0.9146(8) 0.0499(8) 0.040(7) Uiso 1 1 d . . .
H39A_1 H 0.9399 0.9007 0.0753 0.060 Uiso 1 1 calc R . .
H39B_1 H 0.9288 0.9464 0.0490 0.060 Uiso 1 1 calc R . .
H39C_1 H 0.9428 0.9004 0.0238 0.060 Uiso 1 1 calc R . .
C40_1 C 0.8203(14) 0.7666(13) -0.0273(12) 0.110(14) Uiso 1 1 d D . .
H40_1 H 0.8480 0.7412 -0.0158 0.132 Uiso 1 1 calc R . .
C41_1 C 0.7633(19) 0.7380(14) -0.0271(16) 0.146(19) Uiso 1 1 d D . .
H41A_1 H 0.7433 0.7348 0.0024 0.219 Uiso 1 1 calc R . .
H41B_1 H 0.7786 0.7085 -0.0384 0.219 Uiso 1 1 calc R . .
H41C_1 H 0.7307 0.7520 -0.0452 0.219 Uiso 1 1 calc R . .
C42_1 C 0.8768(16) 0.7792(12) -0.0579(11) 0.093(12) Uiso 1 1 d D . .
H42A_1 H 0.9181 0.7712 -0.0452 0.140 Uiso 1 1 calc R . .
H42B_1 H 0.8729 0.8114 -0.0635 0.140 Uiso 1 1 calc R . .
H42C_1 H 0.8762 0.7633 -0.0850 0.140 Uiso 1 1 calc R . .
C43_1 C 0.7994(13) 0.7642(9) 0.1365(9) 0.043(7) Uiso 1 1 d . . .
H43_1 H 0.7789 0.7853 0.1591 0.052 Uiso 1 1 calc R . .
C44_1 C 0.8632(14) 0.7449(10) 0.1521(10) 0.063(9) Uiso 1 1 d . . .
H44A_1 H 0.8565 0.7373 0.1828 0.095 Uiso 1 1 calc R . .
H44B_1 H 0.8963 0.7668 0.1478 0.095 Uiso 1 1 calc R . .
H44C_1 H 0.8782 0.7179 0.1359 0.095 Uiso 1 1 calc R . .
C45_1 C 0.7530(15) 0.7277(10) 0.1336(10) 0.070(10) Uiso 1 1 d . . .
H45A_1 H 0.7428 0.7149 0.1623 0.105 Uiso 1 1 calc R . .
H45B_1 H 0.7736 0.7045 0.1143 0.105 Uiso 1 1 calc R . .
H45C_1 H 0.7124 0.7403 0.1223 0.105 Uiso 1 1 calc R . .
C46_1 C 0.4277(12) 0.9833(8) 0.3737(8) 0.030(6) Uiso 1 1 d . . .
C47_1 C 0.3980(12) 0.9426(8) 0.3685(8) 0.034(7) Uiso 1 1 d . . .
C48_1 C 0.3727(13) 0.9194(9) 0.4039(9) 0.050(8) Uiso 1 1 d . . .
H48_1 H 0.3519 0.8927 0.4000 0.060 Uiso 1 1 calc R . .
C49_1 C 0.3775(14) 0.9349(9) 0.4463(9) 0.052(8) Uiso 1 1 d . . .
C50_1 C 0.4010(13) 0.9756(8) 0.4507(9) 0.043(7) Uiso 1 1 d . . .
H50_1 H 0.3999 0.9877 0.4787 0.051 Uiso 1 1 calc R . .
C51_1 C 0.4269(12) 1.0004(8) 0.4153(8) 0.036(7) Uiso 1 1 d . . .
C52_1 C 0.3859(12) 0.9254(7) 0.3231(9) 0.052(8) Uiso 1 1 d D . .
H52_1 H 0.4154 0.9415 0.3018 0.063 Uiso 1 1 calc R . .
C53_1 C 0.404(2) 0.8766(7) 0.3165(11) 0.13(2) Uani 1 1 d D . .
H53A_1 H 0.4166 0.8712 0.2859 0.196 Uiso 1 1 calc R . .
H53B_1 H 0.3662 0.8596 0.3260 0.196 Uiso 1 1 calc R . .
H53C_1 H 0.4408 0.8673 0.3333 0.196 Uiso 1 1 calc R . .
C54_1 C 0.3171(14) 0.9414(18) 0.3149(14) 0.17(2) Uani 1 1 d D . .
H54A_1 H 0.3125 0.9413 0.2839 0.250 Uiso 1 1 calc R . .
H54B_1 H 0.3077 0.9718 0.3257 0.250 Uiso 1 1 calc R . .
H54C_1 H 0.2863 0.9216 0.3297 0.250 Uiso 1 1 calc R . .
C55_1 C 0.3551(12) 0.9069(10) 0.4846(11) 0.067(9) Uiso 1 1 d D . .
H55_1 H 0.3635 0.9225 0.5114 0.081 Uiso 1 1 calc R . .
C56_1 C 0.2829(12) 0.9016(13) 0.4850(13) 0.104(13) Uiso 1 1 d D . .
H56A_1 H 0.2642 0.8979 0.5148 0.156 Uiso 1 1 calc R . .
H56B_1 H 0.2758 0.8752 0.4684 0.156 Uiso 1 1 calc R . .
H56C_1 H 0.2616 0.9281 0.4721 0.156 Uiso 1 1 calc R . .
C57_1 C 0.394(2) 0.8596(11) 0.4838(11) 0.103(14) Uani 1 1 d . . .
H57A_1 H 0.4402 0.8631 0.4865 0.154 Uiso 1 1 calc R . .
H57B_1 H 0.3887 0.8449 0.4566 0.154 Uiso 1 1 calc R . .
H57C_1 H 0.3760 0.8414 0.5079 0.154 Uiso 1 1 calc RD . .
C58_1 C 0.4464(10) 1.0464(8) 0.4221(8) 0.039(7) Uiso 1 1 d D . .
H58_1 H 0.4723 1.0560 0.3953 0.047 Uiso 1 1 calc R . .
C59_1 C 0.3879(12) 1.0790(8) 0.4297(10) 0.060(9) Uiso 1 1 d D . .
H59A_1 H 0.4023 1.1094 0.4290 0.089 Uiso 1 1 calc R . .
H59B_1 H 0.3650 1.0730 0.4579 0.089 Uiso 1 1 calc R . .
H59C_1 H 0.3581 1.0759 0.4072 0.089 Uiso 1 1 calc R . .
C60_1 C 0.4908(14) 1.0460(9) 0.4589(9) 0.056(8) Uiso 1 1 d . . .
H60A_1 H 0.5080 1.0754 0.4609 0.084 Uiso 1 1 calc R . .
H60B_1 H 0.5273 1.0235 0.4534 0.084 Uiso 1 1 calc R . .
H60C_1 H 0.4656 1.0389 0.4860 0.084 Uiso 1 1 calc R . .
C61_1 C 0.5919(13) 1.1578(9) 0.2876(6) 0.045(7) Uiso 1 1 d D . .
C62_1 C 0.6005(13) 1.1884(9) 0.2521(9) 0.045(7) Uiso 1 1 d . . .
C63_1 C 0.6142(15) 1.2327(11) 0.2602(11) 0.069(10) Uiso 1 1 d . . .
H63_1 H 0.6216 1.2524 0.2364 0.083 Uiso 1 1 calc R . .
C64_1 C 0.6174(15) 1.2497(8) 0.3042(7) 0.071(10) Uiso 1 1 d D . .
C65_1 C 0.6015(15) 1.2178(6) 0.3360(10) 0.077(10) Uiso 1 1 d D . .
H65_1 H 0.5977 1.2277 0.3649 0.092 Uiso 1 1 calc RD . .
C66_1 C 0.5906(13) 1.1730(6) 0.3299(5) 0.042(7) Uiso 1 1 d D . .
C67_1 C 0.5967(10) 1.1763(9) 0.2053(8) 0.043(7) Uiso 1 1 d D . .
H67_1 H 0.5994 1.1430 0.2037 0.052 Uiso 1 1 calc R . .
C68_1 C 0.5325(13) 1.1926(9) 0.1916(9) 0.052(8) Uiso 1 1 d . . .
H68A_1 H 0.4979 1.1775 0.2085 0.077 Uiso 1 1 calc R . .
H68B_1 H 0.5309 1.1863 0.1610 0.077 Uiso 1 1 calc R . .
H68C_1 H 0.5259 1.2248 0.1961 0.077 Uiso 1 1 calc R . .
C69_1 C 0.6527(11) 1.1923(8) 0.1764(8) 0.042(7) Uiso 1 1 d D . .
H69A_1 H 0.6942 1.1796 0.1861 0.063 Uiso 1 1 calc R . .
H69B_1 H 0.6516 1.2249 0.1773 0.063 Uiso 1 1 calc R . .
H69C_1 H 0.6488 1.1830 0.1468 0.063 Uiso 1 1 calc R . .
C70_1 C 0.6437(12) 1.2941(7) 0.3107(12) 0.110(14) Uiso 1 1 d D . .
H70_1 H 0.6306 1.2993 0.3420 0.132 Uiso 1 1 calc RD . .
C71_1 C 0.7170(12) 1.2932(17) 0.3092(15) 0.15(2) Uani 1 1 d D . .
H71A_1 H 0.7334 1.2677 0.3262 0.226 Uiso 1 1 calc R . .
H71B_1 H 0.7298 1.3209 0.3211 0.226 Uiso 1 1 calc R . .
H71C_1 H 0.7357 1.2904 0.2793 0.226 Uiso 1 1 calc R . .
C72_1 C 0.6017(19) 1.3298(12) 0.2899(13) 0.126(16) Uiso 1 1 d D . .
H72A_1 H 0.6039 1.3581 0.3046 0.189 Uiso 1 1 calc R . .
H72B_1 H 0.5562 1.3214 0.2919 0.189 Uiso 1 1 calc R . .
H72C_1 H 0.6177 1.3330 0.2595 0.189 Uiso 1 1 calc R . .
C73_1 C 0.5814(7) 1.1482(7) 0.3718(5) 0.046(7) Uiso 1 1 d D . .
H73_1 H 0.5712 1.1175 0.3640 0.055 Uiso 1 1 calc RD . .
C74_1 C 0.5216(12) 1.1666(10) 0.3986(9) 0.068(9) Uiso 1 1 d D . .
H74A_1 H 0.5157 1.1490 0.4252 0.102 Uiso 1 1 calc R . .
H74B_1 H 0.4830 1.1652 0.3824 0.102 Uiso 1 1 calc R . .
H74C_1 H 0.5270 1.1977 0.4057 0.102 Uiso 1 1 calc R . .
C75_1 C 0.6415(11) 1.1417(11) 0.3960(10) 0.080(11) Uiso 1 1 d D . .
H75A_1 H 0.6291 1.1320 0.4256 0.120 Uiso 1 1 calc RD . .
H75B_1 H 0.6626 1.1699 0.3965 0.120 Uiso 1 1 calc R . .
H75C_1 H 0.6721 1.1190 0.3817 0.120 Uiso 1 1 calc RD . .
C76_1 C 0.8216(11) 0.9310(7) 0.3730(7) 0.025(6) Uiso 1 1 d . . .
C77_1 C 0.7967(10) 0.9499(8) 0.4103(8) 0.035(7) Uiso 1 1 d D . .
C78_1 C 0.8302(16) 0.9468(10) 0.4468(11) 0.069(10) Uiso 1 1 d . . .
H78_1 H 0.8128 0.9626 0.4719 0.083 Uiso 1 1 calc R . .
C79_1 C 0.8883(16) 0.9214(12) 0.4475(11) 0.083(11) Uiso 1 1 d D . .
C80_1 C 0.9104(19) 0.9000(12) 0.4105(12) 0.088(12) Uiso 1 1 d . . .
H80_1 H 0.9479 0.8795 0.4109 0.106 Uiso 1 1 calc R . .
C81_1 C 0.8807(14) 0.9064(9) 0.3711(9) 0.047(8) Uiso 1 1 d . . .
C82_1 C 0.7334(12) 0.9772(10) 0.4208(6) 0.074(10) Uiso 1 1 d D . .
H82_1 H 0.7098 0.9680 0.3961 0.089 Uiso 1 1 calc RD . .
C83_1 C 0.7410(17) 1.0260(11) 0.4070(11) 0.081(11) Uiso 1 1 d . . .
H83A_1 H 0.6975 1.0418 0.4068 0.122 Uiso 1 1 calc R . .
H83B_1 H 0.7638 1.0271 0.3781 0.122 Uiso 1 1 calc R . .
H83C_1 H 0.7665 1.0404 0.4273 0.122 Uiso 1 1 calc R . .
C84_1 C 0.6829(18) 0.9696(12) 0.4549(12) 0.096(12) Uiso 1 1 d . . .
H84A_1 H 0.6420 0.9862 0.4486 0.143 Uiso 1 1 calc R . .
H84B_1 H 0.6964 0.9796 0.4823 0.143 Uiso 1 1 calc R . .
H84C_1 H 0.6760 0.9376 0.4570 0.143 Uiso 1 1 calc R . .
C85_1 C 0.9223(12) 0.9259(9) 0.4877(11) 0.132(17) Uiso 1 1 d D . .
H85_1 H 0.9059 0.9528 0.5049 0.159 Uiso 1 1 calc R . .
C86_1 C 0.9956(13) 0.9213(11) 0.4791(11) 0.084 Uiso 1 1 d D . .
H86A_1 H 1.0090 0.8922 0.4664 0.126 Uiso 1 1 calc R . .
H86B_1 H 1.0157 0.9238 0.5063 0.126 Uiso 1 1 calc R . .
H86C_1 H 1.0099 0.9450 0.4592 0.126 Uiso 1 1 calc R . .
C87_1 C 0.9045(16) 0.8828(9) 0.5089(10) 0.070 Uiso 1 1 d D . .
H87A_1 H 0.9053 0.8852 0.5401 0.105 Uiso 1 1 calc R . .
H87B_1 H 0.9362 0.8587 0.4983 0.105 Uiso 1 1 calc R . .
H87C_1 H 0.8604 0.8763 0.5021 0.105 Uiso 1 1 calc R . .
C88_1 C 0.9135(15) 0.8879(9) 0.3274(9) 0.053(8) Uiso 1 1 d . . .
H88_1 H 0.8784 0.8825 0.3083 0.064 Uiso 1 1 calc R . .
C89_1 C 0.9572(14) 0.8427(9) 0.3326(9) 0.057(8) Uiso 1 1 d . . .
H89A_1 H 0.9724 0.8309 0.3041 0.086 Uiso 1 1 calc R . .
H89B_1 H 0.9310 0.8209 0.3487 0.086 Uiso 1 1 calc R . .
H89C_1 H 0.9951 0.8483 0.3483 0.086 Uiso 1 1 calc R . .
C90_1 C 0.9575(14) 0.9220(9) 0.3056(10) 0.058(9) Uani 1 1 d . . .
H90A_1 H 0.9725 0.9123 0.2764 0.087 Uiso 1 1 calc R . .
H90B_1 H 0.9954 0.9247 0.3222 0.087 Uiso 1 1 calc R . .
H90C_1 H 0.9326 0.9510 0.3043 0.087 Uiso 1 1 calc R . .
C91_1 C 0.9918(12) 1.0608(8) 0.1637(8) 0.030(6) Uiso 1 1 d . . .
C92_1 C 1.0188(12) 1.0696(8) 0.1218(8) 0.032(6) Uiso 1 1 d . . .
C93_1 C 1.0870(13) 1.0794(8) 0.1151(9) 0.042(7) Uiso 1 1 d . . .
H93_1 H 1.1056 1.0868 0.0872 0.051 Uiso 1 1 calc R . .
C94_1 C 1.1248(14) 1.0779(9) 0.1498(9) 0.045(7) Uiso 1 1 d . . .
C95_1 C 1.0959(13) 1.0676(8) 0.1899(9) 0.045(7) Uiso 1 1 d . . .
H95_1 H 1.1224 1.0673 0.2135 0.054 Uiso 1 1 calc R . .
C96_1 C 1.0333(12) 1.0580(8) 0.1983(8) 0.035(7) Uiso 1 1 d . . .
C97_1 C 0.9805(12) 1.0732(7) 0.0831(7) 0.026(6) Uiso 1 1 d . . .
H97_1 H 0.9339 1.0685 0.0932 0.031 Uiso 1 1 calc RD . .
C98_1 C 1.0034(13) 1.0365(8) 0.0507(8) 0.045(7) Uiso 1 1 d . . .
H98A_1 H 0.9737 1.0372 0.0277 0.067 Uiso 1 1 calc R . .
H98B_1 H 1.0033 1.0074 0.0654 0.067 Uiso 1 1 calc R . .
H98C_1 H 1.0479 1.0414 0.0383 0.067 Uiso 1 1 calc R . .
C99_1 C 0.9809(13) 1.1188(8) 0.0606(8) 0.038(7) Uiso 1 1 d . . .
H99A_1 H 0.9578 1.1180 0.0344 0.058 Uiso 1 1 calc R . .
H99B_1 H 1.0263 1.1261 0.0530 0.058 Uiso 1 1 calc R . .
H99C_1 H 0.9587 1.1415 0.0800 0.058 Uiso 1 1 calc R . .
C100_1 C 1.1967(15) 1.0878(10) 0.1441(10) 0.058(9) Uiso 1 1 d . . .
H100_1 H 1.2029 1.1118 0.1648 0.069 Uiso 1 1 calc R . .
C101_1 C 1.2448(18) 1.0483(12) 0.1535(14) 0.111(15) Uani 1 1 d . . .
H01A_1 H 1.2861 1.0509 0.1356 0.167 Uiso 1 1 calc R . .
H01B_1 H 1.2259 1.0204 0.1470 0.167 Uiso 1 1 calc R . .
H01C_1 H 1.2531 1.0483 0.1840 0.167 Uiso 1 1 calc R . .
C102_1 C 1.224(2) 1.1031(13) 0.1001(13) 0.111(14) Uiso 1 1 d . . .
H02A_1 H 1.2707 1.1067 0.1002 0.167 Uiso 1 1 calc R . .
H02B_1 H 1.2010 1.1316 0.0927 0.167 Uiso 1 1 calc R . .
H02C_1 H 1.2167 1.0808 0.0787 0.167 Uiso 1 1 calc R . .
C103_1 C 1.0106(14) 1.0474(8) 0.2451(8) 0.042(7) Uiso 1 1 d . . .
H103_1 H 0.9636 1.0403 0.2467 0.051 Uiso 1 1 calc R . .
C104_1 C 1.0164(14) 1.0859(9) 0.2735(9) 0.055(8) Uiso 1 1 d . . .
H04A_1 H 0.9982 1.0790 0.3028 0.082 Uiso 1 1 calc R . .
H04B_1 H 0.9920 1.1123 0.2625 0.082 Uiso 1 1 calc R . .
H04C_1 H 1.0627 1.0918 0.2739 0.082 Uiso 1 1 calc R . .
C105_1 C 1.0516(15) 1.0056(10) 0.2580(10) 0.064(9) Uani 1 1 d . . .
H05A_1 H 1.0443 0.9809 0.2393 0.096 Uiso 1 1 calc R . .
H05B_1 H 1.0387 0.9977 0.2880 0.096 Uiso 1 1 calc R . .
H05C_1 H 1.0982 1.0115 0.2550 0.096 Uiso 1 1 calc R . .
C106_1 C 0.8527(12) 1.1562(8) 0.2806(7) 0.037(7) Uiso 1 1 d D . .
C107_1 C 0.8875(13) 1.1839(9) 0.2557(9) 0.048(8) Uiso 1 1 d . . .
H107_1 H 0.8954 1.1779 0.2258 0.058 Uiso 1 1 calc RD . .
C108_1 C 0.9135(14) 1.2223(10) 0.2723(10) 0.058(9) Uiso 1 1 d . . .
H108_1 H 0.9381 1.2414 0.2537 0.070 Uiso 1 1 calc R . .
C109_1 C 0.9029(15) 1.2310(10) 0.3145(10) 0.057(8) Uiso 1 1 d . . .
C110_1 C 0.8670(15) 1.2021(9) 0.3401(11) 0.077(10) Uiso 1 1 d D . .
H110_1 H 0.8586 1.2086 0.3698 0.092 Uiso 1 1 calc R . .
C111_1 C 0.8421(15) 1.1637(9) 0.3250(7) 0.072(10) Uiso 1 1 d D . .
H111_1 H 0.8193 1.1438 0.3438 0.087 Uiso 1 1 calc R . .
C112_1 C 0.9250(16) 1.2719(10) 0.3342(11) 0.078(10) Uiso 1 1 d . . .
H12D_1 H 0.9417 1.2640 0.3620 0.117 Uiso 1 1 calc R . .
H12E_1 H 0.8879 1.2942 0.3384 0.117 Uiso 1 1 calc R . .
H12F_1 H 0.9599 1.2841 0.3150 0.117 Uiso 1 1 calc R . .
C113_1 C 1.0522(12) 0.8456(8) 0.1541(8) 0.032(6) Uiso 1 1 d . . .
C114_1 C 1.0890(13) 0.8147(8) 0.1758(9) 0.045(7) Uiso 1 1 d . . .
H114_1 H 1.0749 0.8062 0.2044 0.054 Uiso 1 1 calc R . .
C115_1 C 1.1476(13) 0.7957(9) 0.1555(9) 0.047(8) Uiso 1 1 d . . .
H115_1 H 1.1754 0.7766 0.1717 0.056 Uiso 1 1 calc R . .
C116_1 C 1.1664(14) 0.8037(9) 0.1129(9) 0.050(8) Uiso 1 1 d . . .
C117_1 C 1.1267(13) 0.8354(8) 0.0902(9) 0.045(7) Uiso 1 1 d . . .
H117_1 H 1.1394 0.8432 0.0612 0.054 Uiso 1 1 calc R . .
C118_1 C 1.0697(12) 0.8543(8) 0.1110(8) 0.036(7) Uiso 1 1 d . . .
H118_1 H 1.0416 0.8739 0.0954 0.043 Uiso 1 1 calc R . .
C119_1 C 1.2292(13) 0.7832(9) 0.0887(9) 0.054(8) Uiso 1 1 d . . .
H19A_1 H 1.2364 0.7519 0.0976 0.082 Uiso 1 1 calc R . .
H19B_1 H 1.2665 0.7996 0.0953 0.082 Uiso 1 1 calc R . .
H19C_1 H 1.2249 0.7848 0.0576 0.082 Uiso 1 1 calc R . .
Sn11_2 Sn 1.18203(8) 0.55976(5) 0.24273(5) 0.0267(4) Uani 1 1 d . . .
Sn12_2 Sn 1.07397(8) 0.49329(6) 0.29169(5) 0.0288(5) Uani 1 1 d . . .
Sn13_2 Sn 1.35103(8) 0.54849(6) 0.27983(5) 0.0300(5) Uani 1 1 d . . .
Sn14_2 Sn 1.07084(9) 0.51850(6) 0.18166(5) 0.0311(5) Uani 1 1 d D . .
Sn15_2 Sn 1.26829(8) 0.66439(6) 0.26286(6) 0.0301(5) Uani 1 1 d D . .
Sn16_2 Sn 1.32438(9) 0.59255(6) 0.18558(5) 0.0313(5) Uani 1 1 d . . .
Sn17_2 Sn 1.17113(9) 0.43119(5) 0.21698(5) 0.0298(5) Uani 1 1 d . . .
Sn18_2 Sn 1.25459(8) 0.47381(6) 0.31443(5) 0.0288(5) Uani 1 1 d . . .
Sn19_2 Sn 1.44665(9) 0.46331(6) 0.31118(6) 0.0390(5) Uani 1 1 d D . .
Sn20_2 Sn 1.33605(9) 0.63650(6) 0.35495(6) 0.0361(5) Uani 1 1 d . . .
S3_2 S 1.4992(4) 0.6381(3) 0.3270(2) 0.046(2) Uani 1 1 d . . .
S4_2 S 1.4022(3) 0.4140(2) 0.2219(2) 0.0406(19) Uani 1 1 d . . .
O31_2 O 1.4880(9) 0.6692(6) 0.2919(6) 0.055(5) Uani 1 1 d . . .
O32_2 O 1.3728(8) 0.4495(5) 0.1976(5) 0.040(5) Uani 1 1 d . . .
O33_2 O 1.3550(8) 0.3884(5) 0.2473(6) 0.042(5) Uani 1 1 d . . .
O34_2 O 1.4411(8) 0.6396(6) 0.3598(5) 0.041(5) Uani 1 1 d . . .
O35_2 O 1.3523(7) 0.4821(5) 0.2974(5) 0.031(4) Uani 1 1 d . . .
O36_2 O 1.1073(7) 0.5576(5) 0.2915(5) 0.026(4) Uani 1 1 d . . .
H36_2 H 1.0911 0.5812 0.3102 0.031 Uiso 1 1 calc R . .
O37_2 O 1.1440(7) 0.4984(5) 0.2365(5) 0.029(4) Uani 1 1 d . . .
O38_2 O 1.4495(7) 0.5273(5) 0.2843(5) 0.035(4) Uani 1 1 d . . .
H38_2 H 1.4871 0.5431 0.2760 0.042 Uiso 1 1 calc R . .
O39_2 O 1.2419(8) 0.5636(5) 0.1918(4) 0.032(4) Uani 1 1 d . . .
H39_2 H 1.2299 0.5498 0.1668 0.039 Uiso 1 1 calc RD . .
O40_2 O 1.2919(8) 0.6597(5) 0.1951(5) 0.034(4) Uani 1 1 d . . .
H40_2 H 1.2886 0.6828 0.1740 0.040 Uiso 1 1 calc R . .
O41_2 O 1.1879(8) 0.6258(5) 0.2491(5) 0.036(4) Uani 1 1 d . . .
H41_2 H 1.1482 0.6431 0.2455 0.043 Uiso 1 1 calc RD . .
O42_2 O 1.1571(7) 0.4790(5) 0.3302(5) 0.030(4) Uani 1 1 d . . .
H42_2 H 1.1450 0.4744 0.3599 0.036 Uiso 1 1 calc R . .
O43_2 O 1.3520(7) 0.5751(5) 0.3363(5) 0.034(4) Uani 1 1 d . . .
H43_2 H 1.3619 0.5544 0.3586 0.041 Uiso 1 1 calc RD . .
O44_2 O 1.4533(8) 0.4294(6) 0.2499(5) 0.044(5) Uani 1 1 d . . .
O45_2 O 1.2476(8) 0.6446(5) 0.3266(5) 0.030(4) Uiso 1 1 d . . .
H45_2 H 1.2053 0.6400 0.3403 0.036 Uiso 1 1 calc R . .
O46_2 O 1.0947(7) 0.4513(5) 0.1779(5) 0.030(4) Uani 1 1 d . . .
H46_2 H 1.0740 0.4316 0.1608 0.036 Uiso 1 1 calc R . .
O47_2 O 1.1030(7) 0.5754(5) 0.2053(5) 0.030(4) Uani 1 1 d . . .
H47_2 H 1.0847 0.6047 0.2001 0.036 Uiso 1 1 calc R . .
O48_2 O 1.1597(8) 0.5195(5) 0.1401(5) 0.040(5) Uani 1 1 d D . .
H48A_2 H 1.169(4) 0.4925(5) 0.141(4) 0.060 Uiso 1 1 d D . .
H48B_2 H 1.140(4) 0.5376(15) 0.125(3) 0.060 Uiso 1 1 d D . .
O49_2 O 1.0152(8) 0.5094(5) 0.2404(5) 0.040(5) Uani 1 1 d . . .
H49_2 H 0.9686 0.5121 0.2436 0.047 Uiso 1 1 calc R . .
O50_2 O 1.5198(9) 0.5925(6) 0.3159(7) 0.066(6) Uani 1 1 d . . .
O51_2 O 1.0946(8) 0.4290(5) 0.2656(5) 0.032(4) Uani 1 1 d . . .
H51_2 H 1.0726 0.4032 0.2746 0.039 Uiso 1 1 calc RD . .
O52_2 O 1.3491(8) 0.6752(5) 0.3012(5) 0.041(5) Uani 1 1 d . . .
H52_2 H 1.3836 0.6942 0.2942 0.049 Uiso 1 1 calc R . .
O53_2 O 1.4158(9) 0.5003(7) 0.3699(6) 0.065(6) Uani 1 1 d D . .
H53A_2 H 1.4540(18) 0.5047(11) 0.373(4) 0.097 Uiso 1 1 d D . .
H53B_2 H 1.395(2) 0.4810(19) 0.383(4) 0.097 Uiso 1 1 d D . .
O54_2 O 1.2514(7) 0.5348(5) 0.2837(5) 0.029(4) Uani 1 1 d . . .
O55_2 O 1.4490(10) 0.4076(8) 0.3414(9) 0.61(9) Uani 1 1 d . . .
H55_2 H 1.4168 0.3936 0.3359 0.915 Uiso 1 1 calc RD . .
O56_2 O 1.2411(7) 0.4379(5) 0.2623(5) 0.029(4) Uani 1 1 d . . .
H56_2 H 1.2780 0.4174 0.2560 0.035 Uiso 1 1 calc R . .
O57_2 O 1.3280(7) 0.6073(5) 0.2500(5) 0.028(4) Uani 1 1 d . . .
O58_2 O 1.2778(7) 0.4172(5) 0.3448(5) 0.029(4) Uiso 1 1 d . . .
H58_2 H 1.3025 0.4005 0.3281 0.044 Uiso 1 1 calc RD . .
O59_2 O 1.2651(9) 0.5029(6) 0.3742(5) 0.041(5) Uani 1 1 d D . .
H59A_2 H 1.265(13) 0.5301(9) 0.375(7) 0.049 Uiso 1 1 d D . .
H59B_2 H 1.256(13) 0.487(5) 0.395(4) 0.049 Uiso 1 1 d D . .
O60_2 O 1.3714(8) 0.5375(5) 0.2153(5) 0.033(4) Uani 1 1 d . . .
H60_2 H 1.3965 0.5131 0.2019 0.040 Uiso 1 1 calc R . .
O61_2 O 1.2313(8) 0.4603(5) 0.1715(5) 0.034(4) Uani 1 1 d . . .
H61_2 H 1.2702 0.4508 0.1740 0.052 Uiso 1 1 calc R . .
C120_2 C 1.0044(12) 0.4936(8) 0.3473(8) 0.037(7) Uiso 1 1 d . . .
C121_2 C 0.9630(12) 0.5328(8) 0.3560(8) 0.037(7) Uiso 1 1 d . . .
C122_2 C 0.9243(14) 0.5342(10) 0.3963(9) 0.055(8) Uiso 1 1 d . . .
H122_2 H 0.8952 0.5596 0.4028 0.066 Uiso 1 1 calc R . .
C123_2 C 0.9273(14) 0.5021(9) 0.4242(11) 0.066(9) Uiso 1 1 d D . .
C124_2 C 0.9668(14) 0.4627(9) 0.4164(10) 0.063(9) Uiso 1 1 d D . .
H124_2 H 0.9684 0.4389 0.4369 0.075 Uiso 1 1 calc R . .
C125_2 C 1.0051(13) 0.4604(8) 0.3749(8) 0.038(7) Uiso 1 1 d . . .
C126_2 C 0.9516(13) 0.5692(8) 0.3259(9) 0.042(7) Uiso 1 1 d . . .
H126_2 H 0.9824 0.5635 0.2995 0.051 Uiso 1 1 calc R . .
C127_2 C 0.9667(15) 0.6162(10) 0.3449(10) 0.066(9) Uiso 1 1 d . . .
H27A_2 H 0.9729 0.6378 0.3213 0.099 Uiso 1 1 calc R . .
H27B_2 H 1.0066 0.6125 0.3601 0.099 Uiso 1 1 calc R . .
H27C_2 H 0.9298 0.6269 0.3650 0.099 Uiso 1 1 calc R . .
C128_2 C 0.8827(17) 0.5730(12) 0.3121(12) 0.090(12) Uiso 1 1 d . . .
H28A_2 H 0.8752 0.6012 0.2966 0.134 Uiso 1 1 calc R . .
H28B_2 H 0.8513 0.5721 0.3376 0.134 Uiso 1 1 calc R . .
H28C_2 H 0.8768 0.5481 0.2933 0.134 Uiso 1 1 calc R . .
C129_2 C 0.8876(17) 0.5039(12) 0.4661(13) 0.108(14) Uiso 1 1 d D . .
H129_2 H 0.8526 0.5256 0.4564 0.129 Uiso 1 1 calc R . .
C130_2 C 0.842(2) 0.4691(13) 0.4814(14) 0.123(16) Uiso 1 1 d D . .
H30A_2 H 0.8115 0.4648 0.4595 0.185 Uiso 1 1 calc R . .
H30B_2 H 0.8166 0.4789 0.5082 0.185 Uiso 1 1 calc R . .
H30C_2 H 0.8670 0.4410 0.4867 0.185 Uiso 1 1 calc R . .
C131_2 C 0.908(3) 0.5335(16) 0.4999(15) 0.17(2) Uiso 1 1 d D . .
H31A_2 H 0.9539 0.5404 0.4927 0.261 Uiso 1 1 calc R . .
H31B_2 H 0.9044 0.5182 0.5279 0.261 Uiso 1 1 calc R . .
H31C_2 H 0.8800 0.5611 0.5012 0.261 Uiso 1 1 calc R . .
C132_2 C 1.0408(16) 0.4139(10) 0.3772(6) 0.071(10) Uiso 1 1 d . . .
H132_2 H 1.0679 0.4149 0.3490 0.085 Uiso 1 1 calc RD . .
C133_2 C 1.0928(15) 0.3992(10) 0.4040(10) 0.070(10) Uiso 1 1 d . . .
H33A_2 H 1.1194 0.4243 0.4087 0.105 Uiso 1 1 calc R . .
H33B_2 H 1.1207 0.3751 0.3896 0.105 Uiso 1 1 calc R . .
H33C_2 H 1.0736 0.3884 0.4318 0.105 Uiso 1 1 calc R . .
C134_2 C 0.9943(14) 0.3757(9) 0.3658(10) 0.058(9) Uiso 1 1 d . . .
H34A_2 H 1.0211 0.3478 0.3600 0.087 Uiso 1 1 calc R . .
H34B_2 H 0.9717 0.3847 0.3403 0.087 Uiso 1 1 calc R . .
H34C_2 H 0.9619 0.3712 0.3902 0.087 Uiso 1 1 calc R . .
C135_2 C 1.3871(12) 0.5983(7) 0.1287(7) 0.028(6) Uiso 1 1 d . . .
C136_2 C 1.4458(13) 0.6169(8) 0.1324(8) 0.040(7) Uiso 1 1 d . . .
C137_2 C 1.4902(14) 0.6216(9) 0.0964(9) 0.052(8) Uiso 1 1 d . . .
H137_2 H 1.5295 0.6360 0.0986 0.062 Uiso 1 1 calc R . .
C138_2 C 1.4755(12) 0.6046(10) 0.0560(11) 0.071(10) Uiso 1 1 d D . .
C139_2 C 1.4163(12) 0.5847(9) 0.0537(10) 0.059(9) Uiso 1 1 d D . .
H139_2 H 1.4049 0.5735 0.0272 0.071 Uiso 1 1 calc R . .
C140_2 C 1.3755(12) 0.5819(9) 0.0903(9) 0.043(7) Uiso 1 1 d D . .
C141_2 C 1.4664(14) 0.6348(9) 0.1745(9) 0.047(8) Uiso 1 1 d . . .
H141_2 H 1.4264 0.6368 0.1954 0.056 Uiso 1 1 calc R . .
C142_2 C 1.4940(16) 0.6803(10) 0.1728(10) 0.070(10) Uani 1 1 d . . .
H42A_2 H 1.4999 0.6897 0.2020 0.105 Uiso 1 1 calc R . .
H42B_2 H 1.4636 0.7019 0.1596 0.105 Uiso 1 1 calc R . .
H42C_2 H 1.5365 0.6787 0.1556 0.105 Uiso 1 1 calc R . .
C143_2 C 1.5165(15) 0.6010(10) 0.1936(10) 0.063(9) Uiso 1 1 d . . .
H43A_2 H 1.5296 0.6126 0.2205 0.094 Uiso 1 1 calc R . .
H43B_2 H 1.5552 0.5963 0.1730 0.094 Uiso 1 1 calc R . .
H43C_2 H 1.4966 0.5726 0.1994 0.094 Uiso 1 1 calc R . .
C144_2 C 1.5222(16) 0.6134(9) 0.0143(14) 0.103(13) Uiso 1 1 d D . .
H144_2 H 1.4929 0.6160 -0.0098 0.124 Uiso 1 1 calc R . .
C145_2 C 1.561(3) 0.5693(13) 0.0081(16) 0.21(4) Uani 1 1 d D . .
H45A_2 H 1.5564 0.5518 0.0349 0.318 Uiso 1 1 calc RD . .
H45B_2 H 1.6069 0.5742 0.0004 0.318 Uiso 1 1 calc R . .
H45C_2 H 1.5436 0.5531 -0.0150 0.318 Uiso 1 1 calc R . .
C146_2 C 1.562(2) 0.6536(13) 0.0101(18) 0.18(2) Uiso 1 1 d D . .
H46A_2 H 1.5380 0.6782 0.0265 0.265 Uiso 1 1 calc R . .
H46B_2 H 1.5680 0.6624 -0.0203 0.265 Uiso 1 1 calc R . .
H46C_2 H 1.6042 0.6465 0.0213 0.265 Uiso 1 1 calc R . .
C147_2 C 1.3186(15) 0.5601(13) 0.0747(7) 0.118(15) Uiso 1 1 d D . .
H147_2 H 1.2879 0.5675 0.1007 0.142 Uiso 1 1 calc RD . .
C148_2 C 1.2752(18) 0.5762(12) 0.0448(12) 0.091(12) Uiso 1 1 d . . .
H4'A_2 H 1.2491 0.5520 0.0369 0.137 Uiso 1 1 calc R . .
H4'B_2 H 1.3002 0.5872 0.0190 0.137 Uiso 1 1 calc R . .
H4'C_2 H 1.2460 0.6005 0.0576 0.137 Uiso 1 1 calc R . .
C149_2 C 1.3242(19) 0.5091(12) 0.0836(13) 0.102(13) Uiso 1 1 d . . .
H49A_2 H 1.2819 0.4969 0.0804 0.153 Uiso 1 1 calc R . .
H49B_2 H 1.3363 0.5034 0.1130 0.153 Uiso 1 1 calc R . .
H49C_2 H 1.3579 0.4948 0.0631 0.153 Uiso 1 1 calc R . .
C150_2 C 1.3181(14) 0.6642(9) 0.4183(9) 0.053(8) Uiso 1 1 d . . .
C151_2 C 1.2912(14) 0.7093(9) 0.4226(9) 0.049(8) Uiso 1 1 d . . .
C152_2 C 1.2784(17) 0.7247(12) 0.4664(11) 0.078(10) Uiso 1 1 d . . .
H152_2 H 1.2624 0.7548 0.4716 0.093 Uiso 1 1 calc R . .
C153_2 C 1.2893(16) 0.6958(9) 0.5015(10) 0.075(10) Uiso 1 1 d D . .
C154_2 C 1.3167(14) 0.6525(8) 0.4934(10) 0.058(9) Uiso 1 1 d D . .
H154_2 H 1.3271 0.6332 0.5166 0.070 Uiso 1 1 calc R . .
C155_2 C 1.3283(13) 0.6383(7) 0.4524(9) 0.045(7) Uiso 1 1 d D . .
C156_2 C 1.2832(16) 0.7411(10) 0.3844(10) 0.066(9) Uiso 1 1 d . . .
H156_2 H 1.2713 0.7233 0.3599 0.079 Uiso 1 1 calc R . .
C157_2 C 1.3460(18) 0.7608(12) 0.3706(12) 0.097(13) Uiso 1 1 d . . .
H57A_2 H 1.3817 0.7373 0.3690 0.146 Uiso 1 1 calc R . .
H57B_2 H 1.3546 0.7831 0.3916 0.146 Uiso 1 1 calc R . .
H57C_2 H 1.3432 0.7750 0.3423 0.146 Uiso 1 1 calc R . .
C158_2 C 1.230(2) 0.7781(13) 0.3929(14) 0.117(15) Uiso 1 1 d . . .
H58A_2 H 1.1902 0.7656 0.4068 0.176 Uiso 1 1 calc R . .
H58B_2 H 1.2195 0.7925 0.3656 0.176 Uiso 1 1 calc R . .
H58C_2 H 1.2447 0.8002 0.4118 0.176 Uiso 1 1 calc R . .
C159_2 C 1.2687(19) 0.7138(17) 0.5456(10) 0.16(2) Uiso 1 1 d D . .
H159_2 H 1.2327 0.7359 0.5377 0.192 Uiso 1 1 calc R . .
C160_2 C 1.229(3) 0.6851(16) 0.5759(17) 0.181 Uiso 1 1 d D . .
H60A_2 H 1.1978 0.6700 0.5598 0.272 Uiso 1 1 calc R . .
H60B_2 H 1.2041 0.7038 0.5981 0.272 Uiso 1 1 calc R . .
H60C_2 H 1.2577 0.6629 0.5894 0.272 Uiso 1 1 calc R . .
C161_2 C 1.315(3) 0.7460(19) 0.560(2) 0.235 Uiso 1 1 d D . .
H61A_2 H 1.2974 0.7766 0.5544 0.352 Uiso 1 1 calc R . .
H61B_2 H 1.3579 0.7406 0.5446 0.352 Uiso 1 1 calc R . .
H61C_2 H 1.3183 0.7420 0.5911 0.352 Uiso 1 1 calc R . .
C162_2 C 1.3588(11) 0.5922(7) 0.4593(6) 0.100(14) Uani 1 1 d D . .
H162_2 H 1.3565 0.5835 0.4287 0.120 Uiso 1 1 calc RD . .
C163_2 C 1.3269(16) 0.5518(9) 0.4772(11) 0.083(11) Uiso 1 1 d D . .
H63A_2 H 1.3597 0.5265 0.4775 0.125 Uiso 1 1 calc R . .
H63B_2 H 1.2922 0.5447 0.4593 0.125 Uiso 1 1 calc R . .
H63C_2 H 1.3078 0.5577 0.5067 0.125 Uiso 1 1 calc R . .
C164_2 C 1.4324(11) 0.5887(11) 0.4559(10) 0.087(12) Uani 1 1 d D . .
H64A_2 H 1.4484 0.5573 0.4565 0.131 Uiso 1 1 calc R . .
H64B_2 H 1.4478 0.6041 0.4801 0.131 Uiso 1 1 calc R . .
H64C_2 H 1.4491 0.6026 0.4288 0.131 Uiso 1 1 calc R . .
C165_2 C 1.0060(14) 0.5444(9) 0.1352(9) 0.049(8) Uiso 1 1 d . . .
C166_2 C 0.9646(13) 0.5815(9) 0.1436(8) 0.050(8) Uiso 1 1 d D . .
C167_2 C 0.9367(14) 0.6035(9) 0.1090(8) 0.058(9) Uiso 1 1 d D . .
H167_2 H 0.9092 0.6297 0.1151 0.070 Uiso 1 1 calc R . .
C168_2 C 0.9458(15) 0.5902(10) 0.0672(12) 0.079(11) Uiso 1 1 d D . .
C169_2 C 0.9879(14) 0.5520(9) 0.0595(11) 0.067(9) Uiso 1 1 d D . .
H169_2 H 0.9962 0.5423 0.0305 0.080 Uiso 1 1 calc R . .
C170_2 C 1.0182(15) 0.5274(10) 0.0908(10) 0.058(9) Uiso 1 1 d . . .
C171_2 C 0.9474(12) 0.5980(8) 0.1888(9) 0.053(8) Uiso 1 1 d D . .
H171_2 H 0.9779 0.5800 0.2068 0.063 Uiso 1 1 calc R . .
C172_2 C 0.960(2) 0.6456(8) 0.1960(13) 0.113(14) Uiso 1 1 d D . .
H72A_2 H 1.0038 0.6516 0.1826 0.169 Uiso 1 1 calc R . .
H72B_2 H 0.9583 0.6511 0.2270 0.169 Uiso 1 1 calc R . .
H72C_2 H 0.9270 0.6653 0.1831 0.169 Uiso 1 1 calc R . .
C173_2 C 0.8823(11) 0.5786(14) 0.198(2) 0.23(3) Uiso 1 1 d D . .
H73A_2 H 0.8721 0.5761 0.2293 0.344 Uiso 1 1 calc RD . .
H73B_2 H 0.8838 0.5490 0.1853 0.344 Uiso 1 1 calc RD . .
H73C_2 H 0.8482 0.5981 0.1858 0.344 Uiso 1 1 calc RD . .
C174_2 C 0.9188(13) 0.6170(12) 0.0306(12) 0.088(11) Uiso 1 1 d D . .
H174_2 H 0.9298 0.5988 0.0041 0.105 Uiso 1 1 calc R . .
C175_2 C 0.950(2) 0.6585(13) 0.0229(14) 0.117(15) Uiso 1 1 d . . .
H75A_2 H 0.9290 0.6755 0.0001 0.175 Uiso 1 1 calc R . .
H75B_2 H 0.9966 0.6521 0.0139 0.175 Uiso 1 1 calc R . .
H75C_2 H 0.9452 0.6759 0.0494 0.175 Uiso 1 1 calc R . .
C176_2 C 0.8454(13) 0.6210(13) 0.0381(13) 0.108(14) Uiso 1 1 d D . .
H76A_2 H 0.8263 0.6195 0.0104 0.162 Uiso 1 1 calc R . .
H76B_2 H 0.8312 0.6496 0.0516 0.162 Uiso 1 1 calc R . .
H76C_2 H 0.8308 0.5966 0.0569 0.162 Uiso 1 1 calc R . .
C177_2 C 1.0517(11) 0.4831(8) 0.0795(9) 0.044(7) Uiso 1 1 d D . .
H177_2 H 1.0756 0.4736 0.1051 0.066 Uiso 1 1 calc R . .
C178_2 C 1.1046(16) 0.4888(10) 0.0434(11) 0.075(11) Uani 1 1 d . . .
H78A_2 H 1.1310 0.4606 0.0388 0.113 Uiso 1 1 calc R . .
H78B_2 H 1.1329 0.5119 0.0510 0.113 Uiso 1 1 calc R . .
H78C_2 H 1.0844 0.4977 0.0169 0.113 Uiso 1 1 calc R . .
C179_2 C 1.0061(14) 0.4473(9) 0.0739(10) 0.071(10) Uiso 1 1 d D . .
H79A_2 H 1.0315 0.4202 0.0633 0.106 Uiso 1 1 calc R . .
H79B_2 H 0.9749 0.4573 0.0531 0.106 Uiso 1 1 calc R . .
H79C_2 H 0.9821 0.4408 0.1016 0.106 Uiso 1 1 calc R . .
C180_2 C 1.2328(9) 0.7334(8) 0.2661(8) 0.036(7) Uiso 1 1 d D . .
C181_2 C 1.1702(9) 0.7444(8) 0.2864(8) 0.041(7) Uiso 1 1 d D . .
C182_2 C 1.1529(14) 0.7924(9) 0.2906(9) 0.049(8) Uiso 1 1 d D . .
H182_2 H 1.1102 0.8021 0.3026 0.059 Uiso 1 1 calc RD . .
C183_2 C 1.1952(14) 0.8232(9) 0.2779(9) 0.050(8) Uiso 1 1 d . . .
C184_2 C 1.2518(13) 0.8094(9) 0.2563(8) 0.042(7) Uiso 1 1 d . . .
H184_2 H 1.2797 0.8313 0.2446 0.051 Uiso 1 1 calc R . .
C185_2 C 1.2729(14) 0.7642(9) 0.2496(9) 0.049(8) Uiso 1 1 d . . .
C186_2 C 1.1127(11) 0.7217(8) 0.3074(5) 0.088(11) Uiso 1 1 d D . .
H186_2 H 1.1334 0.6907 0.3041 0.106 Uiso 1 1 calc RD . .
C187_2 C 1.0659(13) 0.7180(10) 0.2734(8) 0.067(9) Uiso 1 1 d D . .
H87A_2 H 1.0323 0.6977 0.2836 0.101 Uiso 1 1 calc R . .
H87B_2 H 1.0899 0.7063 0.2470 0.101 Uiso 1 1 calc R . .
H87C_2 H 1.0449 0.7475 0.2676 0.101 Uiso 1 1 calc R . .
C188_2 C 1.0890(15) 0.7167(10) 0.3540(6) 0.066(9) Uiso 1 1 d D . .
H88A_2 H 1.0710 0.6876 0.3589 0.099 Uiso 1 1 calc R . .
H88B_2 H 1.0549 0.7404 0.3618 0.099 Uiso 1 1 calc R . .
H88C_2 H 1.1258 0.7191 0.3717 0.099 Uiso 1 1 calc R . .
C189_2 C 1.1785(14) 0.8731(10) 0.2851(10) 0.071(10) Uiso 1 1 d D . .
H189_2 H 1.2192 0.8886 0.2765 0.086 Uiso 1 1 calc R . .
C190_2 C 1.1584(18) 0.8839(10) 0.3347(10) 0.082(12) Uani 1 1 d . . .
H90A_2 H 1.1968 0.8785 0.3511 0.124 Uiso 1 1 calc R . .
H90B_2 H 1.1240 0.8647 0.3460 0.124 Uiso 1 1 calc R . .
H90C_2 H 1.1420 0.9152 0.3375 0.124 Uiso 1 1 calc R . .
C191_2 C 1.1267(18) 0.8922(13) 0.2576(12) 0.115(15) Uiso 1 1 d D . .
H91A_2 H 1.1099 0.9216 0.2683 0.172 Uiso 1 1 calc R . .
H91B_2 H 1.0908 0.8724 0.2586 0.172 Uiso 1 1 calc R . .
H91C_2 H 1.1457 0.8952 0.2278 0.172 Uiso 1 1 calc RD . .
C192_2 C 1.3389(14) 0.7533(9) 0.2253(9) 0.051(8) Uiso 1 1 d . . .
H192_2 H 1.3481 0.7202 0.2258 0.061 Uiso 1 1 calc R . .
C193_2 C 1.3946(15) 0.7741(10) 0.2438(10) 0.065(9) Uiso 1 1 d . . .
H93A_2 H 1.4360 0.7647 0.2273 0.098 Uiso 1 1 calc R . .
H93B_2 H 1.3966 0.7647 0.2740 0.098 Uiso 1 1 calc R . .
H93C_2 H 1.3876 0.8067 0.2423 0.098 Uiso 1 1 calc R . .
C194_2 C 1.3374(14) 0.7687(9) 0.1781(9) 0.055(8) Uiso 1 1 d . . .
H94A_2 H 1.3796 0.7601 0.1623 0.083 Uiso 1 1 calc R . .
H94B_2 H 1.3291 0.8012 0.1769 0.083 Uiso 1 1 calc R . .
H94C_2 H 1.3023 0.7546 0.1651 0.083 Uiso 1 1 calc R . .
C195_2 C 1.1969(12) 0.3629(8) 0.2030(8) 0.030(6) Uiso 1 1 d . . .
C196_2 C 1.2098(13) 0.3308(8) 0.2348(8) 0.039(7) Uiso 1 1 d . . .
C197_2 C 1.2427(13) 0.2905(9) 0.2243(9) 0.045(7) Uiso 1 1 d . . .
H197_2 H 1.2505 0.2694 0.2466 0.054 Uiso 1 1 calc R . .
C198_2 C 1.2650(13) 0.2794(8) 0.1819(9) 0.047(8) Uiso 1 1 d D . .
C199_2 C 1.2479(14) 0.3085(9) 0.1493(10) 0.059(9) Uani 1 1 d . . .
H199_2 H 1.2585 0.3002 0.1201 0.070 Uiso 1 1 calc R . .
C200_2 C 1.2148(12) 0.3503(8) 0.1589(8) 0.038(7) Uiso 1 1 d . . .
C201_2 C 1.1871(12) 0.3376(9) 0.2816(8) 0.039(7) Uiso 1 1 d . . .
H201_2 H 1.1776 0.3703 0.2863 0.046 Uiso 1 1 calc R . .
C202_2 C 1.2349(15) 0.3200(10) 0.3137(10) 0.062(9) Uiso 1 1 d . . .
H02A_2 H 1.2159 0.3267 0.3430 0.092 Uiso 1 1 calc R . .
H02B_2 H 1.2762 0.3344 0.3082 0.092 Uiso 1 1 calc R . .
H02C_2 H 1.2431 0.2877 0.3105 0.092 Uiso 1 1 calc R . .
C203_2 C 1.1228(15) 0.3142(10) 0.2929(10) 0.068(9) Uiso 1 1 d . . .
H03A_2 H 1.0882 0.3281 0.2763 0.102 Uiso 1 1 calc R . .
H03B_2 H 1.1096 0.3173 0.3237 0.102 Uiso 1 1 calc R . .
H03C_2 H 1.1300 0.2826 0.2858 0.102 Uiso 1 1 calc R . .
C204_2 C 1.3049(13) 0.2362(8) 0.1736(12) 0.085(11) Uiso 1 1 d D . .
H204_2 H 1.3041 0.2196 0.2016 0.102 Uiso 1 1 calc R . .
C205_2 C 1.276(2) 0.2072(14) 0.1426(14) 0.147(19) Uiso 1 1 d D . .
H05A_2 H 1.2827 0.1759 0.1514 0.221 Uiso 1 1 calc R . .
H05B_2 H 1.2975 0.2115 0.1136 0.221 Uiso 1 1 calc R . .
H05C_2 H 1.2289 0.2154 0.1424 0.221 Uiso 1 1 calc R . .
C206_2 C 1.3753(17) 0.244(2) 0.161(2) 0.24(3) Uiso 1 1 d D . .
H06A_2 H 1.3829 0.2449 0.1293 0.359 Uiso 1 1 calc R . .
H06B_2 H 1.4037 0.2202 0.1724 0.359 Uiso 1 1 calc R . .
H06C_2 H 1.3854 0.2728 0.1723 0.359 Uiso 1 1 calc R . .
C207_2 C 1.1967(10) 0.3788(8) 0.1200(8) 0.036(7) Uiso 1 1 d D . .
H207_2 H 1.1801 0.4088 0.1312 0.043 Uiso 1 1 calc R . .
C208_2 C 1.2529(14) 0.3859(9) 0.0879(9) 0.055(8) Uiso 1 1 d . . .
H08A_2 H 1.2861 0.4012 0.1015 0.082 Uiso 1 1 calc R . .
H08B_2 H 1.2376 0.4040 0.0639 0.082 Uiso 1 1 calc R . .
H08C_2 H 1.2720 0.3570 0.0771 0.082 Uiso 1 1 calc R . .
C209_2 C 1.1428(11) 0.3613(9) 0.0970(8) 0.052(8) Uiso 1 1 d D . .
H09A_2 H 1.1284 0.3835 0.0758 0.078 Uiso 1 1 calc R . .
H09B_2 H 1.1058 0.3554 0.1179 0.078 Uiso 1 1 calc R . .
H09C_2 H 1.1590 0.3336 0.0823 0.078 Uiso 1 1 calc R . .
C210_2 C 1.5471(13) 0.4502(8) 0.3227(8) 0.037(7) Uiso 1 1 d . . .
C211_2 C 1.5648(15) 0.4371(10) 0.3625(10) 0.060(9) Uiso 1 1 d . . .
C212_2 C 1.6344(17) 0.4302(11) 0.3703(12) 0.075(10) Uiso 1 1 d . . .
H212_2 H 1.6468 0.4203 0.3977 0.090 Uiso 1 1 calc R . .
C213_2 C 1.6807(18) 0.4380(11) 0.3379(12) 0.077(10) Uiso 1 1 d . . .
C214_2 C 1.6630(16) 0.4500(10) 0.2975(11) 0.065(9) Uiso 1 1 d . . .
H214_2 H 1.6960 0.4529 0.2746 0.077 Uiso 1 1 calc R . .
C215_2 C 1.5951(13) 0.4582(8) 0.2896(8) 0.041(7) Uiso 1 1 d . . .
C216_2 C 1.5209(18) 0.4238(10) 0.4036(10) 0.080(11) Uiso 1 1 d D . .
H216_2 H 1.4752 0.4267 0.3945 0.096 Uiso 1 1 calc R . .
C217_2 C 1.5312(19) 0.3753(12) 0.4172(12) 0.098(13) Uiso 1 1 d . . .
H17D_2 H 1.5046 0.3701 0.4442 0.147 Uiso 1 1 calc R . .
H17E_2 H 1.5776 0.3682 0.4213 0.147 Uiso 1 1 calc R . .
H17F_2 H 1.5180 0.3562 0.3948 0.147 Uiso 1 1 calc R . .
C218_2 C 1.5212(19) 0.4587(11) 0.4373(11) 0.100(13) Uiso 1 1 d D . .
H18D_2 H 1.5030 0.4873 0.4264 0.150 Uiso 1 1 calc R . .
H18E_2 H 1.5663 0.4617 0.4443 0.150 Uiso 1 1 calc R . .
H18F_2 H 1.4945 0.4500 0.4633 0.150 Uiso 1 1 calc R . .
C219_2 C 1.7516(18) 0.4318(11) 0.3518(13) 0.147(19) Uiso 1 1 d D . .
H219_2 H 1.7554 0.4167 0.3803 0.176 Uiso 1 1 calc R . .
C220_2 C 1.780(2) 0.4763(11) 0.3475(15) 0.136 Uiso 1 1 d D . .
H20D_2 H 1.7493 0.4991 0.3613 0.204 Uiso 1 1 calc R . .
H20E_2 H 1.7893 0.4839 0.3170 0.204 Uiso 1 1 calc R . .
H20F_2 H 1.8214 0.4750 0.3616 0.204 Uiso 1 1 calc R . .
C221_2 C 1.7967(16) 0.4119(11) 0.3156(10) 0.078 Uiso 1 1 d D . .
H21D_2 H 1.7741 0.4132 0.2891 0.117 Uiso 1 1 calc R . .
H21E_2 H 1.8093 0.3808 0.3227 0.117 Uiso 1 1 calc R . .
H21F_2 H 1.8360 0.4288 0.3114 0.117 Uiso 1 1 calc R . .
C222_2 C 1.5861(15) 0.4731(9) 0.2453(9) 0.055(8) Uiso 1 1 d . . .
H222_2 H 1.5378 0.4787 0.2434 0.066 Uiso 1 1 calc R . .
C223_2 C 1.6165(16) 0.5151(10) 0.2312(11) 0.073(10) Uiso 1 1 d . . .
H23D_2 H 1.6084 0.5217 0.2012 0.109 Uiso 1 1 calc R . .
H23E_2 H 1.6639 0.5114 0.2337 0.109 Uiso 1 1 calc R . .
H23F_2 H 1.5973 0.5396 0.2495 0.109 Uiso 1 1 calc R . .
C224_2 C 1.6100(16) 0.4358(10) 0.2127(11) 0.078(10) Uiso 1 1 d . . .
H24D_2 H 1.5881 0.4409 0.1862 0.116 Uiso 1 1 calc RD . .
H24E_2 H 1.5995 0.4068 0.2252 0.116 Uiso 1 1 calc R . .
H24F_2 H 1.6575 0.4361 0.2061 0.116 Uiso 1 1 calc R . .
C225_2 C 1.5611(14) 0.6581(7) 0.3550(10) 0.057(8) Uiso 1 1 d D . .
C226_2 C 1.5851(15) 0.7002(8) 0.3468(11) 0.070(10) Uiso 1 1 d D . .
H226_2 H 1.5713 0.7181 0.3235 0.085 Uiso 1 1 calc R . .
C227_2 C 1.6294(19) 0.7151(13) 0.3735(13) 0.094(12) Uiso 1 1 d . . .
H227_2 H 1.6469 0.7427 0.3654 0.113 Uiso 1 1 calc R . .
C228_2 C 1.650(2) 0.6965(15) 0.4076(19) 0.190 Uiso 1 1 d D . .
C229_2 C 1.630(2) 0.6533(16) 0.414(2) 0.22(3) Uiso 1 1 d D . .
H229_2 H 1.6474 0.6358 0.4367 0.263 Uiso 1 1 calc R . .
C230_2 C 1.585(3) 0.6342(16) 0.3899(12) 0.16(2) Uiso 1 1 d D . .
H230_2 H 1.5711 0.6053 0.3970 0.198 Uiso 1 1 calc R . .
C231_2 C 1.6920(15) 0.7268(10) 0.4290(10) 0.066 Uiso 1 1 d D . .
H31D_2 H 1.7232 0.7393 0.4073 0.099 Uiso 1 1 calc R . .
H31E_2 H 1.7160 0.7098 0.4504 0.099 Uiso 1 1 calc R . .
H31F_2 H 1.6642 0.7510 0.4432 0.099 Uiso 1 1 calc R . .
C232_2 C 1.4463(11) 0.3777(8) 0.1861(8) 0.037(7) Uiso 1 1 d D . .
C233_2 C 1.4982(13) 0.3475(9) 0.1958(11) 0.074(10) Uiso 1 1 d D . .
H233_2 H 1.5117 0.3467 0.2242 0.089 Uiso 1 1 calc R . .
C234_2 C 1.5307(15) 0.3187(11) 0.1655(9) 0.071(10) Uiso 1 1 d D . .
H234_2 H 1.5680 0.3005 0.1727 0.085 Uiso 1 1 calc R . .
C235_2 C 1.5087(13) 0.3163(10) 0.1244(8) 0.078(11) Uiso 1 1 d D . .
C236_2 C 1.4474(18) 0.3377(17) 0.1180(19) 0.19(3) Uiso 1 1 d D . .
H236_2 H 1.4221 0.3284 0.0961 0.231 Uiso 1 1 calc R . .
C237_2 C 1.425(3) 0.373(2) 0.1451(11) 0.198 Uiso 1 1 d D . .
H237_2 H 1.3933 0.3949 0.1354 0.237 Uiso 1 1 calc R . .
C238_2 C 1.544(2) 0.2832(11) 0.0935(10) 0.116(17) Uani 1 1 d D . .
H38D_2 H 1.5533 0.2978 0.0655 0.174 Uiso 1 1 calc R . .
H38E_2 H 1.5161 0.2585 0.0901 0.174 Uiso 1 1 calc R . .
H38F_2 H 1.5850 0.2717 0.1046 0.174 Uiso 1 1 calc R . .
S5_3 S 1.1473(3) 0.5832(2) 0.3970(2) 0.0355(17) Uani 1 1 d . . .
S6_3 S 0.6311(3) 0.9201(2) 0.1120(2) 0.0324(17) Uani 1 1 d . . .
S7_3 S 0.7878(4) 1.0781(3) 0.0440(2) 0.048(2) Uani 1 1 d . . .
S8_3 S 0.6065(4) 0.8762(3) 0.3835(3) 0.057(2) Uani 1 1 d . . .
S9_3 S 1.1613(4) 0.6551(3) 0.1322(2) 0.056(2) Uani 1 1 d . . .
S10_3 S 0.9502(4) 0.4098(3) 0.2198(3) 0.053(2) Uani 1 1 d . . .
S11_3 S 0.3609(4) 1.1098(4) 0.2804(3) 0.073(3) Uani 1 1 d D . .
S12_3 S 0.3098(7) 0.4250(3) 0.4526(3) 0.093(4) Uani 1 1 d D . .
O62_3 O 0.7011(7) 0.9227(5) 0.1037(5) 0.031(4) Uani 1 1 d . . .
O63_3 O 1.2165(8) 0.5817(5) 0.4043(5) 0.038(5) Uani 1 1 d . . .
O64_3 O 1.1366(8) 0.6077(5) 0.3570(5) 0.039(5) Uani 1 1 d . . .
O65_3 O 0.6164(8) 0.8983(5) 0.1541(5) 0.038(5) Uani 1 1 d . . .
O66_3 O 1.1203(8) 0.5412(6) 0.3976(5) 0.040(5) Uani 1 1 d . . .
O67_3 O 0.8296(10) 1.1124(6) 0.0564(6) 0.054(5) Uani 1 1 d . . .
O68_3 O 0.7176(12) 1.0889(8) 0.0563(8) 0.095(8) Uiso 1 1 d . . .
O69_3 O 0.9794(10) 0.3889(7) 0.2553(7) 0.066(6) Uani 1 1 d . . .
O70_3 O 1.2287(9) 0.6655(7) 0.1231(6) 0.058(6) Uani 1 1 d . . .
O71_3 O 0.6757(10) 0.8699(7) 0.3887(6) 0.069(6) Uani 1 1 d . . .
O72_3 O 0.3936(10) 1.1254(7) 0.2411(6) 0.070(7) Uani 1 1 d . . .
O73_3 O 0.5773(10) 0.9201(6) 0.3970(7) 0.075(7) Uani 1 1 d . . .
O74_3 O 0.5927(11) 0.8651(7) 0.3413(8) 0.084(7) Uiso 1 1 d . . .
O75_3 O 0.9945(9) 0.4073(7) 0.1801(7) 0.066(6) Uani 1 1 d . . .
O76_3 O 0.9250(10) 0.4558(6) 0.2294(8) 0.076(7) Uani 1 1 d . . .
O77_3 O 0.8102(12) 1.0357(6) 0.0601(6) 0.077(7) Uani 1 1 d . . .
O78_3 O 0.3941(15) 1.1181(10) 0.3184(10) 0.131(11) Uiso 1 1 d . . .
O79_3 O 1.1363(12) 0.6657(8) 0.1774(8) 0.095(8) Uiso 1 1 d . . .
O80_3 O 1.1491(10) 0.6112(7) 0.1214(7) 0.072(6) Uani 1 1 d . . .
O81_3 O 0.3524(14) 1.0642(4) 0.2778(9) 0.118(10) Uiso 1 1 d D . .
O82_3 O 0.9009(7) 0.9864(5) 0.2103(5) 0.031(4) Uani 1 1 d . . .
H82_3 H 0.9397 0.9715 0.2194 0.037 Uiso 1 1 calc R . .
O83_3 O 0.2483(15) 0.4426(9) 0.4351(10) 0.121(10) Uiso 1 1 d . . .
O84_3 O 0.3027(16) 0.4286(9) 0.4975(4) 0.128(11) Uani 1 1 d D . .
O85_3 O 0.3569(14) 0.4457(10) 0.4337(9) 0.110(9) Uiso 1 1 d . . .
O86_3 O 0.5941(7) 0.9630(5) 0.1090(5) 0.034(4) Uani 1 1 d . . .
O87_3 O 0.3158(13) 0.7885(9) -0.0328(9) 0.127 Uiso 1 1 d D . .
O88_3 O 0.5845(10) 0.4320(7) 0.0885(8) 0.088 Uiso 1 1 d D . .
O1W_3 O 0.433(2) 0.2293(14) 0.3077(17) 0.25(2) Uani 1 1 d D . .
O2W_3 O 1.425(2) 0.3131(19) 0.301(2) 0.34(4) Uani 1 1 d D . .
C239_3 C 1.1056(13) 0.6149(8) 0.4378(8) 0.040(7) Uiso 1 1 d . . .
C240_3 C 1.0413(13) 0.6096(9) 0.4512(9) 0.046(8) Uiso 1 1 d . . .
H240_3 H 1.0200 0.5860 0.4398 0.056 Uiso 1 1 calc R . .
C241_3 C 1.0060(16) 0.6382(9) 0.4815(9) 0.060(9) Uiso 1 1 d . . .
H241_3 H 0.9610 0.6349 0.4901 0.072 Uiso 1 1 calc R . .
C242_3 C 1.0393(15) 0.6717(9) 0.4984(9) 0.050(8) Uiso 1 1 d . . .
C243_3 C 1.0995(16) 0.6773(11) 0.4889(10) 0.070(10) Uiso 1 1 d . . .
H243_3 H 1.1206 0.6991 0.5033 0.084 Uiso 1 1 calc R . .
C244_3 C 1.1364(14) 0.6498(9) 0.4555(9) 0.052(8) Uiso 1 1 d . . .
H244_3 H 1.1803 0.6554 0.4459 0.062 Uiso 1 1 calc R . .
C245_3 C 0.9974(17) 0.7036(11) 0.5295(11) 0.083(11) Uiso 1 1 d . . .
H45A_3 H 0.9642 0.7205 0.5138 0.125 Uiso 1 1 calc RD . .
H54B_3 H 1.0255 0.7243 0.5416 0.125 Uiso 1 1 calc R . .
H45C_3 H 0.9757 0.6863 0.5528 0.125 Uiso 1 1 calc R . .
C246_3 C 0.6080(12) 0.8849(8) 0.0726(8) 0.030(6) Uiso 1 1 d . . .
C247_3 C 0.5453(13) 0.8912(9) 0.0570(9) 0.044(7) Uiso 1 1 d . . .
H247_3 H 0.5159 0.9154 0.0669 0.053 Uiso 1 1 calc R . .
C248_3 C 0.5270(15) 0.8621(9) 0.0271(9) 0.059(9) Uani 1 1 d . . .
H248_3 H 0.4843 0.8660 0.0173 0.071 Uiso 1 1 calc R . .
C249_3 C 0.5680(14) 0.8287(9) 0.0117(9) 0.048(8) Uiso 1 1 d . . .
C250_3 C 0.6281(16) 0.8211(10) 0.0271(10) 0.065(9) Uiso 1 1 d . . .
H250_3 H 0.6560 0.7960 0.0176 0.078 Uiso 1 1 calc R . .
C251_3 C 0.6490(15) 0.8508(9) 0.0576(9) 0.059(9) Uiso 1 1 d . . .
H251_3 H 0.6917 0.8464 0.0671 0.070 Uiso 1 1 calc R . .
C252_3 C 0.5524(14) 0.7986(11) -0.0221(11) 0.079(11) Uiso 1 1 d . . .
H52A_3 H 0.5583 0.7676 -0.0121 0.118 Uiso 1 1 calc R . .
H52B_3 H 0.5818 0.8030 -0.0482 0.118 Uiso 1 1 calc R . .
H52C_3 H 0.5068 0.8052 -0.0287 0.118 Uiso 1 1 calc RD . .
C253_3 C 0.7967(13) 1.0722(8) -0.0128(8) 0.037(7) Uiso 1 1 d . . .
C254_3 C 0.8470(14) 1.0467(9) -0.0313(9) 0.049(8) Uiso 1 1 d . . .
H254_3 H 0.8769 1.0302 -0.0145 0.059 Uiso 1 1 calc R . .
C255_3 C 0.8541(16) 1.0453(10) -0.0770(10) 0.062(9) Uiso 1 1 d . . .
H255_3 H 0.8902 1.0278 -0.0906 0.074 Uiso 1 1 calc R . .
C256_3 C 0.8119(14) 1.0677(9) -0.1022(9) 0.045(7) Uiso 1 1 d . . .
C257_3 C 0.7607(15) 1.0913(9) -0.0816(10) 0.059(9) Uiso 1 1 d . . .
H257_3 H 0.7282 1.1054 -0.0981 0.071 Uiso 1 1 calc R . .
C258_3 C 0.7533(13) 1.0960(9) -0.0376(9) 0.045(7) Uiso 1 1 d . . .
H258_3 H 0.7189 1.1152 -0.0244 0.054 Uiso 1 1 calc R . .
C259_3 C 0.8246(17) 1.0640(11) -0.1509(10) 0.077(10) Uiso 1 1 d . . .
H59A_3 H 0.8222 1.0939 -0.1639 0.116 Uiso 1 1 calc RD . .
H59B_3 H 0.7915 1.0464 -0.1620 0.116 Uiso 1 1 calc R . .
H59C_3 H 0.8683 1.0494 -0.1581 0.116 Uiso 1 1 calc R . .
C260_3 C 0.5715(15) 0.8359(10) 0.4180(10) 0.055(8) Uiso 1 1 d . . .
C261_3 C 0.5307(15) 0.8067(10) 0.4029(11) 0.065(9) Uiso 1 1 d . . .
H261_3 H 0.5207 0.8082 0.3737 0.078 Uiso 1 1 calc R . .
C262_3 C 0.5025(17) 0.7728(11) 0.4325(13) 0.089(12) Uani 1 1 d D . .
H262_3 H 0.4716 0.7536 0.4235 0.106 Uiso 1 1 calc R . .
C263_3 C 0.523(3) 0.7698(19) 0.4743(14) 0.194 Uiso 1 1 d D . .
C264_3 C 0.565(2) 0.7989(14) 0.4873(15) 0.106(14) Uiso 1 1 d . . .
H264_3 H 0.5781 0.7963 0.5157 0.128 Uiso 1 1 calc R . .
C265_3 C 0.5898(19) 0.8339(13) 0.4590(13) 0.098(13) Uani 1 1 d . . .
H265_3 H 0.6179 0.8546 0.4687 0.118 Uiso 1 1 calc R . .
C266_3 C 0.497(2) 0.7332(15) 0.5029(15) 0.133(17) Uiso 1 1 d D . .
H66A_3 H 0.4509 0.7297 0.4980 0.200 Uiso 1 1 calc R . .
H66B_3 H 0.4997 0.7407 0.5331 0.200 Uiso 1 1 calc R . .
H66C_3 H 0.5229 0.7052 0.4962 0.200 Uiso 1 1 calc R . .
C267_3 C 1.1164(14) 0.6916(9) 0.0994(9) 0.050(8) Uiso 1 1 d . . .
C268_3 C 1.1397(18) 0.6949(11) 0.0565(11) 0.079(11) Uiso 1 1 d . . .
H268_3 H 1.1786 0.6785 0.0454 0.094 Uiso 1 1 calc R . .
C269_3 C 1.1010(18) 0.7253(11) 0.0287(13) 0.087(11) Uiso 1 1 d . . .
H269_3 H 1.1112 0.7259 -0.0016 0.104 Uiso 1 1 calc R . .
C270_3 C 1.0507(14) 0.7524(9) 0.0473(9) 0.058(9) Uiso 1 1 d D . .
C271_3 C 1.0279(14) 0.7465(9) 0.0872(9) 0.049(8) Uiso 1 1 d . . .
H271_3 H 0.9879 0.7620 0.0975 0.059 Uiso 1 1 calc R . .
C272_3 C 1.0619(14) 0.7169(9) 0.1159(10) 0.054(8) Uiso 1 1 d . . .
H272_3 H 1.0469 0.7149 0.1455 0.065 Uiso 1 1 calc R . .
C273_3 C 1.0145(16) 0.7832(10) 0.0177(10) 0.085(11) Uiso 1 1 d D . .
H73A_3 H 1.0161 0.7697 -0.0108 0.128 Uiso 1 1 calc R . .
H73B_3 H 1.0351 0.8117 0.0152 0.128 Uiso 1 1 calc R . .
H73C_3 H 0.9687 0.7884 0.0294 0.128 Uiso 1 1 calc R . .
C274_3 C 0.8823(14) 0.3822(9) 0.2083(9) 0.049(8) Uiso 1 1 d . . .
C275_3 C 0.8377(15) 0.4031(11) 0.1831(10) 0.064(9) Uiso 1 1 d . . .
H275_3 H 0.8416 0.4327 0.1728 0.077 Uiso 1 1 calc R . .
C276_3 C 0.786(2) 0.3778(13) 0.1734(13) 0.100(13) Uiso 1 1 d . . .
H276_3 H 0.7537 0.3919 0.1564 0.120 Uiso 1 1 calc R . .
C277_3 C 0.7773(14) 0.3361(11) 0.1859(11) 0.070(10) Uiso 1 1 d D . .
C278_3 C 0.8211(19) 0.3170(13) 0.2100(12) 0.092(12) Uiso 1 1 d . . .
H278_3 H 0.8149 0.2874 0.2199 0.111 Uiso 1 1 calc R . .
C279_3 C 0.8772(18) 0.3374(11) 0.2224(11) 0.078(11) Uiso 1 1 d . . .
H279_3 H 0.9088 0.3221 0.2388 0.094 Uiso 1 1 calc R . .
C280_3 C 0.7207(19) 0.3138(15) 0.1704(15) 0.148(19) Uiso 1 1 d D . .
H80A_3 H 0.7108 0.3264 0.1423 0.222 Uiso 1 1 calc R . .
H90B_3 H 0.6822 0.3187 0.1911 0.222 Uiso 1 1 calc R . .
H80C_3 H 0.7322 0.2818 0.1676 0.222 Uiso 1 1 calc R . .
C281_3 C 0.2841(12) 1.1358(8) 0.2892(8) 0.048(8) Uiso 1 1 d D . .
C282_3 C 0.2389(12) 1.1369(13) 0.2581(11) 0.111(14) Uiso 1 1 d D . .
H282_3 H 0.2528 1.1243 0.2308 0.133 Uiso 1 1 calc R . .
C283_3 C 0.1745(14) 1.1557(16) 0.2648(10) 0.14(2) Uani 1 1 d D . .
H283_3 H 0.1461 1.1568 0.2422 0.163 Uiso 1 1 calc R . .
C284_3 C 0.1529(14) 1.1727(10) 0.3054(9) 0.064(9) Uiso 1 1 d D . .
C285_3 C 0.2009(15) 1.1814(16) 0.3328(13) 0.146(19) Uiso 1 1 d D . .
H285_3 H 0.1891 1.1979 0.3583 0.175 Uiso 1 1 calc R . .
C286_3 C 0.2663(19) 1.1658(14) 0.3227(12) 0.148(19) Uiso 1 1 d D . .
H286_3 H 0.2993 1.1759 0.3390 0.178 Uiso 1 1 calc R . .
C287_3 C 0.0863(16) 1.1943(11) 0.3116(11) 0.080(11) Uiso 1 1 d . . .
H87A_3 H 0.0836 1.2149 0.3358 0.120 Uiso 1 1 calc R . .
H87B_3 H 0.0547 1.1716 0.3178 0.120 Uiso 1 1 calc R . .
H87C_3 H 0.0761 1.2108 0.2854 0.120 Uiso 1 1 calc R . .
C288_3 C 0.3025(12) 0.3703(9) 0.4438(11) 0.081 Uiso 1 1 d D . .
C289_3 C 0.2470(18) 0.3462(12) 0.4534(16) 0.144 Uiso 1 1 d D . .
H289_3 H 0.2092 0.3627 0.4660 0.173 Uiso 1 1 calc R . .
C290_3 C 0.2400(13) 0.3009(11) 0.4469(14) 0.128 Uiso 1 1 d D . .
H290_3 H 0.1993 0.2881 0.4536 0.153 Uiso 1 1 calc R . .
C291_3 C 0.2957(10) 0.2754(6) 0.4299(8) 0.043 Uiso 1 1 d D . .
C292_3 C 0.3530(10) 0.2948(7) 0.4137(7) 0.031 Uiso 1 1 d D . .
H292_3 H 0.3885 0.2795 0.3971 0.038 Uiso 1 1 calc R . .
C293_3 C 0.3509(19) 0.3397(8) 0.4252(16) 0.163 Uiso 1 1 d D . .
H293_3 H 0.3919 0.3523 0.4189 0.195 Uiso 1 1 calc R . .
C294_3 C 0.3002(16) 0.2259(6) 0.4239(10) 0.069 Uiso 1 1 d D . .
H94A_3 H 0.3463 0.2145 0.4225 0.103 Uiso 1 1 calc R . .
H94B_3 H 0.2815 0.2190 0.3972 0.103 Uiso 1 1 calc R . .
H94C_3 H 0.2757 0.2118 0.4483 0.103 Uiso 1 1 calc R . .
C295_3 C -0.0321(11) 0.2358(9) 0.1435(11) 0.117(15) Uiso 1 1 d D . .
C296_3 C -0.0106(12) 0.2778(9) 0.1514(10) 0.126(17) Uani 1 1 d D . .
H296_3 H -0.0329 0.3044 0.1420 0.151 Uiso 1 1 calc R . .
C297_3 C 0.0454(13) 0.2785(13) 0.1739(11) 0.117(15) Uiso 1 1 d D . .
H297_3 H 0.0604 0.3067 0.1803 0.141 Uiso 1 1 calc R . .
C298_3 C 0.0807(17) 0.2400(12) 0.1875(12) 0.108(14) Uani 1 1 d D . .
H298_3 H 0.1192 0.2422 0.2019 0.129 Uiso 1 1 calc R . .
C299_3 C 0.0582(13) 0.1983(13) 0.1796(11) 0.118(18) Uani 1 1 d D . .
H299_3 H 0.0815 0.1716 0.1880 0.142 Uiso 1 1 calc R . .
C300_3 C 0.0004(16) 0.1971(10) 0.1591(11) 0.105(14) Uiso 1 1 d D . .
H300_3 H -0.0173 0.1692 0.1555 0.126 Uiso 1 1 calc RD . .
C301_3 C -0.0992(11) 0.2355(8) 0.1280(8) 0.044 Uiso 1 1 d D . .
H01A_3 H -0.1084 0.2048 0.1219 0.066 Uiso 1 1 calc R . .
H01B_3 H -0.1012 0.2537 0.1017 0.066 Uiso 1 1 calc R . .
H01C_3 H -0.1320 0.2477 0.1503 0.066 Uiso 1 1 calc R . .
C302_3 C 0.3554(18) 0.7301(10) 0.0207(13) 0.143(18) Uiso 1 1 d D . .
H02A_3 H 0.3990 0.7137 0.0162 0.171 Uiso 1 1 calc R . .
H02B_3 H 0.3389 0.7293 0.0515 0.171 Uiso 1 1 calc R . .
C303_3 C 0.307(2) 0.7159(14) -0.0088(14) 0.133(17) Uiso 1 1 d D . .
H03A_3 H 0.2694 0.7043 0.0091 0.160 Uiso 1 1 calc R . .
H03B_3 H 0.3281 0.6909 -0.0264 0.160 Uiso 1 1 calc R . .
C304_3 C 0.281(3) 0.7511(12) -0.0386(18) 0.210 Uiso 1 1 d D . .
H04A_3 H 0.2879 0.7411 -0.0689 0.252 Uiso 1 1 calc R . .
H04B_3 H 0.2333 0.7580 -0.0314 0.252 Uiso 1 1 calc R . .
C305_3 C 0.3535(14) 0.7761(11) 0.0014(11) 0.128 Uiso 1 1 d D . .
H05A_3 H 0.3391 0.7970 0.0252 0.153 Uiso 1 1 calc R . .
H05B_3 H 0.3993 0.7821 -0.0082 0.153 Uiso 1 1 calc RD . .
C306_3 C 0.5527(10) 0.4734(7) 0.0999(12) 0.088 Uiso 1 1 d D . .
H06A_3 H 0.5300 0.4738 0.1292 0.106 Uiso 1 1 calc RD . .
H06B_3 H 0.5234 0.4859 0.0785 0.106 Uiso 1 1 calc R . .
C307_3 C 0.6183(10) 0.4929(8) 0.0970(10) 0.064 Uiso 1 1 d D . .
H07A_3 H 0.6176 0.5184 0.0766 0.077 Uiso 1 1 calc R . .
H07B_3 H 0.6256 0.5044 0.1256 0.077 Uiso 1 1 calc RD . .
C308_3 C 0.6747(11) 0.4605(7) 0.0827(9) 0.052 Uiso 1 1 d D . .
H08A_3 H 0.7059 0.4572 0.1052 0.063 Uiso 1 1 calc R . .
H08B_3 H 0.6982 0.4716 0.0560 0.063 Uiso 1 1 calc R . .
C309_3 C 0.6487(10) 0.4163(8) 0.0747(11) 0.082 Uiso 1 1 d D . .
H09A_3 H 0.6542 0.4077 0.0440 0.099 Uiso 1 1 calc R . .
H09B_3 H 0.6663 0.3919 0.0931 0.099 Uiso 1 1 calc R . .

loop_
_atom_site_aniso_label
_atom_site_aniso_U_11
_atom_site_aniso_U_22
_atom_site_aniso_U_33
_atom_site_aniso_U_23
_atom_site_aniso_U_13
_atom_site_aniso_U_12
Sn1_1 0.0231(10) 0.0323(10) 0.0246(10) -0.0053(8) -0.0003(8) 0.0007(8)
Sn2_1 0.0244(10) 0.0341(11) 0.0236(10) -0.0051(8) -0.0018(8) 0.0013(8)
Sn3_1 0.0270(11) 0.0325(11) 0.0268(10) -0.0045(8) -0.0029(8) 0.0012(8)
Sn4_1 0.0228(10) 0.0330(10) 0.0222(10) -0.0050(8) -0.0017(8) -0.0006(8)
Sn5_1 0.0229(10) 0.0331(10) 0.0259(10) -0.0044(8) 0.0001(8) -0.0002(8)
Sn6_1 0.0268(11) 0.0373(11) 0.0233(10) -0.0039(8) -0.0027(8) 0.0001(8)
Sn7_1 0.0292(11) 0.0331(11) 0.0262(10) -0.0081(8) -0.0011(8) 0.0020(8)
Sn8_1 0.0251(11) 0.0348(11) 0.0283(11) -0.0041(8) -0.0001(8) -0.0017(8)
Sn9_1 0.0280(11) 0.0367(11) 0.0255(10) -0.0067(8) 0.0002(8) -0.0018(9)
Sn10_1 0.0263(11) 0.0325(10) 0.0271(10) -0.0078(8) -0.0013(8) -0.0005(8)
S1_1 0.035(4) 0.034(4) 0.038(4) -0.010(4) -0.004(4) -0.001(3)
S2_1 0.027(4) 0.045(5) 0.044(5) -0.011(4) 0.004(4) 0.001(3)
O1_1 0.044(12) 0.061(13) 0.033(11) -0.009(10) 0.000(9) -0.007(10)
O2_1 0.032(10) 0.036(10) 0.023(9) 0.000(8) -0.008(8) 0.008(8)
O3_1 0.027(10) 0.054(12) 0.029(10) -0.007(9) -0.008(8) 0.006(9)
O4_1 0.019(9) 0.034(10) 0.022(9) -0.003(8) -0.001(7) -0.003(7)
O5_1 0.032(11) 0.045(12) 0.069(14) -0.023(10) -0.004(10) 0.004(9)
O6_1 0.065(14) 0.045(11) 0.033(11) -0.015(9) 0.008(10) -0.010(10)
O8_1 0.024(10) 0.039(10) 0.025(10) -0.004(8) 0.000(8) 0.002(8)
O9_1 0.031(10) 0.026(9) 0.030(10) -0.001(8) -0.005(8) -0.005(8)
O10_1 0.036(11) 0.023(9) 0.028(10) -0.011(8) -0.012(8) 0.016(8)
O11_1 0.020(10) 0.044(11) 0.025(10) 0.004(8) 0.000(8) 0.001(8)
O12_1 0.021(10) 0.031(10) 0.033(10) -0.002(8) 0.002(8) -0.007(8)
O13_1 0.022(10) 0.045(10) 0.019(9) -0.005(8) -0.005(8) 0.003(8)
O14_1 0.032(10) 0.043(10) 0.015(9) -0.006(8) -0.003(8) -0.014(8)
O15_1 0.023(10) 0.044(10) 0.015(9) 0.002(8) -0.006(7) -0.003(8)
O16_1 0.020(9) 0.032(10) 0.040(11) -0.015(8) 0.001(8) 0.001(8)
O17_1 0.040(11) 0.031(10) 0.072(14) -0.036(10) -0.033(10) 0.019(9)
O19_1 0.036(11) 0.028(10) 0.068(13) -0.016(9) -0.006(10) -0.010(9)
O20_1 0.020(10) 0.055(12) 0.036(11) 0.003(9) -0.006(8) -0.002(8)
O21_1 0.025(10) 0.026(9) 0.036(10) -0.011(8) 0.000(8) -0.001(8)
O22_1 0.031(10) 0.030(10) 0.038(11) -0.009(8) -0.001(8) -0.008(8)
O23_1 0.018(9) 0.025(9) 0.021(9) 0.001(7) 0.000(7) 0.006(7)
O24_1 0.041(11) 0.023(9) 0.034(10) 0.015(8) -0.003(9) 0.003(8)
O25_1 0.024(10) 0.026(9) 0.032(10) -0.002(8) -0.005(8) 0.001(7)
O27_1 0.029(10) 0.040(10) 0.024(10) -0.014(8) 0.007(8) -0.005(8)
O28_1 0.043(12) 0.019(10) 0.051(12) -0.008(10) -0.017(9) 0.004(10)
O29_1 0.025(10) 0.048(11) 0.034(11) -0.017(9) 0.005(8) 0.002(8)
O30_1 0.052(12) 0.045(11) 0.035(11) -0.003(9) -0.023(9) 0.003(9)
C53_1 0.28(6) 0.06(3) 0.06(3) 0.00(2) 0.02(3) -0.09(3)
C54_1 0.10(4) 0.29(7) 0.11(4) -0.07(4) -0.01(3) -0.03(4)
C57_1 0.17(4) 0.07(3) 0.06(3) 0.00(2) 0.00(3) -0.01(3)
C71_1 0.10(4) 0.22(6) 0.14(4) 0.02(4) 0.00(3) -0.09(4)
C90_1 0.05(2) 0.06(2) 0.07(2) -0.004(17) -0.031(17) 0.022(17)
C101_1 0.08(3) 0.09(3) 0.15(4) 0.01(3) 0.03(3) 0.00(2)
C105_1 0.06(2) 0.07(2) 0.06(2) -0.003(18) -0.028(18) 0.003(18)
Sn11_2 0.0273(11) 0.0293(10) 0.0239(10) -0.0042(8) -0.0057(8) 0.0003(8)
Sn12_2 0.0259(11) 0.0361(11) 0.0251(10) -0.0065(8) -0.0042(8) -0.0026(8)
Sn13_2 0.0252(11) 0.0363(11) 0.0282(11) 0.0010(8) -0.0040(8) 0.0012(8)
Sn14_2 0.0340(11) 0.0333(11) 0.0266(10) -0.0070(8) -0.0094(9) 0.0023(9)
Sn15_2 0.0300(11) 0.0299(10) 0.0316(11) -0.0037(8) -0.0080(9) -0.0028(8)
Sn16_2 0.0332(11) 0.0340(11) 0.0267(10) -0.0005(8) -0.0027(9) -0.0013(9)
Sn17_2 0.0323(11) 0.0294(10) 0.0281(10) -0.0062(8) -0.0075(9) 0.0034(8)
Sn18_2 0.0262(11) 0.0354(11) 0.0255(10) -0.0013(8) -0.0062(8) -0.0006(8)
Sn19_2 0.0284(11) 0.0500(12) 0.0381(12) 0.0034(10) -0.0074(9) 0.0063(9)
Sn20_2 0.0337(12) 0.0461(12) 0.0301(11) -0.0035(9) -0.0092(9) -0.0042(9)
S3_2 0.036(5) 0.061(5) 0.045(5) 0.000(4) -0.010(4) -0.010(4)
S4_2 0.034(4) 0.039(4) 0.048(5) -0.002(4) -0.002(4) 0.006(4)
O31_2 0.045(13) 0.068(14) 0.052(13) 0.005(11) -0.002(10) -0.010(11)
O32_2 0.040(11) 0.036(11) 0.044(11) 0.013(9) -0.018(9) 0.009(9)
O33_2 0.036(11) 0.033(10) 0.056(13) 0.006(9) -0.002(10) 0.002(9)
O34_2 0.033(11) 0.062(12) 0.031(11) 0.007(9) -0.020(9) -0.009(9)
O35_2 0.029(10) 0.040(10) 0.024(10) 0.017(8) -0.005(8) 0.001(8)
O36_2 0.021(9) 0.030(9) 0.029(10) -0.005(8) -0.011(8) -0.001(7)
O37_2 0.036(10) 0.029(10) 0.024(10) -0.010(8) -0.012(8) 0.003(8)
O38_2 0.021(10) 0.039(10) 0.042(11) 0.011(9) -0.007(8) 0.008(8)
O39_2 0.048(11) 0.036(10) 0.017(9) 0.000(8) -0.010(8) -0.012(9)
O40_2 0.041(11) 0.032(10) 0.029(10) 0.006(8) -0.006(8) -0.011(8)
O41_2 0.028(10) 0.042(11) 0.035(11) -0.005(8) -0.012(8) 0.015(8)
O42_2 0.024(10) 0.034(10) 0.032(10) -0.001(8) 0.000(8) -0.002(8)
O43_2 0.035(11) 0.050(11) 0.018(9) -0.005(8) -0.012(8) 0.006(9)
O44_2 0.027(11) 0.060(12) 0.042(12) -0.003(10) 0.005(9) 0.007(9)
O46_2 0.034(10) 0.036(10) 0.019(9) -0.015(8) -0.010(8) 0.011(8)
O47_2 0.028(10) 0.029(9) 0.036(10) -0.010(8) -0.012(8) 0.005(8)
O48_2 0.052(12) 0.039(11) 0.027(10) 0.000(9) -0.002(9) 0.012(9)
O49_2 0.037(11) 0.044(11) 0.038(11) -0.008(9) -0.008(9) 0.003(9)
O50_2 0.042(13) 0.057(14) 0.095(17) 0.002(12) 0.007(12) 0.000(11)
O51_2 0.036(11) 0.019(9) 0.042(11) 0.004(8) -0.005(9) -0.006(8)
O52_2 0.051(12) 0.035(10) 0.041(11) 0.000(9) -0.011(9) -0.017(9)
O53_2 0.052(14) 0.101(17) 0.043(13) 0.007(12) -0.027(11) 0.005(12)
O54_2 0.025(10) 0.032(10) 0.030(10) -0.009(8) 0.000(8) 0.002(8)
O55_2 1.7(3) 0.023(17) 0.028(18) 0.011(14) 0.08(5) 0.12(5)
O56_2 0.030(10) 0.032(10) 0.026(10) -0.006(8) -0.010(8) 0.007(8)
O57_2 0.022(10) 0.030(10) 0.032(10) 0.004(8) -0.008(8) 0.002(8)
O59_2 0.041(12) 0.047(12) 0.033(11) 0.014(10) 0.002(9) -0.007(11)
O60_2 0.035(11) 0.035(10) 0.026(10) 0.000(8) 0.017(8) 0.006(8)
O61_2 0.036(11) 0.034(10) 0.033(10) -0.009(8) -0.004(8) 0.003(8)
C142_2 0.08(3) 0.07(2) 0.07(2) -0.003(18) 0.01(2) -0.036(19)
C145_2 0.26(7) 0.17(5) 0.16(5) 0.05(4) 0.17(5) 0.09(5)
C162_2 0.06(3) 0.10(3) 0.15(4) -0.02(3) -0.02(3) -0.02(2)
C164_2 0.11(3) 0.09(3) 0.05(2) 0.02(2) 0.03(2) 0.02(2)
C178_2 0.09(3) 0.06(2) 0.09(3) -0.016(19) -0.04(2) -0.003(19)
C190_2 0.12(3) 0.05(2) 0.08(3) -0.025(19) -0.02(2) 0.01(2)
C199_2 0.06(2) 0.05(2) 0.07(2) -0.041(18) -0.032(17) 0.023(16)
C238_2 0.18(4) 0.08(3) 0.07(3) -0.02(2) 0.03(3) 0.07(3)
S5_3 0.030(4) 0.048(5) 0.030(4) -0.008(4) -0.006(3) -0.010(4)
S6_3 0.031(4) 0.042(4) 0.024(4) -0.010(3) -0.001(3) 0.002(3)
S7_3 0.041(5) 0.070(6) 0.033(4) 0.005(4) 0.001(4) -0.008(4)
S8_3 0.042(5) 0.090(7) 0.042(5) 0.022(5) -0.008(4) -0.016(5)
S9_3 0.060(6) 0.066(6) 0.041(5) 0.013(4) -0.011(4) 0.005(5)
S10_3 0.045(5) 0.056(5) 0.062(6) -0.010(4) -0.017(5) -0.013(4)
S11_3 0.040(5) 0.111(8) 0.064(6) -0.009(6) 0.000(5) 0.022(5)
S12_3 0.153(11) 0.076(7) 0.056(7) 0.020(5) -0.048(7) -0.009(7)
O62_3 0.024(10) 0.045(11) 0.023(10) -0.003(8) 0.011(8) -0.012(8)
O63_3 0.027(11) 0.052(11) 0.034(11) -0.014(9) -0.007(8) 0.005(9)
O64_3 0.042(12) 0.046(11) 0.032(11) -0.013(9) -0.009(9) -0.006(9)
O65_3 0.048(12) 0.043(11) 0.021(10) -0.008(8) 0.005(9) 0.004(9)
O66_3 0.035(11) 0.049(12) 0.036(11) -0.007(9) 0.010(9) -0.012(9)
O67_3 0.079(15) 0.036(11) 0.049(13) 0.001(9) -0.012(11) -0.018(11)
O69_3 0.055(14) 0.084(16) 0.065(15) 0.005(12) -0.028(12) -0.011(12)
O70_3 0.036(13) 0.100(16) 0.038(12) 0.019(11) -0.011(10) -0.005(11)
O71_3 0.054(15) 0.106(18) 0.045(13) 0.005(12) 0.007(11) 0.000(13)
O72_3 0.053(14) 0.095(17) 0.054(14) 0.010(12) 0.025(12) 0.017(12)
O73_3 0.067(15) 0.049(13) 0.100(18) 0.023(12) 0.022(13) 0.011(12)
O75_3 0.044(13) 0.087(16) 0.072(15) -0.020(12) 0.001(12) -0.034(11)
O76_3 0.050(14) 0.053(14) 0.13(2) -0.016(14) -0.028(14) -0.010(11)
O77_3 0.15(2) 0.035(12) 0.053(14) 0.008(10) -0.048(14) 0.003(13)
O80_3 0.073(16) 0.066(16) 0.079(16) 0.034(13) -0.021(13) -0.007(12)
O82_3 0.023(10) 0.039(10) 0.032(10) -0.011(8) -0.007(8) 0.003(8)
O84_3 0.18(3) 0.09(2) 0.12(3) 0.004(18) -0.04(2) 0.008(19)
O86_3 0.028(10) 0.032(10) 0.041(11) -0.017(8) -0.003(8) 0.005(8)
O1W_3 0.25(5) 0.16(4) 0.31(6) 0.02(4) 0.00(5) -0.01(4)
O2W_3 0.16(4) 0.29(6) 0.55(11) 0.00(6) 0.18(6) -0.04(4)
C248_3 0.05(2) 0.06(2) 0.06(2) -0.012(17) -0.017(17) 0.020(17)
C262_3 0.09(3) 0.07(2) 0.11(3) 0.01(2) 0.03(2) -0.04(2)
C265_3 0.09(3) 0.11(3) 0.09(3) 0.01(3) -0.01(3) -0.02(3)
C283_3 0.05(2) 0.27(6) 0.08(3) -0.02(3) -0.01(2) 0.08(3)
C296_3 0.10(4) 0.11(4) 0.15(4) 0.02(3) 0.02(3) 0.03(3)
C298_3 0.09(3) 0.13(4) 0.10(3) -0.02(3) -0.02(3) 0.01(3)
C299_3 0.16(5) 0.10(3) 0.08(3) 0.01(3) 0.05(3) 0.02(3)

loop_
_atom_type_symbol
_atom_type_description
_atom_type_scat_dispersion_real
_atom_type_scat_dispersion_imag
_atom_type_scat_source
C C 0.0033 0.0016 'International Tables Vol C Tables 4.2.6.8 and 6.1.1.4'
H H 0.0000 0.0000 'International Tables Vol C Tables 4.2.6.8 and 6.1.1.4'
O O 0.0106 0.0060 'International Tables Vol C Tables 4.2.6.8 and 6.1.1.4'
S S 0.1246 0.1234 'International Tables Vol C Tables 4.2.6.8 and 6.1.1.4'
Sn Sn -0.6537 1.4246 'International Tables Vol C Tables 4.2.6.8 and 6.1.1.4'

loop_
_geom_angle_atom_site_label_1
_geom_angle_atom_site_label_2
_geom_angle_atom_site_label_3
_geom_angle
_geom_angle_site_symmetry_1
_geom_angle_site_symmetry_3
_geom_angle_publ_flag
O4_1 Sn1_1 O11_1 94.4(6) . . ?
O4_1 Sn1_1 O23_1 98.4(6) . . ?
O11_1 Sn1_1 O23_1 163.0(5) . . ?
O4_1 Sn1_1 O14_1 161.9(6) . . ?
O11_1 Sn1_1 O14_1 75.4(6) . . ?
O23_1 Sn1_1 O14_1 94.8(6) . . ?
O4_1 Sn1_1 O82_3 86.2(6) . . ?
O11_1 Sn1_1 O82_3 117.4(6) . . ?
O23_1 Sn1_1 O82_3 74.8(6) . . ?
O14_1 Sn1_1 O82_3 85.4(6) . . ?
O4_1 Sn1_1 O12_1 98.8(6) . . ?
O11_1 Sn1_1 O12_1 89.9(6) . . ?
O23_1 Sn1_1 O12_1 77.2(6) . . ?
O14_1 Sn1_1 O12_1 96.1(6) . . ?
O82_3 Sn1_1 O12_1 152.0(6) . . ?
O4_1 Sn1_1 Sn5_1 94.6(4) . . ?
O11_1 Sn1_1 Sn5_1 129.0(4) . . ?
O23_1 Sn1_1 Sn5_1 39.0(4) . . ?
O14_1 Sn1_1 Sn5_1 103.4(4) . . ?
O82_3 Sn1_1 Sn5_1 113.3(4) . . ?
O12_1 Sn1_1 Sn5_1 39.1(4) . . ?
O4_1 Sn1_1 Sn6_1 131.7(4) . . ?
O11_1 Sn1_1 Sn6_1 37.3(4) . . ?
O23_1 Sn1_1 Sn6_1 129.0(4) . . ?
O14_1 Sn1_1 Sn6_1 39.6(4) . . ?
O82_3 Sn1_1 Sn6_1 111.8(4) . . ?
O12_1 Sn1_1 Sn6_1 85.4(4) . . ?
Sn5_1 Sn1_1 Sn6_1 115.69(6) . . ?
O4_1 Sn1_1 Sn8_1 87.9(4) . . ?
O11_1 Sn1_1 Sn8_1 155.8(4) . . ?
O23_1 Sn1_1 Sn8_1 36.7(4) . . ?
O14_1 Sn1_1 Sn8_1 95.5(4) . . ?
O82_3 Sn1_1 Sn8_1 38.7(4) . . ?
O12_1 Sn1_1 Sn8_1 113.6(4) . . ?
Sn5_1 Sn1_1 Sn8_1 74.62(6) . . ?
Sn6_1 Sn1_1 Sn8_1 134.35(7) . . ?
O10_1 Sn2_1 O15_1 90.3(6) . . ?
O10_1 Sn2_1 O25_1 143.7(6) . . ?
O15_1 Sn2_1 O25_1 91.9(6) . . ?
O10_1 Sn2_1 C1_1 111.6(8) . . ?
O15_1 Sn2_1 C1_1 104.1(8) . . ?
O25_1 Sn2_1 C1_1 103.0(7) . . ?
O10_1 Sn2_1 O9_1 73.5(6) . . ?
O15_1 Sn2_1 O9_1 75.5(6) . . ?
O25_1 Sn2_1 O9_1 72.1(6) . . ?
C1_1 Sn2_1 O9_1 174.9(7) . . ?
O10_1 Sn2_1 O13_1 85.3(6) . . ?
O15_1 Sn2_1 O13_1 163.5(6) . . ?
O25_1 Sn2_1 O13_1 82.5(6) . . ?
C1_1 Sn2_1 O13_1 92.3(8) . . ?
O9_1 Sn2_1 O13_1 88.0(6) . . ?
O22_1 Sn3_1 O11_1 90.0(6) . . ?
O22_1 Sn3_1 O24_1 158.0(6) . . ?
O11_1 Sn3_1 O24_1 70.4(6) . . ?
O22_1 Sn3_1 C16_1 101.3(7) . . ?
O11_1 Sn3_1 C16_1 162.9(7) . . ?
O24_1 Sn3_1 C16_1 100.1(7) . . ?
O22_1 Sn3_1 O20_1 84.4(6) . . ?
O11_1 Sn3_1 O20_1 84.1(6) . . ?
O24_1 Sn3_1 O20_1 83.7(6) . . ?
C16_1 Sn3_1 O20_1 109.5(7) . . ?
O22_1 Sn3_1 O2_1 69.6(6) . . ?
O11_1 Sn3_1 O2_1 79.0(6) . . ?
O24_1 Sn3_1 O2_1 114.4(6) . . ?
C16_1 Sn3_1 O2_1 92.9(7) . . ?
O20_1 Sn3_1 O2_1 148.7(6) . . ?
O17_1 Sn4_1 O20_1 88.1(6) . . ?
O17_1 Sn4_1 O9_1 102.7(6) . . ?
O20_1 Sn4_1 O9_1 163.1(6) . . ?
O17_1 Sn4_1 O25_1 176.9(6) . . ?
O20_1 Sn4_1 O25_1 94.0(6) . . ?
O9_1 Sn4_1 O25_1 74.7(6) . . ?
O17_1 Sn4_1 O12_1 90.9(6) . . ?
O20_1 Sn4_1 O12_1 98.9(6) . . ?
O9_1 Sn4_1 O12_1 94.0(6) . . ?
O25_1 Sn4_1 O12_1 91.0(6) . . ?
O17_1 Sn4_1 O16_1 95.8(6) . . ?
O20_1 Sn4_1 O16_1 89.3(6) . . ?
O9_1 Sn4_1 O16_1 76.8(6) . . ?
O25_1 Sn4_1 O16_1 82.0(6) . . ?
O12_1 Sn4_1 O16_1 169.7(6) . . ?
O7_1 Sn5_1 O13_1 100.8(6) . . ?
O7_1 Sn5_1 O27_1 87.8(6) . . ?
O13_1 Sn5_1 O27_1 90.5(6) . . ?
O7_1 Sn5_1 O12_1 167.2(6) . . ?
O13_1 Sn5_1 O12_1 91.6(6) . . ?
O27_1 Sn5_1 O12_1 95.3(6) . . ?
O7_1 Sn5_1 O23_1 89.5(6) . . ?
O13_1 Sn5_1 O23_1 167.8(6) . . ?
O27_1 Sn5_1 O23_1 96.4(6) . . ?
O12_1 Sn5_1 O23_1 77.9(6) . . ?
O7_1 Sn5_1 O28_1 85.8(6) . . ?
O13_1 Sn5_1 O28_1 86.7(6) . . ?
O27_1 Sn5_1 O28_1 172.5(6) . . ?
O12_1 Sn5_1 O28_1 91.7(6) . . ?
O23_1 Sn5_1 O28_1 87.6(6) . . ?
O7_1 Sn5_1 Sn1_1 126.9(4) . . ?
O13_1 Sn5_1 Sn1_1 129.9(4) . . ?
O27_1 Sn5_1 Sn1_1 104.1(5) . . ?
O12_1 Sn5_1 Sn1_1 40.3(4) . . ?
O23_1 Sn5_1 Sn1_1 38.5(4) . . ?
O28_1 Sn5_1 Sn1_1 83.0(4) . . ?
O7_1 Sn5_1 H28A_1 63.6(15) . . ?
O13_1 Sn5_1 H28A_1 88(7) . . ?
O27_1 Sn5_1 H28A_1 150.5(18) . . ?
O12_1 Sn5_1 H28A_1 114.2(16) . . ?
O23_1 Sn5_1 H28A_1 91(7) . . ?
O28_1 Sn5_1 H28A_1 22.5(12) . . ?
Sn1_1 Sn5_1 H28A_1 99(5) . . ?
O17_1 Sn6_1 O11_1 94.2(6) . . ?
O17_1 Sn6_1 O24_1 106.0(6) . . ?
O11_1 Sn6_1 O24_1 71.1(6) . . ?
O17_1 Sn6_1 C76_1 131.1(7) . . ?
O11_1 Sn6_1 C76_1 134.1(7) . . ?
O24_1 Sn6_1 C76_1 98.3(7) . . ?
O17_1 Sn6_1 O14_1 82.8(6) . . ?
O11_1 Sn6_1 O14_1 72.9(6) . . ?
O24_1 Sn6_1 O14_1 143.4(6) . . ?
C76_1 Sn6_1 O14_1 101.9(7) . . ?
O17_1 Sn6_1 Sn1_1 80.5(5) . . ?
O11_1 Sn6_1 Sn1_1 36.5(4) . . ?
O24_1 Sn6_1 Sn1_1 107.4(4) . . ?
C76_1 Sn6_1 Sn1_1 131.2(6) . . ?
O14_1 Sn6_1 Sn1_1 37.8(4) . . ?
O4_1 Sn7_1 O2_1 107.7(6) . . ?
O4_1 Sn7_1 O22_1 92.5(6) . . ?
O2_1 Sn7_1 O22_1 72.2(6) . . ?
O4_1 Sn7_1 C31_1 129.8(8) . . ?
O2_1 Sn7_1 C31_1 122.1(8) . . ?
O22_1 Sn7_1 C31_1 106.7(8) . . ?
O4_1 Sn7_1 O3_1 90.6(6) . . ?
O2_1 Sn7_1 O3_1 82.9(6) . . ?
O22_1 Sn7_1 O3_1 154.6(6) . . ?
C31_1 Sn7_1 O3_1 90.4(8) . . ?
O23_1 Sn8_1 O82_3 74.4(6) . . ?
O23_1 Sn8_1 O29_1 85.0(6) . . ?
O82_3 Sn8_1 O29_1 97.4(6) . . ?
O23_1 Sn8_1 O26_1 82.4(6) . . ?
O82_3 Sn8_1 O26_1 156.2(6) . . ?
O29_1 Sn8_1 O26_1 86.0(6) . . ?
O23_1 Sn8_1 C91_1 173.0(8) . . ?
O82_3 Sn8_1 C91_1 99.6(8) . . ?
O29_1 Sn8_1 C91_1 92.3(7) . . ?
O26_1 Sn8_1 C91_1 103.8(8) . . ?
O23_1 Sn8_1 O8_1 84.0(5) . . ?
O82_3 Sn8_1 O8_1 81.4(6) . . ?
O29_1 Sn8_1 O8_1 168.9(6) . . ?
O26_1 Sn8_1 O8_1 90.8(6) . . ?
C91_1 Sn8_1 O8_1 98.8(7) . . ?
O23_1 Sn8_1 Sn1_1 36.6(4) . . ?
O82_3 Sn8_1 Sn1_1 38.5(4) . . ?
O29_1 Sn8_1 Sn1_1 96.5(5) . . ?
O26_1 Sn8_1 Sn1_1 117.8(4) . . ?
C91_1 Sn8_1 Sn1_1 137.9(6) . . ?
O8_1 Sn8_1 Sn1_1 75.6(4) . . ?
O23_1 Sn8_1 H26B_1 98(2) . . ?
O82_3 Sn8_1 H26B_1 171(5) . . ?
O29_1 Sn8_1 H26B_1 78(6) . . ?
O26_1 Sn8_1 H26B_1 18.1(14) . . ?
C91_1 Sn8_1 H26B_1 88(2) . . ?
O8_1 Sn8_1 H26B_1 102(6) . . ?
Sn1_1 Sn8_1 H26B_1 134(2) . . ?
O21_1 Sn9_1 O16_1 140.2(6) . . ?
O21_1 Sn9_1 O15_1 89.9(6) . . ?
O16_1 Sn9_1 O15_1 89.0(6) . . ?
O21_1 Sn9_1 O30_1 81.6(6) . . ?
O16_1 Sn9_1 O30_1 85.3(6) . . ?
O15_1 Sn9_1 O30_1 158.8(6) . . ?
O21_1 Sn9_1 C46_1 114.6(7) . . ?
O16_1 Sn9_1 C46_1 102.9(8) . . ?
O15_1 Sn9_1 C46_1 110.6(8) . . ?
O30_1 Sn9_1 C46_1 90.6(8) . . ?
O21_1 Sn9_1 O9_1 72.2(5) . . ?
O16_1 Sn9_1 O9_1 70.1(6) . . ?
O15_1 Sn9_1 O9_1 69.8(6) . . ?
O30_1 Sn9_1 O9_1 89.0(5) . . ?
C46_1 Sn9_1 O9_1 173.0(7) . . ?
O18_1 Sn10_1 O27_1 89.1(6) . . ?
O18_1 Sn10_1 C61_1 99.7(8) . . ?
O27_1 Sn10_1 C61_1 98.9(8) . . ?
O18_1 Sn10_1 O21_1 87.1(6) . . ?
O27_1 Sn10_1 O21_1 157.5(6) . . ?
C61_1 Sn10_1 O21_1 103.6(8) . . ?
O18_1 Sn10_1 O9_1 84.8(6) . . ?
O27_1 Sn10_1 O9_1 81.3(6) . . ?
C61_1 Sn10_1 O9_1 175.5(8) . . ?
O21_1 Sn10_1 O9_1 76.4(5) . . ?
O18_1 Sn10_1 O10_1 156.1(6) . . ?
O27_1 Sn10_1 O10_1 90.7(6) . . ?
C61_1 Sn10_1 O10_1 103.9(7) . . ?
O21_1 Sn10_1 O10_1 84.0(6) . . ?
O9_1 Sn10_1 O10_1 71.6(6) . . ?
O19_1 S1_1 O6_1 115.3(11) . . ?
O19_1 S1_1 O29_1 111.0(10) . . ?
O6_1 S1_1 O29_1 111.7(10) . . ?
O19_1 S1_1 C106_1 105.0(11) . . ?
O6_1 S1_1 C106_1 109.8(11) . . ?
O29_1 S1_1 C106_1 103.0(11) . . ?
O5_1 S2_1 O1_1 114.8(11) . . ?
O5_1 S2_1 O3_1 112.0(11) . . ?
O1_1 S2_1 O3_1 108.8(11) . . ?
O5_1 S2_1 C113_1 108.1(11) . . ?
O1_1 S2_1 C113_1 108.7(11) . . ?
O3_1 S2_1 C113_1 103.9(11) . . ?
Sn7_1 O2_1 Sn3_1 104.9(6) . . ?
Sn7_1 O2_1 H2_1 127.6 . . ?
Sn3_1 O2_1 H2_1 127.6 . . ?
S2_1 O3_1 Sn7_1 133.0(9) . . ?
Sn7_1 O4_1 Sn1_1 129.4(8) . . ?
Sn7_1 O4_1 H4_1 115.3 . . ?
Sn1_1 O4_1 H4_1 115.3 . . ?
Sn5_1 O7_1 H7_1 109.5 . . ?
Sn8_1 O8_1 H8_1 109.5 . . ?
Sn4_1 O9_1 Sn2_1 105.1(6) . . ?
Sn4_1 O9_1 Sn10_1 141.1(8) . . ?
Sn2_1 O9_1 Sn10_1 105.7(6) . . ?
Sn4_1 O9_1 Sn9_1 99.5(6) . . ?
Sn2_1 O9_1 Sn9_1 100.1(6) . . ?
Sn10_1 O9_1 Sn9_1 97.9(5) . . ?
Sn2_1 O10_1 Sn10_1 108.7(6) . . ?
Sn2_1 O10_1 H10_1 125.6 . . ?
Sn10_1 O10_1 H10_1 125.6 . . ?
Sn1_1 O11_1 Sn6_1 106.2(7) . . ?
Sn1_1 O11_1 Sn3_1 137.4(8) . . ?
Sn6_1 O11_1 Sn3_1 107.2(7) . . ?
Sn5_1 O12_1 Sn4_1 127.0(7) . . ?
Sn5_1 O12_1 Sn1_1 100.6(6) . . ?
Sn4_1 O12_1 Sn1_1 125.8(8) . . ?
Sn5_1 O13_1 Sn2_1 132.1(7) . . ?
Sn5_1 O13_1 H13_1 114.0 . . ?
Sn2_1 O13_1 H13_1 113.9 . . ?
Sn1_1 O14_1 Sn6_1 102.6(6) . . ?
Sn1_1 O14_1 H14_1 128.7 . . ?
Sn6_1 O14_1 H14_1 128.7 . . ?
Sn2_1 O15_1 Sn9_1 114.7(7) . . ?
Sn2_1 O15_1 H15_1 122.7 . . ?
Sn9_1 O15_1 H15_1 122.7 . . ?
Sn9_1 O16_1 Sn4_1 111.0(7) . . ?
Sn9_1 O16_1 H16_1 124.5 . . ?
Sn4_1 O16_1 H16_1 124.5 . . ?
Sn4_1 O17_1 Sn6_1 132.6(7) . . ?
Sn4_1 O17_1 H17_1 113.7 . . ?
Sn6_1 O17_1 H17_1 113.7 . . ?
Sn10_1 O18_1 H18A_1 103(9) . . ?
Sn10_1 O18_1 H18B_1 109(10) . . ?
H18A_1 O18_1 H18B_1 134(10) . . ?
Sn4_1 O20_1 Sn3_1 136.4(8) . . ?
Sn4_1 O20_1 H20_1 111.8 . . ?
Sn3_1 O20_1 H20_1 111.8 . . ?
Sn9_1 O21_1 Sn10_1 111.7(6) . . ?
Sn9_1 O21_1 H21_1 124.2 . . ?
Sn10_1 O21_1 H21_1 124.2 . . ?
Sn3_1 O22_1 Sn7_1 108.6(7) . . ?
Sn3_1 O22_1 H_1 125.7 . . ?
Sn7_1 O22_1 H_1 125.7 . . ?
Sn1_1 O23_1 Sn8_1 106.7(6) . . ?
Sn1_1 O23_1 Sn5_1 102.5(6) . . ?
Sn8_1 O23_1 Sn5_1 145.7(8) . . ?
Sn6_1 O24_1 Sn3_1 104.6(6) . . ?
Sn6_1 O24_1 H24_1 127.7 . . ?
Sn3_1 O24_1 H24_1 127.7 . . ?
Sn4_1 O25_1 Sn2_1 107.3(7) . . ?
Sn4_1 O25_1 H25_1 126.4 . . ?
Sn2_1 O25_1 H25_1 126.4 . . ?
Sn8_1 O26_1 H26A_1 100(7) . . ?
Sn8_1 O26_1 H26B_1 36(5) . . ?
H26A_1 O26_1 H26B_1 133(10) . . ?
Sn5_1 O27_1 Sn10_1 139.9(8) . . ?
Sn5_1 O27_1 H27_1 110.1 . . ?
Sn10_1 O27_1 H27_1 110.1 . . ?
Sn5_1 O28_1 H28A_1 76(10) . . ?
Sn5_1 O28_1 H28B_1 135(10) . . ?
H28A_1 O28_1 H28B_1 136(10) . . ?
S1_1 O29_1 Sn8_1 136.9(10) . . ?
Sn9_1 O30_1 H30_1 109.5 . . ?
C6_1 C1_1 C2_1 118(2) . . ?
C6_1 C1_1 Sn2_1 119.6(19) . . ?
C2_1 C1_1 Sn2_1 121.5(18) . . ?
C1_1 C2_1 C3_1 120(2) . . ?
C1_1 C2_1 C7_1 124(2) . . ?
C3_1 C2_1 C7_1 116(2) . . ?
C4_1 C3_1 C2_1 123(3) . . ?
C4_1 C3_1 H3_1 118.4 . . ?
C2_1 C3_1 H3_1 118.3 . . ?
C3_1 C4_1 C5_1 117(3) . . ?
C3_1 C4_1 C10_1 122(3) . . ?
C5_1 C4_1 C10_1 121(3) . . ?
C4_1 C5_1 C6_1 123(3) . . ?
C4_1 C5_1 H5_1 118.6 . . ?
C6_1 C5_1 H5_1 118.4 . . ?
C1_1 C6_1 C5_1 119(3) . . ?
C1_1 C6_1 C13_1 127(2) . . ?
C5_1 C6_1 C13_1 114(2) . . ?
C2_1 C7_1 C8_1 115.7(19) . . ?
C2_1 C7_1 C9_1 108(2) . . ?
C8_1 C7_1 C9_1 109(2) . . ?
C2_1 C7_1 H7'_1 108.0 . . ?
C8_1 C7_1 H7'_1 107.9 . . ?
C9_1 C7_1 H7'_1 107.9 . . ?
C7_1 C8_1 H8A_1 109.5 . . ?
C7_1 C8_1 H8B_1 109.4 . . ?
H8A_1 C8_1 H8B_1 109.5 . . ?
C7_1 C8_1 H8C_1 109.5 . . ?
H8A_1 C8_1 H8C_1 109.5 . . ?
H8B_1 C8_1 H8C_1 109.5 . . ?
C7_1 C9_1 H9A_1 109.5 . . ?
C7_1 C9_1 H9B_1 109.5 . . ?
H9A_1 C9_1 H9B_1 109.5 . . ?
C7_1 C9_1 H9C_1 109.4 . . ?
H9A_1 C9_1 H9C_1 109.5 . . ?
H9B_1 C9_1 H9C_1 109.5 . . ?
C12_1 C10_1 C11_1 102(3) . . ?
C12_1 C10_1 C4_1 114(2) . . ?
C11_1 C10_1 C4_1 111(3) . . ?
C12_1 C10_1 H10'_1 110.2 . . ?
C11_1 C10_1 H10'_1 108.4 . . ?
C4_1 C10_1 H10'_1 110.0 . . ?
C10_1 C11_1 H11A_1 116.6 . . ?
C10_1 C11_1 H11B_1 110.8 . . ?
H11A_1 C11_1 H11B_1 109.5 . . ?
C10_1 C11_1 H11C_1 100.5 . . ?
H11A_1 C11_1 H11C_1 109.5 . . ?
H11B_1 C11_1 H11C_1 109.5 . . ?
C10_1 C12_1 H12A_1 108.2 . . ?
C10_1 C12_1 H12B_1 113.0 . . ?
H12A_1 C12_1 H12B_1 109.5 . . ?
C10_1 C12_1 H12C_1 107.2 . . ?
H12A_1 C12_1 H12C_1 109.5 . . ?
H12B_1 C12_1 H12C_1 109.5 . . ?
C15_1 C13_1 C14_1 111(2) . . ?
C15_1 C13_1 C6_1 117(2) . . ?
C14_1 C13_1 C6_1 109(2) . . ?
C15_1 C13_1 H13'_1 106.6 . . ?
C14_1 C13_1 H13'_1 106.5 . . ?
C6_1 C13_1 H13'_1 106.6 . . ?
C13_1 C14_1 H14A_1 109.5 . . ?
C13_1 C14_1 H14B_1 109.4 . . ?
H14A_1 C14_1 H14B_1 109.5 . . ?
C13_1 C14_1 H14C_1 109.5 . . ?
H14A_1 C14_1 H14C_1 109.5 . . ?
H14B_1 C14_1 H14C_1 109.5 . . ?
C13_1 C15_1 H15A_1 109.5 . . ?
C13_1 C15_1 H15B_1 109.5 . . ?
H15A_1 C15_1 H15B_1 109.5 . . ?
C13_1 C15_1 H15C_1 109.5 . . ?
H15A_1 C15_1 H15C_1 109.5 . . ?
H15B_1 C15_1 H15C_1 109.5 . . ?
C21_1 C16_1 C17_1 118(2) . . ?
C21_1 C16_1 Sn3_1 120.9(16) . . ?
C17_1 C16_1 Sn3_1 121.1(17) . . ?
C18_1 C17_1 C16_1 121(2) . . ?
C18_1 C17_1 C22_1 99.2(19) . . ?
C16_1 C17_1 C22_1 139(2) . . ?
C17_1 C18_1 C19_1 122(3) . . ?
C17_1 C18_1 H18_1 118.8 . . ?
C19_1 C18_1 H18_1 118.8 . . ?
C18_1 C19_1 C20_1 116(3) . . ?
C18_1 C19_1 C25_1 122(3) . . ?
C20_1 C19_1 C25_1 122(3) . . ?
C21_1 C20_1 C19_1 120(3) . . ?
C21_1 C20_1 H20'_1 120.1 . . ?
C19_1 C20_1 H20'_1 120.1 . . ?
C16_1 C21_1 C20_1 122(2) . . ?
C16_1 C21_1 C28_1 121(2) . . ?
C20_1 C21_1 C28_1 117(2) . . ?
C23_1 C22_1 C24_1 117(3) . . ?
C23_1 C22_1 C17_1 129(2) . . ?
C24_1 C22_1 C17_1 110(2) . . ?
C23_1 C22_1 H22_1 96.2 . . ?
C24_1 C22_1 H22_1 96.4 . . ?
C17_1 C22_1 H22_1 96.3 . . ?
C22_1 C23_1 H23A_1 109.6 . . ?
C22_1 C23_1 H23B_1 109.8 . . ?
H23A_1 C23_1 H23B_1 109.5 . . ?
C22_1 C23_1 H23C_1 109.0 . . ?
H23A_1 C23_1 H23C_1 109.5 . . ?
H23B_1 C23_1 H23C_1 109.5 . . ?
C22_1 C24_1 H24A_1 109.6 . . ?
C22_1 C24_1 H24B_1 109.2 . . ?
H24A_1 C24_1 H24B_1 109.5 . . ?
C22_1 C24_1 H24C_1 109.6 . . ?
H24A_1 C24_1 H24C_1 109.5 . . ?
H24B_1 C24_1 H24C_1 109.5 . . ?
C27_1 C25_1 C19_1 117(3) . . ?
C27_1 C25_1 C26_1 116(2) . . ?
C19_1 C25_1 C26_1 108(2) . . ?
C27_1 C25_1 H25'_1 104.7 . . ?
C19_1 C25_1 H25'_1 104.7 . . ?
C26_1 C25_1 H25'_1 104.8 . . ?
C25_1 C26_1 H2'A_1 109.5 . . ?
C25_1 C26_1 H2'B_1 109.5 . . ?
H2'A_1 C26_1 H2'B_1 109.5 . . ?
C25_1 C26_1 H2'C_1 109.4 . . ?
H2'A_1 C26_1 H2'C_1 109.5 . . ?
H2'B_1 C26_1 H2'C_1 109.5 . . ?
C25_1 C27_1 H27A_1 109.5 . . ?
C25_1 C27_1 H27B_1 109.5 . . ?
H27A_1 C27_1 H27B_1 109.5 . . ?
C25_1 C27_1 H27C_1 109.5 . . ?
H27A_1 C27_1 H27C_1 109.5 . . ?
H27B_1 C27_1 H27C_1 109.5 . . ?
C30_1 C28_1 C29_1 109(2) . . ?
C30_1 C28_1 C21_1 112(2) . . ?
C29_1 C28_1 C21_1 111(2) . . ?
C30_1 C28_1 H28_1 108.1 . . ?
C29_1 C28_1 H28_1 108.1 . . ?
C21_1 C28_1 H28_1 108.1 . . ?
C28_1 C29_1 H29A_1 109.4 . . ?
C28_1 C29_1 H29B_1 109.5 . . ?
H29A_1 C29_1 H29B_1 109.5 . . ?
C28_1 C29_1 H29C_1 109.5 . . ?
H29A_1 C29_1 H29C_1 109.5 . . ?
H29B_1 C29_1 H29C_1 109.5 . . ?
C28_1 C30_1 H30A_1 109.5 . . ?
C28_1 C30_1 H30B_1 109.4 . . ?
H30A_1 C30_1 H30B_1 109.5 . . ?
C28_1 C30_1 H30C_1 109.5 . . ?
H30A_1 C30_1 H30C_1 109.5 . . ?
H30B_1 C30_1 H30C_1 109.5 . . ?
C32_1 C31_1 C36_1 122(2) . . ?
C32_1 C31_1 Sn7_1 119.1(17) . . ?
C36_1 C31_1 Sn7_1 118.6(17) . . ?
C33_1 C32_1 C31_1 118(2) . . ?
C33_1 C32_1 C37_1 118(2) . . ?
C31_1 C32_1 C37_1 124(2) . . ?
C34_1 C33_1 C32_1 123(3) . . ?
C34_1 C33_1 H33_1 118.5 . . ?
C32_1 C33_1 H33_1 118.5 . . ?
C33_1 C34_1 C35_1 121(3) . . ?
C33_1 C34_1 C40_1 125(3) . . ?
C35_1 C34_1 C40_1 114(3) . . ?
C36_1 C35_1 C34_1 119(3) . . ?
C36_1 C35_1 H35_1 120.3 . . ?
C34_1 C35_1 H35_1 120.3 . . ?
C31_1 C36_1 C35_1 117(2) . . ?
C31_1 C36_1 C43_1 125(2) . . ?
C35_1 C36_1 C43_1 119(2) . . ?
C32_1 C37_1 C38_1 114(2) . . ?
C32_1 C37_1 C39_1 111(2) . . ?
C38_1 C37_1 C39_1 113(2) . . ?
C32_1 C37_1 H37_1 106.0 . . ?
C38_1 C37_1 H37_1 106.1 . . ?
C39_1 C37_1 H37_1 106.1 . . ?
C37_1 C38_1 H38A_1 109.5 . . ?
C37_1 C38_1 H38B_1 109.5 . . ?
H38A_1 C38_1 H38B_1 109.5 . . ?
C37_1 C38_1 H38C_1 109.4 . . ?
H38A_1 C38_1 H38C_1 109.5 . . ?
H38B_1 C38_1 H38C_1 109.5 . . ?
C37_1 C39_1 H39A_1 109.5 . . ?
C37_1 C39_1 H39B_1 109.5 . . ?
H39A_1 C39_1 H39B_1 109.5 . . ?
C37_1 C39_1 H39C_1 109.4 . . ?
H39A_1 C39_1 H39C_1 109.5 . . ?
H39B_1 C39_1 H39C_1 109.5 . . ?
C42_1 C40_1 C41_1 138(4) . . ?
C42_1 C40_1 C34_1 106(3) . . ?
C41_1 C40_1 C34_1 116(3) . . ?
C42_1 C40_1 H40_1 90.6 . . ?
C41_1 C40_1 H40_1 90.6 . . ?
C34_1 C40_1 H40_1 90.8 . . ?
C40_1 C41_1 H41A_1 109.9 . . ?
C40_1 C41_1 H41B_1 110.1 . . ?
H41A_1 C41_1 H41B_1 109.5 . . ?
C40_1 C41_1 H41C_1 108.5 . . ?
H41A_1 C41_1 H41C_1 109.5 . . ?
H41B_1 C41_1 H41C_1 109.5 . . ?
C40_1 C42_1 H42A_1 110.2 . . ?
C40_1 C42_1 H42B_1 108.5 . . ?
H42A_1 C42_1 H42B_1 109.5 . . ?
C40_1 C42_1 H42C_1 109.7 . . ?
H42A_1 C42_1 H42C_1 109.5 . . ?
H42B_1 C42_1 H42C_1 109.5 . . ?
C36_1 C43_1 C44_1 111(2) . . ?
C36_1 C43_1 C45_1 115(2) . . ?
C44_1 C43_1 C45_1 110(2) . . ?
C36_1 C43_1 H43_1 106.9 . . ?
C44_1 C43_1 H43_1 106.8 . . ?
C45_1 C43_1 H43_1 106.9 . . ?
C43_1 C44_1 H44A_1 109.6 . . ?
C43_1 C44_1 H44B_1 109.5 . . ?
H44A_1 C44_1 H44B_1 109.5 . . ?
C43_1 C44_1 H44C_1 109.4 . . ?
H44A_1 C44_1 H44C_1 109.5 . . ?
H44B_1 C44_1 H44C_1 109.5 . . ?
C43_1 C45_1 H45A_1 109.4 . . ?
C43_1 C45_1 H45B_1 109.4 . . ?
H45A_1 C45_1 H45B_1 109.5 . . ?
C43_1 C45_1 H45C_1 109.5 . . ?
H45A_1 C45_1 H45C_1 109.5 . . ?
H45B_1 C45_1 H45C_1 109.5 . . ?
C51_1 C46_1 C47_1 118(2) . . ?
C51_1 C46_1 Sn9_1 120.8(18) . . ?
C47_1 C46_1 Sn9_1 118.1(16) . . ?
C48_1 C47_1 C46_1 120(2) . . ?
C48_1 C47_1 C52_1 117(2) . . ?
C46_1 C47_1 C52_1 122(2) . . ?
C47_1 C48_1 C49_1 121(3) . . ?
C47_1 C48_1 H48_1 119.6 . . ?
C49_1 C48_1 H48_1 119.6 . . ?
C50_1 C49_1 C48_1 118(3) . . ?
C50_1 C49_1 C55_1 122(3) . . ?
C48_1 C49_1 C55_1 120(3) . . ?
C49_1 C50_1 C51_1 122(3) . . ?
C49_1 C50_1 H50_1 118.8 . . ?
C51_1 C50_1 H50_1 118.8 . . ?
C46_1 C51_1 C50_1 119(2) . . ?
C46_1 C51_1 C58_1 121(2) . . ?
C50_1 C51_1 C58_1 119(2) . . ?
C53_1 C52_1 C54_1 116(3) . . ?
C53_1 C52_1 C47_1 114(2) . . ?
C54_1 C52_1 C47_1 107(2) . . ?
C53_1 C52_1 H52_1 106.3 . . ?
C54_1 C52_1 H52_1 106.2 . . ?
C47_1 C52_1 H52_1 106.2 . . ?
C52_1 C53_1 H53A_1 109.4 . . ?
C52_1 C53_1 H53B_1 109.5 . . ?
H53A_1 C53_1 H53B_1 109.5 . . ?
C52_1 C53_1 H53C_1 109.5 . . ?
H53A_1 C53_1 H53C_1 109.5 . . ?
H53B_1 C53_1 H53C_1 109.5 . . ?
C52_1 C54_1 H54A_1 109.6 . . ?
C52_1 C54_1 H54B_1 109.3 . . ?
H54A_1 C54_1 H54B_1 109.5 . . ?
C52_1 C54_1 H54C_1 109.4 . . ?
H54A_1 C54_1 H54C_1 109.5 . . ?
H54B_1 C54_1 H54C_1 109.5 . . ?
C56_1 C55_1 C49_1 110(3) . . ?
C56_1 C55_1 C57_1 110(3) . . ?
C49_1 C55_1 C57_1 111(2) . . ?
C56_1 C55_1 H55_1 108.6 . . ?
C49_1 C55_1 H55_1 108.7 . . ?
C57_1 C55_1 H55_1 108.7 . . ?
C55_1 C56_1 H56A_1 109.5 . . ?
C55_1 C56_1 H56B_1 109.5 . . ?
H56A_1 C56_1 H56B_1 109.5 . . ?
C55_1 C56_1 H56C_1 109.5 . . ?
H56A_1 C56_1 H56C_1 109.5 . . ?
H56B_1 C56_1 H56C_1 109.5 . . ?
C55_1 C57_1 H57A_1 109.4 . . ?
C55_1 C57_1 H57B_1 109.5 . . ?
H57A_1 C57_1 H57B_1 109.5 . . ?
C55_1 C57_1 H57C_1 109.5 . . ?
H57A_1 C57_1 H57C_1 109.5 . . ?
H57B_1 C57_1 H57C_1 109.5 . . ?
C51_1 C58_1 C59_1 112(2) . . ?
C51_1 C58_1 C60_1 110(2) . . ?
C59_1 C58_1 C60_1 112(2) . . ?
C51_1 C58_1 H58_1 107.8 . . ?
C59_1 C58_1 H58_1 107.7 . . ?
C60_1 C58_1 H58_1 107.8 . . ?
C58_1 C59_1 H59A_1 109.4 . . ?
C58_1 C59_1 H59B_1 109.5 . . ?
H59A_1 C59_1 H59B_1 109.5 . . ?
C58_1 C59_1 H59C_1 109.5 . . ?
H59A_1 C59_1 H59C_1 109.5 . . ?
H59B_1 C59_1 H59C_1 109.5 . . ?
C58_1 C60_1 H60A_1 109.4 . . ?
C58_1 C60_1 H60B_1 109.5 . . ?
H60A_1 C60_1 H60B_1 109.5 . . ?
C58_1 C60_1 H60C_1 109.5 . . ?
H60A_1 C60_1 H60C_1 109.5 . . ?
H60B_1 C60_1 H60C_1 109.5 . . ?
C66_1 C61_1 C62_1 120(2) . . ?
C66_1 C61_1 Sn10_1 118.1(17) . . ?
C62_1 C61_1 Sn10_1 121.8(15) . . ?
C63_1 C62_1 C61_1 119(2) . . ?
C63_1 C62_1 C67_1 117(3) . . ?
C61_1 C62_1 C67_1 124(2) . . ?
C62_1 C63_1 C64_1 123(3) . . ?
C62_1 C63_1 H63_1 118.7 . . ?
C64_1 C63_1 H63_1 118.7 . . ?
C65_1 C64_1 C63_1 112(2) . . ?
C65_1 C64_1 C70_1 127.0(11) . . ?
C63_1 C64_1 C70_1 120(2) . . ?
C64_1 C65_1 C66_1 127(2) . . ?
C64_1 C65_1 H65_1 116.4 . . ?
C66_1 C65_1 H65_1 116.4 . . ?
C61_1 C66_1 C65_1 118(2) . . ?
C61_1 C66_1 C73_1 130.0(19) . . ?
C65_1 C66_1 C73_1 111.7(18) . . ?
C68_1 C67_1 C69_1 113(2) . . ?
C68_1 C67_1 C62_1 109(2) . . ?
C69_1 C67_1 C62_1 112(2) . . ?
C68_1 C67_1 H67_1 107.4 . . ?
C69_1 C67_1 H67_1 107.3 . . ?
C62_1 C67_1 H67_1 107.4 . . ?
C67_1 C68_1 H68A_1 109.4 . . ?
C67_1 C68_1 H68B_1 109.5 . . ?
H68A_1 C68_1 H68B_1 109.5 . . ?
C67_1 C68_1 H68C_1 109.5 . . ?
H68A_1 C68_1 H68C_1 109.5 . . ?
H68B_1 C68_1 H68C_1 109.5 . . ?
C67_1 C69_1 H69A_1 109.5 . . ?
C67_1 C69_1 H69B_1 109.5 . . ?
H69A_1 C69_1 H69B_1 109.5 . . ?
C67_1 C69_1 H69C_1 109.4 . . ?
H69A_1 C69_1 H69C_1 109.5 . . ?
H69B_1 C69_1 H69C_1 109.5 . . ?
C72_1 C70_1 C71_1 124(3) . . ?
C72_1 C70_1 C64_1 109(3) . . ?
C71_1 C70_1 C64_1 114(3) . . ?
C72_1 C70_1 H70_1 101.8 . . ?
C71_1 C70_1 H70_1 101.8 . . ?
C64_1 C70_1 H70_1 101.8 . . ?
C70_1 C71_1 H71A_1 109.5 . . ?
C70_1 C71_1 H71B_1 109.5 . . ?
H71A_1 C71_1 H71B_1 109.5 . . ?
C70_1 C71_1 H71C_1 109.5 . . ?
H71A_1 C71_1 H71C_1 109.5 . . ?
H71B_1 C71_1 H71C_1 109.5 . . ?
C70_1 C72_1 H72A_1 109.5 . . ?
C70_1 C72_1 H72B_1 109.5 . . ?
H72A_1 C72_1 H72B_1 109.5 . . ?
C70_1 C72_1 H72C_1 109.4 . . ?
H72A_1 C72_1 H72C_1 109.5 . . ?
H72B_1 C72_1 H72C_1 109.5 . . ?
C75_1 C73_1 C74_1 114(2) . . ?
C75_1 C73_1 C66_1 114.9(19) . . ?
C74_1 C73_1 C66_1 111.2(19) . . ?
C75_1 C73_1 H73_1 105.2 . . ?
C74_1 C73_1 H73_1 105.2 . . ?
C66_1 C73_1 H73_1 105.2 . . ?
C73_1 C74_1 H74A_1 109.5 . . ?
C73_1 C74_1 H74B_1 109.4 . . ?
H74A_1 C74_1 H74B_1 109.5 . . ?
C73_1 C74_1 H74C_1 109.5 . . ?
H74A_1 C74_1 H74C_1 109.5 . . ?
H74B_1 C74_1 H74C_1 109.5 . . ?
C73_1 C75_1 H75A_1 109.5 . . ?
C73_1 C75_1 H75B_1 109.5 . . ?
H75A_1 C75_1 H75B_1 109.5 . . ?
C73_1 C75_1 H75C_1 109.4 . . ?
H75A_1 C75_1 H75C_1 109.5 . . ?
H75B_1 C75_1 H75C_1 109.5 . . ?
C77_1 C76_1 C81_1 120(2) . . ?
C77_1 C76_1 Sn6_1 121.8(17) . . ?
C81_1 C76_1 Sn6_1 117.9(18) . . ?
C76_1 C77_1 C78_1 122(2) . . ?
C76_1 C77_1 C82_1 130(2) . . ?
C78_1 C77_1 C82_1 108(2) . . ?
C79_1 C78_1 C77_1 121(3) . . ?
C79_1 C78_1 H78_1 119.5 . . ?
C77_1 C78_1 H78_1 119.5 . . ?
C80_1 C79_1 C78_1 116(3) . . ?
C80_1 C79_1 C85_1 129(3) . . ?
C78_1 C79_1 C85_1 114(3) . . ?
C79_1 C80_1 C81_1 124(3) . . ?
C79_1 C80_1 H80_1 118.1 . . ?
C81_1 C80_1 H80_1 118.2 . . ?
C76_1 C81_1 C80_1 117(3) . . ?
C76_1 C81_1 C88_1 121(3) . . ?
C80_1 C81_1 C88_1 123(3) . . ?
C84_1 C82_1 C77_1 128(2) . . ?
C84_1 C82_1 C83_1 116(2) . . ?
C77_1 C82_1 C83_1 110(2) . . ?
C84_1 C82_1 H82_1 98.0 . . ?
C77_1 C82_1 H82_1 98.0 . . ?
C83_1 C82_1 H82_1 98.0 . . ?
C82_1 C83_1 H83A_1 109.4 . . ?
C82_1 C83_1 H83B_1 109.5 . . ?
H83A_1 C83_1 H83B_1 109.5 . . ?
C82_1 C83_1 H83C_1 109.5 . . ?
H83A_1 C83_1 H83C_1 109.5 . . ?
H83B_1 C83_1 H83C_1 109.5 . . ?
C82_1 C84_1 H84A_1 109.4 . . ?
C82_1 C84_1 H84B_1 109.5 . . ?
H84A_1 C84_1 H84B_1 109.5 . . ?
C82_1 C84_1 H84C_1 109.5 . . ?
H84A_1 C84_1 H84C_1 109.5 . . ?
H84B_1 C84_1 H84C_1 109.5 . . ?
C79_1 C85_1 C86_1 112(3) . . ?
C79_1 C85_1 C87_1 98(2) . . ?
C86_1 C85_1 C87_1 105(3) . . ?
C79_1 C85_1 H85_1 113.4 . . ?
C86_1 C85_1 H85_1 113.8 . . ?
C87_1 C85_1 H85_1 113.3 . . ?
C85_1 C86_1 H86A_1 110.5 . . ?
C85_1 C86_1 H86B_1 109.2 . . ?
H86A_1 C86_1 H86B_1 109.5 . . ?
C85_1 C86_1 H86C_1 108.7 . . ?
H86A_1 C86_1 H86C_1 109.5 . . ?
H86B_1 C86_1 H86C_1 109.5 . . ?
C85_1 C87_1 H87A_1 109.2 . . ?
C85_1 C87_1 H87B_1 110.0 . . ?
H87A_1 C87_1 H87B_1 109.5 . . ?
C85_1 C87_1 H87C_1 109.2 . . ?
H87A_1 C87_1 H87C_1 109.5 . . ?
H87B_1 C87_1 H87C_1 109.5 . . ?
C90_1 C88_1 C81_1 110(2) . . ?
C90_1 C88_1 C89_1 108(2) . . ?
C81_1 C88_1 C89_1 113(2) . . ?
C90_1 C88_1 H88_1 108.6 . . ?
C81_1 C88_1 H88_1 108.7 . . ?
C89_1 C88_1 H88_1 108.6 . . ?
C88_1 C89_1 H89A_1 109.5 . . ?
C88_1 C89_1 H89B_1 109.5 . . ?
H89A_1 C89_1 H89B_1 109.5 . . ?
C88_1 C89_1 H89C_1 109.4 . . ?
H89A_1 C89_1 H89C_1 109.5 . . ?
H89B_1 C89_1 H89C_1 109.5 . . ?
C88_1 C90_1 H90A_1 109.5 . . ?
C88_1 C90_1 H90B_1 109.4 . . ?
H90A_1 C90_1 H90B_1 109.5 . . ?
C88_1 C90_1 H90C_1 109.5 . . ?
H90A_1 C90_1 H90C_1 109.5 . . ?
H90B_1 C90_1 H90C_1 109.5 . . ?
C92_1 C91_1 C96_1 119(2) . . ?
C92_1 C91_1 Sn8_1 120.9(18) . . ?
C96_1 C91_1 Sn8_1 119.6(17) . . ?
C91_1 C92_1 C93_1 119(2) . . ?
C91_1 C92_1 C97_1 124(2) . . ?
C93_1 C92_1 C97_1 116(2) . . ?
C94_1 C93_1 C92_1 119(3) . . ?
C94_1 C93_1 H93_1 120.3 . . ?
C92_1 C93_1 H93_1 120.3 . . ?
C95_1 C94_1 C93_1 119(3) . . ?
C95_1 C94_1 C100_1 120(3) . . ?
C93_1 C94_1 C100_1 121(3) . . ?
C96_1 C95_1 C94_1 125(3) . . ?
C96_1 C95_1 H95_1 117.6 . . ?
C94_1 C95_1 H95_1 117.6 . . ?
C95_1 C96_1 C91_1 118(2) . . ?
C95_1 C96_1 C103_1 117(2) . . ?
C91_1 C96_1 C103_1 125(2) . . ?
C92_1 C97_1 C99_1 114(2) . . ?
C92_1 C97_1 C98_1 111.4(19) . . ?
C99_1 C97_1 C98_1 110(2) . . ?
C92_1 C97_1 H97_1 107.0 . . ?
C99_1 C97_1 H97_1 107.0 . . ?
C98_1 C97_1 H97_1 107.0 . . ?
C97_1 C98_1 H98A_1 109.4 . . ?
C97_1 C98_1 H98B_1 109.5 . . ?
H98A_1 C98_1 H98B_1 109.5 . . ?
C97_1 C98_1 H98C_1 109.5 . . ?
H98A_1 C98_1 H98C_1 109.5 . . ?
H98B_1 C98_1 H98C_1 109.5 . . ?
C97_1 C99_1 H99A_1 109.4 . . ?
C97_1 C99_1 H99B_1 109.5 . . ?
H99A_1 C99_1 H99B_1 109.5 . . ?
C97_1 C99_1 H99C_1 109.5 . . ?
H99A_1 C99_1 H99C_1 109.5 . . ?
H99B_1 C99_1 H99C_1 109.5 . . ?
C102_1 C100_1 C94_1 117(3) . . ?
C102_1 C100_1 C101_1 102(3) . . ?
C94_1 C100_1 C101_1 115(3) . . ?
C102_1 C100_1 H100_1 107.2 . . ?
C94_1 C100_1 H100_1 107.3 . . ?
C101_1 C100_1 H100_1 107.2 . . ?
C100_1 C101_1 H01A_1 109.4 . . ?
C100_1 C101_1 H01B_1 109.5 . . ?
H01A_1 C101_1 H01B_1 109.5 . . ?
C100_1 C101_1 H01C_1 109.5 . . ?
H01A_1 C101_1 H01C_1 109.5 . . ?
H01B_1 C101_1 H01C_1 109.5 . . ?
C100_1 C102_1 H02A_1 109.4 . . ?
C100_1 C102_1 H02B_1 109.6 . . ?
H02A_1 C102_1 H02B_1 109.5 . . ?
C100_1 C102_1 H02C_1 109.4 . . ?
H02A_1 C102_1 H02C_1 109.5 . . ?
H02B_1 C102_1 H02C_1 109.5 . . ?
C104_1 C103_1 C105_1 113(2) . . ?
C104_1 C103_1 C96_1 111(2) . . ?
C105_1 C103_1 C96_1 107(2) . . ?
C104_1 C103_1 H103_1 108.6 . . ?
C105_1 C103_1 H103_1 108.5 . . ?
C96_1 C103_1 H103_1 108.5 . . ?
C103_1 C104_1 H04A_1 109.5 . . ?
C103_1 C104_1 H04B_1 109.4 . . ?
H04A_1 C104_1 H04B_1 109.5 . . ?
C103_1 C104_1 H04C_1 109.5 . . ?
H04A_1 C104_1 H04C_1 109.5 . . ?
H04B_1 C104_1 H04C_1 109.5 . . ?
C103_1 C105_1 H05A_1 109.4 . . ?
C103_1 C105_1 H05B_1 109.5 . . ?
H05A_1 C105_1 H05B_1 109.5 . . ?
C103_1 C105_1 H05C_1 109.5 . . ?
H05A_1 C105_1 H05C_1 109.5 . . ?
H05B_1 C105_1 H05C_1 109.5 . . ?
C107_1 C106_1 C111_1 120(3) . . ?
C107_1 C106_1 S1_1 121.0(19) . . ?
C111_1 C106_1 S1_1 119(2) . . ?
C106_1 C107_1 C108_1 122(3) . . ?
C106_1 C107_1 H107_1 118.8 . . ?
C108_1 C107_1 H107_1 118.9 . . ?
C109_1 C108_1 C107_1 119(3) . . ?
C109_1 C108_1 H108_1 120.3 . . ?
C107_1 C108_1 H108_1 120.4 . . ?
C108_1 C109_1 C110_1 118(3) . . ?
C108_1 C109_1 C112_1 123(3) . . ?
C110_1 C109_1 C112_1 119(3) . . ?
C109_1 C110_1 C111_1 124(3) . . ?
C109_1 C110_1 H110_1 117.9 . . ?
C111_1 C110_1 H110_1 118.0 . . ?
C106_1 C111_1 C110_1 116(3) . . ?
C106_1 C111_1 H111_1 121.8 . . ?
C110_1 C111_1 H111_1 121.8 . . ?
C109_1 C112_1 H12D_1 109.4 . . ?
C109_1 C112_1 H12E_1 109.5 . . ?
H12D_1 C112_1 H12E_1 109.5 . . ?
C109_1 C112_1 H12F_1 109.4 . . ?
H12D_1 C112_1 H12F_1 109.5 . . ?
H12E_1 C112_1 H12F_1 109.5 . . ?
C114_1 C113_1 C118_1 120(2) . . ?
C114_1 C113_1 S2_1 121(2) . . ?
C118_1 C113_1 S2_1 118.7(19) . . ?
C113_1 C114_1 C115_1 119(3) . . ?
C113_1 C114_1 H114_1 120.4 . . ?
C115_1 C114_1 H114_1 120.4 . . ?
C116_1 C115_1 C114_1 122(3) . . ?
C116_1 C115_1 H115_1 119.0 . . ?
C114_1 C115_1 H115_1 118.9 . . ?
C115_1 C116_1 C117_1 118(3) . . ?
C115_1 C116_1 C119_1 124(3) . . ?
C117_1 C116_1 C119_1 118(3) . . ?
C118_1 C117_1 C116_1 119(3) . . ?
C118_1 C117_1 H117_1 120.5 . . ?
C116_1 C117_1 H117_1 120.5 . . ?
C117_1 C118_1 C113_1 122(3) . . ?
C117_1 C118_1 H118_1 119.2 . . ?
C113_1 C118_1 H118_1 119.2 . . ?
C116_1 C119_1 H19A_1 109.5 . . ?
C116_1 C119_1 H19B_1 109.5 . . ?
H19A_1 C119_1 H19B_1 109.5 . . ?
C116_1 C119_1 H19C_1 109.4 . . ?
H19A_1 C119_1 H19C_1 109.5 . . ?
H19B_1 C119_1 H19C_1 109.5 . . ?
O39_2 Sn11_2 O41_2 87.3(6) . . ?
O39_2 Sn11_2 O36_2 171.8(6) . . ?
O41_2 Sn11_2 O36_2 92.5(6) . . ?
O39_2 Sn11_2 O37_2 102.9(6) . . ?
O41_2 Sn11_2 O37_2 161.4(6) . . ?
O36_2 Sn11_2 O37_2 75.1(6) . . ?
O39_2 Sn11_2 O54_2 96.5(6) . . ?
O41_2 Sn11_2 O54_2 100.8(6) . . ?
O36_2 Sn11_2 O54_2 91.6(6) . . ?
O37_2 Sn11_2 O54_2 93.6(6) . . ?
O39_2 Sn11_2 O47_2 89.6(6) . . ?
O41_2 Sn11_2 O47_2 87.3(6) . . ?
O36_2 Sn11_2 O47_2 82.1(6) . . ?
O37_2 Sn11_2 O47_2 77.4(6) . . ?
O54_2 Sn11_2 O47_2 170.0(6) . . ?
O36_2 Sn12_2 O51_2 143.5(6) . . ?
O36_2 Sn12_2 O49_2 92.2(6) . . ?
O51_2 Sn12_2 O49_2 88.6(6) . . ?
O36_2 Sn12_2 C120_2 102.9(8) . . ?
O51_2 Sn12_2 C120_2 112.4(8) . . ?
O49_2 Sn12_2 C120_2 103.6(8) . . ?
O36_2 Sn12_2 O37_2 72.8(6) . . ?
O51_2 Sn12_2 O37_2 72.0(6) . . ?
O49_2 Sn12_2 O37_2 76.2(6) . . ?
C120_2 Sn12_2 O37_2 175.6(8) . . ?
O36_2 Sn12_2 O42_2 81.8(6) . . ?
O51_2 Sn12_2 O42_2 87.3(6) . . ?
O49_2 Sn12_2 O42_2 163.6(6) . . ?
C120_2 Sn12_2 O42_2 92.7(8) . . ?
O37_2 Sn12_2 O42_2 87.5(6) . . ?
O43_2 Sn13_2 O57_2 94.2(6) . . ?
O43_2 Sn13_2 O60_2 160.2(7) . . ?
O57_2 Sn13_2 O60_2 73.9(6) . . ?
O43_2 Sn13_2 O35_2 99.8(6) . . ?
O57_2 Sn13_2 O35_2 161.2(6) . . ?
O60_2 Sn13_2 O35_2 95.6(6) . . ?
O43_2 Sn13_2 O38_2 87.4(6) . . ?
O57_2 Sn13_2 O38_2 119.6(6) . . ?
O60_2 Sn13_2 O38_2 85.0(6) . . ?
O35_2 Sn13_2 O38_2 73.8(6) . . ?
O43_2 Sn13_2 O54_2 98.4(6) . . ?
O57_2 Sn13_2 O54_2 89.3(6) . . ?
O60_2 Sn13_2 O54_2 97.3(6) . . ?
O35_2 Sn13_2 O54_2 76.4(6) . . ?
O38_2 Sn13_2 O54_2 150.2(6) . . ?
O43_2 Sn13_2 Sn18_2 93.8(5) . . ?
O57_2 Sn13_2 Sn18_2 128.2(4) . . ?
O60_2 Sn13_2 Sn18_2 106.0(4) . . ?
O35_2 Sn13_2 Sn18_2 38.8(4) . . ?
O38_2 Sn13_2 Sn18_2 111.8(4) . . ?
O54_2 Sn13_2 Sn18_2 38.9(4) . . ?
O43_2 Sn13_2 Sn16_2 131.6(5) . . ?
O57_2 Sn13_2 Sn16_2 37.5(4) . . ?
O60_2 Sn13_2 Sn16_2 38.3(4) . . ?
O35_2 Sn13_2 Sn16_2 127.5(4) . . ?
O38_2 Sn13_2 Sn16_2 112.7(4) . . ?
O54_2 Sn13_2 Sn16_2 85.1(4) . . ?
Sn18_2 Sn13_2 Sn16_2 115.72(7) . . ?
O46_2 Sn14_2 O47_2 141.0(6) . . ?
O46_2 Sn14_2 O49_2 90.5(6) . . ?
O47_2 Sn14_2 O49_2 89.2(6) . . ?
O46_2 Sn14_2 O48_2 80.9(6) . . ?
O47_2 Sn14_2 O48_2 83.1(6) . . ?
O49_2 Sn14_2 O48_2 154.9(6) . . ?
O46_2 Sn14_2 C165_2 114.6(8) . . ?
O47_2 Sn14_2 C165_2 102.3(8) . . ?
O49_2 Sn14_2 C165_2 108.4(9) . . ?
O48_2 Sn14_2 C165_2 96.6(9) . . ?
O46_2 Sn14_2 O37_2 72.1(5) . . ?
O47_2 Sn14_2 O37_2 71.0(6) . . ?
O49_2 Sn14_2 O37_2 71.0(6) . . ?
O48_2 Sn14_2 O37_2 83.9(6) . . ?
C165_2 Sn14_2 O37_2 173.2(8) . . ?
O57_2 Sn15_2 O45_2 91.7(6) . . ?
O57_2 Sn15_2 O40_2 70.9(6) . . ?
O45_2 Sn15_2 O40_2 159.6(6) . . ?
O57_2 Sn15_2 C180_2 161.6(7) . . ?
O45_2 Sn15_2 C180_2 100.5(7) . . ?
O40_2 Sn15_2 C180_2 99.1(7) . . ?
O57_2 Sn15_2 O41_2 86.4(6) . . ?
O45_2 Sn15_2 O41_2 85.7(6) . . ?
O40_2 Sn15_2 O41_2 82.8(6) . . ?
C180_2 Sn15_2 O41_2 108.1(7) . . ?
O57_2 Sn15_2 O52_2 79.0(6) . . ?
O45_2 Sn15_2 O52_2 68.7(6) . . ?
O40_2 Sn15_2 O52_2 116.2(6) . . ?
C180_2 Sn15_2 O52_2 92.5(8) . . ?
O41_2 Sn15_2 O52_2 149.9(6) . . ?
O39_2 Sn16_2 O57_2 97.2(6) . . ?
O39_2 Sn16_2 O60_2 90.2(6) . . ?
O57_2 Sn16_2 O60_2 72.0(6) . . ?
O39_2 Sn16_2 O40_2 101.7(6) . . ?
O57_2 Sn16_2 O40_2 71.3(6) . . ?
O60_2 Sn16_2 O40_2 142.5(6) . . ?
O39_2 Sn16_2 C135_2 126.7(8) . . ?
O57_2 Sn16_2 C135_2 135.8(8) . . ?
O60_2 Sn16_2 C135_2 100.7(7) . . ?
O40_2 Sn16_2 C135_2 100.2(7) . . ?
O39_2 Sn16_2 Sn13_2 86.0(4) . . ?
O57_2 Sn16_2 Sn13_2 36.6(4) . . ?
O60_2 Sn16_2 Sn13_2 37.2(4) . . ?
O40_2 Sn16_2 Sn13_2 107.6(4) . . ?
C135_2 Sn16_2 Sn13_2 131.2(7) . . ?
O61_2 Sn17_2 O51_2 156.0(6) . . ?
O61_2 Sn17_2 O46_2 86.0(6) . . ?
O51_2 Sn17_2 O46_2 83.6(6) . . ?
O61_2 Sn17_2 O56_2 89.4(6) . . ?
O51_2 Sn17_2 O56_2 92.0(6) . . ?
O46_2 Sn17_2 O56_2 157.4(6) . . ?
O61_2 Sn17_2 C195_2 100.0(8) . . ?
O51_2 Sn17_2 C195_2 103.7(8) . . ?
O46_2 Sn17_2 C195_2 106.1(8) . . ?
O56_2 Sn17_2 C195_2 96.5(8) . . ?
O61_2 Sn17_2 O37_2 84.0(6) . . ?
O51_2 Sn17_2 O37_2 72.6(6) . . ?
O46_2 Sn17_2 O37_2 76.7(5) . . ?
O56_2 Sn17_2 O37_2 80.8(6) . . ?
C195_2 Sn17_2 O37_2 175.3(8) . . ?
O58_2 Sn18_2 O42_2 99.6(6) . . ?
O58_2 Sn18_2 O56_2 88.5(6) . . ?
O42_2 Sn18_2 O56_2 90.1(6) . . ?
O58_2 Sn18_2 O54_2 167.6(6) . . ?
O42_2 Sn18_2 O54_2 91.9(6) . . ?
O56_2 Sn18_2 O54_2 96.1(6) . . ?
O58_2 Sn18_2 O35_2 90.6(6) . . ?
O42_2 Sn18_2 O35_2 168.6(6) . . ?
O56_2 Sn18_2 O35_2 95.4(6) . . ?
O54_2 Sn18_2 O35_2 77.6(6) . . ?
O58_2 Sn18_2 O59_2 84.0(6) . . ?
O42_2 Sn18_2 O59_2 87.4(7) . . ?
O56_2 Sn18_2 O59_2 171.6(6) . . ?
O54_2 Sn18_2 O59_2 92.0(6) . . ?
O35_2 Sn18_2 O59_2 88.6(7) . . ?
O58_2 Sn18_2 Sn13_2 127.5(4) . . ?
O42_2 Sn18_2 Sn13_2 129.9(4) . . ?
O56_2 Sn18_2 Sn13_2 105.4(4) . . ?
O54_2 Sn18_2 Sn13_2 40.1(4) . . ?
O35_2 Sn18_2 Sn13_2 38.8(4) . . ?
O59_2 Sn18_2 Sn13_2 82.4(5) . . ?
O55_2 Sn19_2 O35_2 110.2(7) . . ?
O55_2 Sn19_2 O38_2 173.1(9) . . ?
O35_2 Sn19_2 O38_2 73.9(6) . . ?
O55_2 Sn19_2 C210_2 75.7(9) . . ?
O35_2 Sn19_2 C210_2 174.1(8) . . ?
O38_2 Sn19_2 C210_2 100.2(8) . . ?
O55_2 Sn19_2 O44_2 90.9(9) . . ?
O35_2 Sn19_2 O44_2 84.4(6) . . ?
O38_2 Sn19_2 O44_2 95.2(6) . . ?
C210_2 Sn19_2 O44_2 96.1(8) . . ?
O55_2 Sn19_2 O53_2 92.3(9) . . ?
O35_2 Sn19_2 O53_2 82.2(6) . . ?
O38_2 Sn19_2 O53_2 82.6(7) . . ?
C210_2 Sn19_2 O53_2 97.4(8) . . ?
O44_2 Sn19_2 O53_2 166.5(6) . . ?
O43_2 Sn20_2 O52_2 106.3(6) . . ?
O43_2 Sn20_2 O45_2 92.7(6) . . ?
O52_2 Sn20_2 O45_2 71.3(7) . . ?
O43_2 Sn20_2 C150_2 131.0(9) . . ?
O52_2 Sn20_2 C150_2 122.3(9) . . ?
O45_2 Sn20_2 C150_2 106.6(9) . . ?
O43_2 Sn20_2 O34_2 89.3(6) . . ?
O52_2 Sn20_2 O34_2 86.1(7) . . ?
O45_2 Sn20_2 O34_2 157.0(6) . . ?
C150_2 Sn20_2 O34_2 89.0(9) . . ?
O50_2 S3_2 O31_2 117.5(12) . . ?
O50_2 S3_2 O34_2 110.4(11) . . ?
O31_2 S3_2 O34_2 110.8(11) . . ?
O50_2 S3_2 C225_2 106.7(12) . . ?
O31_2 S3_2 C225_2 107.1(12) . . ?
O34_2 S3_2 C225_2 103.3(12) . . ?
O32_2 S4_2 O33_2 113.7(10) . . ?
O32_2 S4_2 O44_2 112.9(11) . . ?
O33_2 S4_2 O44_2 110.6(11) . . ?
O32_2 S4_2 C232_2 107.8(11) . . ?
O33_2 S4_2 C232_2 107.0(11) . . ?
O44_2 S4_2 C232_2 104.2(10) . . ?
S3_2 O34_2 Sn20_2 133.0(10) . . ?
Sn13_2 O35_2 Sn19_2 106.6(7) . . ?
Sn13_2 O35_2 Sn18_2 102.4(6) . . ?
Sn19_2 O35_2 Sn18_2 144.6(8) . . ?
Sn11_2 O36_2 Sn12_2 106.8(6) . . ?
Sn11_2 O36_2 H36_2 126.6 . . ?
Sn12_2 O36_2 H36_2 126.6 . . ?
Sn11_2 O37_2 Sn17_2 142.2(8) . . ?
Sn11_2 O37_2 Sn12_2 104.5(6) . . ?
Sn17_2 O37_2 Sn12_2 105.6(7) . . ?
Sn11_2 O37_2 Sn14_2 98.6(6) . . ?
Sn17_2 O37_2 Sn14_2 98.0(5) . . ?
Sn12_2 O37_2 Sn14_2 100.1(6) . . ?
Sn19_2 O38_2 Sn13_2 104.4(7) . . ?
Sn19_2 O38_2 H38_2 127.8 . . ?
Sn13_2 O38_2 H38_2 127.8 . . ?
Sn11_2 O39_2 Sn16_2 127.7(8) . . ?
Sn11_2 O39_2 H39_2 116.2 . . ?
Sn16_2 O39_2 H39_2 116.2 . . ?
Sn16_2 O40_2 Sn15_2 104.2(7) . . ?
Sn16_2 O40_2 H40_2 127.9 . . ?
Sn15_2 O40_2 H40_2 127.9 . . ?
Sn11_2 O41_2 Sn15_2 131.6(7) . . ?
Sn11_2 O41_2 H41_2 114.2 . . ?
Sn15_2 O41_2 H41_2 114.2 . . ?
Sn18_2 O42_2 Sn12_2 132.1(8) . . ?
Sn18_2 O42_2 H42_2 114.0 . . ?
Sn12_2 O42_2 H42_2 114.0 . . ?
Sn20_2 O43_2 Sn13_2 131.3(8) . . ?
Sn20_2 O43_2 H43_2 114.4 . . ?
Sn13_2 O43_2 H43_2 114.4 . . ?
S4_2 O44_2 Sn19_2 133.3(9) . . ?
Sn15_2 O45_2 Sn20_2 107.8(7) . . ?
Sn15_2 O45_2 H45_2 126.1 . . ?
Sn20_2 O45_2 H45_2 126.1 . . ?
Sn14_2 O46_2 Sn17_2 111.6(7) . . ?
Sn14_2 O46_2 H46_2 124.2 . . ?
Sn17_2 O46_2 H46_2 124.2 . . ?
Sn14_2 O47_2 Sn11_2 110.4(7) . . ?
Sn14_2 O47_2 H47_2 124.8 . . ?
Sn11_2 O47_2 H47_2 124.8 . . ?
Sn14_2 O48_2 H48A_2 96(9) . . ?
Sn14_2 O48_2 H48B_2 87(8) . . ?
H48A_2 O48_2 H48B_2 137(8) . . ?
Sn14_2 O49_2 Sn12_2 112.7(8) . . ?
Sn14_2 O49_2 H49_2 123.7 . . ?
Sn12_2 O49_2 H49_2 123.7 . . ?
Sn17_2 O51_2 Sn12_2 109.0(7) . . ?
Sn17_2 O51_2 H51_2 125.5 . . ?
Sn12_2 O51_2 H51_2 125.5 . . ?
Sn20_2 O52_2 Sn15_2 106.3(7) . . ?
Sn20_2 O52_2 H52_2 126.8 . . ?
Sn15_2 O52_2 H52_2 126.8 . . ?
Sn19_2 O53_2 H53A_2 91(9) . . ?
Sn19_2 O53_2 H53B_2 98(9) . . ?
H53A_2 O53_2 H53B_2 124(9) . . ?
Sn18_2 O54_2 Sn11_2 127.0(8) . . ?
Sn18_2 O54_2 Sn13_2 100.9(6) . . ?
Sn11_2 O54_2 Sn13_2 126.3(8) . . ?
Sn19_2 O55_2 H55_2 109.4 . . ?
Sn18_2 O56_2 Sn17_2 140.3(7) . . ?
Sn18_2 O56_2 H56_2 109.8 . . ?
Sn17_2 O56_2 H56_2 109.8 . . ?
Sn13_2 O57_2 Sn15_2 137.7(8) . . ?
Sn13_2 O57_2 Sn16_2 106.0(6) . . ?
Sn15_2 O57_2 Sn16_2 107.7(7) . . ?
Sn18_2 O58_2 H58_2 109.5 . . ?
Sn18_2 O59_2 H59A_2 117(10) . . ?
Sn18_2 O59_2 H59B_2 114(10) . . ?
H59A_2 O59_2 H59B_2 125(10) . . ?
Sn13_2 O60_2 Sn16_2 104.5(6) . . ?
Sn13_2 O60_2 H60_2 127.8 . . ?
Sn16_2 O60_2 H60_2 127.8 . . ?
Sn17_2 O61_2 H61_2 109.5 . . ?
C125_2 C120_2 C121_2 121(2) . . ?
C125_2 C120_2 Sn12_2 120.7(19) . . ?
C121_2 C120_2 Sn12_2 118.3(19) . . ?
C120_2 C121_2 C122_2 117(2) . . ?
C120_2 C121_2 C126_2 126(2) . . ?
C122_2 C121_2 C126_2 117(2) . . ?
C123_2 C122_2 C121_2 122(3) . . ?
C123_2 C122_2 H122_2 118.8 . . ?
C121_2 C122_2 H122_2 118.8 . . ?
C122_2 C123_2 C124_2 122(3) . . ?
C122_2 C123_2 C129_2 122(3) . . ?
C124_2 C123_2 C129_2 115(3) . . ?
C123_2 C124_2 C125_2 116(3) . . ?
C123_2 C124_2 H124_2 122.2 . . ?
C125_2 C124_2 H124_2 122.3 . . ?
C120_2 C125_2 C124_2 122(2) . . ?
C120_2 C125_2 C132_2 136(2) . . ?
C124_2 C125_2 C132_2 102(2) . . ?
C121_2 C126_2 C128_2 113(3) . . ?
C121_2 C126_2 C127_2 112(2) . . ?
C128_2 C126_2 C127_2 108(2) . . ?
C121_2 C126_2 H126_2 107.7 . . ?
C128_2 C126_2 H126_2 107.7 . . ?
C127_2 C126_2 H126_2 107.7 . . ?
C126_2 C127_2 H27A_2 109.5 . . ?
C126_2 C127_2 H27B_2 109.5 . . ?
H27A_2 C127_2 H27B_2 109.5 . . ?
C126_2 C127_2 H27C_2 109.4 . . ?
H27A_2 C127_2 H27C_2 109.5 . . ?
H27B_2 C127_2 H27C_2 109.5 . . ?
C126_2 C128_2 H28A_2 109.5 . . ?
C126_2 C128_2 H28B_2 109.4 . . ?
H28A_2 C128_2 H28B_2 109.5 . . ?
C126_2 C128_2 H28C_2 109.5 . . ?
H28A_2 C128_2 H28C_2 109.5 . . ?
H28B_2 C128_2 H28C_2 109.5 . . ?
C123_2 C129_2 C130_2 124(3) . . ?
C123_2 C129_2 C131_2 118(3) . . ?
C130_2 C129_2 C131_2 116(4) . . ?
C123_2 C129_2 H129_2 95.3 . . ?
C130_2 C129_2 H129_2 95.2 . . ?
C131_2 C129_2 H129_2 95.3 . . ?
C129_2 C130_2 H30A_2 109.3 . . ?
C129_2 C130_2 H30B_2 109.5 . . ?
H30A_2 C130_2 H30B_2 109.5 . . ?
C129_2 C130_2 H30C_2 109.6 . . ?
H30A_2 C130_2 H30C_2 109.5 . . ?
H30B_2 C130_2 H30C_2 109.5 . . ?
C129_2 C131_2 H31A_2 109.5 . . ?
C129_2 C131_2 H31B_2 109.7 . . ?
H31A_2 C131_2 H31B_2 109.5 . . ?
C129_2 C131_2 H31C_2 109.2 . . ?
H31A_2 C131_2 H31C_2 109.5 . . ?
H31B_2 C131_2 H31C_2 109.5 . . ?
C133_2 C132_2 C125_2 128(2) . . ?
C133_2 C132_2 C134_2 115(3) . . ?
C125_2 C132_2 C134_2 111(2) . . ?
C133_2 C132_2 H132_2 98.1 . . ?
C125_2 C132_2 H132_2 98.1 . . ?
C134_2 C132_2 H132_2 98.2 . . ?
C132_2 C133_2 H33A_2 109.5 . . ?
C132_2 C133_2 H33B_2 109.5 . . ?
H33A_2 C133_2 H33B_2 109.5 . . ?
C132_2 C133_2 H33C_2 109.4 . . ?
H33A_2 C133_2 H33C_2 109.5 . . ?
H33B_2 C133_2 H33C_2 109.5 . . ?
C132_2 C134_2 H34A_2 109.5 . . ?
C132_2 C134_2 H34B_2 109.4 . . ?
H34A_2 C134_2 H34B_2 109.5 . . ?
C132_2 C134_2 H34C_2 109.5 . . ?
H34A_2 C134_2 H34C_2 109.5 . . ?
H34B_2 C134_2 H34C_2 109.5 . . ?
C140_2 C135_2 C136_2 119(2) . . ?
C140_2 C135_2 Sn16_2 124.1(19) . . ?
C136_2 C135_2 Sn16_2 116.9(18) . . ?
C135_2 C136_2 C137_2 120(2) . . ?
C135_2 C136_2 C141_2 124(2) . . ?
C137_2 C136_2 C141_2 115(2) . . ?
C136_2 C137_2 C138_2 119(3) . . ?
C136_2 C137_2 H137_2 120.6 . . ?
C138_2 C137_2 H137_2 120.5 . . ?
C139_2 C138_2 C137_2 119(3) . . ?
C139_2 C138_2 C144_2 121(3) . . ?
C137_2 C138_2 C144_2 119(2) . . ?
C140_2 C139_2 C138_2 118(3) . . ?
C140_2 C139_2 H139_2 121.0 . . ?
C138_2 C139_2 H139_2 120.9 . . ?
C135_2 C140_2 C139_2 125(2) . . ?
C135_2 C140_2 C147_2 133(2) . . ?
C139_2 C140_2 C147_2 102(2) . . ?
C142_2 C141_2 C136_2 117(2) . . ?
C142_2 C141_2 C143_2 108(2) . . ?
C136_2 C141_2 C143_2 110(2) . . ?
C142_2 C141_2 H141_2 107.0 . . ?
C136_2 C141_2 H141_2 107.0 . . ?
C143_2 C141_2 H141_2 106.9 . . ?
C141_2 C142_2 H42A_2 109.5 . . ?
C141_2 C142_2 H42B_2 109.5 . . ?
H42A_2 C142_2 H42B_2 109.5 . . ?
C141_2 C142_2 H42C_2 109.4 . . ?
H42A_2 C142_2 H42C_2 109.5 . . ?
H42B_2 C142_2 H42C_2 109.5 . . ?
C141_2 C143_2 H43A_2 109.5 . . ?
C141_2 C143_2 H43B_2 109.4 . . ?
H43A_2 C143_2 H43B_2 109.5 . . ?
C141_2 C143_2 H43C_2 109.5 . . ?
H43A_2 C143_2 H43C_2 109.5 . . ?
H43B_2 C143_2 H43C_2 109.5 . . ?
C145_2 C144_2 C146_2 116(4) . . ?
C145_2 C144_2 C138_2 102(3) . . ?
C146_2 C144_2 C138_2 121(3) . . ?
C145_2 C144_2 H144_2 105.5 . . ?
C146_2 C144_2 H144_2 105.3 . . ?
C138_2 C144_2 H144_2 105.4 . . ?
C144_2 C145_2 H45A_2 109.6 . . ?
C144_2 C145_2 H45B_2 109.5 . . ?
H45A_2 C145_2 H45B_2 109.5 . . ?
C144_2 C145_2 H45C_2 109.4 . . ?
H45A_2 C145_2 H45C_2 109.5 . . ?
H45B_2 C145_2 H45C_2 109.5 . . ?
C144_2 C146_2 H46A_2 109.4 . . ?
C144_2 C146_2 H46B_2 109.6 . . ?
H46A_2 C146_2 H46B_2 109.5 . . ?
C144_2 C146_2 H46C_2 109.5 . . ?
H46A_2 C146_2 H46C_2 109.5 . . ?
H46B_2 C146_2 H46C_2 109.5 . . ?
C148_2 C147_2 C140_2 129(3) . . ?
C148_2 C147_2 C149_2 118(3) . . ?
C140_2 C147_2 C149_2 111(3) . . ?
C148_2 C147_2 H147_2 95.4 . . ?
C140_2 C147_2 H147_2 95.4 . . ?
C149_2 C147_2 H147_2 95.3 . . ?
C147_2 C148_2 H4'A_2 109.6 . . ?
C147_2 C148_2 H4'B_2 109.5 . . ?
H4'A_2 C148_2 H4'B_2 109.5 . . ?
C147_2 C148_2 H4'C_2 109.3 . . ?
H4'A_2 C148_2 H4'C_2 109.5 . . ?
H4'B_2 C148_2 H4'C_2 109.5 . . ?
C147_2 C149_2 H49A_2 109.5 . . ?
C147_2 C149_2 H49B_2 109.4 . . ?
H49A_2 C149_2 H49B_2 109.5 . . ?
C147_2 C149_2 H49C_2 109.5 . . ?
H49A_2 C149_2 H49C_2 109.5 . . ?
H49B_2 C149_2 H49C_2 109.5 . . ?
C155_2 C150_2 C151_2 122(3) . . ?
C155_2 C150_2 Sn20_2 119(2) . . ?
C151_2 C150_2 Sn20_2 119(2) . . ?
C150_2 C151_2 C152_2 115(3) . . ?
C150_2 C151_2 C156_2 123(3) . . ?
C152_2 C151_2 C156_2 121(3) . . ?
C153_2 C152_2 C151_2 121(3) . . ?
C153_2 C152_2 H152_2 119.6 . . ?
C151_2 C152_2 H152_2 119.5 . . ?
C154_2 C153_2 C152_2 119(3) . . ?
C154_2 C153_2 C159_2 124(3) . . ?
C152_2 C153_2 C159_2 117(3) . . ?
C155_2 C154_2 C153_2 120(3) . . ?
C155_2 C154_2 H154_2 120.1 . . ?
C153_2 C154_2 H154_2 120.1 . . ?
C150_2 C155_2 C154_2 123(2) . . ?
C150_2 C155_2 C162_2 135(2) . . ?
C154_2 C155_2 C162_2 101(2) . . ?
C157_2 C156_2 C158_2 109(3) . . ?
C157_2 C156_2 C151_2 111(3) . . ?
C158_2 C156_2 C151_2 114(3) . . ?
C157_2 C156_2 H156_2 107.6 . . ?
C158_2 C156_2 H156_2 107.5 . . ?
C151_2 C156_2 H156_2 107.6 . . ?
C156_2 C157_2 H57A_2 109.5 . . ?
C156_2 C157_2 H57B_2 109.5 . . ?
H57A_2 C157_2 H57B_2 109.5 . . ?
C156_2 C157_2 H57C_2 109.5 . . ?
H57A_2 C157_2 H57C_2 109.5 . . ?
H57B_2 C157_2 H57C_2 109.5 . . ?
C156_2 C158_2 H58A_2 109.5 . . ?
C156_2 C158_2 H58B_2 109.6 . . ?
H58A_2 C158_2 H58B_2 109.5 . . ?
C156_2 C158_2 H58C_2 109.3 . . ?
H58A_2 C158_2 H58C_2 109.5 . . ?
H58B_2 C158_2 H58C_2 109.5 . . ?
C161_2 C159_2 C153_2 113(4) . . ?
C161_2 C159_2 C160_2 123(4) . . ?
C153_2 C159_2 C160_2 117(4) . . ?
C161_2 C159_2 H159_2 98.4 . . ?
C153_2 C159_2 H159_2 98.4 . . ?
C160_2 C159_2 H159_2 98.4 . . ?
C159_2 C160_2 H60A_2 109.5 . . ?
C159_2 C160_2 H60B_2 109.6 . . ?
H60A_2 C160_2 H60B_2 109.5 . . ?
C159_2 C160_2 H60C_2 109.3 . . ?
H60A_2 C160_2 H60C_2 109.5 . . ?
H60B_2 C160_2 H60C_2 109.5 . . ?
C159_2 C161_2 H61A_2 109.6 . . ?
C159_2 C161_2 H61B_2 109.3 . . ?
H61A_2 C161_2 H61B_2 109.5 . . ?
C159_2 C161_2 H61C_2 109.5 . . ?
H61A_2 C161_2 H61C_2 109.5 . . ?
H61B_2 C161_2 H61C_2 109.5 . . ?
C163_2 C162_2 C155_2 129(2) . . ?
C163_2 C162_2 C164_2 115(2) . . ?
C155_2 C162_2 C164_2 115(2) . . ?
C163_2 C162_2 H162_2 93.6 . . ?
C155_2 C162_2 H162_2 93.6 . . ?
C164_2 C162_2 H162_2 93.6 . . ?
C162_2 C163_2 H63A_2 109.5 . . ?
C162_2 C163_2 H63B_2 109.5 . . ?
H63A_2 C163_2 H63B_2 109.5 . . ?
C162_2 C163_2 H63C_2 109.5 . . ?
H63A_2 C163_2 H63C_2 109.5 . . ?
H63B_2 C163_2 H63C_2 109.5 . . ?
C162_2 C164_2 H64A_2 109.5 . . ?
C162_2 C164_2 H64B_2 109.5 . . ?
H64A_2 C164_2 H64B_2 109.5 . . ?
C162_2 C164_2 H64C_2 109.4 . . ?
H64A_2 C164_2 H64C_2 109.5 . . ?
H64B_2 C164_2 H64C_2 109.5 . . ?
C166_2 C165_2 C170_2 120(3) . . ?
C166_2 C165_2 Sn14_2 121(2) . . ?
C170_2 C165_2 Sn14_2 117.3(19) . . ?
C165_2 C166_2 C167_2 118(3) . . ?
C165_2 C166_2 C171_2 122(2) . . ?
C167_2 C166_2 C171_2 120(2) . . ?
C168_2 C167_2 C166_2 125(3) . . ?
C168_2 C167_2 H167_2 117.4 . . ?
C166_2 C167_2 H167_2 117.4 . . ?
C167_2 C168_2 C169_2 115(3) . . ?
C167_2 C168_2 C174_2 123(3) . . ?
C169_2 C168_2 C174_2 121(3) . . ?
C170_2 C169_2 C168_2 125(3) . . ?
C170_2 C169_2 H169_2 117.7 . . ?
C168_2 C169_2 H169_2 117.6 . . ?
C169_2 C170_2 C165_2 116(3) . . ?
C169_2 C170_2 C177_2 119(3) . . ?
C165_2 C170_2 C177_2 124(3) . . ?
C173_2 C171_2 C172_2 125(3) . . ?
C173_2 C171_2 C166_2 100(3) . . ?
C172_2 C171_2 C166_2 115(3) . . ?
C173_2 C171_2 H171_2 105.1 . . ?
C172_2 C171_2 H171_2 105.2 . . ?
C166_2 C171_2 H171_2 105.1 . . ?
C171_2 C172_2 H72A_2 109.5 . . ?
C171_2 C172_2 H72B_2 109.4 . . ?
H72A_2 C172_2 H72B_2 109.5 . . ?
C171_2 C172_2 H72C_2 109.5 . . ?
H72A_2 C172_2 H72C_2 109.5 . . ?
H72B_2 C172_2 H72C_2 109.5 . . ?
C171_2 C173_2 H73A_2 109.4 . . ?
C171_2 C173_2 H73B_2 109.5 . . ?
H73A_2 C173_2 H73B_2 109.5 . . ?
C171_2 C173_2 H73C_2 109.5 . . ?
H73A_2 C173_2 H73C_2 109.5 . . ?
H73B_2 C173_2 H73C_2 109.5 . . ?
C175_2 C174_2 C176_2 116(3) . . ?
C175_2 C174_2 C168_2 112(3) . . ?
C176_2 C174_2 C168_2 108(3) . . ?
C175_2 C174_2 H174_2 106.6 . . ?
C176_2 C174_2 H174_2 106.5 . . ?
C168_2 C174_2 H174_2 106.5 . . ?
C174_2 C175_2 H75A_2 109.5 . . ?
C174_2 C175_2 H75B_2 109.4 . . ?
H75A_2 C175_2 H75B_2 109.5 . . ?
C174_2 C175_2 H75C_2 109.5 . . ?
H75A_2 C175_2 H75C_2 109.5 . . ?
H75B_2 C175_2 H75C_2 109.5 . . ?
C174_2 C176_2 H76A_2 109.5 . . ?
C174_2 C176_2 H76B_2 109.4 . . ?
H76A_2 C176_2 H76B_2 109.5 . . ?
C174_2 C176_2 H76C_2 109.5 . . ?
H76A_2 C176_2 H76C_2 109.5 . . ?
H76B_2 C176_2 H76C_2 109.5 . . ?
C170_2 C177_2 C179_2 114(2) . . ?
C170_2 C177_2 C178_2 109(2) . . ?
C179_2 C177_2 C178_2 116(2) . . ?
C170_2 C177_2 H177_2 105.3 . . ?
C179_2 C177_2 H177_2 105.3 . . ?
C178_2 C177_2 H177_2 105.2 . . ?
C177_2 C178_2 H78A_2 109.5 . . ?
C177_2 C178_2 H78B_2 109.6 . . ?
H78A_2 C178_2 H78B_2 109.5 . . ?
C177_2 C178_2 H78C_2 109.4 . . ?
H78A_2 C178_2 H78C_2 109.5 . . ?
H78B_2 C178_2 H78C_2 109.5 . . ?
C177_2 C179_2 H79A_2 109.4 . . ?
C177_2 C179_2 H79B_2 109.5 . . ?
H79A_2 C179_2 H79B_2 109.5 . . ?
C177_2 C179_2 H79C_2 109.5 . . ?
H79A_2 C179_2 H79C_2 109.5 . . ?
H79B_2 C179_2 H79C_2 109.5 . . ?
C185_2 C180_2 C181_2 123(2) . . ?
C185_2 C180_2 Sn15_2 118.1(15) . . ?
C181_2 C180_2 Sn15_2 118.8(18) . . ?
C180_2 C181_2 C182_2 115(2) . . ?
C180_2 C181_2 C186_2 139(2) . . ?
C182_2 C181_2 C186_2 105.9(18) . . ?
C183_2 C182_2 C181_2 122(2) . . ?
C183_2 C182_2 H182_2 118.8 . . ?
C181_2 C182_2 H182_2 118.8 . . ?
C184_2 C183_2 C182_2 118(3) . . ?
C184_2 C183_2 C189_2 120(3) . . ?
C182_2 C183_2 C189_2 122(3) . . ?
C183_2 C184_2 C185_2 124(3) . . ?
C183_2 C184_2 H184_2 117.9 . . ?
C185_2 C184_2 H184_2 118.0 . . ?
C180_2 C185_2 C184_2 117(2) . . ?
C180_2 C185_2 C192_2 124(2) . . ?
C184_2 C185_2 C192_2 118(3) . . ?
C188_2 C186_2 C181_2 131(2) . . ?
C188_2 C186_2 C187_2 120(2) . . ?
C181_2 C186_2 C187_2 106.5(19) . . ?
C188_2 C186_2 H186_2 95.7 . . ?
C181_2 C186_2 H186_2 95.8 . . ?
C187_2 C186_2 H186_2 95.9 . . ?
C186_2 C187_2 H87A_2 109.5 . . ?
C186_2 C187_2 H87B_2 109.6 . . ?
H87A_2 C187_2 H87B_2 109.5 . . ?
C186_2 C187_2 H87C_2 109.4 . . ?
H87A_2 C187_2 H87C_2 109.5 . . ?
H87B_2 C187_2 H87C_2 109.5 . . ?
C186_2 C188_2 H88A_2 109.6 . . ?
C186_2 C188_2 H88B_2 109.2 . . ?
H88A_2 C188_2 H88B_2 109.5 . . ?
C186_2 C188_2 H88C_2 109.6 . . ?
H88A_2 C188_2 H88C_2 109.5 . . ?
H88B_2 C188_2 H88C_2 109.5 . . ?
C191_2 C189_2 C183_2 113(3) . . ?
C191_2 C189_2 C190_2 111(3) . . ?
C183_2 C189_2 C190_2 112(2) . . ?
C191_2 C189_2 H189_2 107.0 . . ?
C183_2 C189_2 H189_2 107.0 . . ?
C190_2 C189_2 H189_2 107.1 . . ?
C189_2 C190_2 H90A_2 109.4 . . ?
C189_2 C190_2 H90B_2 109.5 . . ?
H90A_2 C190_2 H90B_2 109.5 . . ?
C189_2 C190_2 H90C_2 109.5 . . ?
H90A_2 C190_2 H90C_2 109.5 . . ?
H90B_2 C190_2 H90C_2 109.5 . . ?
C189_2 C191_2 H91A_2 109.4 . . ?
C189_2 C191_2 H91B_2 109.5 . . ?
H91A_2 C191_2 H91B_2 109.5 . . ?
C189_2 C191_2 H91C_2 109.5 . . ?
H91A_2 C191_2 H91C_2 109.5 . . ?
H91B_2 C191_2 H91C_2 109.5 . . ?
C193_2 C192_2 C185_2 114(2) . . ?
C193_2 C192_2 C194_2 108(2) . . ?
C185_2 C192_2 C194_2 110(2) . . ?
C193_2 C192_2 H192_2 108.2 . . ?
C185_2 C192_2 H192_2 108.2 . . ?
C194_2 C192_2 H192_2 108.2 . . ?
C192_2 C193_2 H93A_2 109.5 . . ?
C192_2 C193_2 H93B_2 109.4 . . ?
H93A_2 C193_2 H93B_2 109.5 . . ?
C192_2 C193_2 H93C_2 109.5 . . ?
H93A_2 C193_2 H93C_2 109.5 . . ?
H93B_2 C193_2 H93C_2 109.5 . . ?
C192_2 C194_2 H94A_2 109.5 . . ?
C192_2 C194_2 H94B_2 109.5 . . ?
H94A_2 C194_2 H94B_2 109.5 . . ?
C192_2 C194_2 H94C_2 109.5 . . ?
H94A_2 C194_2 H94C_2 109.5 . . ?
H94B_2 C194_2 H94C_2 109.5 . . ?
C196_2 C195_2 C200_2 117(2) . . ?
C196_2 C195_2 Sn17_2 123.0(17) . . ?
C200_2 C195_2 Sn17_2 118.8(17) . . ?
C197_2 C196_2 C195_2 121(2) . . ?
C197_2 C196_2 C201_2 116(2) . . ?
C195_2 C196_2 C201_2 123(2) . . ?
C196_2 C197_2 C198_2 122(3) . . ?
C196_2 C197_2 H197_2 118.8 . . ?
C198_2 C197_2 H197_2 118.8 . . ?
C199_2 C198_2 C197_2 118(2) . . ?
C199_2 C198_2 C204_2 123(3) . . ?
C197_2 C198_2 C204_2 119(3) . . ?
C198_2 C199_2 C200_2 121(3) . . ?
C198_2 C199_2 H199_2 119.8 . . ?
C200_2 C199_2 H199_2 119.7 . . ?
C199_2 C200_2 C195_2 120(2) . . ?
C199_2 C200_2 C207_2 116(2) . . ?
C195_2 C200_2 C207_2 124(2) . . ?
C196_2 C201_2 C202_2 116(2) . . ?
C196_2 C201_2 C203_2 110(2) . . ?
C202_2 C201_2 C203_2 106(2) . . ?
C196_2 C201_2 H201_2 108.2 . . ?
C202_2 C201_2 H201_2 108.1 . . ?
C203_2 C201_2 H201_2 108.1 . . ?
C201_2 C202_2 H02A_2 109.5 . . ?
C201_2 C202_2 H02B_2 109.4 . . ?
H02A_2 C202_2 H02B_2 109.5 . . ?
C201_2 C202_2 H02C_2 109.5 . . ?
H02A_2 C202_2 H02C_2 109.5 . . ?
H02B_2 C202_2 H02C_2 109.5 . . ?
C201_2 C203_2 H03A_2 109.5 . . ?
C201_2 C203_2 H03B_2 109.4 . . ?
H03A_2 C203_2 H03B_2 109.5 . . ?
C201_2 C203_2 H03C_2 109.5 . . ?
H03A_2 C203_2 H03C_2 109.5 . . ?
H03B_2 C203_2 H03C_2 109.5 . . ?
C205_2 C204_2 C198_2 113(3) . . ?
C205_2 C204_2 C206_2 113(4) . . ?
C198_2 C204_2 C206_2 111(3) . . ?
C205_2 C204_2 H204_2 106.5 . . ?
C198_2 C204_2 H204_2 106.6 . . ?
C206_2 C204_2 H204_2 106.5 . . ?
C204_2 C205_2 H05A_2 109.5 . . ?
C204_2 C205_2 H05B_2 109.4 . . ?
H05A_2 C205_2 H05B_2 109.5 . . ?
C204_2 C205_2 H05C_2 109.5 . . ?
H05A_2 C205_2 H05C_2 109.5 . . ?
H05B_2 C205_2 H05C_2 109.5 . . ?
C204_2 C206_2 H06A_2 109.6 . . ?
C204_2 C206_2 H06B_2 109.5 . . ?
H06A_2 C206_2 H06B_2 109.5 . . ?
C204_2 C206_2 H06C_2 109.3 . . ?
H06A_2 C206_2 H06C_2 109.5 . . ?
H06B_2 C206_2 H06C_2 109.5 . . ?
C208_2 C207_2 C209_2 108(2) . . ?
C208_2 C207_2 C200_2 114(2) . . ?
C209_2 C207_2 C200_2 114(2) . . ?
C208_2 C207_2 H207_2 106.9 . . ?
C209_2 C207_2 H207_2 106.8 . . ?
C200_2 C207_2 H207_2 106.9 . . ?
C207_2 C208_2 H08A_2 109.4 . . ?
C207_2 C208_2 H08B_2 109.5 . . ?
H08A_2 C208_2 H08B_2 109.5 . . ?
C207_2 C208_2 H08C_2 109.5 . . ?
H08A_2 C208_2 H08C_2 109.5 . . ?
H08B_2 C208_2 H08C_2 109.5 . . ?
C207_2 C209_2 H09A_2 109.5 . . ?
C207_2 C209_2 H09B_2 109.5 . . ?
H09A_2 C209_2 H09B_2 109.5 . . ?
C207_2 C209_2 H09C_2 109.5 . . ?
H09A_2 C209_2 H09C_2 109.5 . . ?
H09B_2 C209_2 H09C_2 109.5 . . ?
C211_2 C210_2 C215_2 120(3) . . ?
C211_2 C210_2 Sn19_2 121(2) . . ?
C215_2 C210_2 Sn19_2 118.8(19) . . ?
C210_2 C211_2 C212_2 120(3) . . ?
C210_2 C211_2 C216_2 130(3) . . ?
C212_2 C211_2 C216_2 110(3) . . ?
C213_2 C212_2 C211_2 119(3) . . ?
C213_2 C212_2 H212_2 120.4 . . ?
C211_2 C212_2 H212_2 120.4 . . ?
C212_2 C213_2 C214_2 121(4) . . ?
C212_2 C213_2 C219_2 113(3) . . ?
C214_2 C213_2 C219_2 126(3) . . ?
C213_2 C214_2 C215_2 121(3) . . ?
C213_2 C214_2 H214_2 119.5 . . ?
C215_2 C214_2 H214_2 119.6 . . ?
C210_2 C215_2 C214_2 119(3) . . ?
C210_2 C215_2 C222_2 128(3) . . ?
C214_2 C215_2 C222_2 113(3) . . ?
C218_2 C216_2 C217_2 118(3) . . ?
C218_2 C216_2 C211_2 110(3) . . ?
C217_2 C216_2 C211_2 114(3) . . ?
C218_2 C216_2 H216_2 104.4 . . ?
C217_2 C216_2 H216_2 104.4 . . ?
C211_2 C216_2 H216_2 104.4 . . ?
C216_2 C217_2 H17D_2 109.4 . . ?
C216_2 C217_2 H17E_2 109.5 . . ?
H17D_2 C217_2 H17E_2 109.5 . . ?
C216_2 C217_2 H17F_2 109.5 . . ?
H17D_2 C217_2 H17F_2 109.5 . . ?
H17E_2 C217_2 H17F_2 109.5 . . ?
C216_2 C218_2 H18D_2 109.5 . . ?
C216_2 C218_2 H18E_2 109.4 . . ?
H18D_2 C218_2 H18E_2 109.5 . . ?
C216_2 C218_2 H18F_2 109.5 . . ?
H18D_2 C218_2 H18F_2 109.5 . . ?
H18E_2 C218_2 H18F_2 109.5 . . ?
C221_2 C219_2 C220_2 93(3) . . ?
C221_2 C219_2 C213_2 110(3) . . ?
C220_2 C219_2 C213_2 108(3) . . ?
C221_2 C219_2 H219_2 114.7 . . ?
C220_2 C219_2 H219_2 114.8 . . ?
C213_2 C219_2 H219_2 114.6 . . ?
C219_2 C220_2 H20D_2 109.1 . . ?
C219_2 C220_2 H20E_2 109.9 . . ?
H20D_2 C220_2 H20E_2 109.5 . . ?
C219_2 C220_2 H20F_2 109.3 . . ?
H20D_2 C220_2 H20F_2 109.5 . . ?
H20E_2 C220_2 H20F_2 109.5 . . ?
C219_2 C221_2 H21D_2 109.7 . . ?
C219_2 C221_2 H21E_2 109.2 . . ?
H21D_2 C221_2 H21E_2 109.5 . . ?
C219_2 C221_2 H21F_2 109.6 . . ?
H21D_2 C221_2 H21F_2 109.5 . . ?
H21E_2 C221_2 H21F_2 109.5 . . ?
C215_2 C222_2 C223_2 116(3) . . ?
C215_2 C222_2 C224_2 111(2) . . ?
C223_2 C222_2 C224_2 109(3) . . ?
C215_2 C222_2 H222_2 106.8 . . ?
C223_2 C222_2 H222_2 106.8 . . ?
C224_2 C222_2 H222_2 106.7 . . ?
C222_2 C223_2 H23D_2 109.5 . . ?
C222_2 C223_2 H23E_2 109.5 . . ?
H23D_2 C223_2 H23E_2 109.5 . . ?
C222_2 C223_2 H23F_2 109.4 . . ?
H23D_2 C223_2 H23F_2 109.5 . . ?
H23E_2 C223_2 H23F_2 109.5 . . ?
C222_2 C224_2 H24D_2 109.5 . . ?
C222_2 C224_2 H24E_2 109.4 . . ?
H24D_2 C224_2 H24E_2 109.5 . . ?
C222_2 C224_2 H24F_2 109.4 . . ?
H24D_2 C224_2 H24F_2 109.5 . . ?
H24E_2 C224_2 H24F_2 109.5 . . ?
C226_2 C225_2 C230_2 116(4) . . ?
C226_2 C225_2 S3_2 123(2) . . ?
C230_2 C225_2 S3_2 121(3) . . ?
C227_2 C226_2 C225_2 119(3) . . ?
C227_2 C226_2 H226_2 120.6 . . ?
C225_2 C226_2 H226_2 120.7 . . ?
C228_2 C227_2 C226_2 129(4) . . ?
C228_2 C227_2 H227_2 115.6 . . ?
C226_2 C227_2 H227_2 115.7 . . ?
C227_2 C228_2 C229_2 113(4) . . ?
C227_2 C228_2 C231_2 110(4) . . ?
C229_2 C228_2 C231_2 137(5) . . ?
C230_2 C229_2 C228_2 124(5) . . ?
C230_2 C229_2 H229_2 117.9 . . ?
C228_2 C229_2 H229_2 118.0 . . ?
C229_2 C230_2 C225_2 119(5) . . ?
C229_2 C230_2 H230_2 120.4 . . ?
C225_2 C230_2 H230_2 120.4 . . ?
C228_2 C231_2 H31D_2 109.3 . . ?
C228_2 C231_2 H31E_2 109.5 . . ?
H31D_2 C231_2 H31E_2 109.5 . . ?
C228_2 C231_2 H31F_2 109.6 . . ?
H31D_2 C231_2 H31F_2 109.5 . . ?
H31E_2 C231_2 H31F_2 109.5 . . ?
C233_2 C232_2 C237_2 115(3) . . ?
C233_2 C232_2 S4_2 126(2) . . ?
C237_2 C232_2 S4_2 119(3) . . ?
C234_2 C233_2 C232_2 122(3) . . ?
C234_2 C233_2 H233_2 118.7 . . ?
C232_2 C233_2 H233_2 118.8 . . ?
C233_2 C234_2 C235_2 120(3) . . ?
C233_2 C234_2 H234_2 119.8 . . ?
C235_2 C234_2 H234_2 119.9 . . ?
C234_2 C235_2 C236_2 117(3) . . ?
C234_2 C235_2 C238_2 118(3) . . ?
C236_2 C235_2 C238_2 123(3) . . ?
C237_2 C236_2 C235_2 118(5) . . ?
C237_2 C236_2 H236_2 121.1 . . ?
C235_2 C236_2 H236_2 121.3 . . ?
C236_2 C237_2 C232_2 122(5) . . ?
C236_2 C237_2 H237_2 118.8 . . ?
C232_2 C237_2 H237_2 118.8 . . ?
C235_2 C238_2 H38D_2 109.4 . . ?
C235_2 C238_2 H38E_2 109.6 . . ?
H38D_2 C238_2 H38E_2 109.5 . . ?
C235_2 C238_2 H38F_2 109.4 . . ?
H38D_2 C238_2 H38F_2 109.5 . . ?
H38E_2 C238_2 H38F_2 109.5 . . ?
O66_3 S5_3 O63_3 114.9(11) . . ?
O66_3 S5_3 O64_3 111.3(10) . . ?
O63_3 S5_3 O64_3 109.5(10) . . ?
O66_3 S5_3 C239_3 108.1(11) . . ?
O63_3 S5_3 C239_3 106.8(11) . . ?
O64_3 S5_3 C239_3 105.8(11) . . ?
O62_3 S6_3 O86_3 113.5(10) . . ?
O62_3 S6_3 O65_3 109.7(10) . . ?
O86_3 S6_3 O65_3 111.4(9) . . ?
O62_3 S6_3 C246_3 106.0(10) . . ?
O86_3 S6_3 C246_3 108.7(11) . . ?
O65_3 S6_3 C246_3 107.2(11) . . ?
O77_3 S7_3 O67_3 110.1(13) . . ?
O77_3 S7_3 O68_3 112.3(15) . . ?
O67_3 S7_3 O68_3 113.1(13) . . ?
O77_3 S7_3 C253_3 104.4(12) . . ?
O67_3 S7_3 C253_3 109.7(12) . . ?
O68_3 S7_3 C253_3 106.9(14) . . ?
O74_3 S8_3 O71_3 111.4(13) . . ?
O74_3 S8_3 O73_3 112.9(14) . . ?
O71_3 S8_3 O73_3 113.7(14) . . ?
O74_3 S8_3 C260_3 106.0(15) . . ?
O71_3 S8_3 C260_3 104.0(14) . . ?
O73_3 S8_3 C260_3 108.2(13) . . ?
O80_3 S9_3 O70_3 113.9(13) . . ?
O80_3 S9_3 O79_3 111.6(14) . . ?
O70_3 S9_3 O79_3 112.0(14) . . ?
O80_3 S9_3 C267_3 107.3(13) . . ?
O70_3 S9_3 C267_3 105.3(13) . . ?
O79_3 S9_3 C267_3 106.1(14) . . ?
O69_3 S10_3 O76_3 111.8(13) . . ?
O69_3 S10_3 O75_3 112.0(13) . . ?
O76_3 S10_3 O75_3 111.9(14) . . ?
O69_3 S10_3 C274_3 110.0(14) . . ?
O76_3 S10_3 C274_3 105.5(13) . . ?
O75_3 S10_3 C274_3 105.1(12) . . ?
O81_3 S11_3 O72_3 110.2(15) . . ?
O81_3 S11_3 O78_3 109.5(19) . . ?
O72_3 S11_3 O78_3 113.9(17) . . ?
O81_3 S11_3 C281_3 106.4(16) . . ?
O72_3 S11_3 C281_3 110.9(13) . . ?
O78_3 S11_3 C281_3 105.6(15) . . ?
O85_3 S12_3 O84_3 115(2) . . ?
O85_3 S12_3 O83_3 107.8(19) . . ?
O84_3 S12_3 O83_3 109(2) . . ?
O85_3 S12_3 C288_3 121.4(18) . . ?
O84_3 S12_3 C288_3 104.2(18) . . ?
O83_3 S12_3 C288_3 97.8(16) . . ?
Sn1_1 O82_3 Sn8_1 102.8(7) . . ?
Sn1_1 O82_3 H82_3 128.6 . . ?
Sn8_1 O82_3 H82_3 128.6 . . ?
C304_3 O87_3 C305_3 104(3) . . ?
C306_3 O88_3 C309_3 136(2) . . ?
C240_3 C239_3 C244_3 118(2) . . ?
C240_3 C239_3 S5_3 122(2) . . ?
C244_3 C239_3 S5_3 120(2) . . ?
C239_3 C240_3 C241_3 122(3) . . ?
C239_3 C240_3 H240_3 119.1 . . ?
C241_3 C240_3 H240_3 119.2 . . ?
C242_3 C241_3 C240_3 118(3) . . ?
C242_3 C241_3 H241_3 121.2 . . ?
C240_3 C241_3 H241_3 121.2 . . ?
C243_3 C242_3 C241_3 124(3) . . ?
C243_3 C242_3 C245_3 121(3) . . ?
C241_3 C242_3 C245_3 115(3) . . ?
C242_3 C243_3 C244_3 119(3) . . ?
C242_3 C243_3 H243_3 120.3 . . ?
C244_3 C243_3 H243_3 120.4 . . ?
C239_3 C244_3 C243_3 119(3) . . ?
C239_3 C244_3 H244_3 120.6 . . ?
C243_3 C244_3 H244_3 120.6 . . ?
C242_3 C245_3 H45A_3 109.5 . . ?
C242_3 C245_3 H54B_3 109.4 . . ?
H45A_3 C245_3 H54B_3 109.5 . . ?
C242_3 C245_3 H45C_3 109.5 . . ?
H45A_3 C245_3 H45C_3 109.5 . . ?
H54B_3 C245_3 H45C_3 109.5 . . ?
C251_3 C246_3 C247_3 119(2) . . ?
C251_3 C246_3 S6_3 121(2) . . ?
C247_3 C246_3 S6_3 120.7(18) . . ?
C248_3 C247_3 C246_3 120(2) . . ?
C248_3 C247_3 H247_3 120.1 . . ?
C246_3 C247_3 H247_3 120.0 . . ?
C249_3 C248_3 C247_3 121(3) . . ?
C249_3 C248_3 H248_3 119.5 . . ?
C247_3 C248_3 H248_3 119.4 . . ?
C248_3 C249_3 C250_3 120(3) . . ?
C248_3 C249_3 C252_3 123(3) . . ?
C250_3 C249_3 C252_3 117(3) . . ?
C249_3 C250_3 C251_3 120(3) . . ?
C249_3 C250_3 H250_3 120.0 . . ?
C251_3 C250_3 H250_3 120.0 . . ?
C246_3 C251_3 C250_3 120(3) . . ?
C246_3 C251_3 H251_3 120.1 . . ?
C250_3 C251_3 H251_3 120.1 . . ?
C249_3 C252_3 H52A_3 109.4 . . ?
C249_3 C252_3 H52B_3 109.5 . . ?
H52A_3 C252_3 H52B_3 109.5 . . ?
C249_3 C252_3 H52C_3 109.5 . . ?
H52A_3 C252_3 H52C_3 109.5 . . ?
H52B_3 C252_3 H52C_3 109.5 . . ?
C254_3 C253_3 C258_3 121(3) . . ?
C254_3 C253_3 S7_3 120(2) . . ?
C258_3 C253_3 S7_3 119(2) . . ?
C253_3 C254_3 C255_3 118(3) . . ?
C253_3 C254_3 H254_3 121.2 . . ?
C255_3 C254_3 H254_3 121.3 . . ?
C256_3 C255_3 C254_3 123(3) . . ?
C256_3 C255_3 H255_3 118.4 . . ?
C254_3 C255_3 H255_3 118.3 . . ?
C257_3 C256_3 C255_3 116(3) . . ?
C257_3 C256_3 C259_3 125(3) . . ?
C255_3 C256_3 C259_3 119(3) . . ?
C256_3 C257_3 C258_3 123(3) . . ?
C256_3 C257_3 H257_3 118.6 . . ?
C258_3 C257_3 H257_3 118.5 . . ?
C257_3 C258_3 C253_3 119(3) . . ?
C257_3 C258_3 H258_3 120.5 . . ?
C253_3 C258_3 H258_3 120.5 . . ?
C256_3 C259_3 H59A_3 109.5 . . ?
C256_3 C259_3 H59B_3 109.5 . . ?
H59A_3 C259_3 H59B_3 109.5 . . ?
C256_3 C259_3 H59C_3 109.4 . . ?
H59A_3 C259_3 H59C_3 109.5 . . ?
H59B_3 C259_3 H59C_3 109.5 . . ?
C265_3 C260_3 C261_3 123(3) . . ?
C265_3 C260_3 S8_3 117(3) . . ?
C261_3 C260_3 S8_3 121(3) . . ?
C260_3 C261_3 C262_3 119(3) . . ?
C260_3 C261_3 H261_3 120.3 . . ?
C262_3 C261_3 H261_3 120.4 . . ?
C263_3 C262_3 C261_3 118(3) . . ?
C263_3 C262_3 H262_3 121.0 . . ?
C261_3 C262_3 H262_3 121.0 . . ?
C264_3 C263_3 C262_3 120(4) . . ?
C264_3 C263_3 C266_3 123(4) . . ?
C262_3 C263_3 C266_3 117(4) . . ?
C263_3 C264_3 C265_3 122(4) . . ?
C263_3 C264_3 H264_3 119.0 . . ?
C265_3 C264_3 H264_3 119.2 . . ?
C260_3 C265_3 C264_3 118(4) . . ?
C260_3 C265_3 H265_3 121.1 . . ?
C264_3 C265_3 H265_3 121.1 . . ?
C263_3 C266_3 H66A_3 109.6 . . ?
C263_3 C266_3 H66B_3 109.5 . . ?
H66A_3 C266_3 H66B_3 109.5 . . ?
C263_3 C266_3 H66C_3 109.3 . . ?
H66A_3 C266_3 H66C_3 109.5 . . ?
H66B_3 C266_3 H66C_3 109.5 . . ?
C272_3 C267_3 C268_3 121(3) . . ?
C272_3 C267_3 S9_3 121(2) . . ?
C268_3 C267_3 S9_3 117(2) . . ?
C267_3 C268_3 C269_3 117(3) . . ?
C267_3 C268_3 H268_3 121.5 . . ?
C269_3 C268_3 H268_3 121.6 . . ?
C270_3 C269_3 C268_3 119(3) . . ?
C270_3 C269_3 H269_3 120.5 . . ?
C268_3 C269_3 H269_3 120.5 . . ?
C271_3 C270_3 C269_3 121(3) . . ?
C271_3 C270_3 C273_3 121(3) . . ?
C269_3 C270_3 C273_3 117(3) . . ?
C270_3 C271_3 C272_3 122(3) . . ?
C270_3 C271_3 H271_3 119.2 . . ?
C272_3 C271_3 H271_3 119.1 . . ?
C267_3 C272_3 C271_3 118(3) . . ?
C267_3 C272_3 H272_3 120.8 . . ?
C271_3 C272_3 H272_3 120.8 . . ?
C270_3 C273_3 H73A_3 109.4 . . ?
C270_3 C273_3 H73B_3 109.6 . . ?
H73A_3 C273_3 H73B_3 109.5 . . ?
C270_3 C273_3 H73C_3 109.4 . . ?
H73A_3 C273_3 H73C_3 109.5 . . ?
H73B_3 C273_3 H73C_3 109.5 . . ?
C275_3 C274_3 C279_3 122(3) . . ?
C275_3 C274_3 S10_3 119(2) . . ?
C279_3 C274_3 S10_3 119(2) . . ?
C274_3 C275_3 C276_3 116(3) . . ?
C274_3 C275_3 H275_3 122.0 . . ?
C276_3 C275_3 H275_3 122.0 . . ?
C277_3 C276_3 C275_3 126(4) . . ?
C277_3 C276_3 H276_3 117.1 . . ?
C275_3 C276_3 H276_3 117.2 . . ?
C278_3 C277_3 C276_3 117(4) . . ?
C278_3 C277_3 C280_3 125(4) . . ?
C276_3 C277_3 C280_3 118(4) . . ?
C277_3 C278_3 C279_3 125(4) . . ?
C277_3 C278_3 H278_3 117.5 . . ?
C279_3 C278_3 H278_3 117.6 . . ?
C274_3 C279_3 C278_3 115(3) . . ?
C274_3 C279_3 H279_3 122.5 . . ?
C278_3 C279_3 H279_3 122.4 . . ?
C277_3 C280_3 H80A_3 109.5 . . ?
C277_3 C280_3 H90B_3 109.5 . . ?
H80A_3 C280_3 H90B_3 109.5 . . ?
C277_3 C280_3 H80C_3 109.4 . . ?
H80A_3 C280_3 H80C_3 109.5 . . ?
H90B_3 C280_3 H80C_3 109.5 . . ?
C282_3 C281_3 C286_3 113(3) . . ?
C282_3 C281_3 S11_3 121.8(19) . . ?
C286_3 C281_3 S11_3 123(2) . . ?
C281_3 C282_3 C283_3 124(3) . . ?
C281_3 C282_3 H282_3 118.2 . . ?
C283_3 C282_3 H282_3 118.1 . . ?
C284_3 C283_3 C282_3 118(3) . . ?
C284_3 C283_3 H283_3 120.7 . . ?
C282_3 C283_3 H283_3 120.8 . . ?
C283_3 C284_3 C285_3 117(3) . . ?
C283_3 C284_3 C287_3 118(3) . . ?
C285_3 C284_3 C287_3 121(3) . . ?
C284_3 C285_3 C286_3 120(4) . . ?
C284_3 C285_3 H285_3 119.9 . . ?
C286_3 C285_3 H285_3 119.8 . . ?
C285_3 C286_3 C281_3 122(4) . . ?
C285_3 C286_3 H286_3 119.3 . . ?
C281_3 C286_3 H286_3 119.2 . . ?
C284_3 C287_3 H87A_3 109.6 . . ?
C284_3 C287_3 H87B_3 109.5 . . ?
H87A_3 C287_3 H87B_3 109.5 . . ?
C284_3 C287_3 H87C_3 109.4 . . ?
H87A_3 C287_3 H87C_3 109.5 . . ?
H87B_3 C287_3 H87C_3 109.5 . . ?
C293_3 C288_3 C289_3 106(3) . . ?
C293_3 C288_3 S12_3 127(2) . . ?
C289_3 C288_3 S12_3 127(2) . . ?
C290_3 C289_3 C288_3 128(4) . . ?
C290_3 C289_3 H289_3 115.7 . . ?
C288_3 C289_3 H289_3 115.8 . . ?
C289_3 C290_3 C291_3 117(3) . . ?
C289_3 C290_3 H290_3 121.6 . . ?
C291_3 C290_3 H290_3 121.5 . . ?
C292_3 C291_3 C290_3 122(2) . . ?
C292_3 C291_3 C294_3 112.4(19) . . ?
C290_3 C291_3 C294_3 125(2) . . ?
C291_3 C292_3 C293_3 111(2) . . ?
C291_3 C292_3 H292_3 124.7 . . ?
C293_3 C292_3 H292_3 124.6 . . ?
C292_3 C293_3 C288_3 135(3) . . ?
C292_3 C293_3 H293_3 112.6 . . ?
C288_3 C293_3 H293_3 112.5 . . ?
C291_3 C294_3 H94A_3 109.7 . . ?
C291_3 C294_3 H94B_3 109.4 . . ?
H94A_3 C294_3 H94B_3 109.5 . . ?
C291_3 C294_3 H94C_3 109.3 . . ?
H94A_3 C294_3 H94C_3 109.5 . . ?
H94B_3 C294_3 H94C_3 109.5 . . ?
C300_3 C295_3 C296_3 120(3) . . ?
C300_3 C295_3 C301_3 122(2) . . ?
C296_3 C295_3 C301_3 116(2) . . ?
C297_3 C296_3 C295_3 117(3) . . ?
C297_3 C296_3 H296_3 121.6 . . ?
C295_3 C296_3 H296_3 121.7 . . ?
C296_3 C297_3 C298_3 123(3) . . ?
C296_3 C297_3 H297_3 118.3 . . ?
C298_3 C297_3 H297_3 118.2 . . ?
C299_3 C298_3 C297_3 119(3) . . ?
C299_3 C298_3 H298_3 120.3 . . ?
C297_3 C298_3 H298_3 120.7 . . ?
C298_3 C299_3 C300_3 118(3) . . ?
C298_3 C299_3 H299_3 121.0 . . ?
C300_3 C299_3 H299_3 120.8 . . ?
C295_3 C300_3 C299_3 122(3) . . ?
C295_3 C300_3 H300_3 118.9 . . ?
C299_3 C300_3 H300_3 119.1 . . ?
C295_3 C301_3 H01A_3 109.4 . . ?
C295_3 C301_3 H01B_3 109.5 . . ?
H01A_3 C301_3 H01B_3 109.5 . . ?
C295_3 C301_3 H01C_3 109.5 . . ?
H01A_3 C301_3 H01C_3 109.5 . . ?
H01B_3 C301_3 H01C_3 109.5 . . ?
C303_3 C302_3 C305_3 91(3) . . ?
C303_3 C302_3 H02A_3 113.3 . . ?
C305_3 C302_3 H02A_3 113.4 . . ?
C303_3 C302_3 H02B_3 113.4 . . ?
C305_3 C302_3 H02B_3 113.5 . . ?
H02A_3 C302_3 H02B_3 110.7 . . ?
C302_3 C303_3 C304_3 116(3) . . ?
C302_3 C303_3 H03A_3 108.3 . . ?
C304_3 C303_3 H03A_3 108.4 . . ?
C302_3 C303_3 H03B_3 108.3 . . ?
C304_3 C303_3 H03B_3 108.0 . . ?
H03A_3 C303_3 H03B_3 107.4 . . ?
O87_3 C304_3 C303_3 106(3) . . ?
O87_3 C304_3 H04A_3 110.8 . . ?
C303_3 C304_3 H04A_3 110.8 . . ?
O87_3 C304_3 H04B_3 110.4 . . ?
C303_3 C304_3 H04B_3 110.4 . . ?
H04A_3 C304_3 H04B_3 108.8 . . ?
O87_3 C305_3 C302_3 122(3) . . ?
O87_3 C305_3 H05A_3 106.7 . . ?
C302_3 C305_3 H05A_3 106.6 . . ?
O87_3 C305_3 H05B_3 106.8 . . ?
C302_3 C305_3 H05B_3 106.7 . . ?
H05A_3 C305_3 H05B_3 106.6 . . ?
O88_3 C306_3 C307_3 88.9(18) . . ?
O88_3 C306_3 H06A_3 114.1 . . ?
C307_3 C306_3 H06A_3 113.4 . . ?
O88_3 C306_3 H06B_3 114.1 . . ?
C307_3 C306_3 H06B_3 113.6 . . ?
H06A_3 C306_3 H06B_3 111.1 . . ?
C308_3 C307_3 C306_3 114.0(19) . . ?
C308_3 C307_3 H07A_3 108.5 . . ?
C306_3 C307_3 H07A_3 109.1 . . ?
C308_3 C307_3 H07B_3 108.3 . . ?
C306_3 C307_3 H07B_3 109.1 . . ?
H07A_3 C307_3 H07B_3 107.6 . . ?
C307_3 C308_3 C309_3 108.8(19) . . ?
C307_3 C308_3 H08A_3 110.3 . . ?
C309_3 C308_3 H08A_3 109.6 . . ?
C307_3 C308_3 H08B_3 110.1 . . ?
C309_3 C308_3 H08B_3 109.6 . . ?
H08A_3 C308_3 H08B_3 108.4 . . ?
O88_3 C309_3 C308_3 91.9(18) . . ?
O88_3 C309_3 H09A_3 112.7 . . ?
C308_3 C309_3 H09A_3 113.6 . . ?
O88_3 C309_3 H09B_3 113.2 . . ?
C308_3 C309_3 H09B_3 113.7 . . ?
H09A_3 C309_3 H09B_3 110.6 . . ?

loop_
_geom_bond_atom_site_label_1
_geom_bond_atom_site_label_2
_geom_bond_distance
_geom_bond_site_symmetry_2
_geom_bond_publ_flag
Sn1_1 O4_1 1.992(13) . ?
Sn1_1 O11_1 2.024(15) . ?
Sn1_1 O23_1 2.047(14) . ?
Sn1_1 O14_1 2.054(14) . ?
Sn1_1 O82_3 2.101(15) . ?
Sn1_1 O12_1 2.113(15) . ?
Sn1_1 Sn5_1 3.211(2) . ?
Sn1_1 Sn6_1 3.268(2) . ?
Sn1_1 Sn8_1 3.291(2) . ?
Sn2_1 O10_1 2.067(14) . ?
Sn2_1 O15_1 2.085(14) . ?
Sn2_1 O25_1 2.092(14) . ?
Sn2_1 C1_1 2.14(3) . ?
Sn2_1 O9_1 2.155(15) . ?
Sn2_1 O13_1 2.165(15) . ?
Sn3_1 O22_1 2.061(16) . ?
Sn3_1 O11_1 2.086(16) . ?
Sn3_1 O24_1 2.118(16) . ?
Sn3_1 C16_1 2.13(2) . ?
Sn3_1 O20_1 2.143(15) . ?
Sn3_1 O2_1 2.183(15) . ?
Sn4_1 O17_1 1.897(15) . ?
Sn4_1 O20_1 1.965(15) . ?
Sn4_1 O9_1 2.055(14) . ?
Sn4_1 O25_1 2.061(15) . ?
Sn4_1 O12_1 2.085(15) . ?
Sn4_1 O16_1 2.106(15) . ?
Sn5_1 O7_1 1.975(14) . ?
Sn5_1 O13_1 2.027(15) . ?
Sn5_1 O27_1 2.045(13) . ?
Sn5_1 O12_1 2.060(15) . ?
Sn5_1 O23_1 2.071(14) . ?
Sn5_1 O28_1 2.123(17) . ?
Sn5_1 H28A_1 2.1(2) . ?
Sn6_1 O17_1 1.901(14) . ?
Sn6_1 O11_1 2.063(15) . ?
Sn6_1 O24_1 2.103(15) . ?
Sn6_1 C76_1 2.12(2) . ?
Sn6_1 O14_1 2.133(15) . ?
Sn7_1 O4_1 1.938(14) . ?
Sn7_1 O2_1 2.047(15) . ?
Sn7_1 O22_1 2.068(15) . ?
Sn7_1 C31_1 2.12(2) . ?
Sn7_1 O3_1 2.172(16) . ?
Sn8_1 O23_1 2.054(14) . ?
Sn8_1 O82_3 2.109(16) . ?
Sn8_1 O29_1 2.123(14) . ?
Sn8_1 O26_1 2.152(16) . ?
Sn8_1 C91_1 2.15(2) . ?
Sn8_1 O8_1 2.192(14) . ?
Sn8_1 H26B_1 1.57(7) . ?
Sn9_1 O21_1 2.048(14) . ?
Sn9_1 O16_1 2.049(14) . ?
Sn9_1 O15_1 2.087(14) . ?
Sn9_1 O30_1 2.104(16) . ?
Sn9_1 C46_1 2.12(2) . ?
Sn9_1 O9_1 2.422(15) . ?
Sn10_1 O18_1 2.030(16) . ?
Sn10_1 O27_1 2.097(14) . ?
Sn10_1 C61_1 2.12(2) . ?
Sn10_1 O21_1 2.132(15) . ?
Sn10_1 O9_1 2.159(14) . ?
Sn10_1 O10_1 2.163(15) . ?
S1_1 O19_1 1.424(19) . ?
S1_1 O6_1 1.459(18) . ?
S1_1 O29_1 1.507(15) . ?
S1_1 C106_1 1.76(3) . ?
S2_1 O5_1 1.442(18) . ?
S2_1 O1_1 1.450(18) . ?
S2_1 O3_1 1.492(17) . ?
S2_1 C113_1 1.74(2) . ?
O2_1 H2_1 0.9500 . ?
O4_1 H4_1 0.9500 . ?
O7_1 H7_1 0.8400 . ?
O8_1 H8_1 0.8400 . ?
O10_1 H10_1 0.9500 . ?
O13_1 H13_1 0.9500 . ?
O14_1 H14_1 0.9500 . ?
O15_1 H15_1 0.9500 . ?
O16_1 H16_1 0.9500 . ?
O17_1 H17_1 0.9500 . ?
O18_1 H18A_1 0.820(2) . ?
O18_1 H18B_1 0.8203(14) . ?
O20_1 H20_1 0.9500 . ?
O21_1 H21_1 0.9500 . ?
O22_1 H_1 0.9500 . ?
O24_1 H24_1 0.9500 . ?
O25_1 H25_1 0.9500 . ?
O26_1 H26A_1 0.83(3) . ?
O26_1 H26B_1 0.821(10) . ?
O27_1 H27_1 0.9500 . ?
O28_1 H28A_1 0.822(13) . ?
O28_1 H28B_1 0.8199(19) . ?
O30_1 H30_1 0.8400 . ?
C1_1 C6_1 1.38(3) . ?
C1_1 C2_1 1.39(3) . ?
C2_1 C3_1 1.40(3) . ?
C2_1 C7_1 1.52(3) . ?
C3_1 C4_1 1.35(3) . ?
C3_1 H3_1 0.9500 . ?
C4_1 C5_1 1.36(3) . ?
C4_1 C10_1 1.54(4) . ?
C5_1 C6_1 1.43(4) . ?
C5_1 H5_1 0.9500 . ?
C6_1 C13_1 1.53(3) . ?
C7_1 C8_1 1.53(3) . ?
C7_1 C9_1 1.58(3) . ?
C7_1 H7'_1 1.0000 . ?
C8_1 H8A_1 0.9800 . ?
C8_1 H8B_1 0.9800 . ?
C8_1 H8C_1 0.9800 . ?
C9_1 H9A_1 0.9800 . ?
C9_1 H9B_1 0.9800 . ?
C9_1 H9C_1 0.9800 . ?
C10_1 C12_1 1.503(3) . ?
C10_1 C11_1 1.515(11) . ?
C10_1 H10'_1 1.0000 . ?
C11_1 H11A_1 0.9800 . ?
C11_1 H11B_1 0.9800 . ?
C11_1 H11C_1 0.9800 . ?
C12_1 H12A_1 0.9800 . ?
C12_1 H12B_1 0.9800 . ?
C12_1 H12C_1 0.9800 . ?
C13_1 C15_1 1.50(3) . ?
C13_1 C14_1 1.52(3) . ?
C13_1 H13'_1 1.0000 . ?
C14_1 H14A_1 0.9800 . ?
C14_1 H14B_1 0.9800 . ?
C14_1 H14C_1 0.9800 . ?
C15_1 H15A_1 0.9800 . ?
C15_1 H15B_1 0.9800 . ?
C15_1 H15C_1 0.9800 . ?
C16_1 C21_1 1.38(3) . ?
C16_1 C17_1 1.4001(13) . ?
C17_1 C18_1 1.37(3) . ?
C17_1 C22_1 1.53(3) . ?
C18_1 C19_1 1.40(4) . ?
C18_1 H18_1 0.9500 . ?
C19_1 C20_1 1.45(4) . ?
C19_1 C25_1 1.52(4) . ?
C20_1 C21_1 1.39(3) . ?
C20_1 H20'_1 0.9500 . ?
C21_1 C28_1 1.52(3) . ?
C22_1 C23_1 1.4999(13) . ?
C22_1 C24_1 1.4999(13) . ?
C22_1 H22_1 1.0000 . ?
C23_1 H23A_1 0.9800 . ?
C23_1 H23B_1 0.9800 . ?
C23_1 H23C_1 0.9800 . ?
C24_1 H24A_1 0.9800 . ?
C24_1 H24B_1 0.9800 . ?
C24_1 H24C_1 0.9800 . ?
C25_1 C27_1 1.51(4) . ?
C25_1 C26_1 1.55(4) . ?
C25_1 H25'_1 1.0000 . ?
C26_1 H2'A_1 0.9800 . ?
C26_1 H2'B_1 0.9800 . ?
C26_1 H2'C_1 0.9800 . ?
C27_1 H27A_1 0.9800 . ?
C27_1 H27B_1 0.9800 . ?
C27_1 H27C_1 0.9800 . ?
C28_1 C30_1 1.51(3) . ?
C28_1 C29_1 1.51(4) . ?
C28_1 H28_1 1.0000 . ?
C29_1 H29A_1 0.9800 . ?
C29_1 H29B_1 0.9800 . ?
C29_1 H29C_1 0.9800 . ?
C30_1 H30A_1 0.9800 . ?
C30_1 H30B_1 0.9800 . ?
C30_1 H30C_1 0.9800 . ?
C31_1 C32_1 1.41(3) . ?
C31_1 C36_1 1.42(3) . ?
C32_1 C33_1 1.38(3) . ?
C32_1 C37_1 1.48(3) . ?
C33_1 C34_1 1.33(4) . ?
C33_1 H33_1 0.9500 . ?
C34_1 C35_1 1.44(4) . ?
C34_1 C40_1 1.63(5) . ?
C35_1 C36_1 1.43(4) . ?
C35_1 H35_1 0.9500 . ?
C36_1 C43_1 1.49(3) . ?
C37_1 C38_1 1.50(3) . ?
C37_1 C39_1 1.55(3) . ?
C37_1 H37_1 1.0000 . ?
C38_1 H38A_1 0.9800 . ?
C38_1 H38B_1 0.9800 . ?
C38_1 H38C_1 0.9800 . ?
C39_1 H39A_1 0.9800 . ?
C39_1 H39B_1 0.9800 . ?
C39_1 H39C_1 0.9800 . ?
C40_1 C42_1 1.5007(16) . ?
C40_1 C41_1 1.5004(17) . ?
C40_1 H40_1 1.0000 . ?
C41_1 H41A_1 0.9800 . ?
C41_1 H41B_1 0.9800 . ?
C41_1 H41C_1 0.9800 . ?
C42_1 H42A_1 0.9800 . ?
C42_1 H42B_1 0.9800 . ?
C42_1 H42C_1 0.9800 . ?
C43_1 C44_1 1.51(4) . ?
C43_1 C45_1 1.51(4) . ?
C43_1 H43_1 1.0000 . ?
C44_1 H44A_1 0.9800 . ?
C44_1 H44B_1 0.9800 . ?
C44_1 H44C_1 0.9800 . ?
C45_1 H45A_1 0.9800 . ?
C45_1 H45B_1 0.9800 . ?
C45_1 H45C_1 0.9800 . ?
C46_1 C51_1 1.40(3) . ?
C46_1 C47_1 1.42(3) . ?
C47_1 C48_1 1.38(3) . ?
C47_1 C52_1 1.56(3) . ?
C48_1 C49_1 1.43(4) . ?
C48_1 H48_1 0.9500 . ?
C49_1 C50_1 1.36(4) . ?
C49_1 C55_1 1.51(4) . ?
C50_1 C51_1 1.41(3) . ?
C50_1 H50_1 0.9500 . ?
C51_1 C58_1 1.49(3) . ?
C52_1 C53_1 1.5000(13) . ?
C52_1 C54_1 1.5001(13) . ?
C52_1 H52_1 1.0000 . ?
C53_1 H53A_1 0.9800 . ?
C53_1 H53B_1 0.9800 . ?
C53_1 H53C_1 0.9800 . ?
C54_1 H54A_1 0.9800 . ?
C54_1 H54B_1 0.9800 . ?
C54_1 H54C_1 0.9800 . ?
C55_1 C56_1 1.5000(13) . ?
C55_1 C57_1 1.58(4) . ?
C55_1 H55_1 1.0000 . ?
C56_1 H56A_1 0.9800 . ?
C56_1 H56B_1 0.9800 . ?
C56_1 H56C_1 0.9800 . ?
C57_1 H57A_1 0.9800 . ?
C57_1 H57B_1 0.9800 . ?
C57_1 H57C_1 0.9800 . ?
C58_1 C59_1 1.5001(13) . ?
C58_1 C60_1 1.53(3) . ?
C58_1 H58_1 1.0000 . ?
C59_1 H59A_1 0.9800 . ?
C59_1 H59B_1 0.9800 . ?
C59_1 H59C_1 0.9800 . ?
C60_1 H60A_1 0.9800 . ?
C60_1 H60B_1 0.9800 . ?
C60_1 H60C_1 0.9800 . ?
C61_1 C66_1 1.4000(13) . ?
C61_1 C62_1 1.43(3) . ?
C62_1 C63_1 1.41(4) . ?
C62_1 C67_1 1.52(3) . ?
C63_1 C64_1 1.48(4) . ?
C63_1 H63_1 0.9500 . ?
C64_1 C65_1 1.4001(13) . ?
C64_1 C70_1 1.5002(13) . ?
C65_1 C66_1 1.4000(13) . ?
C65_1 H65_1 0.9500 . ?
C66_1 C73_1 1.4999(13) . ?
C67_1 C68_1 1.47(3) . ?
C67_1 C69_1 1.5000(13) . ?
C67_1 H67_1 1.0000 . ?
C68_1 H68A_1 0.9800 . ?
C68_1 H68B_1 0.9800 . ?
C68_1 H68C_1 0.9800 . ?
C69_1 H69A_1 0.9800 . ?
C69_1 H69B_1 0.9800 . ?
C69_1 H69C_1 0.9800 . ?
C70_1 C72_1 1.5001(9) . ?
C70_1 C71_1 1.4999(14) . ?
C70_1 H70_1 1.0000 . ?
C71_1 H71A_1 0.9800 . ?
C71_1 H71B_1 0.9800 . ?
C71_1 H71C_1 0.9800 . ?
C72_1 H72A_1 0.9800 . ?
C72_1 H72B_1 0.9800 . ?
C72_1 H72C_1 0.9800 . ?
C73_1 C75_1 1.5001(13) . ?
C73_1 C74_1 1.5000(13) . ?
C73_1 H73_1 1.0000 . ?
C74_1 H74A_1 0.9800 . ?
C74_1 H74B_1 0.9800 . ?
C74_1 H74C_1 0.9800 . ?
C75_1 H75A_1 0.9800 . ?
C75_1 H75B_1 0.9800 . ?
C75_1 H75C_1 0.9800 . ?
C76_1 C77_1 1.35(3) . ?
C76_1 C81_1 1.37(3) . ?
C77_1 C78_1 1.38(4) . ?
C77_1 C82_1 1.4999(13) . ?
C78_1 C79_1 1.37(4) . ?
C78_1 H78_1 0.9500 . ?
C79_1 C80_1 1.36(4) . ?
C79_1 C85_1 1.5002(14) . ?
C80_1 C81_1 1.42(4) . ?
C80_1 H80_1 0.9500 . ?
C81_1 C88_1 1.56(4) . ?
C82_1 C84_1 1.45(4) . ?
C82_1 C83_1 1.54(4) . ?
C82_1 H82_1 1.0000 . ?
C83_1 H83A_1 0.9800 . ?
C83_1 H83B_1 0.9800 . ?
C83_1 H83C_1 0.9800 . ?
C84_1 H84A_1 0.9800 . ?
C84_1 H84B_1 0.9800 . ?
C84_1 H84C_1 0.9800 . ?
C85_1 C86_1 1.5001(17) . ?
C85_1 C87_1 1.5001(13) . ?
C85_1 H85_1 1.0000 . ?
C86_1 H86A_1 0.9800 . ?
C86_1 H86B_1 0.9800 . ?
C86_1 H86C_1 0.9800 . ?
C87_1 H87A_1 0.9800 . ?
C87_1 H87B_1 0.9800 . ?
C87_1 H87C_1 0.9800 . ?
C88_1 C90_1 1.53(4) . ?
C88_1 C89_1 1.59(4) . ?
C88_1 H88_1 1.0000 . ?
C89_1 H89A_1 0.9800 . ?
C89_1 H89B_1 0.9800 . ?
C89_1 H89C_1 0.9800 . ?
C90_1 H90A_1 0.9800 . ?
C90_1 H90B_1 0.9800 . ?
C90_1 H90C_1 0.9800 . ?
C91_1 C92_1 1.40(3) . ?
C91_1 C96_1 1.43(3) . ?
C92_1 C93_1 1.45(3) . ?
C92_1 C97_1 1.50(3) . ?
C93_1 C94_1 1.38(4) . ?
C93_1 H93_1 0.9500 . ?
C94_1 C95_1 1.38(3) . ?
C94_1 C100_1 1.52(4) . ?
C95_1 C96_1 1.34(3) . ?
C95_1 H95_1 0.9500 . ?
C96_1 C103_1 1.53(3) . ?
C97_1 C99_1 1.53(3) . ?
C97_1 C98_1 1.53(3) . ?
C97_1 H97_1 1.0000 . ?
C98_1 H98A_1 0.9800 . ?
C98_1 H98B_1 0.9800 . ?
C98_1 H98C_1 0.9800 . ?
C99_1 H99A_1 0.9800 . ?
C99_1 H99B_1 0.9800 . ?
C99_1 H99C_1 0.9800 . ?
C100_1 C102_1 1.51(4) . ?
C100_1 C101_1 1.53(4) . ?
C100_1 H100_1 1.0000 . ?
C101_1 H01A_1 0.9800 . ?
C101_1 H01B_1 0.9800 . ?
C101_1 H01C_1 0.9800 . ?
C102_1 H02A_1 0.9800 . ?
C102_1 H02B_1 0.9800 . ?
C102_1 H02C_1 0.9800 . ?
C103_1 C104_1 1.49(3) . ?
C103_1 C105_1 1.53(4) . ?
C103_1 H103_1 1.0000 . ?
C104_1 H04A_1 0.9800 . ?
C104_1 H04B_1 0.9800 . ?
C104_1 H04C_1 0.9800 . ?
C105_1 H05A_1 0.9800 . ?
C105_1 H05B_1 0.9800 . ?
C105_1 H05C_1 0.9800 . ?
C106_1 C107_1 1.33(3) . ?
C106_1 C111_1 1.3999(13) . ?
C107_1 C108_1 1.43(4) . ?
C107_1 H107_1 0.9500 . ?
C108_1 C109_1 1.34(4) . ?
C108_1 H108_1 0.9500 . ?
C109_1 C110_1 1.38(4) . ?
C109_1 C112_1 1.50(4) . ?
C110_1 C111_1 1.4000(13) . ?
C110_1 H110_1 0.9500 . ?
C111_1 H111_1 0.9500 . ?
C112_1 H12D_1 0.9800 . ?
C112_1 H12E_1 0.9800 . ?
C112_1 H12F_1 0.9800 . ?
C113_1 C114_1 1.36(3) . ?
C113_1 C118_1 1.38(3) . ?
C114_1 C115_1 1.40(3) . ?
C114_1 H114_1 0.9500 . ?
C115_1 C116_1 1.37(4) . ?
C115_1 H115_1 0.9500 . ?
C116_1 C117_1 1.43(4) . ?
C116_1 C119_1 1.53(3) . ?
C117_1 C118_1 1.38(3) . ?
C117_1 H117_1 0.9500 . ?
C118_1 H118_1 0.9500 . ?
C119_1 H19A_1 0.9800 . ?
C119_1 H19B_1 0.9800 . ?
C119_1 H19C_1 0.9800 . ?
Sn11_2 O39_2 1.927(14) . ?
Sn11_2 O41_2 2.013(15) . ?
Sn11_2 O36_2 2.066(15) . ?
Sn11_2 O37_2 2.073(15) . ?
Sn11_2 O54_2 2.087(16) . ?
Sn11_2 O47_2 2.102(15) . ?
Sn12_2 O36_2 2.097(15) . ?
Sn12_2 O51_2 2.113(14) . ?
Sn12_2 O49_2 2.116(17) . ?
Sn12_2 C120_2 2.15(2) . ?
Sn12_2 O37_2 2.152(15) . ?
Sn12_2 O42_2 2.185(16) . ?
Sn13_2 O43_2 1.949(13) . ?
Sn13_2 O57_2 2.030(15) . ?
Sn13_2 O60_2 2.046(15) . ?
Sn13_2 O35_2 2.059(15) . ?
Sn13_2 O38_2 2.091(15) . ?
Sn13_2 O54_2 2.106(15) . ?
Sn13_2 Sn18_2 3.208(3) . ?
Sn13_2 Sn16_2 3.276(2) . ?
Sn14_2 O46_2 2.048(14) . ?
Sn14_2 O47_2 2.050(15) . ?
Sn14_2 O49_2 2.096(16) . ?
Sn14_2 O48_2 2.143(17) . ?
Sn14_2 C165_2 2.15(3) . ?
Sn14_2 O37_2 2.415(15) . ?
Sn15_2 O57_2 2.062(14) . ?
Sn15_2 O45_2 2.080(15) . ?
Sn15_2 O40_2 2.131(15) . ?
Sn15_2 C180_2 2.15(2) . ?
Sn15_2 O41_2 2.159(16) . ?
Sn15_2 O52_2 2.172(17) . ?
Sn16_2 O39_2 1.950(15) . ?
Sn16_2 O57_2 2.073(15) . ?
Sn16_2 O60_2 2.098(16) . ?
Sn16_2 O40_2 2.100(15) . ?
Sn16_2 C135_2 2.11(2) . ?
Sn17_2 O61_2 2.025(16) . ?
Sn17_2 O51_2 2.089(15) . ?
Sn17_2 O46_2 2.118(15) . ?
Sn17_2 O56_2 2.123(15) . ?
Sn17_2 C195_2 2.13(2) . ?
Sn17_2 O37_2 2.143(14) . ?
Sn18_2 O58_2 1.982(15) . ?
Sn18_2 O42_2 2.013(15) . ?
Sn18_2 O56_2 2.018(14) . ?
Sn18_2 O54_2 2.053(15) . ?
Sn18_2 O35_2 2.059(15) . ?
Sn18_2 O59_2 2.107(17) . ?
Sn19_2 O55_2 1.91(3) . ?
Sn19_2 O35_2 2.059(15) . ?
Sn19_2 O38_2 2.086(16) . ?
Sn19_2 C210_2 2.13(3) . ?
Sn19_2 O44_2 2.170(17) . ?
Sn19_2 O53_2 2.182(19) . ?
Sn20_2 O43_2 1.943(15) . ?
Sn20_2 O52_2 2.032(17) . ?
Sn20_2 O45_2 2.085(16) . ?
Sn20_2 C150_2 2.15(3) . ?
Sn20_2 O34_2 2.183(16) . ?
S3_2 O50_2 1.445(19) . ?
S3_2 O31_2 1.45(2) . ?
S3_2 O34_2 1.499(18) . ?
S3_2 C225_2 1.75(3) . ?
S4_2 O32_2 1.429(16) . ?
S4_2 O33_2 1.451(18) . ?
S4_2 O44_2 1.523(19) . ?
S4_2 C232_2 1.73(2) . ?
O36_2 H36_2 0.9500 . ?
O38_2 H38_2 0.9500 . ?
O39_2 H39_2 0.9500 . ?
O40_2 H40_2 0.9500 . ?
O41_2 H41_2 0.9500 . ?
O42_2 H42_2 0.9500 . ?
O43_2 H43_2 0.9500 . ?
O45_2 H45_2 0.9500 . ?
O46_2 H46_2 0.9500 . ?
O47_2 H47_2 0.9500 . ?
O48_2 H48A_2 0.8201(13) . ?
O48_2 H48B_2 0.8199(17) . ?
O49_2 H49_2 0.9500 . ?
O51_2 H51_2 0.9500 . ?
O52_2 H52_2 0.9500 . ?
O53_2 H53A_2 0.8200(17) . ?
O53_2 H53B_2 0.8201(13) . ?
O55_2 H55_2 0.8400 . ?
O56_2 H56_2 0.9500 . ?
O58_2 H58_2 0.8400 . ?
O59_2 H59A_2 0.820(3) . ?
O59_2 H59B_2 0.820(2) . ?
O60_2 H60_2 0.9500 . ?
O61_2 H61_2 0.8400 . ?
C120_2 C125_2 1.31(3) . ?
C120_2 C121_2 1.42(3) . ?
C121_2 C122_2 1.43(3) . ?
C121_2 C126_2 1.45(3) . ?
C122_2 C123_2 1.29(4) . ?
C122_2 H122_2 0.9500 . ?
C123_2 C124_2 1.4000(13) . ?
C123_2 C129_2 1.48(4) . ?
C124_2 C125_2 1.46(4) . ?
C124_2 H124_2 0.9500 . ?
C125_2 C132_2 1.54(4) . ?
C126_2 C128_2 1.51(4) . ?
C126_2 C127_2 1.60(4) . ?
C126_2 H126_2 1.0000 . ?
C127_2 H27A_2 0.9800 . ?
C127_2 H27B_2 0.9800 . ?
C127_2 H27C_2 0.9800 . ?
C128_2 H28A_2 0.9800 . ?
C128_2 H28B_2 0.9800 . ?
C128_2 H28C_2 0.9800 . ?
C129_2 C130_2 1.4997(13) . ?
C129_2 C131_2 1.4997(14) . ?
C129_2 H129_2 1.0000 . ?
C130_2 H30A_2 0.9800 . ?
C130_2 H30B_2 0.9800 . ?
C130_2 H30C_2 0.9800 . ?
C131_2 H31A_2 0.9800 . ?
C131_2 H31B_2 0.9800 . ?
C131_2 H31C_2 0.9800 . ?
C132_2 C133_2 1.45(4) . ?
C132_2 C134_2 1.61(4) . ?
C132_2 H132_2 1.0000 . ?
C133_2 H33A_2 0.9800 . ?
C133_2 H33B_2 0.9800 . ?
C133_2 H33C_2 0.9800 . ?
C134_2 H34A_2 0.9800 . ?
C134_2 H34B_2 0.9800 . ?
C134_2 H34C_2 0.9800 . ?
C135_2 C140_2 1.35(3) . ?
C135_2 C136_2 1.38(3) . ?
C136_2 C137_2 1.40(3) . ?
C136_2 C141_2 1.53(4) . ?
C137_2 C138_2 1.43(4) . ?
C137_2 H137_2 0.9500 . ?
C138_2 C139_2 1.4001(13) . ?
C138_2 C144_2 1.58(4) . ?
C139_2 C140_2 1.36(3) . ?
C139_2 H139_2 0.9500 . ?
C140_2 C147_2 1.4998(13) . ?
C141_2 C142_2 1.52(4) . ?
C141_2 C143_2 1.54(4) . ?
C141_2 H141_2 1.0000 . ?
C142_2 H42A_2 0.9800 . ?
C142_2 H42B_2 0.9800 . ?
C142_2 H42C_2 0.9800 . ?
C143_2 H43A_2 0.9800 . ?
C143_2 H43B_2 0.9800 . ?
C143_2 H43C_2 0.9800 . ?
C144_2 C145_2 1.5000(13) . ?
C144_2 C146_2 1.5001(14) . ?
C144_2 H144_2 1.0000 . ?
C145_2 H45A_2 0.9800 . ?
C145_2 H45B_2 0.9800 . ?
C145_2 H45C_2 0.9800 . ?
C146_2 H46A_2 0.9800 . ?
C146_2 H46B_2 0.9800 . ?
C146_2 H46C_2 0.9800 . ?
C147_2 C148_2 1.40(4) . ?
C147_2 C149_2 1.55(5) . ?
C147_2 H147_2 1.0000 . ?
C148_2 H4'A_2 0.9800 . ?
C148_2 H4'B_2 0.9800 . ?
C148_2 H4'C_2 0.9800 . ?
C149_2 H49A_2 0.9800 . ?
C149_2 H49B_2 0.9800 . ?
C149_2 H49C_2 0.9800 . ?
C150_2 C155_2 1.33(3) . ?
C150_2 C151_2 1.43(4) . ?
C151_2 C152_2 1.45(4) . ?
C151_2 C156_2 1.53(4) . ?
C152_2 C153_2 1.41(4) . ?
C152_2 H152_2 0.9500 . ?
C153_2 C154_2 1.3999(13) . ?
C153_2 C159_2 1.5000(13) . ?
C154_2 C155_2 1.35(4) . ?
C154_2 H154_2 0.9500 . ?
C155_2 C162_2 1.4997(13) . ?
C156_2 C157_2 1.48(4) . ?
C156_2 C158_2 1.52(4) . ?
C156_2 H156_2 1.0000 . ?
C157_2 H57A_2 0.9800 . ?
C157_2 H57B_2 0.9800 . ?
C157_2 H57C_2 0.9800 . ?
C158_2 H58A_2 0.9800 . ?
C158_2 H58B_2 0.9800 . ?
C158_2 H58C_2 0.9800 . ?
C159_2 C161_2 1.5006(14) . ?
C159_2 C160_2 1.4996(13) . ?
C159_2 H159_2 1.0000 . ?
C160_2 H60A_2 0.9800 . ?
C160_2 H60B_2 0.9800 . ?
C160_2 H60C_2 0.9800 . ?
C161_2 H61A_2 0.9800 . ?
C161_2 H61B_2 0.9800 . ?
C161_2 H61C_2 0.9800 . ?
C162_2 C163_2 1.5000(13) . ?
C162_2 C164_2 1.5000(13) . ?
C162_2 H162_2 1.0000 . ?
C163_2 H63A_2 0.9800 . ?
C163_2 H63B_2 0.9800 . ?
C163_2 H63C_2 0.9800 . ?
C164_2 H64A_2 0.9800 . ?
C164_2 H64B_2 0.9800 . ?
C164_2 H64C_2 0.9800 . ?
C165_2 C166_2 1.37(3) . ?
C165_2 C170_2 1.48(4) . ?
C166_2 C167_2 1.4000(13) . ?
C166_2 C171_2 1.51(3) . ?
C167_2 C168_2 1.36(4) . ?
C167_2 H167_2 0.9500 . ?
C168_2 C169_2 1.4001(13) . ?
C168_2 C174_2 1.51(4) . ?
C169_2 C170_2 1.38(4) . ?
C169_2 H169_2 0.9500 . ?
C170_2 C177_2 1.49(4) . ?
C171_2 C173_2 1.4999(13) . ?
C171_2 C172_2 1.4998(13) . ?
C171_2 H171_2 1.0000 . ?
C172_2 H72A_2 0.9800 . ?
C172_2 H72B_2 0.9800 . ?
C172_2 H72C_2 0.9800 . ?
C173_2 H73A_2 0.9800 . ?
C173_2 H73B_2 0.9800 . ?
C173_2 H73C_2 0.9800 . ?
C174_2 C175_2 1.45(5) . ?
C174_2 C176_2 1.5001(13) . ?
C174_2 H174_2 1.0000 . ?
C175_2 H75A_2 0.9800 . ?
C175_2 H75B_2 0.9800 . ?
C175_2 H75C_2 0.9800 . ?
C176_2 H76A_2 0.9800 . ?
C176_2 H76B_2 0.9800 . ?
C176_2 H76C_2 0.9800 . ?
C177_2 C179_2 1.4999(9) . ?
C177_2 C178_2 1.51(4) . ?
C177_2 H177_2 1.0000 . ?
C178_2 H78A_2 0.9800 . ?
C178_2 H78B_2 0.9800 . ?
C178_2 H78C_2 0.9800 . ?
C179_2 H79A_2 0.9800 . ?
C179_2 H79B_2 0.9800 . ?
C179_2 H79C_2 0.9800 . ?
C180_2 C185_2 1.35(3) . ?
C180_2 C181_2 1.4000(13) . ?
C181_2 C182_2 1.47(3) . ?
C181_2 C186_2 1.5000(13) . ?
C182_2 C183_2 1.35(4) . ?
C182_2 H182_2 0.9500 . ?
C183_2 C184_2 1.33(3) . ?
C183_2 C189_2 1.53(4) . ?
C184_2 C185_2 1.41(3) . ?
C184_2 H184_2 0.9500 . ?
C185_2 C192_2 1.51(4) . ?
C186_2 C188_2 1.4997(13) . ?
C186_2 C187_2 1.5001(13) . ?
C186_2 H186_2 1.0000 . ?
C187_2 H87A_2 0.9800 . ?
C187_2 H87B_2 0.9800 . ?
C187_2 H87C_2 0.9800 . ?
C188_2 H88A_2 0.9800 . ?
C188_2 H88B_2 0.9800 . ?
C188_2 H88C_2 0.9800 . ?
C189_2 C191_2 1.4999(13) . ?
C189_2 C190_2 1.60(4) . ?
C189_2 H189_2 1.0000 . ?
C190_2 H90A_2 0.9800 . ?
C190_2 H90B_2 0.9800 . ?
C190_2 H90C_2 0.9800 . ?
C191_2 H91A_2 0.9800 . ?
C191_2 H91B_2 0.9800 . ?
C191_2 H91C_2 0.9800 . ?
C192_2 C193_2 1.51(4) . ?
C192_2 C194_2 1.54(4) . ?
C192_2 H192_2 1.0000 . ?
C193_2 H93A_2 0.9800 . ?
C193_2 H93B_2 0.9800 . ?
C193_2 H93C_2 0.9800 . ?
C194_2 H94A_2 0.9800 . ?
C194_2 H94B_2 0.9800 . ?
C194_2 H94C_2 0.9800 . ?
C195_2 C196_2 1.40(3) . ?
C195_2 C200_2 1.44(3) . ?
C196_2 C197_2 1.38(3) . ?
C196_2 C201_2 1.50(3) . ?
C197_2 C198_2 1.40(3) . ?
C197_2 H197_2 0.9500 . ?
C198_2 C199_2 1.38(4) . ?
C198_2 C204_2 1.5001(13) . ?
C199_2 C200_2 1.41(3) . ?
C199_2 H199_2 0.9500 . ?
C200_2 C207_2 1.53(3) . ?
C201_2 C202_2 1.52(4) . ?
C201_2 C203_2 1.55(4) . ?
C201_2 H201_2 1.0000 . ?
C202_2 H02A_2 0.9800 . ?
C202_2 H02B_2 0.9800 . ?
C202_2 H02C_2 0.9800 . ?
C203_2 H03A_2 0.9800 . ?
C203_2 H03B_2 0.9800 . ?
C203_2 H03C_2 0.9800 . ?
C204_2 C205_2 1.4994(9) . ?
C204_2 C206_2 1.4999(14) . ?
C204_2 H204_2 1.0000 . ?
C205_2 H05A_2 0.9800 . ?
C205_2 H05B_2 0.9800 . ?
C205_2 H05C_2 0.9800 . ?
C206_2 H06A_2 0.9800 . ?
C206_2 H06B_2 0.9800 . ?
C206_2 H06C_2 0.9800 . ?
C207_2 C208_2 1.48(3) . ?
C207_2 C209_2 1.4999(13) . ?
C207_2 H207_2 1.0000 . ?
C208_2 H08A_2 0.9800 . ?
C208_2 H08B_2 0.9800 . ?
C208_2 H08C_2 0.9800 . ?
C209_2 H09A_2 0.9800 . ?
C209_2 H09B_2 0.9800 . ?
C209_2 H09C_2 0.9800 . ?
C210_2 C211_2 1.37(4) . ?
C210_2 C215_2 1.39(3) . ?
C211_2 C212_2 1.47(4) . ?
C211_2 C216_2 1.56(4) . ?
C212_2 C213_2 1.35(4) . ?
C212_2 H212_2 0.9500 . ?
C213_2 C214_2 1.37(4) . ?
C213_2 C219_2 1.55(5) . ?
C214_2 C215_2 1.44(4) . ?
C214_2 H214_2 0.9500 . ?
C215_2 C222_2 1.47(4) . ?
C216_2 C218_2 1.5001(13) . ?
C216_2 C217_2 1.52(4) . ?
C216_2 H216_2 1.0000 . ?
C217_2 H17D_2 0.9800 . ?
C217_2 H17E_2 0.9800 . ?
C217_2 H17F_2 0.9800 . ?
C218_2 H18D_2 0.9800 . ?
C218_2 H18E_2 0.9800 . ?
C218_2 H18F_2 0.9800 . ?
C219_2 C221_2 1.5000(13) . ?
C219_2 C220_2 1.5001(15) . ?
C219_2 H219_2 1.0000 . ?
C220_2 H20D_2 0.9800 . ?
C220_2 H20E_2 0.9800 . ?
C220_2 H20F_2 0.9800 . ?
C221_2 H21D_2 0.9800 . ?
C221_2 H21E_2 0.9800 . ?
C221_2 H21F_2 0.9800 . ?
C222_2 C223_2 1.49(4) . ?
C222_2 C224_2 1.55(4) . ?
C222_2 H222_2 1.0000 . ?
C223_2 H23D_2 0.9800 . ?
C223_2 H23E_2 0.9800 . ?
C223_2 H23F_2 0.9800 . ?
C224_2 H24D_2 0.9800 . ?
C224_2 H24E_2 0.9800 . ?
C224_2 H24F_2 0.9800 . ?
C225_2 C226_2 1.3999(13) . ?
C225_2 C230_2 1.4000(13) . ?
C226_2 C227_2 1.39(4) . ?
C226_2 H226_2 0.9500 . ?
C227_2 C228_2 1.28(6) . ?
C227_2 H227_2 0.9500 . ?
C228_2 C229_2 1.4000(13) . ?
C228_2 C231_2 1.5005(13) . ?
C229_2 C230_2 1.4002(13) . ?
C229_2 H229_2 0.9500 . ?
C230_2 H230_2 0.9500 . ?
C231_2 H31D_2 0.9800 . ?
C231_2 H31E_2 0.9800 . ?
C231_2 H31F_2 0.9800 . ?
C232_2 C233_2 1.3998(13) . ?
C232_2 C237_2 1.3999(14) . ?
C233_2 C234_2 1.39(4) . ?
C233_2 H233_2 0.9500 . ?
C234_2 C235_2 1.3998(13) . ?
C234_2 H234_2 0.9500 . ?
C235_2 C236_2 1.4000(13) . ?
C235_2 C238_2 1.5001(13) . ?
C236_2 C237_2 1.4005(14) . ?
C236_2 H236_2 0.9500 . ?
C237_2 H237_2 0.9500 . ?
C238_2 H38D_2 0.9800 . ?
C238_2 H38E_2 0.9800 . ?
C238_2 H38F_2 0.9800 . ?
S5_3 O66_3 1.413(17) . ?
S5_3 O63_3 1.455(17) . ?
S5_3 O64_3 1.464(18) . ?
S5_3 C239_3 1.73(2) . ?
S6_3 O62_3 1.443(16) . ?
S6_3 O86_3 1.456(16) . ?
S6_3 O65_3 1.475(17) . ?
S6_3 C246_3 1.75(2) . ?
S7_3 O77_3 1.424(19) . ?
S7_3 O67_3 1.465(19) . ?
S7_3 O68_3 1.47(2) . ?
S7_3 C253_3 1.77(3) . ?
S8_3 O74_3 1.42(2) . ?
S8_3 O71_3 1.44(2) . ?
S8_3 O73_3 1.46(2) . ?
S8_3 C260_3 1.75(3) . ?
S9_3 O80_3 1.41(2) . ?
S9_3 O70_3 1.442(19) . ?
S9_3 O79_3 1.49(2) . ?
S9_3 C267_3 1.75(3) . ?
S10_3 O69_3 1.42(2) . ?
S10_3 O76_3 1.47(2) . ?
S10_3 O75_3 1.47(2) . ?
S10_3 C274_3 1.74(3) . ?
S11_3 O81_3 1.4001(13) . ?
S11_3 O72_3 1.43(2) . ?
S11_3 O78_3 1.45(3) . ?
S11_3 C281_3 1.71(3) . ?
S12_3 O85_3 1.28(3) . ?
S12_3 O84_3 1.4005(13) . ?
S12_3 O83_3 1.48(3) . ?
S12_3 C288_3 1.69(3) . ?
O82_3 H82_3 0.9500 . ?
O87_3 C304_3 1.4004(14) . ?
O87_3 C305_3 1.4003(13) . ?
O88_3 C306_3 1.4002(13) . ?
O88_3 C309_3 1.4002(13) . ?
C239_3 C240_3 1.37(3) . ?
C239_3 C244_3 1.41(4) . ?
C240_3 C241_3 1.41(3) . ?
C240_3 H240_3 0.9500 . ?
C241_3 C242_3 1.39(4) . ?
C241_3 H241_3 0.9500 . ?
C242_3 C243_3 1.27(4) . ?
C242_3 C245_3 1.54(4) . ?
C243_3 C244_3 1.47(4) . ?
C243_3 H243_3 0.9500 . ?
C244_3 H244_3 0.9500 . ?
C245_3 H45A_3 0.9800 . ?
C245_3 H54B_3 0.9800 . ?
C245_3 H45C_3 0.9800 . ?
C246_3 C251_3 1.34(3) . ?
C246_3 C247_3 1.41(3) . ?
C247_3 C248_3 1.38(4) . ?
C247_3 H247_3 0.9500 . ?
C248_3 C249_3 1.33(3) . ?
C248_3 H248_3 0.9500 . ?
C249_3 C250_3 1.37(4) . ?
C249_3 C252_3 1.47(4) . ?
C250_3 C251_3 1.43(4) . ?
C250_3 H250_3 0.9500 . ?
C251_3 H251_3 0.9500 . ?
C252_3 H52A_3 0.9800 . ?
C252_3 H52B_3 0.9800 . ?
C252_3 H52C_3 0.9800 . ?
C253_3 C254_3 1.33(3) . ?
C253_3 C258_3 1.38(3) . ?
C254_3 C255_3 1.42(4) . ?
C254_3 H254_3 0.9500 . ?
C255_3 C256_3 1.36(4) . ?
C255_3 H255_3 0.9500 . ?
C256_3 C257_3 1.35(3) . ?
C256_3 C259_3 1.52(4) . ?
C257_3 C258_3 1.38(4) . ?
C257_3 H257_3 0.9500 . ?
C258_3 H258_3 0.9500 . ?
C259_3 H59A_3 0.9800 . ?
C259_3 H59B_3 0.9800 . ?
C259_3 H59C_3 0.9800 . ?
C260_3 C265_3 1.36(4) . ?
C260_3 C261_3 1.37(4) . ?
C261_3 C262_3 1.48(4) . ?
C261_3 H261_3 0.9500 . ?
C262_3 C263_3 1.3999(14) . ?
C262_3 H262_3 0.9500 . ?
C263_3 C264_3 1.36(6) . ?
C263_3 C266_3 1.5002(13) . ?
C264_3 C265_3 1.45(5) . ?
C264_3 H264_3 0.9500 . ?
C265_3 H265_3 0.9500 . ?
C266_3 H66A_3 0.9800 . ?
C266_3 H66B_3 0.9800 . ?
C266_3 H66C_3 0.9800 . ?
C267_3 C272_3 1.37(3) . ?
C267_3 C268_3 1.38(4) . ?
C268_3 C269_3 1.49(5) . ?
C268_3 H268_3 0.9500 . ?
C269_3 C270_3 1.36(4) . ?
C269_3 H269_3 0.9500 . ?
C270_3 C271_3 1.30(4) . ?
C270_3 C273_3 1.5001(13) . ?
C271_3 C272_3 1.44(4) . ?
C271_3 H271_3 0.9500 . ?
C272_3 H272_3 0.9500 . ?
C273_3 H73A_3 0.9800 . ?
C273_3 H73B_3 0.9800 . ?
C273_3 H73C_3 0.9800 . ?
C274_3 C275_3 1.37(4) . ?
C274_3 C279_3 1.42(4) . ?
C275_3 C276_3 1.41(5) . ?
C275_3 H275_3 0.9500 . ?
C276_3 C277_3 1.32(4) . ?
C276_3 H276_3 0.9500 . ?
C277_3 C278_3 1.32(4) . ?
C277_3 C280_3 1.4999(13) . ?
C278_3 C279_3 1.43(5) . ?
C278_3 H278_3 0.9500 . ?
C279_3 H279_3 0.9500 . ?
C280_3 H80A_3 0.9800 . ?
C280_3 H90B_3 0.9800 . ?
C280_3 H80C_3 0.9800 . ?
C281_3 C282_3 1.4000(13) . ?
C281_3 C286_3 1.4000(13) . ?
C282_3 C283_3 1.3999(13) . ?
C282_3 H282_3 0.9500 . ?
C283_3 C284_3 1.3999(13) . ?
C283_3 H283_3 0.9500 . ?
C284_3 C285_3 1.3998(13) . ?
C284_3 C287_3 1.47(4) . ?
C285_3 C286_3 1.4001(13) . ?
C285_3 H285_3 0.9500 . ?
C286_3 H286_3 0.9500 . ?
C287_3 H87A_3 0.9800 . ?
C287_3 H87B_3 0.9800 . ?
C287_3 H87C_3 0.9800 . ?
C288_3 C293_3 1.4001(13) . ?
C288_3 C289_3 1.3999(9) . ?
C289_3 C290_3 1.4001(13) . ?
C289_3 H289_3 0.9500 . ?
C290_3 C291_3 1.3999(13) . ?
C290_3 H290_3 0.9500 . ?
C291_3 C292_3 1.3999(13) . ?
C291_3 C294_3 1.5001(13) . ?
C292_3 C293_3 1.4001(13) . ?
C292_3 H292_3 0.9500 . ?
C293_3 H293_3 0.9500 . ?
C294_3 H94A_3 0.9800 . ?
C294_3 H94B_3 0.9800 . ?
C294_3 H94C_3 0.9800 . ?
C295_3 C300_3 1.3999(13) . ?
C295_3 C296_3 1.4001(13) . ?
C295_3 C301_3 1.5000(13) . ?
C296_3 C297_3 1.3999(9) . ?
C296_3 H296_3 0.9500 . ?
C297_3 C298_3 1.3998(9) . ?
C297_3 H297_3 0.9500 . ?
C298_3 C299_3 1.4002(13) . ?
C298_3 H298_3 0.9500 . ?
C299_3 C300_3 1.4000(9) . ?
C299_3 H299_3 0.9500 . ?
C300_3 H300_3 0.9500 . ?
C301_3 H01A_3 0.9800 . ?
C301_3 H01B_3 0.9800 . ?
C301_3 H01C_3 0.9800 . ?
C302_3 C303_3 1.5005(13) . ?
C302_3 C305_3 1.5001(13) . ?
C302_3 H02A_3 0.9900 . ?
C302_3 H02B_3 0.9900 . ?
C303_3 C304_3 1.5000(13) . ?
C303_3 H03A_3 0.9900 . ?
C303_3 H03B_3 0.9900 . ?
C304_3 H04A_3 0.9900 . ?
C304_3 H04B_3 0.9900 . ?
C305_3 H05A_3 0.9900 . ?
C305_3 H05B_3 0.9900 . ?
C306_3 C307_3 1.5003(14) . ?
C306_3 H06A_3 0.9900 . ?
C306_3 H06B_3 0.9900 . ?
C307_3 C308_3 1.5003(13) . ?
C307_3 H07A_3 0.9900 . ?
C307_3 H07B_3 0.9900 . ?
C308_3 C309_3 1.4997(14) . ?
C308_3 H08A_3 0.9900 . ?
C308_3 H08B_3 0.9900 . ?
C309_3 H09A_3 0.9900 . ?
C309_3 H09B_3 0.9900 . ?

loop_
_geom_torsion_atom_site_label_1
_geom_torsion_atom_site_label_2
_geom_torsion_atom_site_label_3
_geom_torsion_atom_site_label_4
_geom_torsion
_geom_torsion_site_symmetry_1
_geom_torsion_site_symmetry_2
_geom_torsion_site_symmetry_3
_geom_torsion_site_symmetry_4
_geom_torsion_publ_flag
O4_1 Sn1_1 Sn5_1 O7_1 -82.1(7) . . . . ?
O11_1 Sn1_1 Sn5_1 O7_1 178.4(8) . . . . ?
O23_1 Sn1_1 Sn5_1 O7_1 15.5(8) . . . . ?
O14_1 Sn1_1 Sn5_1 O7_1 96.5(7) . . . . ?
O82_3 Sn1_1 Sn5_1 O7_1 5.7(7) . . . . ?
O12_1 Sn1_1 Sn5_1 O7_1 179.5(8) . . . . ?
Sn6_1 Sn1_1 Sn5_1 O7_1 136.6(5) . . . . ?
Sn8_1 Sn1_1 Sn5_1 O7_1 4.4(5) . . . . ?
O4_1 Sn1_1 Sn5_1 O13_1 77.0(7) . . . . ?
O11_1 Sn1_1 Sn5_1 O13_1 -22.5(8) . . . . ?
O23_1 Sn1_1 Sn5_1 O13_1 174.7(8) . . . . ?
O14_1 Sn1_1 Sn5_1 O13_1 -104.4(7) . . . . ?
O82_3 Sn1_1 Sn5_1 O13_1 164.9(7) . . . . ?
O12_1 Sn1_1 Sn5_1 O13_1 -21.3(8) . . . . ?
Sn6_1 Sn1_1 Sn5_1 O13_1 -64.2(5) . . . . ?
Sn8_1 Sn1_1 Sn5_1 O13_1 163.5(5) . . . . ?
O4_1 Sn1_1 Sn5_1 O27_1 179.9(6) . . . . ?
O11_1 Sn1_1 Sn5_1 O27_1 80.4(7) . . . . ?
O23_1 Sn1_1 Sn5_1 O27_1 -82.5(7) . . . . ?
O14_1 Sn1_1 Sn5_1 O27_1 -1.5(6) . . . . ?
O82_3 Sn1_1 Sn5_1 O27_1 -92.3(6) . . . . ?
O12_1 Sn1_1 Sn5_1 O27_1 81.5(8) . . . . ?
Sn6_1 Sn1_1 Sn5_1 O27_1 38.6(5) . . . . ?
Sn8_1 Sn1_1 Sn5_1 O27_1 -93.6(5) . . . . ?
O4_1 Sn1_1 Sn5_1 O12_1 98.3(8) . . . . ?
O11_1 Sn1_1 Sn5_1 O12_1 -1.2(8) . . . . ?
O23_1 Sn1_1 Sn5_1 O12_1 -164.0(9) . . . . ?
O14_1 Sn1_1 Sn5_1 O12_1 -83.1(8) . . . . ?
O82_3 Sn1_1 Sn5_1 O12_1 -173.8(7) . . . . ?
Sn6_1 Sn1_1 Sn5_1 O12_1 -42.9(6) . . . . ?
Sn8_1 Sn1_1 Sn5_1 O12_1 -175.2(6) . . . . ?
O4_1 Sn1_1 Sn5_1 O23_1 -97.7(7) . . . . ?
O11_1 Sn1_1 Sn5_1 O23_1 162.8(8) . . . . ?
O14_1 Sn1_1 Sn5_1 O23_1 81.0(7) . . . . ?
O82_3 Sn1_1 Sn5_1 O23_1 -9.8(7) . . . . ?
O12_1 Sn1_1 Sn5_1 O23_1 164.0(9) . . . . ?
Sn6_1 Sn1_1 Sn5_1 O23_1 121.1(6) . . . . ?
Sn8_1 Sn1_1 Sn5_1 O23_1 -11.1(6) . . . . ?
O4_1 Sn1_1 Sn5_1 O28_1 -2.7(7) . . . . ?
O11_1 Sn1_1 Sn5_1 O28_1 -102.2(7) . . . . ?
O23_1 Sn1_1 Sn5_1 O28_1 94.9(8) . . . . ?
O14_1 Sn1_1 Sn5_1 O28_1 175.9(7) . . . . ?
O82_3 Sn1_1 Sn5_1 O28_1 85.1(6) . . . . ?
O12_1 Sn1_1 Sn5_1 O28_1 -101.0(8) . . . . ?
Sn6_1 Sn1_1 Sn5_1 O28_1 -144.0(5) . . . . ?
Sn8_1 Sn1_1 Sn5_1 O28_1 83.8(5) . . . . ?
O4_1 Sn1_1 Sn6_1 O17_1 -112.5(7) . . . . ?
O11_1 Sn1_1 Sn6_1 O17_1 -110.5(8) . . . . ?
O23_1 Sn1_1 Sn6_1 O17_1 54.7(7) . . . . ?
O14_1 Sn1_1 Sn6_1 O17_1 90.6(8) . . . . ?
O82_3 Sn1_1 Sn6_1 O17_1 142.4(6) . . . . ?
O12_1 Sn1_1 Sn6_1 O17_1 -14.7(6) . . . . ?
Sn5_1 Sn1_1 Sn6_1 O17_1 10.8(5) . . . . ?
Sn8_1 Sn1_1 Sn6_1 O17_1 104.1(5) . . . . ?
O4_1 Sn1_1 Sn6_1 O11_1 -2.0(9) . . . . ?
O23_1 Sn1_1 Sn6_1 O11_1 165.3(9) . . . . ?
O14_1 Sn1_1 Sn6_1 O11_1 -158.9(10) . . . . ?
O82_3 Sn1_1 Sn6_1 O11_1 -107.1(8) . . . . ?
O12_1 Sn1_1 Sn6_1 O11_1 95.8(8) . . . . ?
Sn5_1 Sn1_1 Sn6_1 O11_1 121.3(7) . . . . ?
Sn8_1 Sn1_1 Sn6_1 O11_1 -145.3(7) . . . . ?
O4_1 Sn1_1 Sn6_1 O24_1 -8.6(7) . . . . ?
O11_1 Sn1_1 Sn6_1 O24_1 -6.6(8) . . . . ?
O23_1 Sn1_1 Sn6_1 O24_1 158.7(7) . . . . ?
O14_1 Sn1_1 Sn6_1 O24_1 -165.5(8) . . . . ?
O82_3 Sn1_1 Sn6_1 O24_1 -113.7(6) . . . . ?
O12_1 Sn1_1 Sn6_1 O24_1 89.2(6) . . . . ?
Sn5_1 Sn1_1 Sn6_1 O24_1 114.7(4) . . . . ?
Sn8_1 Sn1_1 Sn6_1 O24_1 -151.9(4) . . . . ?
O4_1 Sn1_1 Sn6_1 C76_1 109.9(9) . . . . ?
O11_1 Sn1_1 Sn6_1 C76_1 111.9(10) . . . . ?
O23_1 Sn1_1 Sn6_1 C76_1 -82.9(9) . . . . ?
O14_1 Sn1_1 Sn6_1 C76_1 -47.0(10) . . . . ?
O82_3 Sn1_1 Sn6_1 C76_1 4.8(9) . . . . ?
O12_1 Sn1_1 Sn6_1 C76_1 -152.3(9) . . . . ?
Sn5_1 Sn1_1 Sn6_1 C76_1 -126.8(8) . . . . ?
Sn8_1 Sn1_1 Sn6_1 C76_1 -33.5(8) . . . . ?
O4_1 Sn1_1 Sn6_1 O14_1 156.9(9) . . . . ?
O11_1 Sn1_1 Sn6_1 O14_1 158.9(10) . . . . ?
O23_1 Sn1_1 Sn6_1 O14_1 -35.8(8) . . . . ?
O82_3 Sn1_1 Sn6_1 O14_1 51.8(8) . . . . ?
O12_1 Sn1_1 Sn6_1 O14_1 -105.3(8) . . . . ?
Sn5_1 Sn1_1 Sn6_1 O14_1 -79.8(7) . . . . ?
Sn8_1 Sn1_1 Sn6_1 O14_1 13.6(7) . . . . ?
O4_1 Sn1_1 Sn8_1 O23_1 107.1(8) . . . . ?
O11_1 Sn1_1 Sn8_1 O23_1 -156.8(12) . . . . ?
O14_1 Sn1_1 Sn8_1 O23_1 -90.7(8) . . . . ?
O82_3 Sn1_1 Sn8_1 O23_1 -166.3(9) . . . . ?
O12_1 Sn1_1 Sn8_1 O23_1 8.4(8) . . . . ?
Sn5_1 Sn1_1 Sn8_1 O23_1 11.7(6) . . . . ?
Sn6_1 Sn1_1 Sn8_1 O23_1 -99.4(7) . . . . ?
O4_1 Sn1_1 Sn8_1 O82_3 -86.6(7) . . . . ?
O11_1 Sn1_1 Sn8_1 O82_3 9.5(12) . . . . ?
O23_1 Sn1_1 Sn8_1 O82_3 166.3(9) . . . . ?
O14_1 Sn1_1 Sn8_1 O82_3 75.6(7) . . . . ?
O12_1 Sn1_1 Sn8_1 O82_3 174.7(7) . . . . ?
Sn5_1 Sn1_1 Sn8_1 O82_3 178.1(6) . . . . ?
Sn6_1 Sn1_1 Sn8_1 O82_3 67.0(6) . . . . ?
O4_1 Sn1_1 Sn8_1 O29_1 179.7(6) . . . . ?
O11_1 Sn1_1 Sn8_1 O29_1 -84.2(11) . . . . ?
O23_1 Sn1_1 Sn8_1 O29_1 72.6(8) . . . . ?
O14_1 Sn1_1 Sn8_1 O29_1 -18.1(6) . . . . ?
O82_3 Sn1_1 Sn8_1 O29_1 -93.7(7) . . . . ?
O12_1 Sn1_1 Sn8_1 O29_1 81.0(6) . . . . ?
Sn5_1 Sn1_1 Sn8_1 O29_1 84.3(4) . . . . ?
Sn6_1 Sn1_1 Sn8_1 O29_1 -26.8(4) . . . . ?
O4_1 Sn1_1 Sn8_1 O26_1 90.9(6) . . . . ?
O11_1 Sn1_1 Sn8_1 O26_1 -173.0(11) . . . . ?
O23_1 Sn1_1 Sn8_1 O26_1 -16.2(8) . . . . ?
O14_1 Sn1_1 Sn8_1 O26_1 -107.0(6) . . . . ?
O82_3 Sn1_1 Sn8_1 O26_1 177.4(8) . . . . ?
O12_1 Sn1_1 Sn8_1 O26_1 -7.8(6) . . . . ?
Sn5_1 Sn1_1 Sn8_1 O26_1 -4.5(5) . . . . ?
Sn6_1 Sn1_1 Sn8_1 O26_1 -115.6(5) . . . . ?
O4_1 Sn1_1 Sn8_1 C91_1 -79.6(10) . . . . ?
O11_1 Sn1_1 Sn8_1 C91_1 16.5(14) . . . . ?
O23_1 Sn1_1 Sn8_1 C91_1 173.3(11) . . . . ?
O14_1 Sn1_1 Sn8_1 C91_1 82.6(10) . . . . ?
O82_3 Sn1_1 Sn8_1 C91_1 7.0(11) . . . . ?
O12_1 Sn1_1 Sn8_1 C91_1 -178.3(10) . . . . ?
Sn5_1 Sn1_1 Sn8_1 C91_1 -175.0(9) . . . . ?
Sn6_1 Sn1_1 Sn8_1 C91_1 74.0(9) . . . . ?
O4_1 Sn1_1 Sn8_1 O8_1 7.6(6) . . . . ?
O11_1 Sn1_1 Sn8_1 O8_1 103.7(11) . . . . ?
O23_1 Sn1_1 Sn8_1 O8_1 -99.5(8) . . . . ?
O14_1 Sn1_1 Sn8_1 O8_1 169.8(6) . . . . ?
O82_3 Sn1_1 Sn8_1 O8_1 94.2(7) . . . . ?
O12_1 Sn1_1 Sn8_1 O8_1 -91.1(6) . . . . ?
Sn5_1 Sn1_1 Sn8_1 O8_1 -87.7(4) . . . . ?
Sn6_1 Sn1_1 Sn8_1 O8_1 161.2(4) . . . . ?
O4_1 Sn7_1 O2_1 Sn3_1 70.5(7) . . . . ?
O22_1 Sn7_1 O2_1 Sn3_1 -16.3(6) . . . . ?
C31_1 Sn7_1 O2_1 Sn3_1 -115.2(9) . . . . ?
O3_1 Sn7_1 O2_1 Sn3_1 158.9(7) . . . . ?
O22_1 Sn3_1 O2_1 Sn7_1 16.6(6) . . . . ?
O11_1 Sn3_1 O2_1 Sn7_1 -77.6(7) . . . . ?
O24_1 Sn3_1 O2_1 Sn7_1 -139.9(6) . . . . ?
C16_1 Sn3_1 O2_1 Sn7_1 117.6(8) . . . . ?
O20_1 Sn3_1 O2_1 Sn7_1 -19.1(14) . . . . ?
O5_1 S2_1 O3_1 Sn7_1 -79.1(16) . . . . ?
O1_1 S2_1 O3_1 Sn7_1 48.9(16) . . . . ?
C113_1 S2_1 O3_1 Sn7_1 164.5(13) . . . . ?
O4_1 Sn7_1 O3_1 S2_1 62.2(14) . . . . ?
O2_1 Sn7_1 O3_1 S2_1 -45.6(14) . . . . ?
O22_1 Sn7_1 O3_1 S2_1 -35(2) . . . . ?
C31_1 Sn7_1 O3_1 S2_1 -168.0(15) . . . . ?
O2_1 Sn7_1 O4_1 Sn1_1 -22.6(11) . . . . ?
O22_1 Sn7_1 O4_1 Sn1_1 49.5(10) . . . . ?
C31_1 Sn7_1 O4_1 Sn1_1 163.7(10) . . . . ?
O3_1 Sn7_1 O4_1 Sn1_1 -105.3(10) . . . . ?
O11_1 Sn1_1 O4_1 Sn7_1 2.0(10) . . . . ?
O23_1 Sn1_1 O4_1 Sn7_1 -166.8(9) . . . . ?
O14_1 Sn1_1 O4_1 Sn7_1 57(2) . . . . ?
O82_3 Sn1_1 O4_1 Sn7_1 119.2(10) . . . . ?
O12_1 Sn1_1 O4_1 Sn7_1 -88.6(10) . . . . ?
Sn5_1 Sn1_1 O4_1 Sn7_1 -127.7(9) . . . . ?
Sn6_1 Sn1_1 O4_1 Sn7_1 3.2(12) . . . . ?
Sn8_1 Sn1_1 O4_1 Sn7_1 157.9(9) . . . . ?
O17_1 Sn4_1 O9_1 Sn2_1 174.9(6) . . . . ?
O20_1 Sn4_1 O9_1 Sn2_1 -57(2) . . . . ?
O25_1 Sn4_1 O9_1 Sn2_1 -6.9(6) . . . . ?
O12_1 Sn4_1 O9_1 Sn2_1 83.1(7) . . . . ?
O16_1 Sn4_1 O9_1 Sn2_1 -92.0(7) . . . . ?
O17_1 Sn4_1 O9_1 Sn10_1 33.5(13) . . . . ?
O20_1 Sn4_1 O9_1 Sn10_1 162.1(16) . . . . ?
O25_1 Sn4_1 O9_1 Sn10_1 -148.3(13) . . . . ?
O12_1 Sn4_1 O9_1 Sn10_1 -58.3(12) . . . . ?
O16_1 Sn4_1 O9_1 Sn10_1 126.6(13) . . . . ?
O17_1 Sn4_1 O9_1 Sn9_1 -81.9(6) . . . . ?
O20_1 Sn4_1 O9_1 Sn9_1 47(2) . . . . ?
O25_1 Sn4_1 O9_1 Sn9_1 96.3(6) . . . . ?
O12_1 Sn4_1 O9_1 Sn9_1 -173.7(6) . . . . ?
O16_1 Sn4_1 O9_1 Sn9_1 11.2(5) . . . . ?
O10_1 Sn2_1 O9_1 Sn4_1 -161.5(8) . . . . ?
O15_1 Sn2_1 O9_1 Sn4_1 103.8(7) . . . . ?
O25_1 Sn2_1 O9_1 Sn4_1 6.9(6) . . . . ?
C1_1 Sn2_1 O9_1 Sn4_1 18(9) . . . . ?
O13_1 Sn2_1 O9_1 Sn4_1 -75.8(7) . . . . ?
O10_1 Sn2_1 O9_1 Sn10_1 -5.6(6) . . . . ?
O15_1 Sn2_1 O9_1 Sn10_1 -100.2(7) . . . . ?
O25_1 Sn2_1 O9_1 Sn10_1 162.9(8) . . . . ?
C1_1 Sn2_1 O9_1 Sn10_1 174(8) . . . . ?
O13_1 Sn2_1 O9_1 Sn10_1 80.2(6) . . . . ?
O10_1 Sn2_1 O9_1 Sn9_1 95.7(6) . . . . ?
O15_1 Sn2_1 O9_1 Sn9_1 1.0(5) . . . . ?
O25_1 Sn2_1 O9_1 Sn9_1 -95.9(6) . . . . ?
C1_1 Sn2_1 O9_1 Sn9_1 -85(9) . . . . ?
O13_1 Sn2_1 O9_1 Sn9_1 -178.6(6) . . . . ?
O18_1 Sn10_1 O9_1 Sn4_1 -37.0(12) . . . . ?
O27_1 Sn10_1 O9_1 Sn4_1 53.0(12) . . . . ?
C61_1 Sn10_1 O9_1 Sn4_1 145(9) . . . . ?
O21_1 Sn10_1 O9_1 Sn4_1 -125.2(13) . . . . ?
O10_1 Sn10_1 O9_1 Sn4_1 146.6(13) . . . . ?
O18_1 Sn10_1 O9_1 Sn2_1 -178.2(7) . . . . ?
O27_1 Sn10_1 O9_1 Sn2_1 -88.3(7) . . . . ?
C61_1 Sn10_1 O9_1 Sn2_1 4(10) . . . . ?
O21_1 Sn10_1 O9_1 Sn2_1 93.5(7) . . . . ?
O10_1 Sn10_1 O9_1 Sn2_1 5.4(6) . . . . ?
O18_1 Sn10_1 O9_1 Sn9_1 78.9(6) . . . . ?
O27_1 Sn10_1 O9_1 Sn9_1 168.9(7) . . . . ?
C61_1 Sn10_1 O9_1 Sn9_1 -99(10) . . . . ?
O21_1 Sn10_1 O9_1 Sn9_1 -9.3(5) . . . . ?
O10_1 Sn10_1 O9_1 Sn9_1 -97.5(6) . . . . ?
O21_1 Sn9_1 O9_1 Sn4_1 155.0(7) . . . . ?
O16_1 Sn9_1 O9_1 Sn4_1 -11.9(6) . . . . ?
O15_1 Sn9_1 O9_1 Sn4_1 -108.4(7) . . . . ?
O30_1 Sn9_1 O9_1 Sn4_1 73.4(7) . . . . ?
C46_1 Sn9_1 O9_1 Sn4_1 -14(6) . . . . ?
O21_1 Sn9_1 O9_1 Sn2_1 -97.7(6) . . . . ?
O16_1 Sn9_1 O9_1 Sn2_1 95.5(6) . . . . ?
O15_1 Sn9_1 O9_1 Sn2_1 -1.0(5) . . . . ?
O30_1 Sn9_1 O9_1 Sn2_1 -179.2(6) . . . . ?
C46_1 Sn9_1 O9_1 Sn2_1 94(6) . . . . ?
O21_1 Sn9_1 O9_1 Sn10_1 9.9(5) . . . . ?
O16_1 Sn9_1 O9_1 Sn10_1 -157.0(7) . . . . ?
O15_1 Sn9_1 O9_1 Sn10_1 106.5(7) . . . . ?
O30_1 Sn9_1 O9_1 Sn10_1 -71.6(6) . . . . ?
C46_1 Sn9_1 O9_1 Sn10_1 -159(6) . . . . ?
O15_1 Sn2_1 O10_1 Sn10_1 80.4(7) . . . . ?
O25_1 Sn2_1 O10_1 Sn10_1 -13.1(13) . . . . ?
C1_1 Sn2_1 O10_1 Sn10_1 -174.3(8) . . . . ?
O9_1 Sn2_1 O10_1 Sn10_1 5.6(6) . . . . ?
O13_1 Sn2_1 O10_1 Sn10_1 -83.7(7) . . . . ?
O18_1 Sn10_1 O10_1 Sn2_1 -14.6(18) . . . . ?
O27_1 Sn10_1 O10_1 Sn2_1 74.9(7) . . . . ?
C61_1 Sn10_1 O10_1 Sn2_1 174.2(8) . . . . ?
O21_1 Sn10_1 O10_1 Sn2_1 -83.3(7) . . . . ?
O9_1 Sn10_1 O10_1 Sn2_1 -5.7(6) . . . . ?
O4_1 Sn1_1 O11_1 Sn6_1 178.5(7) . . . . ?
O23_1 Sn1_1 O11_1 Sn6_1 -42(2) . . . . ?
O14_1 Sn1_1 O11_1 Sn6_1 13.7(6) . . . . ?
O82_3 Sn1_1 O11_1 Sn6_1 90.5(7) . . . . ?
O12_1 Sn1_1 O11_1 Sn6_1 -82.6(7) . . . . ?
Sn5_1 Sn1_1 O11_1 Sn6_1 -81.9(7) . . . . ?
Sn8_1 Sn1_1 O11_1 Sn6_1 83.8(11) . . . . ?
O4_1 Sn1_1 O11_1 Sn3_1 -41.0(11) . . . . ?
O23_1 Sn1_1 O11_1 Sn3_1 98(2) . . . . ?
O14_1 Sn1_1 O11_1 Sn3_1 154.2(12) . . . . ?
O82_3 Sn1_1 O11_1 Sn3_1 -129.0(10) . . . . ?
O12_1 Sn1_1 O11_1 Sn3_1 57.9(11) . . . . ?
Sn5_1 Sn1_1 O11_1 Sn3_1 58.6(12) . . . . ?
Sn6_1 Sn1_1 O11_1 Sn3_1 140.5(15) . . . . ?
Sn8_1 Sn1_1 O11_1 Sn3_1 -135.7(8) . . . . ?
O17_1 Sn6_1 O11_1 Sn1_1 67.8(7) . . . . ?
O24_1 Sn6_1 O11_1 Sn1_1 173.3(8) . . . . ?
C76_1 Sn6_1 O11_1 Sn1_1 -103.5(10) . . . . ?
O14_1 Sn6_1 O11_1 Sn1_1 -13.4(6) . . . . ?
O17_1 Sn6_1 O11_1 Sn3_1 -85.4(7) . . . . ?
O24_1 Sn6_1 O11_1 Sn3_1 20.1(6) . . . . ?
C76_1 Sn6_1 O11_1 Sn3_1 103.4(11) . . . . ?
O14_1 Sn6_1 O11_1 Sn3_1 -166.6(8) . . . . ?
Sn1_1 Sn6_1 O11_1 Sn3_1 -153.2(11) . . . . ?
O22_1 Sn3_1 O11_1 Sn1_1 9.4(11) . . . . ?
O24_1 Sn3_1 O11_1 Sn1_1 -160.3(12) . . . . ?
C16_1 Sn3_1 O11_1 Sn1_1 141(2) . . . . ?
O20_1 Sn3_1 O11_1 Sn1_1 -74.9(11) . . . . ?
O2_1 Sn3_1 O11_1 Sn1_1 78.6(11) . . . . ?
O22_1 Sn3_1 O11_1 Sn6_1 149.7(7) . . . . ?
O24_1 Sn3_1 O11_1 Sn6_1 -20.1(6) . . . . ?
C16_1 Sn3_1 O11_1 Sn6_1 -78(3) . . . . ?
O20_1 Sn3_1 O11_1 Sn6_1 65.3(7) . . . . ?
O2_1 Sn3_1 O11_1 Sn6_1 -141.2(7) . . . . ?
O7_1 Sn5_1 O12_1 Sn4_1 151(2) . . . . ?
O13_1 Sn5_1 O12_1 Sn4_1 -43.7(9) . . . . ?
O27_1 Sn5_1 O12_1 Sn4_1 47.0(10) . . . . ?
O23_1 Sn5_1 O12_1 Sn4_1 142.4(10) . . . . ?
O28_1 Sn5_1 O12_1 Sn4_1 -130.5(10) . . . . ?
Sn1_1 Sn5_1 O12_1 Sn4_1 152.5(13) . . . . ?
O7_1 Sn5_1 O12_1 Sn1_1 -2(3) . . . . ?
O13_1 Sn5_1 O12_1 Sn1_1 163.8(6) . . . . ?
O27_1 Sn5_1 O12_1 Sn1_1 -105.5(6) . . . . ?
O23_1 Sn5_1 O12_1 Sn1_1 -10.1(5) . . . . ?
O28_1 Sn5_1 O12_1 Sn1_1 77.1(7) . . . . ?
O17_1 Sn4_1 O12_1 Sn5_1 -114.2(9) . . . . ?
O20_1 Sn4_1 O12_1 Sn5_1 157.7(9) . . . . ?
O9_1 Sn4_1 O12_1 Sn5_1 -11.3(10) . . . . ?
O25_1 Sn4_1 O12_1 Sn5_1 63.4(9) . . . . ?
O16_1 Sn4_1 O12_1 Sn5_1 16(4) . . . . ?
O17_1 Sn4_1 O12_1 Sn1_1 31.8(9) . . . . ?
O20_1 Sn4_1 O12_1 Sn1_1 -56.4(9) . . . . ?
O9_1 Sn4_1 O12_1 Sn1_1 134.6(9) . . . . ?
O25_1 Sn4_1 O12_1 Sn1_1 -150.6(8) . . . . ?
O16_1 Sn4_1 O12_1 Sn1_1 162(3) . . . . ?
O4_1 Sn1_1 O12_1 Sn5_1 -86.5(7) . . . . ?
O11_1 Sn1_1 O12_1 Sn5_1 179.1(6) . . . . ?
O23_1 Sn1_1 O12_1 Sn5_1 10.2(6) . . . . ?
O14_1 Sn1_1 O12_1 Sn5_1 103.8(6) . . . . ?
O82_3 Sn1_1 O12_1 Sn5_1 12.1(15) . . . . ?
Sn6_1 Sn1_1 O12_1 Sn5_1 142.0(5) . . . . ?
Sn8_1 Sn1_1 O12_1 Sn5_1 5.1(7) . . . . ?
O4_1 Sn1_1 O12_1 Sn4_1 120.6(9) . . . . ?
O11_1 Sn1_1 O12_1 Sn4_1 26.2(9) . . . . ?
O23_1 Sn1_1 O12_1 Sn4_1 -142.7(9) . . . . ?
O14_1 Sn1_1 O12_1 Sn4_1 -49.1(9) . . . . ?
O82_3 Sn1_1 O12_1 Sn4_1 -140.8(10) . . . . ?
Sn5_1 Sn1_1 O12_1 Sn4_1 -152.9(12) . . . . ?
Sn6_1 Sn1_1 O12_1 Sn4_1 -10.9(7) . . . . ?
Sn8_1 Sn1_1 O12_1 Sn4_1 -147.8(6) . . . . ?
O7_1 Sn5_1 O13_1 Sn2_1 -131.3(9) . . . . ?
O27_1 Sn5_1 O13_1 Sn2_1 -43.4(10) . . . . ?
O12_1 Sn5_1 O13_1 Sn2_1 52.0(10) . . . . ?
O23_1 Sn5_1 O13_1 Sn2_1 82(3) . . . . ?
O28_1 Sn5_1 O13_1 Sn2_1 143.6(10) . . . . ?
Sn1_1 Sn5_1 O13_1 Sn2_1 65.6(10) . . . . ?
O10_1 Sn2_1 O13_1 Sn5_1 73.5(10) . . . . ?
O15_1 Sn2_1 O13_1 Sn5_1 -1(3) . . . . ?
O25_1 Sn2_1 O13_1 Sn5_1 -72.2(10) . . . . ?
C1_1 Sn2_1 O13_1 Sn5_1 -175.0(11) . . . . ?
O9_1 Sn2_1 O13_1 Sn5_1 -0.1(10) . . . . ?
O4_1 Sn1_1 O14_1 Sn6_1 -70(2) . . . . ?
O11_1 Sn1_1 O14_1 Sn6_1 -13.0(6) . . . . ?
O23_1 Sn1_1 O14_1 Sn6_1 152.8(6) . . . . ?
O82_3 Sn1_1 O14_1 Sn6_1 -132.9(7) . . . . ?
O12_1 Sn1_1 O14_1 Sn6_1 75.2(7) . . . . ?
Sn5_1 Sn1_1 O14_1 Sn6_1 114.2(5) . . . . ?
Sn8_1 Sn1_1 O14_1 Sn6_1 -170.3(5) . . . . ?
O17_1 Sn6_1 O14_1 Sn1_1 -83.7(7) . . . . ?
O11_1 Sn6_1 O14_1 Sn1_1 13.0(6) . . . . ?
O24_1 Sn6_1 O14_1 Sn1_1 23.6(13) . . . . ?
C76_1 Sn6_1 O14_1 Sn1_1 145.8(7) . . . . ?
O10_1 Sn2_1 O15_1 Sn9_1 -74.1(7) . . . . ?
O25_1 Sn2_1 O15_1 Sn9_1 69.7(8) . . . . ?
C1_1 Sn2_1 O15_1 Sn9_1 173.5(8) . . . . ?
O9_1 Sn2_1 O15_1 Sn9_1 -1.3(7) . . . . ?
O13_1 Sn2_1 O15_1 Sn9_1 0(2) . . . . ?
O21_1 Sn9_1 O15_1 Sn2_1 72.2(7) . . . . ?
O16_1 Sn9_1 O15_1 Sn2_1 -68.0(8) . . . . ?
O30_1 Sn9_1 O15_1 Sn2_1 6(2) . . . . ?
C46_1 Sn9_1 O15_1 Sn2_1 -171.4(8) . . . . ?
O9_1 Sn9_1 O15_1 Sn2_1 1.1(6) . . . . ?
O21_1 Sn9_1 O16_1 Sn4_1 -7.5(13) . . . . ?
O15_1 Sn9_1 O16_1 Sn4_1 81.1(7) . . . . ?
O30_1 Sn9_1 O16_1 Sn4_1 -78.4(7) . . . . ?
C46_1 Sn9_1 O16_1 Sn4_1 -168.0(8) . . . . ?
O9_1 Sn9_1 O16_1 Sn4_1 12.3(6) . . . . ?
O17_1 Sn4_1 O16_1 Sn9_1 87.8(8) . . . . ?
O20_1 Sn4_1 O16_1 Sn9_1 175.7(8) . . . . ?
O9_1 Sn4_1 O16_1 Sn9_1 -14.0(7) . . . . ?
O25_1 Sn4_1 O16_1 Sn9_1 -90.1(7) . . . . ?
O12_1 Sn4_1 O16_1 Sn9_1 -42(3) . . . . ?
O20_1 Sn4_1 O17_1 Sn6_1 35.4(12) . . . . ?
O9_1 Sn4_1 O17_1 Sn6_1 -157.8(11) . . . . ?
O25_1 Sn4_1 O17_1 Sn6_1 167(11) . . . . ?
O12_1 Sn4_1 O17_1 Sn6_1 -63.5(12) . . . . ?
O16_1 Sn4_1 O17_1 Sn6_1 124.4(11) . . . . ?
O11_1 Sn6_1 O17_1 Sn4_1 19.5(12) . . . . ?
O24_1 Sn6_1 O17_1 Sn4_1 -52.1(12) . . . . ?
C76_1 Sn6_1 O17_1 Sn4_1 -168.8(11) . . . . ?
O14_1 Sn6_1 O17_1 Sn4_1 91.6(11) . . . . ?
Sn1_1 Sn6_1 O17_1 Sn4_1 53.4(10) . . . . ?
O17_1 Sn4_1 O20_1 Sn3_1 -60.0(11) . . . . ?
O9_1 Sn4_1 O20_1 Sn3_1 169.7(15) . . . . ?
O25_1 Sn4_1 O20_1 Sn3_1 122.3(11) . . . . ?
O12_1 Sn4_1 O20_1 Sn3_1 30.6(12) . . . . ?
O16_1 Sn4_1 O20_1 Sn3_1 -155.8(11) . . . . ?
O22_1 Sn3_1 O20_1 Sn4_1 -77.9(11) . . . . ?
O11_1 Sn3_1 O20_1 Sn4_1 12.7(11) . . . . ?
O24_1 Sn3_1 O20_1 Sn4_1 83.6(11) . . . . ?
C16_1 Sn3_1 O20_1 Sn4_1 -177.9(11) . . . . ?
O2_1 Sn3_1 O20_1 Sn4_1 -44.6(17) . . . . ?
O16_1 Sn9_1 O21_1 Sn10_1 8.8(12) . . . . ?
O15_1 Sn9_1 O21_1 Sn10_1 -79.5(7) . . . . ?
O30_1 Sn9_1 O21_1 Sn10_1 81.0(7) . . . . ?
C46_1 Sn9_1 O21_1 Sn10_1 167.8(8) . . . . ?
O9_1 Sn9_1 O21_1 Sn10_1 -10.7(6) . . . . ?
O18_1 Sn10_1 O21_1 Sn9_1 -73.6(7) . . . . ?
O27_1 Sn10_1 O21_1 Sn9_1 7.0(19) . . . . ?
C61_1 Sn10_1 O21_1 Sn9_1 -172.9(8) . . . . ?
O9_1 Sn10_1 O21_1 Sn9_1 11.8(6) . . . . ?
O10_1 Sn10_1 O21_1 Sn9_1 84.2(7) . . . . ?
O11_1 Sn3_1 O22_1 Sn7_1 61.4(7) . . . . ?
O24_1 Sn3_1 O22_1 Sn7_1 88.0(16) . . . . ?
C16_1 Sn3_1 O22_1 Sn7_1 -105.7(8) . . . . ?
O20_1 Sn3_1 O22_1 Sn7_1 145.5(7) . . . . ?
O2_1 Sn3_1 O22_1 Sn7_1 -16.8(6) . . . . ?
O4_1 Sn7_1 O22_1 Sn3_1 -90.2(7) . . . . ?
O2_1 Sn7_1 O22_1 Sn3_1 17.6(6) . . . . ?
C31_1 Sn7_1 O22_1 Sn3_1 136.8(8) . . . . ?
O3_1 Sn7_1 O22_1 Sn3_1 6.5(17) . . . . ?
O4_1 Sn1_1 O23_1 Sn8_1 -74.9(7) . . . . ?
O11_1 Sn1_1 O23_1 Sn8_1 146.5(18) . . . . ?
O14_1 Sn1_1 O23_1 Sn8_1 92.7(7) . . . . ?
O82_3 Sn1_1 O23_1 Sn8_1 8.8(6) . . . . ?
O12_1 Sn1_1 O23_1 Sn8_1 -172.1(7) . . . . ?
Sn5_1 Sn1_1 O23_1 Sn8_1 -161.8(10) . . . . ?
Sn6_1 Sn1_1 O23_1 Sn8_1 114.7(5) . . . . ?
O4_1 Sn1_1 O23_1 Sn5_1 87.0(6) . . . . ?
O11_1 Sn1_1 O23_1 Sn5_1 -52(2) . . . . ?
O14_1 Sn1_1 O23_1 Sn5_1 -105.4(6) . . . . ?
O82_3 Sn1_1 O23_1 Sn5_1 170.7(7) . . . . ?
O12_1 Sn1_1 O23_1 Sn5_1 -10.3(6) . . . . ?
Sn6_1 Sn1_1 O23_1 Sn5_1 -83.4(6) . . . . ?
Sn8_1 Sn1_1 O23_1 Sn5_1 161.8(10) . . . . ?
O82_3 Sn8_1 O23_1 Sn1_1 -8.8(6) . . . . ?
O29_1 Sn8_1 O23_1 Sn1_1 -107.9(7) . . . . ?
O26_1 Sn8_1 O23_1 Sn1_1 165.5(7) . . . . ?
C91_1 Sn8_1 O23_1 Sn1_1 -40(6) . . . . ?
O8_1 Sn8_1 O23_1 Sn1_1 73.9(7) . . . . ?
O82_3 Sn8_1 O23_1 Sn5_1 -156.1(13) . . . . ?
O29_1 Sn8_1 O23_1 Sn5_1 104.8(13) . . . . ?
O26_1 Sn8_1 O23_1 Sn5_1 18.2(12) . . . . ?
C91_1 Sn8_1 O23_1 Sn5_1 172(5) . . . . ?
O8_1 Sn8_1 O23_1 Sn5_1 -73.4(13) . . . . ?
Sn1_1 Sn8_1 O23_1 Sn5_1 -147.3(17) . . . . ?
O7_1 Sn5_1 O23_1 Sn1_1 -167.6(6) . . . . ?
O13_1 Sn5_1 O23_1 Sn1_1 -20(3) . . . . ?
O27_1 Sn5_1 O23_1 Sn1_1 104.6(6) . . . . ?
O12_1 Sn5_1 O23_1 Sn1_1 10.5(6) . . . . ?
O28_1 Sn5_1 O23_1 Sn1_1 -81.8(6) . . . . ?
O7_1 Sn5_1 O23_1 Sn8_1 -19.6(13) . . . . ?
O13_1 Sn5_1 O23_1 Sn8_1 128(2) . . . . ?
O27_1 Sn5_1 O23_1 Sn8_1 -107.4(13) . . . . ?
O12_1 Sn5_1 O23_1 Sn8_1 158.5(13) . . . . ?
O28_1 Sn5_1 O23_1 Sn8_1 66.2(13) . . . . ?
Sn1_1 Sn5_1 O23_1 Sn8_1 148.0(16) . . . . ?
O17_1 Sn6_1 O24_1 Sn3_1 69.4(7) . . . . ?
O11_1 Sn6_1 O24_1 Sn3_1 -19.6(6) . . . . ?
C76_1 Sn6_1 O24_1 Sn3_1 -153.5(8) . . . . ?
O14_1 Sn6_1 O24_1 Sn3_1 -30.3(13) . . . . ?
Sn1_1 Sn6_1 O24_1 Sn3_1 -15.4(7) . . . . ?
O22_1 Sn3_1 O24_1 Sn6_1 -9(2) . . . . ?
O11_1 Sn3_1 O24_1 Sn6_1 19.4(6) . . . . ?
C16_1 Sn3_1 O24_1 Sn6_1 -175.3(7) . . . . ?
O20_1 Sn3_1 O24_1 Sn6_1 -66.5(7) . . . . ?
O2_1 Sn3_1 O24_1 Sn6_1 86.8(7) . . . . ?
O17_1 Sn4_1 O25_1 Sn2_1 43(13) . . . . ?
O20_1 Sn4_1 O25_1 Sn2_1 174.3(7) . . . . ?
O9_1 Sn4_1 O25_1 Sn2_1 7.2(6) . . . . ?
O12_1 Sn4_1 O25_1 Sn2_1 -86.7(7) . . . . ?
O16_1 Sn4_1 O25_1 Sn2_1 85.7(7) . . . . ?
O10_1 Sn2_1 O25_1 Sn4_1 12.0(13) . . . . ?
O15_1 Sn2_1 O25_1 Sn4_1 -81.0(7) . . . . ?
C1_1 Sn2_1 O25_1 Sn4_1 174.0(8) . . . . ?
O9_1 Sn2_1 O25_1 Sn4_1 -7.0(6) . . . . ?
O13_1 Sn2_1 O25_1 Sn4_1 83.4(7) . . . . ?
O7_1 Sn5_1 O27_1 Sn10_1 129.3(13) . . . . ?
O13_1 Sn5_1 O27_1 Sn10_1 28.5(13) . . . . ?
O12_1 Sn5_1 O27_1 Sn10_1 -63.1(13) . . . . ?
O23_1 Sn5_1 O27_1 Sn10_1 -141.5(12) . . . . ?
O28_1 Sn5_1 O27_1 Sn10_1 97(5) . . . . ?
Sn1_1 Sn5_1 O27_1 Sn10_1 -103.1(12) . . . . ?
O18_1 Sn10_1 O27_1 Sn5_1 110.6(13) . . . . ?
C61_1 Sn10_1 O27_1 Sn5_1 -149.7(13) . . . . ?
O21_1 Sn10_1 O27_1 Sn5_1 30(2) . . . . ?
O9_1 Sn10_1 O27_1 Sn5_1 25.7(12) . . . . ?
O10_1 Sn10_1 O27_1 Sn5_1 -45.5(13) . . . . ?
O19_1 S1_1 O29_1 Sn8_1 -46.4(18) . . . . ?
O6_1 S1_1 O29_1 Sn8_1 83.9(17) . . . . ?
C106_1 S1_1 O29_1 Sn8_1 -158.4(15) . . . . ?
O23_1 Sn8_1 O29_1 S1_1 -17.7(15) . . . . ?
O82_3 Sn8_1 O29_1 S1_1 -91.3(16) . . . . ?
O26_1 Sn8_1 O29_1 S1_1 65.0(16) . . . . ?
C91_1 Sn8_1 O29_1 S1_1 168.7(16) . . . . ?
O8_1 Sn8_1 O29_1 S1_1 -9(4) . . . . ?
Sn1_1 Sn8_1 O29_1 S1_1 -52.5(15) . . . . ?
O10_1 Sn2_1 C1_1 C6_1 -150.5(18) . . . . ?
O15_1 Sn2_1 C1_1 C6_1 -55(2) . . . . ?
O25_1 Sn2_1 C1_1 C6_1 41(2) . . . . ?
O9_1 Sn2_1 C1_1 C6_1 30(10) . . . . ?
O13_1 Sn2_1 C1_1 C6_1 124(2) . . . . ?
O10_1 Sn2_1 C1_1 C2_1 39(2) . . . . ?
O15_1 Sn2_1 C1_1 C2_1 134.9(19) . . . . ?
O25_1 Sn2_1 C1_1 C2_1 -129.8(19) . . . . ?
O9_1 Sn2_1 C1_1 C2_1 -141(8) . . . . ?
O13_1 Sn2_1 C1_1 C2_1 -47.0(19) . . . . ?
C6_1 C1_1 C2_1 C3_1 -3(4) . . . . ?
Sn2_1 C1_1 C2_1 C3_1 167.6(18) . . . . ?
C6_1 C1_1 C2_1 C7_1 175(2) . . . . ?
Sn2_1 C1_1 C2_1 C7_1 -14(3) . . . . ?
C1_1 C2_1 C3_1 C4_1 2(4) . . . . ?
C7_1 C2_1 C3_1 C4_1 -176(2) . . . . ?
C2_1 C3_1 C4_1 C5_1 0(4) . . . . ?
C2_1 C3_1 C4_1 C10_1 -175(2) . . . . ?
C3_1 C4_1 C5_1 C6_1 -1(4) . . . . ?
C10_1 C4_1 C5_1 C6_1 174(2) . . . . ?
C2_1 C1_1 C6_1 C5_1 2(4) . . . . ?
Sn2_1 C1_1 C6_1 C5_1 -169.0(18) . . . . ?
C2_1 C1_1 C6_1 C13_1 -177(2) . . . . ?
Sn2_1 C1_1 C6_1 C13_1 12(4) . . . . ?
C4_1 C5_1 C6_1 C1_1 0(4) . . . . ?
C4_1 C5_1 C6_1 C13_1 179(2) . . . . ?
C1_1 C2_1 C7_1 C8_1 125(3) . . . . ?
C3_1 C2_1 C7_1 C8_1 -56(3) . . . . ?
C1_1 C2_1 C7_1 C9_1 -112(3) . . . . ?
C3_1 C2_1 C7_1 C9_1 66(3) . . . . ?
C3_1 C4_1 C10_1 C12_1 61(4) . . . . ?
C5_1 C4_1 C10_1 C12_1 -114(3) . . . . ?
C3_1 C4_1 C10_1 C11_1 -54(4) . . . . ?
C5_1 C4_1 C10_1 C11_1 131(4) . . . . ?
C1_1 C6_1 C13_1 C15_1 -121(3) . . . . ?
C5_1 C6_1 C13_1 C15_1 60(3) . . . . ?
C1_1 C6_1 C13_1 C14_1 112(3) . . . . ?
C5_1 C6_1 C13_1 C14_1 -67(3) . . . . ?
O22_1 Sn3_1 C16_1 C21_1 129.3(19) . . . . ?
O11_1 Sn3_1 C16_1 C21_1 -1(4) . . . . ?
O24_1 Sn3_1 C16_1 C21_1 -56(2) . . . . ?
O20_1 Sn3_1 C16_1 C21_1 -142.7(18) . . . . ?
O2_1 Sn3_1 C16_1 C21_1 60(2) . . . . ?
O22_1 Sn3_1 C16_1 C17_1 -50(2) . . . . ?
O11_1 Sn3_1 C16_1 C17_1 179(79) . . . . ?
O24_1 Sn3_1 C16_1 C17_1 124.9(19) . . . . ?
O20_1 Sn3_1 C16_1 C17_1 38(2) . . . . ?
O2_1 Sn3_1 C16_1 C17_1 -119.7(19) . . . . ?
C21_1 C16_1 C17_1 C18_1 -3(4) . . . . ?
Sn3_1 C16_1 C17_1 C18_1 176.4(18) . . . . ?
C21_1 C16_1 C17_1 C22_1 178(3) . . . . ?
Sn3_1 C16_1 C17_1 C22_1 -3(4) . . . . ?
C16_1 C17_1 C18_1 C19_1 0(4) . . . . ?
C22_1 C17_1 C18_1 C19_1 180(2) . . . . ?
C17_1 C18_1 C19_1 C20_1 3(4) . . . . ?
C17_1 C18_1 C19_1 C25_1 -179(2) . . . . ?
C18_1 C19_1 C20_1 C21_1 -3(4) . . . . ?
C25_1 C19_1 C20_1 C21_1 179(2) . . . . ?
C17_1 C16_1 C21_1 C20_1 3(4) . . . . ?
Sn3_1 C16_1 C21_1 C20_1 -176.3(19) . . . . ?
C17_1 C16_1 C21_1 C28_1 -172(2) . . . . ?
Sn3_1 C16_1 C21_1 C28_1 8(3) . . . . ?
C19_1 C20_1 C21_1 C16_1 0(4) . . . . ?
C19_1 C20_1 C21_1 C28_1 175(2) . . . . ?
C18_1 C17_1 C22_1 C23_1 -74(4) . . . . ?
C16_1 C17_1 C22_1 C23_1 105(4) . . . . ?
C18_1 C17_1 C22_1 C24_1 83(2) . . . . ?
C16_1 C17_1 C22_1 C24_1 -97(4) . . . . ?
C18_1 C19_1 C25_1 C27_1 -155(3) . . . . ?
C20_1 C19_1 C25_1 C27_1 22(4) . . . . ?
C18_1 C19_1 C25_1 C26_1 72(3) . . . . ?
C20_1 C19_1 C25_1 C26_1 -111(3) . . . . ?
C16_1 C21_1 C28_1 C30_1 -127(3) . . . . ?
C20_1 C21_1 C28_1 C30_1 57(3) . . . . ?
C16_1 C21_1 C28_1 C29_1 110(3) . . . . ?
C20_1 C21_1 C28_1 C29_1 -66(3) . . . . ?
O4_1 Sn7_1 C31_1 C32_1 12(2) . . . . ?
O2_1 Sn7_1 C31_1 C32_1 -161.2(17) . . . . ?
O22_1 Sn7_1 C31_1 C32_1 119.6(19) . . . . ?
O3_1 Sn7_1 C31_1 C32_1 -79.4(19) . . . . ?
O4_1 Sn7_1 C31_1 C36_1 -169.8(15) . . . . ?
O2_1 Sn7_1 C31_1 C36_1 17(2) . . . . ?
O22_1 Sn7_1 C31_1 C36_1 -62(2) . . . . ?
O3_1 Sn7_1 C31_1 C36_1 99.1(19) . . . . ?
C36_1 C31_1 C32_1 C33_1 -2(4) . . . . ?
Sn7_1 C31_1 C32_1 C33_1 176.9(18) . . . . ?
C36_1 C31_1 C32_1 C37_1 -179(2) . . . . ?
Sn7_1 C31_1 C32_1 C37_1 -1(3) . . . . ?
C31_1 C32_1 C33_1 C34_1 3(4) . . . . ?
C37_1 C32_1 C33_1 C34_1 -179(3) . . . . ?
C32_1 C33_1 C34_1 C35_1 -3(5) . . . . ?
C32_1 C33_1 C34_1 C40_1 175(3) . . . . ?
C33_1 C34_1 C35_1 C36_1 1(5) . . . . ?
C40_1 C34_1 C35_1 C36_1 -177(2) . . . . ?
C32_1 C31_1 C36_1 C35_1 0(4) . . . . ?
Sn7_1 C31_1 C36_1 C35_1 -178.9(19) . . . . ?
C32_1 C31_1 C36_1 C43_1 179(2) . . . . ?
Sn7_1 C31_1 C36_1 C43_1 1(3) . . . . ?
C34_1 C35_1 C36_1 C31_1 1(4) . . . . ?
C34_1 C35_1 C36_1 C43_1 -179(3) . . . . ?
C33_1 C32_1 C37_1 C38_1 44(3) . . . . ?
C31_1 C32_1 C37_1 C38_1 -139(2) . . . . ?
C33_1 C32_1 C37_1 C39_1 -85(3) . . . . ?
C31_1 C32_1 C37_1 C39_1 92(3) . . . . ?
C33_1 C34_1 C40_1 C42_1 44(4) . . . . ?
C35_1 C34_1 C40_1 C42_1 -138(3) . . . . ?
C33_1 C34_1 C40_1 C41_1 -134(4) . . . . ?
C35_1 C34_1 C40_1 C41_1 44(5) . . . . ?
C31_1 C36_1 C43_1 C44_1 -88(3) . . . . ?
C35_1 C36_1 C43_1 C44_1 91(3) . . . . ?
C31_1 C36_1 C43_1 C45_1 146(3) . . . . ?
C35_1 C36_1 C43_1 C45_1 -34(3) . . . . ?
O21_1 Sn9_1 C46_1 C51_1 -44(2) . . . . ?
O16_1 Sn9_1 C46_1 C51_1 121.9(19) . . . . ?
O15_1 Sn9_1 C46_1 C51_1 -144.3(18) . . . . ?
O30_1 Sn9_1 C46_1 C51_1 37(2) . . . . ?
O9_1 Sn9_1 C46_1 C51_1 124(6) . . . . ?
O21_1 Sn9_1 C46_1 C47_1 154.7(17) . . . . ?
O16_1 Sn9_1 C46_1 C47_1 -39(2) . . . . ?
O15_1 Sn9_1 C46_1 C47_1 55(2) . . . . ?
O30_1 Sn9_1 C46_1 C47_1 -124.3(19) . . . . ?
O9_1 Sn9_1 C46_1 C47_1 -37(7) . . . . ?
C51_1 C46_1 C47_1 C48_1 -4(4) . . . . ?
Sn9_1 C46_1 C47_1 C48_1 157(2) . . . . ?
C51_1 C46_1 C47_1 C52_1 169(2) . . . . ?
Sn9_1 C46_1 C47_1 C52_1 -29(3) . . . . ?
C46_1 C47_1 C48_1 C49_1 -2(4) . . . . ?
C52_1 C47_1 C48_1 C49_1 -175(2) . . . . ?
C47_1 C48_1 C49_1 C50_1 7(4) . . . . ?
C47_1 C48_1 C49_1 C55_1 -174(2) . . . . ?
C48_1 C49_1 C50_1 C51_1 -7(4) . . . . ?
C55_1 C49_1 C50_1 C51_1 175(2) . . . . ?
C47_1 C46_1 C51_1 C50_1 4(4) . . . . ?
Sn9_1 C46_1 C51_1 C50_1 -156.6(19) . . . . ?
C47_1 C46_1 C51_1 C58_1 -169(2) . . . . ?
Sn9_1 C46_1 C51_1 C58_1 30(3) . . . . ?
C49_1 C50_1 C51_1 C46_1 1(4) . . . . ?
C49_1 C50_1 C51_1 C58_1 175(2) . . . . ?
C48_1 C47_1 C52_1 C53_1 -51(3) . . . . ?
C46_1 C47_1 C52_1 C53_1 136(3) . . . . ?
C48_1 C47_1 C52_1 C54_1 79(3) . . . . ?
C46_1 C47_1 C52_1 C54_1 -94(3) . . . . ?
C50_1 C49_1 C55_1 C56_1 115(3) . . . . ?
C48_1 C49_1 C55_1 C56_1 -63(4) . . . . ?
C50_1 C49_1 C55_1 C57_1 -123(3) . . . . ?
C48_1 C49_1 C55_1 C57_1 58(4) . . . . ?
C46_1 C51_1 C58_1 C59_1 99(3) . . . . ?
C50_1 C51_1 C58_1 C59_1 -74(3) . . . . ?
C46_1 C51_1 C58_1 C60_1 -136(2) . . . . ?
C50_1 C51_1 C58_1 C60_1 51(3) . . . . ?
O18_1 Sn10_1 C61_1 C66_1 -39(2) . . . . ?
O27_1 Sn10_1 C61_1 C66_1 -129(2) . . . . ?
O21_1 Sn10_1 C61_1 C66_1 51(2) . . . . ?
O9_1 Sn10_1 C61_1 C66_1 139(9) . . . . ?
O10_1 Sn10_1 C61_1 C66_1 138(2) . . . . ?
O18_1 Sn10_1 C61_1 C62_1 137(2) . . . . ?
O27_1 Sn10_1 C61_1 C62_1 47(2) . . . . ?
O21_1 Sn10_1 C61_1 C62_1 -133(2) . . . . ?
O9_1 Sn10_1 C61_1 C62_1 -45(11) . . . . ?
O10_1 Sn10_1 C61_1 C62_1 -46(2) . . . . ?
C66_1 C61_1 C62_1 C63_1 6(4) . . . . ?
Sn10_1 C61_1 C62_1 C63_1 -170(2) . . . . ?
C66_1 C61_1 C62_1 C67_1 -174(2) . . . . ?
Sn10_1 C61_1 C62_1 C67_1 10(4) . . . . ?
C61_1 C62_1 C63_1 C64_1 -3(4) . . . . ?
C67_1 C62_1 C63_1 C64_1 178(3) . . . . ?
C62_1 C63_1 C64_1 C65_1 -4(4) . . . . ?
C62_1 C63_1 C64_1 C70_1 169(3) . . . . ?
C63_1 C64_1 C65_1 C66_1 7(5) . . . . ?
C70_1 C64_1 C65_1 C66_1 -165(3) . . . . ?
C62_1 C61_1 C66_1 C65_1 -3(4) . . . . ?
Sn10_1 C61_1 C66_1 C65_1 173(2) . . . . ?
C62_1 C61_1 C66_1 C73_1 179(2) . . . . ?
Sn10_1 C61_1 C66_1 C73_1 -5(4) . . . . ?
C64_1 C65_1 C66_1 C61_1 -4(5) . . . . ?
C64_1 C65_1 C66_1 C73_1 174(3) . . . . ?
C63_1 C62_1 C67_1 C68_1 -79(3) . . . . ?
C61_1 C62_1 C67_1 C68_1 101(3) . . . . ?
C63_1 C62_1 C67_1 C69_1 47(3) . . . . ?
C61_1 C62_1 C67_1 C69_1 -133(3) . . . . ?
C65_1 C64_1 C70_1 C72_1 -128(4) . . . . ?
C63_1 C64_1 C70_1 C72_1 61(4) . . . . ?
C65_1 C64_1 C70_1 C71_1 88(4) . . . . ?
C63_1 C64_1 C70_1 C71_1 -83(4) . . . . ?
C61_1 C66_1 C73_1 C75_1 109(3) . . . . ?
C65_1 C66_1 C73_1 C75_1 -68(3) . . . . ?
C61_1 C66_1 C73_1 C74_1 -119(3) . . . . ?
C65_1 C66_1 C73_1 C74_1 63(3) . . . . ?
O17_1 Sn6_1 C76_1 C77_1 8(2) . . . . ?
O11_1 Sn6_1 C76_1 C77_1 176.0(17) . . . . ?
O24_1 Sn6_1 C76_1 C77_1 -112(2) . . . . ?
O14_1 Sn6_1 C76_1 C77_1 98(2) . . . . ?
Sn1_1 Sn6_1 C76_1 C77_1 125.7(18) . . . . ?
O17_1 Sn6_1 C76_1 C81_1 -178.7(17) . . . . ?
O11_1 Sn6_1 C76_1 C81_1 -10(3) . . . . ?
O24_1 Sn6_1 C76_1 C81_1 61(2) . . . . ?
O14_1 Sn6_1 C76_1 C81_1 -88(2) . . . . ?
Sn1_1 Sn6_1 C76_1 C81_1 -61(2) . . . . ?
C81_1 C76_1 C77_1 C78_1 3(4) . . . . ?
Sn6_1 C76_1 C77_1 C78_1 176(2) . . . . ?
C81_1 C76_1 C77_1 C82_1 -179(3) . . . . ?
Sn6_1 C76_1 C77_1 C82_1 -5(4) . . . . ?
C76_1 C77_1 C78_1 C79_1 -5(5) . . . . ?
C82_1 C77_1 C78_1 C79_1 176(3) . . . . ?
C77_1 C78_1 C79_1 C80_1 0(5) . . . . ?
C77_1 C78_1 C79_1 C85_1 173(3) . . . . ?
C78_1 C79_1 C80_1 C81_1 7(6) . . . . ?
C85_1 C79_1 C80_1 C81_1 -165(3) . . . . ?
C77_1 C76_1 C81_1 C80_1 4(4) . . . . ?
Sn6_1 C76_1 C81_1 C80_1 -170(2) . . . . ?
C77_1 C76_1 C81_1 C88_1 -174(2) . . . . ?
Sn6_1 C76_1 C81_1 C88_1 12(3) . . . . ?
C79_1 C80_1 C81_1 C76_1 -9(5) . . . . ?
C79_1 C80_1 C81_1 C88_1 169(3) . . . . ?
C76_1 C77_1 C82_1 C84_1 126(3) . . . . ?
C78_1 C77_1 C82_1 C84_1 -56(4) . . . . ?
C76_1 C77_1 C82_1 C83_1 -83(3) . . . . ?
C78_1 C77_1 C82_1 C83_1 96(3) . . . . ?
C80_1 C79_1 C85_1 C86_1 25(5) . . . . ?
C78_1 C79_1 C85_1 C86_1 -147(3) . . . . ?
C80_1 C79_1 C85_1 C87_1 -85(4) . . . . ?
C78_1 C79_1 C85_1 C87_1 103(3) . . . . ?
C76_1 C81_1 C88_1 C90_1 89(3) . . . . ?
C80_1 C81_1 C88_1 C90_1 -89(3) . . . . ?
C76_1 C81_1 C88_1 C89_1 -150(3) . . . . ?
C80_1 C81_1 C88_1 C89_1 32(4) . . . . ?
O23_1 Sn8_1 C91_1 C92_1 157(5) . . . . ?
O82_3 Sn8_1 C91_1 C92_1 126.7(18) . . . . ?
O29_1 Sn8_1 C91_1 C92_1 -135.4(19) . . . . ?
O26_1 Sn8_1 C91_1 C92_1 -49(2) . . . . ?
O8_1 Sn8_1 C91_1 C92_1 44.1(19) . . . . ?
Sn1_1 Sn8_1 C91_1 C92_1 122.3(17) . . . . ?
O23_1 Sn8_1 C91_1 C96_1 -18(7) . . . . ?
O82_3 Sn8_1 C91_1 C96_1 -49.0(18) . . . . ?
O29_1 Sn8_1 C91_1 C96_1 48.9(18) . . . . ?
O26_1 Sn8_1 C91_1 C96_1 135.3(17) . . . . ?
O8_1 Sn8_1 C91_1 C96_1 -131.7(17) . . . . ?
Sn1_1 Sn8_1 C91_1 C96_1 -53(2) . . . . ?
C96_1 C91_1 C92_1 C93_1 -5(3) . . . . ?
Sn8_1 C91_1 C92_1 C93_1 178.9(16) . . . . ?
C96_1 C91_1 C92_1 C97_1 180(2) . . . . ?
Sn8_1 C91_1 C92_1 C97_1 4(3) . . . . ?
C91_1 C92_1 C93_1 C94_1 3(3) . . . . ?
C97_1 C92_1 C93_1 C94_1 178(2) . . . . ?
C92_1 C93_1 C94_1 C95_1 -1(4) . . . . ?
C92_1 C93_1 C94_1 C100_1 180(2) . . . . ?
C93_1 C94_1 C95_1 C96_1 1(4) . . . . ?
C100_1 C94_1 C95_1 C96_1 -179(2) . . . . ?
C94_1 C95_1 C96_1 C91_1 -4(4) . . . . ?
C94_1 C95_1 C96_1 C103_1 180(2) . . . . ?
C92_1 C91_1 C96_1 C95_1 6(3) . . . . ?
Sn8_1 C91_1 C96_1 C95_1 -178.6(18) . . . . ?
C92_1 C91_1 C96_1 C103_1 -178(2) . . . . ?
Sn8_1 C91_1 C96_1 C103_1 -2(3) . . . . ?
C91_1 C92_1 C97_1 C99_1 119(3) . . . . ?
C93_1 C92_1 C97_1 C99_1 -56(3) . . . . ?
C91_1 C92_1 C97_1 C98_1 -116(3) . . . . ?
C93_1 C92_1 C97_1 C98_1 69(3) . . . . ?
C95_1 C94_1 C100_1 C102_1 -174(3) . . . . ?
C93_1 C94_1 C100_1 C102_1 5(4) . . . . ?
C95_1 C94_1 C100_1 C101_1 65(4) . . . . ?
C93_1 C94_1 C100_1 C101_1 -115(3) . . . . ?
C95_1 C96_1 C103_1 C104_1 62(3) . . . . ?
C91_1 C96_1 C103_1 C104_1 -115(3) . . . . ?
C95_1 C96_1 C103_1 C105_1 -62(3) . . . . ?
C91_1 C96_1 C103_1 C105_1 122(3) . . . . ?
O19_1 S1_1 C106_1 C107_1 -70(2) . . . . ?
O6_1 S1_1 C106_1 C107_1 165(2) . . . . ?
O29_1 S1_1 C106_1 C107_1 46(2) . . . . ?
O19_1 S1_1 C106_1 C111_1 110(2) . . . . ?
O6_1 S1_1 C106_1 C111_1 -14(3) . . . . ?
O29_1 S1_1 C106_1 C111_1 -133(2) . . . . ?
C111_1 C106_1 C107_1 C108_1 -2(4) . . . . ?
S1_1 C106_1 C107_1 C108_1 179(2) . . . . ?
C106_1 C107_1 C108_1 C109_1 0(4) . . . . ?
C107_1 C108_1 C109_1 C110_1 0(4) . . . . ?
C107_1 C108_1 C109_1 C112_1 -176(3) . . . . ?
C108_1 C109_1 C110_1 C111_1 1(5) . . . . ?
C112_1 C109_1 C110_1 C111_1 178(3) . . . . ?
C107_1 C106_1 C111_1 C110_1 3(4) . . . . ?
S1_1 C106_1 C111_1 C110_1 -177(2) . . . . ?
C109_1 C110_1 C111_1 C106_1 -3(5) . . . . ?
O5_1 S2_1 C113_1 C114_1 114(2) . . . . ?
O1_1 S2_1 C113_1 C114_1 -11(3) . . . . ?
O3_1 S2_1 C113_1 C114_1 -127(2) . . . . ?
O5_1 S2_1 C113_1 C118_1 -70(2) . . . . ?
O1_1 S2_1 C113_1 C118_1 164.6(19) . . . . ?
O3_1 S2_1 C113_1 C118_1 49(2) . . . . ?
C118_1 C113_1 C114_1 C115_1 7(4) . . . . ?
S2_1 C113_1 C114_1 C115_1 -178(2) . . . . ?
C113_1 C114_1 C115_1 C116_1 -7(4) . . . . ?
C114_1 C115_1 C116_1 C117_1 5(4) . . . . ?
C114_1 C115_1 C116_1 C119_1 -179(3) . . . . ?
C115_1 C116_1 C117_1 C118_1 -4(4) . . . . ?
C119_1 C116_1 C117_1 C118_1 180(2) . . . . ?
C116_1 C117_1 C118_1 C113_1 4(4) . . . . ?
C114_1 C113_1 C118_1 C117_1 -6(4) . . . . ?
S2_1 C113_1 C118_1 C117_1 178(2) . . . . ?
O43_2 Sn13_2 Sn16_2 O39_2 -109.5(8) . . . . ?
O57_2 Sn13_2 Sn16_2 O39_2 -107.8(8) . . . . ?
O60_2 Sn13_2 Sn16_2 O39_2 95.6(8) . . . . ?
O35_2 Sn13_2 Sn16_2 O39_2 56.1(7) . . . . ?
O38_2 Sn13_2 Sn16_2 O39_2 142.6(6) . . . . ?
O54_2 Sn13_2 Sn16_2 O39_2 -12.6(6) . . . . ?
Sn18_2 Sn13_2 Sn16_2 O39_2 12.2(4) . . . . ?
O43_2 Sn13_2 Sn16_2 O57_2 -1.7(9) . . . . ?
O60_2 Sn13_2 Sn16_2 O57_2 -156.6(10) . . . . ?
O35_2 Sn13_2 Sn16_2 O57_2 163.9(9) . . . . ?
O38_2 Sn13_2 Sn16_2 O57_2 -109.5(8) . . . . ?
O54_2 Sn13_2 Sn16_2 O57_2 95.2(8) . . . . ?
Sn18_2 Sn13_2 Sn16_2 O57_2 120.0(7) . . . . ?
O43_2 Sn13_2 Sn16_2 O60_2 154.9(10) . . . . ?
O57_2 Sn13_2 Sn16_2 O60_2 156.6(10) . . . . ?
O35_2 Sn13_2 Sn16_2 O60_2 -39.5(9) . . . . ?
O38_2 Sn13_2 Sn16_2 O60_2 47.0(9) . . . . ?
O54_2 Sn13_2 Sn16_2 O60_2 -108.2(8) . . . . ?
Sn18_2 Sn13_2 Sn16_2 O60_2 -83.4(7) . . . . ?
O43_2 Sn13_2 Sn16_2 O40_2 -8.5(8) . . . . ?
O57_2 Sn13_2 Sn16_2 O40_2 -6.8(8) . . . . ?
O60_2 Sn13_2 Sn16_2 O40_2 -163.4(9) . . . . ?
O35_2 Sn13_2 Sn16_2 O40_2 157.1(7) . . . . ?
O38_2 Sn13_2 Sn16_2 O40_2 -116.3(7) . . . . ?
O54_2 Sn13_2 Sn16_2 O40_2 88.4(6) . . . . ?
Sn18_2 Sn13_2 Sn16_2 O40_2 113.2(5) . . . . ?
O43_2 Sn13_2 Sn16_2 C135_2 113.1(10) . . . . ?
O57_2 Sn13_2 Sn16_2 C135_2 114.8(11) . . . . ?
O60_2 Sn13_2 Sn16_2 C135_2 -41.7(11) . . . . ?
O35_2 Sn13_2 Sn16_2 C135_2 -81.2(10) . . . . ?
O38_2 Sn13_2 Sn16_2 C135_2 5.3(10) . . . . ?
O54_2 Sn13_2 Sn16_2 C135_2 -150.0(9) . . . . ?
Sn18_2 Sn13_2 Sn16_2 C135_2 -125.1(8) . . . . ?
O43_2 Sn13_2 Sn18_2 O58_2 -80.1(7) . . . . ?
O57_2 Sn13_2 Sn18_2 O58_2 -178.4(7) . . . . ?
O60_2 Sn13_2 Sn18_2 O58_2 99.6(7) . . . . ?
O35_2 Sn13_2 Sn18_2 O58_2 20.9(9) . . . . ?
O38_2 Sn13_2 Sn18_2 O58_2 8.7(7) . . . . ?
O54_2 Sn13_2 Sn18_2 O58_2 -178.7(8) . . . . ?
Sn16_2 Sn13_2 Sn18_2 O58_2 139.5(5) . . . . ?
O43_2 Sn13_2 Sn18_2 O42_2 76.4(7) . . . . ?
O57_2 Sn13_2 Sn18_2 O42_2 -22.0(8) . . . . ?
O60_2 Sn13_2 Sn18_2 O42_2 -103.9(7) . . . . ?
O35_2 Sn13_2 Sn18_2 O42_2 177.4(9) . . . . ?
O38_2 Sn13_2 Sn18_2 O42_2 165.1(7) . . . . ?
O54_2 Sn13_2 Sn18_2 O42_2 -22.3(8) . . . . ?
Sn16_2 Sn13_2 Sn18_2 O42_2 -64.1(6) . . . . ?
O43_2 Sn13_2 Sn18_2 O56_2 179.8(6) . . . . ?
O57_2 Sn13_2 Sn18_2 O56_2 81.4(7) . . . . ?
O60_2 Sn13_2 Sn18_2 O56_2 -0.5(6) . . . . ?
O35_2 Sn13_2 Sn18_2 O56_2 -79.2(8) . . . . ?
O38_2 Sn13_2 Sn18_2 O56_2 -91.5(6) . . . . ?
O54_2 Sn13_2 Sn18_2 O56_2 81.1(7) . . . . ?
Sn16_2 Sn13_2 Sn18_2 O56_2 39.3(4) . . . . ?
O43_2 Sn13_2 Sn18_2 O54_2 98.7(7) . . . . ?
O57_2 Sn13_2 Sn18_2 O54_2 0.3(8) . . . . ?
O60_2 Sn13_2 Sn18_2 O54_2 -81.6(8) . . . . ?
O35_2 Sn13_2 Sn18_2 O54_2 -160.3(9) . . . . ?
O38_2 Sn13_2 Sn18_2 O54_2 -172.6(8) . . . . ?
Sn16_2 Sn13_2 Sn18_2 O54_2 -41.8(6) . . . . ?
O43_2 Sn13_2 Sn18_2 O35_2 -101.0(8) . . . . ?
O57_2 Sn13_2 Sn18_2 O35_2 160.7(9) . . . . ?
O60_2 Sn13_2 Sn18_2 O35_2 78.7(8) . . . . ?
O38_2 Sn13_2 Sn18_2 O35_2 -12.2(8) . . . . ?
O54_2 Sn13_2 Sn18_2 O35_2 160.3(9) . . . . ?
Sn16_2 Sn13_2 Sn18_2 O35_2 118.6(7) . . . . ?
O43_2 Sn13_2 Sn18_2 O59_2 -3.7(7) . . . . ?
O57_2 Sn13_2 Sn18_2 O59_2 -102.1(7) . . . . ?
O60_2 Sn13_2 Sn18_2 O59_2 176.0(7) . . . . ?
O35_2 Sn13_2 Sn18_2 O59_2 97.3(8) . . . . ?
O38_2 Sn13_2 Sn18_2 O59_2 85.0(7) . . . . ?
O54_2 Sn13_2 Sn18_2 O59_2 -102.4(8) . . . . ?
Sn16_2 Sn13_2 Sn18_2 O59_2 -144.1(5) . . . . ?
O50_2 S3_2 O34_2 Sn20_2 -82.4(17) . . . . ?
O31_2 S3_2 O34_2 Sn20_2 49.5(18) . . . . ?
C225_2 S3_2 O34_2 Sn20_2 163.9(14) . . . . ?
O43_2 Sn20_2 O34_2 S3_2 67.0(14) . . . . ?
O52_2 Sn20_2 O34_2 S3_2 -39.4(14) . . . . ?
O45_2 Sn20_2 O34_2 S3_2 -28(3) . . . . ?
C150_2 Sn20_2 O34_2 S3_2 -161.9(16) . . . . ?
O43_2 Sn13_2 O35_2 Sn19_2 -75.7(7) . . . . ?
O57_2 Sn13_2 O35_2 Sn19_2 146.6(15) . . . . ?
O60_2 Sn13_2 O35_2 Sn19_2 91.8(7) . . . . ?
O38_2 Sn13_2 O35_2 Sn19_2 8.7(6) . . . . ?
O54_2 Sn13_2 O35_2 Sn19_2 -172.1(8) . . . . ?
Sn18_2 Sn13_2 O35_2 Sn19_2 -159.5(11) . . . . ?
Sn16_2 Sn13_2 O35_2 Sn19_2 115.1(5) . . . . ?
O43_2 Sn13_2 O35_2 Sn18_2 83.8(7) . . . . ?
O57_2 Sn13_2 O35_2 Sn18_2 -54(2) . . . . ?
O60_2 Sn13_2 O35_2 Sn18_2 -108.7(7) . . . . ?
O38_2 Sn13_2 O35_2 Sn18_2 168.2(8) . . . . ?
O54_2 Sn13_2 O35_2 Sn18_2 -12.6(6) . . . . ?
Sn16_2 Sn13_2 O35_2 Sn18_2 -85.4(6) . . . . ?
O55_2 Sn19_2 O35_2 Sn13_2 165.4(9) . . . . ?
O38_2 Sn19_2 O35_2 Sn13_2 -8.7(6) . . . . ?
C210_2 Sn19_2 O35_2 Sn13_2 -11(8) . . . . ?
O44_2 Sn19_2 O35_2 Sn13_2 -105.7(7) . . . . ?
O53_2 Sn19_2 O35_2 Sn13_2 75.8(8) . . . . ?
O55_2 Sn19_2 O35_2 Sn18_2 21.6(18) . . . . ?
O38_2 Sn19_2 O35_2 Sn18_2 -152.5(15) . . . . ?
C210_2 Sn19_2 O35_2 Sn18_2 -154(7) . . . . ?
O44_2 Sn19_2 O35_2 Sn18_2 110.5(15) . . . . ?
O53_2 Sn19_2 O35_2 Sn18_2 -68.0(14) . . . . ?
O58_2 Sn18_2 O35_2 Sn13_2 -163.5(7) . . . . ?
O42_2 Sn18_2 O35_2 Sn13_2 -10(3) . . . . ?
O56_2 Sn18_2 O35_2 Sn13_2 107.9(7) . . . . ?
O54_2 Sn18_2 O35_2 Sn13_2 12.8(6) . . . . ?
O59_2 Sn18_2 O35_2 Sn13_2 -79.6(7) . . . . ?
O58_2 Sn18_2 O35_2 Sn19_2 -19.0(14) . . . . ?
O42_2 Sn18_2 O35_2 Sn19_2 134(3) . . . . ?
O56_2 Sn18_2 O35_2 Sn19_2 -107.5(14) . . . . ?
O54_2 Sn18_2 O35_2 Sn19_2 157.4(15) . . . . ?
O59_2 Sn18_2 O35_2 Sn19_2 65.0(14) . . . . ?
Sn13_2 Sn18_2 O35_2 Sn19_2 144.6(18) . . . . ?
O39_2 Sn11_2 O36_2 Sn12_2 84(4) . . . . ?
O41_2 Sn11_2 O36_2 Sn12_2 172.4(7) . . . . ?
O37_2 Sn11_2 O36_2 Sn12_2 6.6(6) . . . . ?
O54_2 Sn11_2 O36_2 Sn12_2 -86.7(7) . . . . ?
O47_2 Sn11_2 O36_2 Sn12_2 85.5(7) . . . . ?
O51_2 Sn12_2 O36_2 Sn11_2 9.4(13) . . . . ?
O49_2 Sn12_2 O36_2 Sn11_2 -81.2(7) . . . . ?
C120_2 Sn12_2 O36_2 Sn11_2 174.3(8) . . . . ?
O37_2 Sn12_2 O36_2 Sn11_2 -6.4(6) . . . . ?
O42_2 Sn12_2 O36_2 Sn11_2 83.5(7) . . . . ?
O39_2 Sn11_2 O37_2 Sn17_2 39.9(13) . . . . ?
O41_2 Sn11_2 O37_2 Sn17_2 161.8(14) . . . . ?
O36_2 Sn11_2 O37_2 Sn17_2 -148.3(13) . . . . ?
O54_2 Sn11_2 O37_2 Sn17_2 -57.6(13) . . . . ?
O47_2 Sn11_2 O37_2 Sn17_2 126.6(13) . . . . ?
O39_2 Sn11_2 O37_2 Sn12_2 -178.1(6) . . . . ?
O41_2 Sn11_2 O37_2 Sn12_2 -56(2) . . . . ?
O36_2 Sn11_2 O37_2 Sn12_2 -6.4(6) . . . . ?
O54_2 Sn11_2 O37_2 Sn12_2 84.3(6) . . . . ?
O47_2 Sn11_2 O37_2 Sn12_2 -91.4(7) . . . . ?
O39_2 Sn11_2 O37_2 Sn14_2 -75.2(7) . . . . ?
O41_2 Sn11_2 O37_2 Sn14_2 47(2) . . . . ?
O36_2 Sn11_2 O37_2 Sn14_2 96.5(6) . . . . ?
O54_2 Sn11_2 O37_2 Sn14_2 -172.8(5) . . . . ?
O47_2 Sn11_2 O37_2 Sn14_2 11.4(5) . . . . ?
O61_2 Sn17_2 O37_2 Sn11_2 -36.7(12) . . . . ?
O51_2 Sn17_2 O37_2 Sn11_2 148.7(14) . . . . ?
O46_2 Sn17_2 O37_2 Sn11_2 -124.0(13) . . . . ?
O56_2 Sn17_2 O37_2 Sn11_2 53.6(12) . . . . ?
C195_2 Sn17_2 O37_2 Sn11_2 110(9) . . . . ?
O61_2 Sn17_2 O37_2 Sn12_2 -178.5(7) . . . . ?
O51_2 Sn17_2 O37_2 Sn12_2 6.9(6) . . . . ?
O46_2 Sn17_2 O37_2 Sn12_2 94.3(7) . . . . ?
O56_2 Sn17_2 O37_2 Sn12_2 -88.1(7) . . . . ?
C195_2 Sn17_2 O37_2 Sn12_2 -32(10) . . . . ?
O61_2 Sn17_2 O37_2 Sn14_2 78.6(6) . . . . ?
O51_2 Sn17_2 O37_2 Sn14_2 -96.0(6) . . . . ?
O46_2 Sn17_2 O37_2 Sn14_2 -8.6(6) . . . . ?
O56_2 Sn17_2 O37_2 Sn14_2 169.0(7) . . . . ?
C195_2 Sn17_2 O37_2 Sn14_2 -135(9) . . . . ?
O36_2 Sn12_2 O37_2 Sn11_2 6.3(6) . . . . ?
O51_2 Sn12_2 O37_2 Sn11_2 -163.8(8) . . . . ?
O49_2 Sn12_2 O37_2 Sn11_2 103.1(7) . . . . ?
C120_2 Sn12_2 O37_2 Sn11_2 16(11) . . . . ?
O42_2 Sn12_2 O37_2 Sn11_2 -75.9(6) . . . . ?
O36_2 Sn12_2 O37_2 Sn17_2 163.3(8) . . . . ?
O51_2 Sn12_2 O37_2 Sn17_2 -6.9(6) . . . . ?
O49_2 Sn12_2 O37_2 Sn17_2 -100.0(7) . . . . ?
C120_2 Sn12_2 O37_2 Sn17_2 173(10) . . . . ?
O42_2 Sn12_2 O37_2 Sn17_2 81.1(6) . . . . ?
O36_2 Sn12_2 O37_2 Sn14_2 -95.4(6) . . . . ?
O51_2 Sn12_2 O37_2 Sn14_2 94.5(6) . . . . ?
O49_2 Sn12_2 O37_2 Sn14_2 1.4(5) . . . . ?
C120_2 Sn12_2 O37_2 Sn14_2 -85(11) . . . . ?
O42_2 Sn12_2 O37_2 Sn14_2 -177.6(6) . . . . ?
O46_2 Sn14_2 O37_2 Sn11_2 155.1(7) . . . . ?
O47_2 Sn14_2 O37_2 Sn11_2 -12.1(6) . . . . ?
O49_2 Sn14_2 O37_2 Sn11_2 -108.0(7) . . . . ?
O48_2 Sn14_2 O37_2 Sn11_2 72.7(6) . . . . ?
C165_2 Sn14_2 O37_2 Sn11_2 -22(7) . . . . ?
O46_2 Sn14_2 O37_2 Sn17_2 9.1(6) . . . . ?
O47_2 Sn14_2 O37_2 Sn17_2 -158.1(7) . . . . ?
O49_2 Sn14_2 O37_2 Sn17_2 106.0(7) . . . . ?
O48_2 Sn14_2 O37_2 Sn17_2 -73.3(6) . . . . ?
C165_2 Sn14_2 O37_2 Sn17_2 -168(7) . . . . ?
O46_2 Sn14_2 O37_2 Sn12_2 -98.4(7) . . . . ?
O47_2 Sn14_2 O37_2 Sn12_2 94.4(6) . . . . ?
O49_2 Sn14_2 O37_2 Sn12_2 -1.5(6) . . . . ?
O48_2 Sn14_2 O37_2 Sn12_2 179.2(6) . . . . ?
C165_2 Sn14_2 O37_2 Sn12_2 84(7) . . . . ?
O55_2 Sn19_2 O38_2 Sn13_2 -119(6) . . . . ?
O35_2 Sn19_2 O38_2 Sn13_2 8.4(6) . . . . ?
C210_2 Sn19_2 O38_2 Sn13_2 -171.8(8) . . . . ?
O44_2 Sn19_2 O38_2 Sn13_2 91.1(7) . . . . ?
O53_2 Sn19_2 O38_2 Sn13_2 -75.5(7) . . . . ?
O43_2 Sn13_2 O38_2 Sn19_2 92.5(7) . . . . ?
O57_2 Sn13_2 O38_2 Sn19_2 -174.1(6) . . . . ?
O60_2 Sn13_2 O38_2 Sn19_2 -105.8(7) . . . . ?
O35_2 Sn13_2 O38_2 Sn19_2 -8.5(6) . . . . ?
O54_2 Sn13_2 O38_2 Sn19_2 -9.9(15) . . . . ?
Sn18_2 Sn13_2 O38_2 Sn19_2 -0.5(7) . . . . ?
Sn16_2 Sn13_2 O38_2 Sn19_2 -132.9(5) . . . . ?
O41_2 Sn11_2 O39_2 Sn16_2 48.6(10) . . . . ?
O36_2 Sn11_2 O39_2 Sn16_2 137(4) . . . . ?
O37_2 Sn11_2 O39_2 Sn16_2 -147.1(9) . . . . ?
O54_2 Sn11_2 O39_2 Sn16_2 -51.9(10) . . . . ?
O47_2 Sn11_2 O39_2 Sn16_2 135.9(10) . . . . ?
O57_2 Sn16_2 O39_2 Sn11_2 7.2(11) . . . . ?
O60_2 Sn16_2 O39_2 Sn11_2 79.0(10) . . . . ?
O40_2 Sn16_2 O39_2 Sn11_2 -65.2(11) . . . . ?
C135_2 Sn16_2 O39_2 Sn11_2 -177.5(10) . . . . ?
Sn13_2 Sn16_2 O39_2 Sn11_2 42.0(9) . . . . ?
O39_2 Sn16_2 O40_2 Sn15_2 75.7(7) . . . . ?
O57_2 Sn16_2 O40_2 Sn15_2 -18.1(6) . . . . ?
O60_2 Sn16_2 O40_2 Sn15_2 -30.3(13) . . . . ?
C135_2 Sn16_2 O40_2 Sn15_2 -153.2(8) . . . . ?
Sn13_2 Sn16_2 O40_2 Sn15_2 -13.8(7) . . . . ?
O57_2 Sn15_2 O40_2 Sn16_2 18.2(6) . . . . ?
O45_2 Sn15_2 O40_2 Sn16_2 -14(2) . . . . ?
C180_2 Sn15_2 O40_2 Sn16_2 -177.7(7) . . . . ?
O41_2 Sn15_2 O40_2 Sn16_2 -70.5(7) . . . . ?
O52_2 Sn15_2 O40_2 Sn16_2 85.0(8) . . . . ?
O39_2 Sn11_2 O41_2 Sn15_2 -66.3(10) . . . . ?
O36_2 Sn11_2 O41_2 Sn15_2 121.9(10) . . . . ?
O37_2 Sn11_2 O41_2 Sn15_2 169.6(13) . . . . ?
O54_2 Sn11_2 O41_2 Sn15_2 29.8(11) . . . . ?
O47_2 Sn11_2 O41_2 Sn15_2 -156.1(10) . . . . ?
O57_2 Sn15_2 O41_2 Sn11_2 13.2(10) . . . . ?
O45_2 Sn15_2 O41_2 Sn11_2 -78.7(10) . . . . ?
O40_2 Sn15_2 O41_2 Sn11_2 84.4(10) . . . . ?
C180_2 Sn15_2 O41_2 Sn11_2 -178.3(10) . . . . ?
O52_2 Sn15_2 O41_2 Sn11_2 -47.6(16) . . . . ?
O58_2 Sn18_2 O42_2 Sn12_2 -132.1(9) . . . . ?
O56_2 Sn18_2 O42_2 Sn12_2 -43.7(10) . . . . ?
O54_2 Sn18_2 O42_2 Sn12_2 52.5(10) . . . . ?
O35_2 Sn18_2 O42_2 Sn12_2 75(3) . . . . ?
O59_2 Sn18_2 O42_2 Sn12_2 144.4(10) . . . . ?
Sn13_2 Sn18_2 O42_2 Sn12_2 66.6(11) . . . . ?
O36_2 Sn12_2 O42_2 Sn18_2 -73.4(10) . . . . ?
O51_2 Sn12_2 O42_2 Sn18_2 71.7(10) . . . . ?
O49_2 Sn12_2 O42_2 Sn18_2 -4(3) . . . . ?
C120_2 Sn12_2 O42_2 Sn18_2 -176.0(11) . . . . ?
O37_2 Sn12_2 O42_2 Sn18_2 -0.4(10) . . . . ?
O52_2 Sn20_2 O43_2 Sn13_2 -20.1(12) . . . . ?
O45_2 Sn20_2 O43_2 Sn13_2 51.2(11) . . . . ?
C150_2 Sn20_2 O43_2 Sn13_2 166.0(12) . . . . ?
O34_2 Sn20_2 O43_2 Sn13_2 -105.9(11) . . . . ?
O57_2 Sn13_2 O43_2 Sn20_2 0.0(11) . . . . ?
O60_2 Sn13_2 O43_2 Sn20_2 52(2) . . . . ?
O35_2 Sn13_2 O43_2 Sn20_2 -167.5(10) . . . . ?
O38_2 Sn13_2 O43_2 Sn20_2 119.4(11) . . . . ?
O54_2 Sn13_2 O43_2 Sn20_2 -89.9(11) . . . . ?
Sn18_2 Sn13_2 O43_2 Sn20_2 -128.8(10) . . . . ?
Sn16_2 Sn13_2 O43_2 Sn20_2 1.0(14) . . . . ?
O32_2 S4_2 O44_2 Sn19_2 78.3(16) . . . . ?
O33_2 S4_2 O44_2 Sn19_2 -50.3(17) . . . . ?
C232_2 S4_2 O44_2 Sn19_2 -165.0(14) . . . . ?
O55_2 Sn19_2 O44_2 S4_2 90.4(15) . . . . ?
O35_2 Sn19_2 O44_2 S4_2 -19.8(14) . . . . ?
O38_2 Sn19_2 O44_2 S4_2 -93.1(15) . . . . ?
C210_2 Sn19_2 O44_2 S4_2 166.0(15) . . . . ?
O53_2 Sn19_2 O44_2 S4_2 -13(4) . . . . ?
O57_2 Sn15_2 O45_2 Sn20_2 59.3(7) . . . . ?
O40_2 Sn15_2 O45_2 Sn20_2 89.9(18) . . . . ?
C180_2 Sn15_2 O45_2 Sn20_2 -106.8(8) . . . . ?
O41_2 Sn15_2 O45_2 Sn20_2 145.6(7) . . . . ?
O52_2 Sn15_2 O45_2 Sn20_2 -18.2(6) . . . . ?
O43_2 Sn20_2 O45_2 Sn15_2 -87.2(7) . . . . ?
O52_2 Sn20_2 O45_2 Sn15_2 19.2(6) . . . . ?
C150_2 Sn20_2 O45_2 Sn15_2 138.4(9) . . . . ?
O34_2 Sn20_2 O45_2 Sn15_2 7.4(18) . . . . ?
O47_2 Sn14_2 O46_2 Sn17_2 9.6(13) . . . . ?
O49_2 Sn14_2 O46_2 Sn17_2 -79.7(8) . . . . ?
O48_2 Sn14_2 O46_2 Sn17_2 76.7(8) . . . . ?
C165_2 Sn14_2 O46_2 Sn17_2 169.8(9) . . . . ?
O37_2 Sn14_2 O46_2 Sn17_2 -9.8(6) . . . . ?
O61_2 Sn17_2 O46_2 Sn14_2 -73.9(7) . . . . ?
O51_2 Sn17_2 O46_2 Sn14_2 84.4(7) . . . . ?
O56_2 Sn17_2 O46_2 Sn14_2 4.7(19) . . . . ?
C195_2 Sn17_2 O46_2 Sn14_2 -173.1(8) . . . . ?
O37_2 Sn17_2 O46_2 Sn14_2 10.8(7) . . . . ?
O46_2 Sn14_2 O47_2 Sn11_2 -7.0(13) . . . . ?
O49_2 Sn14_2 O47_2 Sn11_2 82.8(7) . . . . ?
O48_2 Sn14_2 O47_2 Sn11_2 -73.3(7) . . . . ?
C165_2 Sn14_2 O47_2 Sn11_2 -168.6(9) . . . . ?
O37_2 Sn14_2 O47_2 Sn11_2 12.6(6) . . . . ?
O39_2 Sn11_2 O47_2 Sn14_2 89.1(7) . . . . ?
O41_2 Sn11_2 O47_2 Sn14_2 176.4(8) . . . . ?
O36_2 Sn11_2 O47_2 Sn14_2 -90.7(7) . . . . ?
O37_2 Sn11_2 O47_2 Sn14_2 -14.3(7) . . . . ?
O54_2 Sn11_2 O47_2 Sn14_2 -39(3) . . . . ?
O46_2 Sn14_2 O49_2 Sn12_2 72.5(8) . . . . ?
O47_2 Sn14_2 O49_2 Sn12_2 -68.6(7) . . . . ?
O48_2 Sn14_2 O49_2 Sn12_2 3.2(18) . . . . ?
C165_2 Sn14_2 O49_2 Sn12_2 -171.3(9) . . . . ?
O37_2 Sn14_2 O49_2 Sn12_2 1.6(6) . . . . ?
O36_2 Sn12_2 O49_2 Sn14_2 70.0(7) . . . . ?
O51_2 Sn12_2 O49_2 Sn14_2 -73.5(8) . . . . ?
C120_2 Sn12_2 O49_2 Sn14_2 173.8(9) . . . . ?
O37_2 Sn12_2 O49_2 Sn14_2 -1.7(7) . . . . ?
O42_2 Sn12_2 O49_2 Sn14_2 2(2) . . . . ?
O61_2 Sn17_2 O51_2 Sn12_2 -20.5(19) . . . . ?
O46_2 Sn17_2 O51_2 Sn12_2 -85.2(7) . . . . ?
O56_2 Sn17_2 O51_2 Sn12_2 72.5(7) . . . . ?
C195_2 Sn17_2 O51_2 Sn12_2 169.7(8) . . . . ?
O37_2 Sn17_2 O51_2 Sn12_2 -7.2(6) . . . . ?
O36_2 Sn12_2 O51_2 Sn17_2 -8.8(13) . . . . ?
O49_2 Sn12_2 O51_2 Sn17_2 83.1(7) . . . . ?
C120_2 Sn12_2 O51_2 Sn17_2 -172.8(9) . . . . ?
O37_2 Sn12_2 O51_2 Sn17_2 7.2(6) . . . . ?
O42_2 Sn12_2 O51_2 Sn17_2 -81.1(7) . . . . ?
O43_2 Sn20_2 O52_2 Sn15_2 69.1(8) . . . . ?
O45_2 Sn20_2 O52_2 Sn15_2 -18.2(6) . . . . ?
C150_2 Sn20_2 O52_2 Sn15_2 -116.4(10) . . . . ?
O34_2 Sn20_2 O52_2 Sn15_2 157.2(7) . . . . ?
O57_2 Sn15_2 O52_2 Sn20_2 -77.6(7) . . . . ?
O45_2 Sn15_2 O52_2 Sn20_2 18.6(6) . . . . ?
O40_2 Sn15_2 O52_2 Sn20_2 -139.8(6) . . . . ?
C180_2 Sn15_2 O52_2 Sn20_2 118.8(8) . . . . ?
O41_2 Sn15_2 O52_2 Sn20_2 -15.0(15) . . . . ?
O58_2 Sn18_2 O54_2 Sn11_2 159(2) . . . . ?
O42_2 Sn18_2 O54_2 Sn11_2 -42.8(9) . . . . ?
O56_2 Sn18_2 O54_2 Sn11_2 47.5(9) . . . . ?
O35_2 Sn18_2 O54_2 Sn11_2 141.7(9) . . . . ?
O59_2 Sn18_2 O54_2 Sn11_2 -130.2(9) . . . . ?
Sn13_2 Sn18_2 O54_2 Sn11_2 154.1(12) . . . . ?
O58_2 Sn18_2 O54_2 Sn13_2 5(3) . . . . ?
O42_2 Sn18_2 O54_2 Sn13_2 163.1(6) . . . . ?
O56_2 Sn18_2 O54_2 Sn13_2 -106.6(6) . . . . ?
O35_2 Sn18_2 O54_2 Sn13_2 -12.5(6) . . . . ?
O59_2 Sn18_2 O54_2 Sn13_2 75.6(7) . . . . ?
O39_2 Sn11_2 O54_2 Sn18_2 -116.3(9) . . . . ?
O41_2 Sn11_2 O54_2 Sn18_2 155.2(8) . . . . ?
O36_2 Sn11_2 O54_2 Sn18_2 62.4(9) . . . . ?
O37_2 Sn11_2 O54_2 Sn18_2 -12.8(9) . . . . ?
O47_2 Sn11_2 O54_2 Sn18_2 12(4) . . . . ?
O39_2 Sn11_2 O54_2 Sn13_2 31.6(9) . . . . ?
O41_2 Sn11_2 O54_2 Sn13_2 -56.9(9) . . . . ?
O36_2 Sn11_2 O54_2 Sn13_2 -149.7(8) . . . . ?
O37_2 Sn11_2 O54_2 Sn13_2 135.1(8) . . . . ?
O47_2 Sn11_2 O54_2 Sn13_2 160(3) . . . . ?
O43_2 Sn13_2 O54_2 Sn18_2 -85.6(7) . . . . ?
O57_2 Sn13_2 O54_2 Sn18_2 -179.7(6) . . . . ?
O60_2 Sn13_2 O54_2 Sn18_2 106.5(6) . . . . ?
O35_2 Sn13_2 O54_2 Sn18_2 12.5(6) . . . . ?
O38_2 Sn13_2 O54_2 Sn18_2 13.9(14) . . . . ?
Sn16_2 Sn13_2 O54_2 Sn18_2 143.0(5) . . . . ?
O43_2 Sn13_2 O54_2 Sn11_2 120.0(9) . . . . ?
O57_2 Sn13_2 O54_2 Sn11_2 25.9(8) . . . . ?
O60_2 Sn13_2 O54_2 Sn11_2 -47.8(9) . . . . ?
O35_2 Sn13_2 O54_2 Sn11_2 -141.8(9) . . . . ?
O38_2 Sn13_2 O54_2 Sn11_2 -140.4(10) . . . . ?
Sn18_2 Sn13_2 O54_2 Sn11_2 -154.4(12) . . . . ?
Sn16_2 Sn13_2 O54_2 Sn11_2 -11.4(7) . . . . ?
O58_2 Sn18_2 O56_2 Sn17_2 130.3(13) . . . . ?
O42_2 Sn18_2 O56_2 Sn17_2 30.7(13) . . . . ?
O54_2 Sn18_2 O56_2 Sn17_2 -61.2(13) . . . . ?
O35_2 Sn18_2 O56_2 Sn17_2 -139.2(12) . . . . ?
O59_2 Sn18_2 O56_2 Sn17_2 103(4) . . . . ?
Sn13_2 Sn18_2 O56_2 Sn17_2 -101.0(12) . . . . ?
O61_2 Sn17_2 O56_2 Sn18_2 107.8(13) . . . . ?
O51_2 Sn17_2 O56_2 Sn18_2 -48.2(13) . . . . ?
O46_2 Sn17_2 O56_2 Sn18_2 30(2) . . . . ?
C195_2 Sn17_2 O56_2 Sn18_2 -152.2(13) . . . . ?
O37_2 Sn17_2 O56_2 Sn18_2 23.8(12) . . . . ?
O43_2 Sn13_2 O57_2 Sn15_2 -39.5(12) . . . . ?
O60_2 Sn13_2 O57_2 Sn15_2 156.7(13) . . . . ?
O35_2 Sn13_2 O57_2 Sn15_2 99(2) . . . . ?
O38_2 Sn13_2 O57_2 Sn15_2 -128.9(11) . . . . ?
O54_2 Sn13_2 O57_2 Sn15_2 58.9(11) . . . . ?
Sn18_2 Sn13_2 O57_2 Sn15_2 58.7(13) . . . . ?
Sn16_2 Sn13_2 O57_2 Sn15_2 141.8(15) . . . . ?
O43_2 Sn13_2 O57_2 Sn16_2 178.7(7) . . . . ?
O60_2 Sn13_2 O57_2 Sn16_2 14.9(6) . . . . ?
O35_2 Sn13_2 O57_2 Sn16_2 -43(2) . . . . ?
O38_2 Sn13_2 O57_2 Sn16_2 89.3(8) . . . . ?
O54_2 Sn13_2 O57_2 Sn16_2 -82.9(7) . . . . ?
Sn18_2 Sn13_2 O57_2 Sn16_2 -83.1(7) . . . . ?
O45_2 Sn15_2 O57_2 Sn13_2 9.0(12) . . . . ?
O40_2 Sn15_2 O57_2 Sn13_2 -160.2(13) . . . . ?
C180_2 Sn15_2 O57_2 Sn13_2 141(2) . . . . ?
O41_2 Sn15_2 O57_2 Sn13_2 -76.5(12) . . . . ?
O52_2 Sn15_2 O57_2 Sn13_2 77.0(12) . . . . ?
O45_2 Sn15_2 O57_2 Sn16_2 150.4(7) . . . . ?
O40_2 Sn15_2 O57_2 Sn16_2 -18.8(6) . . . . ?
C180_2 Sn15_2 O57_2 Sn16_2 -78(3) . . . . ?
O41_2 Sn15_2 O57_2 Sn16_2 64.8(7) . . . . ?
O52_2 Sn15_2 O57_2 Sn16_2 -141.7(8) . . . . ?
O39_2 Sn16_2 O57_2 Sn13_2 73.2(7) . . . . ?
O60_2 Sn16_2 O57_2 Sn13_2 -14.7(6) . . . . ?
O40_2 Sn16_2 O57_2 Sn13_2 173.1(8) . . . . ?
C135_2 Sn16_2 O57_2 Sn13_2 -101.5(11) . . . . ?
O39_2 Sn16_2 O57_2 Sn15_2 -80.9(7) . . . . ?
O60_2 Sn16_2 O57_2 Sn15_2 -168.8(8) . . . . ?
O40_2 Sn16_2 O57_2 Sn15_2 19.0(6) . . . . ?
C135_2 Sn16_2 O57_2 Sn15_2 104.4(11) . . . . ?
Sn13_2 Sn16_2 O57_2 Sn15_2 -154.1(11) . . . . ?
O43_2 Sn13_2 O60_2 Sn16_2 -69(2) . . . . ?
O57_2 Sn13_2 O60_2 Sn16_2 -14.6(6) . . . . ?
O35_2 Sn13_2 O60_2 Sn16_2 149.5(7) . . . . ?
O38_2 Sn13_2 O60_2 Sn16_2 -137.3(7) . . . . ?
O54_2 Sn13_2 O60_2 Sn16_2 72.6(7) . . . . ?
Sn18_2 Sn13_2 O60_2 Sn16_2 111.4(5) . . . . ?
O39_2 Sn16_2 O60_2 Sn13_2 -83.1(7) . . . . ?
O57_2 Sn16_2 O60_2 Sn13_2 14.4(6) . . . . ?
O40_2 Sn16_2 O60_2 Sn13_2 26.6(13) . . . . ?
C135_2 Sn16_2 O60_2 Sn13_2 149.4(8) . . . . ?
O36_2 Sn12_2 C120_2 C125_2 -133(2) . . . . ?
O51_2 Sn12_2 C120_2 C125_2 37(2) . . . . ?
O49_2 Sn12_2 C120_2 C125_2 131(2) . . . . ?
O37_2 Sn12_2 C120_2 C125_2 -143(10) . . . . ?
O42_2 Sn12_2 C120_2 C125_2 -51(2) . . . . ?
O36_2 Sn12_2 C120_2 C121_2 39(2) . . . . ?
O51_2 Sn12_2 C120_2 C121_2 -150.6(18) . . . . ?
O49_2 Sn12_2 C120_2 C121_2 -56(2) . . . . ?
O37_2 Sn12_2 C120_2 C121_2 29(12) . . . . ?
O42_2 Sn12_2 C120_2 C121_2 121(2) . . . . ?
C125_2 C120_2 C121_2 C122_2 1(4) . . . . ?
Sn12_2 C120_2 C121_2 C122_2 -171.2(19) . . . . ?
C125_2 C120_2 C121_2 C126_2 -172(3) . . . . ?
Sn12_2 C120_2 C121_2 C126_2 16(4) . . . . ?
C120_2 C121_2 C122_2 C123_2 2(4) . . . . ?
C126_2 C121_2 C122_2 C123_2 175(3) . . . . ?
C121_2 C122_2 C123_2 C124_2 -3(5) . . . . ?
C121_2 C122_2 C123_2 C129_2 179(3) . . . . ?
C122_2 C123_2 C124_2 C125_2 1(5) . . . . ?
C129_2 C123_2 C124_2 C125_2 179(3) . . . . ?
C121_2 C120_2 C125_2 C124_2 -3(4) . . . . ?
Sn12_2 C120_2 C125_2 C124_2 169(2) . . . . ?
C121_2 C120_2 C125_2 C132_2 179(3) . . . . ?
Sn12_2 C120_2 C125_2 C132_2 -9(5) . . . . ?
C123_2 C124_2 C125_2 C120_2 2(4) . . . . ?
C123_2 C124_2 C125_2 C132_2 -179(3) . . . . ?
C120_2 C121_2 C126_2 C128_2 112(3) . . . . ?
C122_2 C121_2 C126_2 C128_2 -61(3) . . . . ?
C120_2 C121_2 C126_2 C127_2 -126(3) . . . . ?
C122_2 C121_2 C126_2 C127_2 62(3) . . . . ?
C122_2 C123_2 C129_2 C130_2 124(4) . . . . ?
C124_2 C123_2 C129_2 C130_2 -54(5) . . . . ?
C122_2 C123_2 C129_2 C131_2 -75(5) . . . . ?
C124_2 C123_2 C129_2 C131_2 107(4) . . . . ?
C120_2 C125_2 C132_2 C133_2 108(4) . . . . ?
C124_2 C125_2 C132_2 C133_2 -70(4) . . . . ?
C120_2 C125_2 C132_2 C134_2 -101(4) . . . . ?
C124_2 C125_2 C132_2 C134_2 81(2) . . . . ?
O39_2 Sn16_2 C135_2 C140_2 0(3) . . . . ?
O57_2 Sn16_2 C135_2 C140_2 173.2(18) . . . . ?
O60_2 Sn16_2 C135_2 C140_2 98(2) . . . . ?
O40_2 Sn16_2 C135_2 C140_2 -113(2) . . . . ?
Sn13_2 Sn16_2 C135_2 C140_2 122(2) . . . . ?
O39_2 Sn16_2 C135_2 C136_2 -174.7(16) . . . . ?
O57_2 Sn16_2 C135_2 C136_2 -1(2) . . . . ?
O60_2 Sn16_2 C135_2 C136_2 -76.3(19) . . . . ?
O40_2 Sn16_2 C135_2 C136_2 72.3(19) . . . . ?
Sn13_2 Sn16_2 C135_2 C136_2 -52(2) . . . . ?
C140_2 C135_2 C136_2 C137_2 5(4) . . . . ?
Sn16_2 C135_2 C136_2 C137_2 179.7(19) . . . . ?
C140_2 C135_2 C136_2 C141_2 -177(2) . . . . ?
Sn16_2 C135_2 C136_2 C141_2 -2(3) . . . . ?
C135_2 C136_2 C137_2 C138_2 -4(4) . . . . ?
C141_2 C136_2 C137_2 C138_2 178(2) . . . . ?
C136_2 C137_2 C138_2 C139_2 2(4) . . . . ?
C136_2 C137_2 C138_2 C144_2 175(2) . . . . ?
C137_2 C138_2 C139_2 C140_2 -1(4) . . . . ?
C144_2 C138_2 C139_2 C140_2 -174(3) . . . . ?
C136_2 C135_2 C140_2 C139_2 -4(4) . . . . ?
Sn16_2 C135_2 C140_2 C139_2 -179(2) . . . . ?
C136_2 C135_2 C140_2 C147_2 -180(3) . . . . ?
Sn16_2 C135_2 C140_2 C147_2 6(5) . . . . ?
C138_2 C139_2 C140_2 C135_2 2(4) . . . . ?
C138_2 C139_2 C140_2 C147_2 179(3) . . . . ?
C135_2 C136_2 C141_2 C142_2 -133(3) . . . . ?
C137_2 C136_2 C141_2 C142_2 45(3) . . . . ?
C135_2 C136_2 C141_2 C143_2 103(3) . . . . ?
C137_2 C136_2 C141_2 C143_2 -79(3) . . . . ?
C139_2 C138_2 C144_2 C145_2 -84(4) . . . . ?
C137_2 C138_2 C144_2 C145_2 103(4) . . . . ?
C139_2 C138_2 C144_2 C146_2 145(4) . . . . ?
C137_2 C138_2 C144_2 C146_2 -28(5) . . . . ?
C135_2 C140_2 C147_2 C148_2 112(4) . . . . ?
C139_2 C140_2 C147_2 C148_2 -64(4) . . . . ?
C135_2 C140_2 C147_2 C149_2 -87(4) . . . . ?
C139_2 C140_2 C147_2 C149_2 97(3) . . . . ?
O43_2 Sn20_2 C150_2 C155_2 12(3) . . . . ?
O52_2 Sn20_2 C150_2 C155_2 -161(2) . . . . ?
O45_2 Sn20_2 C150_2 C155_2 121(2) . . . . ?
O34_2 Sn20_2 C150_2 C155_2 -76(2) . . . . ?
O43_2 Sn20_2 C150_2 C151_2 -163.8(18) . . . . ?
O52_2 Sn20_2 C150_2 C151_2 23(3) . . . . ?
O45_2 Sn20_2 C150_2 C151_2 -55(2) . . . . ?
O34_2 Sn20_2 C150_2 C151_2 108(2) . . . . ?
C155_2 C150_2 C151_2 C152_2 2(4) . . . . ?
Sn20_2 C150_2 C151_2 C152_2 178(2) . . . . ?
C155_2 C150_2 C151_2 C156_2 175(3) . . . . ?
Sn20_2 C150_2 C151_2 C156_2 -9(4) . . . . ?
C150_2 C151_2 C152_2 C153_2 -3(5) . . . . ?
C156_2 C151_2 C152_2 C153_2 -176(3) . . . . ?
C151_2 C152_2 C153_2 C154_2 4(5) . . . . ?
C151_2 C152_2 C153_2 C159_2 -175(3) . . . . ?
C152_2 C153_2 C154_2 C155_2 -4(5) . . . . ?
C159_2 C153_2 C154_2 C155_2 174(3) . . . . ?
C151_2 C150_2 C155_2 C154_2 -3(5) . . . . ?
Sn20_2 C150_2 C155_2 C154_2 -178(2) . . . . ?
C151_2 C150_2 C155_2 C162_2 -175(3) . . . . ?
Sn20_2 C150_2 C155_2 C162_2 9(5) . . . . ?
C153_2 C154_2 C155_2 C150_2 4(5) . . . . ?
C153_2 C154_2 C155_2 C162_2 178(3) . . . . ?
C150_2 C151_2 C156_2 C157_2 -81(4) . . . . ?
C152_2 C151_2 C156_2 C157_2 92(4) . . . . ?
C150_2 C151_2 C156_2 C158_2 155(3) . . . . ?
C152_2 C151_2 C156_2 C158_2 -32(4) . . . . ?
C154_2 C153_2 C159_2 C161_2 106(5) . . . . ?
C152_2 C153_2 C159_2 C161_2 -75(5) . . . . ?
C154_2 C153_2 C159_2 C160_2 -47(6) . . . . ?
C152_2 C153_2 C159_2 C160_2 131(4) . . . . ?
C150_2 C155_2 C162_2 C163_2 -115(4) . . . . ?
C154_2 C155_2 C162_2 C163_2 72(3) . . . . ?
C150_2 C155_2 C162_2 C164_2 79(4) . . . . ?
C154_2 C155_2 C162_2 C164_2 -95(3) . . . . ?
O46_2 Sn14_2 C165_2 C166_2 152(2) . . . . ?
O47_2 Sn14_2 C165_2 C166_2 -40(2) . . . . ?
O49_2 Sn14_2 C165_2 C166_2 53(2) . . . . ?
O48_2 Sn14_2 C165_2 C166_2 -125(2) . . . . ?
O37_2 Sn14_2 C165_2 C166_2 -31(9) . . . . ?
O46_2 Sn14_2 C165_2 C170_2 -42(2) . . . . ?
O47_2 Sn14_2 C165_2 C170_2 126(2) . . . . ?
O49_2 Sn14_2 C165_2 C170_2 -141(2) . . . . ?
O48_2 Sn14_2 C165_2 C170_2 41(2) . . . . ?
O37_2 Sn14_2 C165_2 C170_2 136(6) . . . . ?
C170_2 C165_2 C166_2 C167_2 -2(4) . . . . ?
Sn14_2 C165_2 C166_2 C167_2 164(2) . . . . ?
C170_2 C165_2 C166_2 C171_2 176(2) . . . . ?
Sn14_2 C165_2 C166_2 C171_2 -18(4) . . . . ?
C165_2 C166_2 C167_2 C168_2 2(5) . . . . ?
C171_2 C166_2 C167_2 C168_2 -176(3) . . . . ?
C166_2 C167_2 C168_2 C169_2 -1(5) . . . . ?
C166_2 C167_2 C168_2 C174_2 -175(3) . . . . ?
C167_2 C168_2 C169_2 C170_2 2(5) . . . . ?
C174_2 C168_2 C169_2 C170_2 175(3) . . . . ?
C168_2 C169_2 C170_2 C165_2 -2(5) . . . . ?
C168_2 C169_2 C170_2 C177_2 169(3) . . . . ?
C166_2 C165_2 C170_2 C169_2 2(4) . . . . ?
Sn14_2 C165_2 C170_2 C169_2 -164(2) . . . . ?
C166_2 C165_2 C170_2 C177_2 -168(3) . . . . ?
Sn14_2 C165_2 C170_2 C177_2 26(4) . . . . ?
C165_2 C166_2 C171_2 C173_2 -99(3) . . . . ?
C167_2 C166_2 C171_2 C173_2 79(3) . . . . ?
C165_2 C166_2 C171_2 C172_2 125(3) . . . . ?
C167_2 C166_2 C171_2 C172_2 -57(4) . . . . ?
C167_2 C168_2 C174_2 C175_2 68(4) . . . . ?
C169_2 C168_2 C174_2 C175_2 -106(4) . . . . ?
C167_2 C168_2 C174_2 C176_2 -62(4) . . . . ?
C169_2 C168_2 C174_2 C176_2 125(4) . . . . ?
C169_2 C170_2 C177_2 C179_2 -73(4) . . . . ?
C165_2 C170_2 C177_2 C179_2 97(3) . . . . ?
C169_2 C170_2 C177_2 C178_2 59(3) . . . . ?
C165_2 C170_2 C177_2 C178_2 -131(3) . . . . ?
O57_2 Sn15_2 C180_2 C185_2 -1(4) . . . . ?
O45_2 Sn15_2 C180_2 C185_2 130(2) . . . . ?
O40_2 Sn15_2 C180_2 C185_2 -56(2) . . . . ?
O41_2 Sn15_2 C180_2 C185_2 -142(2) . . . . ?
O52_2 Sn15_2 C180_2 C185_2 61(2) . . . . ?
O57_2 Sn15_2 C180_2 C181_2 -179(82) . . . . ?
O45_2 Sn15_2 C180_2 C181_2 -49(2) . . . . ?
O40_2 Sn15_2 C180_2 C181_2 126(2) . . . . ?
O41_2 Sn15_2 C180_2 C181_2 40(2) . . . . ?
O52_2 Sn15_2 C180_2 C181_2 -117(2) . . . . ?
C185_2 C180_2 C181_2 C182_2 -3(4) . . . . ?
Sn15_2 C180_2 C181_2 C182_2 174.6(18) . . . . ?
C185_2 C180_2 C181_2 C186_2 179(3) . . . . ?
Sn15_2 C180_2 C181_2 C186_2 -3(4) . . . . ?
C180_2 C181_2 C182_2 C183_2 -3(4) . . . . ?
C186_2 C181_2 C182_2 C183_2 175(3) . . . . ?
C181_2 C182_2 C183_2 C184_2 8(4) . . . . ?
C181_2 C182_2 C183_2 C189_2 -176(3) . . . . ?
C182_2 C183_2 C184_2 C185_2 -7(4) . . . . ?
C189_2 C183_2 C184_2 C185_2 177(3) . . . . ?
C181_2 C180_2 C185_2 C184_2 5(4) . . . . ?
Sn15_2 C180_2 C185_2 C184_2 -173.1(19) . . . . ?
C181_2 C180_2 C185_2 C192_2 -176(3) . . . . ?
Sn15_2 C180_2 C185_2 C192_2 6(4) . . . . ?
C183_2 C184_2 C185_2 C180_2 0(4) . . . . ?
C183_2 C184_2 C185_2 C192_2 -179(3) . . . . ?
C180_2 C181_2 C186_2 C188_2 105(4) . . . . ?
C182_2 C181_2 C186_2 C188_2 -73(4) . . . . ?
C180_2 C181_2 C186_2 C187_2 -95(4) . . . . ?
C182_2 C181_2 C186_2 C187_2 87(2) . . . . ?
C184_2 C183_2 C189_2 C191_2 106(3) . . . . ?
C182_2 C183_2 C189_2 C191_2 -70(4) . . . . ?
C184_2 C183_2 C189_2 C190_2 -128(3) . . . . ?
C182_2 C183_2 C189_2 C190_2 56(4) . . . . ?
C180_2 C185_2 C192_2 C193_2 -124(3) . . . . ?
C184_2 C185_2 C192_2 C193_2 54(4) . . . . ?
C180_2 C185_2 C192_2 C194_2 114(3) . . . . ?
C184_2 C185_2 C192_2 C194_2 -67(3) . . . . ?
O61_2 Sn17_2 C195_2 C196_2 133(2) . . . . ?
O51_2 Sn17_2 C195_2 C196_2 -51(2) . . . . ?
O46_2 Sn17_2 C195_2 C196_2 -138(2) . . . . ?
O56_2 Sn17_2 C195_2 C196_2 43(2) . . . . ?
O37_2 Sn17_2 C195_2 C196_2 -13(11) . . . . ?
O61_2 Sn17_2 C195_2 C200_2 -34(2) . . . . ?
O51_2 Sn17_2 C195_2 C200_2 142.2(18) . . . . ?
O46_2 Sn17_2 C195_2 C200_2 55(2) . . . . ?
O56_2 Sn17_2 C195_2 C200_2 -124.1(19) . . . . ?
O37_2 Sn17_2 C195_2 C200_2 -180(100) . . . . ?
C200_2 C195_2 C196_2 C197_2 5(4) . . . . ?
Sn17_2 C195_2 C196_2 C197_2 -162(2) . . . . ?
C200_2 C195_2 C196_2 C201_2 -173(2) . . . . ?
Sn17_2 C195_2 C196_2 C201_2 20(4) . . . . ?
C195_2 C196_2 C197_2 C198_2 0(4) . . . . ?
C201_2 C196_2 C197_2 C198_2 178(2) . . . . ?
C196_2 C197_2 C198_2 C199_2 -6(4) . . . . ?
C196_2 C197_2 C198_2 C204_2 175(3) . . . . ?
C197_2 C198_2 C199_2 C200_2 7(4) . . . . ?
C204_2 C198_2 C199_2 C200_2 -175(3) . . . . ?
C198_2 C199_2 C200_2 C195_2 -2(4) . . . . ?
C198_2 C199_2 C200_2 C207_2 -178(2) . . . . ?
C196_2 C195_2 C200_2 C199_2 -4(4) . . . . ?
Sn17_2 C195_2 C200_2 C199_2 164(2) . . . . ?
C196_2 C195_2 C200_2 C207_2 172(2) . . . . ?
Sn17_2 C195_2 C200_2 C207_2 -20(3) . . . . ?
C197_2 C196_2 C201_2 C202_2 40(3) . . . . ?
C195_2 C196_2 C201_2 C202_2 -142(3) . . . . ?
C197_2 C196_2 C201_2 C203_2 -80(3) . . . . ?
C195_2 C196_2 C201_2 C203_2 98(3) . . . . ?
C199_2 C198_2 C204_2 C205_2 -54(4) . . . . ?
C197_2 C198_2 C204_2 C205_2 124(4) . . . . ?
C199_2 C198_2 C204_2 C206_2 73(5) . . . . ?
C197_2 C198_2 C204_2 C206_2 -108(4) . . . . ?
C199_2 C200_2 C207_2 C208_2 -54(3) . . . . ?
C195_2 C200_2 C207_2 C208_2 130(3) . . . . ?
C199_2 C200_2 C207_2 C209_2 71(3) . . . . ?
C195_2 C200_2 C207_2 C209_2 -105(3) . . . . ?
O55_2 Sn19_2 C210_2 C211_2 -48(2) . . . . ?
O35_2 Sn19_2 C210_2 C211_2 129(7) . . . . ?
O38_2 Sn19_2 C210_2 C211_2 127(2) . . . . ?
O44_2 Sn19_2 C210_2 C211_2 -137(2) . . . . ?
O53_2 Sn19_2 C210_2 C211_2 43(2) . . . . ?
O55_2 Sn19_2 C210_2 C215_2 137(2) . . . . ?
O35_2 Sn19_2 C210_2 C215_2 -47(9) . . . . ?
O38_2 Sn19_2 C210_2 C215_2 -49(2) . . . . ?
O44_2 Sn19_2 C210_2 C215_2 48(2) . . . . ?
O53_2 Sn19_2 C210_2 C215_2 -132(2) . . . . ?
C215_2 C210_2 C211_2 C212_2 -2(4) . . . . ?
Sn19_2 C210_2 C211_2 C212_2 -177(2) . . . . ?
C215_2 C210_2 C211_2 C216_2 -176(3) . . . . ?
Sn19_2 C210_2 C211_2 C216_2 8(4) . . . . ?
C210_2 C211_2 C212_2 C213_2 2(5) . . . . ?
C216_2 C211_2 C212_2 C213_2 177(3) . . . . ?
C211_2 C212_2 C213_2 C214_2 -3(5) . . . . ?
C211_2 C212_2 C213_2 C219_2 177(3) . . . . ?
C212_2 C213_2 C214_2 C215_2 5(5) . . . . ?
C219_2 C213_2 C214_2 C215_2 -175(3) . . . . ?
C211_2 C210_2 C215_2 C214_2 4(4) . . . . ?
Sn19_2 C210_2 C215_2 C214_2 179.1(19) . . . . ?
C211_2 C210_2 C215_2 C222_2 -179(3) . . . . ?
Sn19_2 C210_2 C215_2 C222_2 -3(4) . . . . ?
C213_2 C214_2 C215_2 C210_2 -5(4) . . . . ?
C213_2 C214_2 C215_2 C222_2 177(3) . . . . ?
C210_2 C211_2 C216_2 C218_2 -111(4) . . . . ?
C212_2 C211_2 C216_2 C218_2 74(4) . . . . ?
C210_2 C211_2 C216_2 C217_2 114(4) . . . . ?
C212_2 C211_2 C216_2 C217_2 -61(4) . . . . ?
C212_2 C213_2 C219_2 C221_2 144(3) . . . . ?
C214_2 C213_2 C219_2 C221_2 -36(5) . . . . ?
C212_2 C213_2 C219_2 C220_2 -116(4) . . . . ?
C214_2 C213_2 C219_2 C220_2 64(4) . . . . ?
C210_2 C215_2 C222_2 C223_2 123(3) . . . . ?
C214_2 C215_2 C222_2 C223_2 -60(3) . . . . ?
C210_2 C215_2 C222_2 C224_2 -112(3) . . . . ?
C214_2 C215_2 C222_2 C224_2 66(3) . . . . ?
O50_2 S3_2 C225_2 C226_2 135(2) . . . . ?
O31_2 S3_2 C225_2 C226_2 9(3) . . . . ?
O34_2 S3_2 C225_2 C226_2 -108(3) . . . . ?
O50_2 S3_2 C225_2 C230_2 -51(3) . . . . ?
O31_2 S3_2 C225_2 C230_2 -177(3) . . . . ?
O34_2 S3_2 C225_2 C230_2 66(3) . . . . ?
C230_2 C225_2 C226_2 C227_2 -1(5) . . . . ?
S3_2 C225_2 C226_2 C227_2 174(2) . . . . ?
C225_2 C226_2 C227_2 C228_2 -5(6) . . . . ?
C226_2 C227_2 C228_2 C229_2 9(8) . . . . ?
C226_2 C227_2 C228_2 C231_2 -174(3) . . . . ?
C227_2 C228_2 C229_2 C230_2 -8(9) . . . . ?
C231_2 C228_2 C229_2 C230_2 175(5) . . . . ?
C228_2 C229_2 C230_2 C225_2 4(9) . . . . ?
C226_2 C225_2 C230_2 C229_2 1(7) . . . . ?
S3_2 C225_2 C230_2 C229_2 -174(4) . . . . ?
O32_2 S4_2 C232_2 C233_2 158(2) . . . . ?
O33_2 S4_2 C232_2 C233_2 -79(3) . . . . ?
O44_2 S4_2 C232_2 C233_2 38(3) . . . . ?
O32_2 S4_2 C232_2 C237_2 -31(4) . . . . ?
O33_2 S4_2 C232_2 C237_2 92(4) . . . . ?
O44_2 S4_2 C232_2 C237_2 -151(3) . . . . ?
C237_2 C232_2 C233_2 C234_2 7(5) . . . . ?
S4_2 C232_2 C233_2 C234_2 179(2) . . . . ?
C232_2 C233_2 C234_2 C235_2 -5(5) . . . . ?
C233_2 C234_2 C235_2 C236_2 -11(6) . . . . ?
C233_2 C234_2 C235_2 C238_2 -177(3) . . . . ?
C234_2 C235_2 C236_2 C237_2 25(7) . . . . ?
C238_2 C235_2 C236_2 C237_2 -170(5) . . . . ?
C235_2 C236_2 C237_2 C232_2 -24(9) . . . . ?
C233_2 C232_2 C237_2 C236_2 8(7) . . . . ?
S4_2 C232_2 C237_2 C236_2 -165(5) . . . . ?
O4_1 Sn1_1 O82_3 Sn8_1 91.4(6) . . . . ?
O11_1 Sn1_1 O82_3 Sn8_1 -175.6(5) . . . . ?
O23_1 Sn1_1 O82_3 Sn8_1 -8.4(5) . . . . ?
O14_1 Sn1_1 O82_3 Sn8_1 -104.7(6) . . . . ?
O12_1 Sn1_1 O82_3 Sn8_1 -10.3(15) . . . . ?
Sn5_1 Sn1_1 O82_3 Sn8_1 -2.0(6) . . . . ?
Sn6_1 Sn1_1 O82_3 Sn8_1 -134.9(4) . . . . ?
O23_1 Sn8_1 O82_3 Sn1_1 8.4(5) . . . . ?
O29_1 Sn8_1 O82_3 Sn1_1 91.1(6) . . . . ?
O26_1 Sn8_1 O82_3 Sn1_1 -5.6(17) . . . . ?
C91_1 Sn8_1 O82_3 Sn1_1 -175.3(7) . . . . ?
O8_1 Sn8_1 O82_3 Sn1_1 -77.7(6) . . . . ?
O66_3 S5_3 C239_3 C240_3 -30(3) . . . . ?
O63_3 S5_3 C239_3 C240_3 -154(2) . . . . ?
O64_3 S5_3 C239_3 C240_3 89(2) . . . . ?
O66_3 S5_3 C239_3 C244_3 155(2) . . . . ?
O63_3 S5_3 C239_3 C244_3 31(3) . . . . ?
O64_3 S5_3 C239_3 C244_3 -85(2) . . . . ?
C244_3 C239_3 C240_3 C241_3 1(4) . . . . ?
S5_3 C239_3 C240_3 C241_3 -174(2) . . . . ?
C239_3 C240_3 C241_3 C242_3 -2(4) . . . . ?
C240_3 C241_3 C242_3 C243_3 -2(5) . . . . ?
C240_3 C241_3 C242_3 C245_3 177(3) . . . . ?
C241_3 C242_3 C243_3 C244_3 5(5) . . . . ?
C245_3 C242_3 C243_3 C244_3 -173(3) . . . . ?
C240_3 C239_3 C244_3 C243_3 3(4) . . . . ?
S5_3 C239_3 C244_3 C243_3 178(2) . . . . ?
C242_3 C243_3 C244_3 C239_3 -6(5) . . . . ?
O62_3 S6_3 C246_3 C251_3 33(2) . . . . ?
O86_3 S6_3 C246_3 C251_3 156(2) . . . . ?
O65_3 S6_3 C246_3 C251_3 -84(2) . . . . ?
O62_3 S6_3 C246_3 C247_3 -149(2) . . . . ?
O86_3 S6_3 C246_3 C247_3 -26(2) . . . . ?
O65_3 S6_3 C246_3 C247_3 94(2) . . . . ?
C251_3 C246_3 C247_3 C248_3 1(4) . . . . ?
S6_3 C246_3 C247_3 C248_3 -178(2) . . . . ?
C246_3 C247_3 C248_3 C249_3 -2(4) . . . . ?
C247_3 C248_3 C249_3 C250_3 4(5) . . . . ?
C247_3 C248_3 C249_3 C252_3 -176(3) . . . . ?
C248_3 C249_3 C250_3 C251_3 -4(5) . . . . ?
C252_3 C249_3 C250_3 C251_3 175(3) . . . . ?
C247_3 C246_3 C251_3 C250_3 -2(4) . . . . ?
S6_3 C246_3 C251_3 C250_3 177(2) . . . . ?
C249_3 C250_3 C251_3 C246_3 3(5) . . . . ?
O77_3 S7_3 C253_3 C254_3 -35(3) . . . . ?
O67_3 S7_3 C253_3 C254_3 83(2) . . . . ?
O68_3 S7_3 C253_3 C254_3 -154(2) . . . . ?
O77_3 S7_3 C253_3 C258_3 148(2) . . . . ?
O67_3 S7_3 C253_3 C258_3 -94(2) . . . . ?
O68_3 S7_3 C253_3 C258_3 29(3) . . . . ?
C258_3 C253_3 C254_3 C255_3 0(4) . . . . ?
S7_3 C253_3 C254_3 C255_3 -176(2) . . . . ?
C253_3 C254_3 C255_3 C256_3 -1(4) . . . . ?
C254_3 C255_3 C256_3 C257_3 -1(5) . . . . ?
C254_3 C255_3 C256_3 C259_3 179(3) . . . . ?
C255_3 C256_3 C257_3 C258_3 5(4) . . . . ?
C259_3 C256_3 C257_3 C258_3 -176(3) . . . . ?
C256_3 C257_3 C258_3 C253_3 -6(4) . . . . ?
C254_3 C253_3 C258_3 C257_3 3(4) . . . . ?
S7_3 C253_3 C258_3 C257_3 180(2) . . . . ?
O74_3 S8_3 C260_3 C265_3 167(3) . . . . ?
O71_3 S8_3 C260_3 C265_3 49(3) . . . . ?
O73_3 S8_3 C260_3 C265_3 -72(3) . . . . ?
O74_3 S8_3 C260_3 C261_3 -10(3) . . . . ?
O71_3 S8_3 C260_3 C261_3 -127(3) . . . . ?
O73_3 S8_3 C260_3 C261_3 112(3) . . . . ?
C265_3 C260_3 C261_3 C262_3 3(5) . . . . ?
S8_3 C260_3 C261_3 C262_3 179(2) . . . . ?
C260_3 C261_3 C262_3 C263_3 -5(6) . . . . ?
C261_3 C262_3 C263_3 C264_3 3(8) . . . . ?
C261_3 C262_3 C263_3 C266_3 -176(4) . . . . ?
C262_3 C263_3 C264_3 C265_3 0(8) . . . . ?
C266_3 C263_3 C264_3 C265_3 179(4) . . . . ?
C261_3 C260_3 C265_3 C264_3 0(5) . . . . ?
S8_3 C260_3 C265_3 C264_3 -176(3) . . . . ?
C263_3 C264_3 C265_3 C260_3 -2(7) . . . . ?
O80_3 S9_3 C267_3 C272_3 108(3) . . . . ?
O70_3 S9_3 C267_3 C272_3 -130(2) . . . . ?
O79_3 S9_3 C267_3 C272_3 -11(3) . . . . ?
O80_3 S9_3 C267_3 C268_3 -74(3) . . . . ?
O70_3 S9_3 C267_3 C268_3 48(3) . . . . ?
O79_3 S9_3 C267_3 C268_3 167(2) . . . . ?
C272_3 C267_3 C268_3 C269_3 -3(5) . . . . ?
S9_3 C267_3 C268_3 C269_3 179(2) . . . . ?
C267_3 C268_3 C269_3 C270_3 9(5) . . . . ?
C268_3 C269_3 C270_3 C271_3 -13(5) . . . . ?
C268_3 C269_3 C270_3 C273_3 179(3) . . . . ?
C269_3 C270_3 C271_3 C272_3 12(5) . . . . ?
C273_3 C270_3 C271_3 C272_3 180(3) . . . . ?
C268_3 C267_3 C272_3 C271_3 2(4) . . . . ?
S9_3 C267_3 C272_3 C271_3 179(2) . . . . ?
C270_3 C271_3 C272_3 C267_3 -6(4) . . . . ?
O69_3 S10_3 C274_3 C275_3 163(2) . . . . ?
O76_3 S10_3 C274_3 C275_3 43(3) . . . . ?
O75_3 S10_3 C274_3 C275_3 -76(3) . . . . ?
O69_3 S10_3 C274_3 C279_3 -22(3) . . . . ?
O76_3 S10_3 C274_3 C279_3 -142(2) . . . . ?
O75_3 S10_3 C274_3 C279_3 99(3) . . . . ?
C279_3 C274_3 C275_3 C276_3 2(5) . . . . ?
S10_3 C274_3 C275_3 C276_3 177(2) . . . . ?
C274_3 C275_3 C276_3 C277_3 -1(5) . . . . ?
C275_3 C276_3 C277_3 C278_3 1(6) . . . . ?
C275_3 C276_3 C277_3 C280_3 -177(4) . . . . ?
C276_3 C277_3 C278_3 C279_3 -2(6) . . . . ?
C280_3 C277_3 C278_3 C279_3 176(4) . . . . ?
C275_3 C274_3 C279_3 C278_3 -3(5) . . . . ?
S10_3 C274_3 C279_3 C278_3 -178(2) . . . . ?
C277_3 C278_3 C279_3 C274_3 3(5) . . . . ?
O81_3 S11_3 C281_3 C282_3 -67(3) . . . . ?
O72_3 S11_3 C281_3 C282_3 53(3) . . . . ?
O78_3 S11_3 C281_3 C282_3 177(3) . . . . ?
O81_3 S11_3 C281_3 C286_3 128(3) . . . . ?
O72_3 S11_3 C281_3 C286_3 -112(3) . . . . ?
O78_3 S11_3 C281_3 C286_3 12(4) . . . . ?
C286_3 C281_3 C282_3 C283_3 -17(6) . . . . ?
S11_3 C281_3 C282_3 C283_3 176(4) . . . . ?
C281_3 C282_3 C283_3 C284_3 -3(7) . . . . ?
C282_3 C283_3 C284_3 C285_3 18(7) . . . . ?
C282_3 C283_3 C284_3 C287_3 177(4) . . . . ?
C283_3 C284_3 C285_3 C286_3 -12(7) . . . . ?
C287_3 C284_3 C285_3 C286_3 -170(4) . . . . ?
C284_3 C285_3 C286_3 C281_3 -10(8) . . . . ?
C282_3 C281_3 C286_3 C285_3 24(6) . . . . ?
S11_3 C281_3 C286_3 C285_3 -171(4) . . . . ?
O85_3 S12_3 C288_3 C293_3 16(5) . . . . ?
O84_3 S12_3 C288_3 C293_3 -115(4) . . . . ?
O83_3 S12_3 C288_3 C293_3 133(4) . . . . ?
O85_3 S12_3 C288_3 C289_3 -163(4) . . . . ?
O84_3 S12_3 C288_3 C289_3 65(4) . . . . ?
O83_3 S12_3 C288_3 C289_3 -47(4) . . . . ?
C293_3 C288_3 C289_3 C290_3 1(7) . . . . ?
S12_3 C288_3 C289_3 C290_3 -179(4) . . . . ?
C288_3 C289_3 C290_3 C291_3 2(8) . . . . ?
C289_3 C290_3 C291_3 C292_3 -10(6) . . . . ?
C289_3 C290_3 C291_3 C294_3 175(4) . . . . ?
C290_3 C291_3 C292_3 C293_3 13(5) . . . . ?
C294_3 C291_3 C292_3 C293_3 -171(3) . . . . ?
C291_3 C292_3 C293_3 C288_3 -10(7) . . . . ?
C289_3 C288_3 C293_3 C292_3 4(8) . . . . ?
S12_3 C288_3 C293_3 C292_3 -176(4) . . . . ?
C300_3 C295_3 C296_3 C297_3 2(2) . . . . ?
C301_3 C295_3 C296_3 C297_3 168(3) . . . . ?
C295_3 C296_3 C297_3 C298_3 2(3) . . . . ?
C296_3 C297_3 C298_3 C299_3 -2(4) . . . . ?
C297_3 C298_3 C299_3 C300_3 -1(5) . . . . ?
C296_3 C295_3 C300_3 C299_3 -5(5) . . . . ?
C301_3 C295_3 C300_3 C299_3 -170(3) . . . . ?
C298_3 C299_3 C300_3 C295_3 5(5) . . . . ?
C305_3 C302_3 C303_3 C304_3 -2(5) . . . . ?
C305_3 O87_3 C304_3 C303_3 -6(5) . . . . ?
C302_3 C303_3 C304_3 O87_3 6(7) . . . . ?
C304_3 O87_3 C305_3 C302_3 5(5) . . . . ?
C303_3 C302_3 C305_3 O87_3 -2(5) . . . . ?
C309_3 O88_3 C306_3 C307_3 -7(5) . . . . ?
O88_3 C306_3 C307_3 C308_3 3(3) . . . . ?
C306_3 C307_3 C308_3 C309_3 0(4) . . . . ?
C306_3 O88_3 C309_3 C308_3 8(5) . . . . ?
C307_3 C308_3 C309_3 O88_3 -3(3) . . . . ?
